data_7119537
loop_
_publ_author_name
'Mihara, Nozomi'
'Yamada, Yasuyuki'
'Akine, Shigehisa'
'Sugimoto, Kunihisa'
'Tanaka, Kentaro'

_publ_section_title
;
 Electronic perturbation of supramolecular conjugates of porphyrins and
 phthalocyanines.
;
_journal_issue 14
_journal_name_full 'Chemical communications (Cambridge, England)'
_journal_page_first 2230
_journal_page_last 2232
_journal_paper_doi 10.1039/c6cc09590a
_journal_volume 53
_journal_year 2017
_chemical_formula_moiety C273.90H317.40AuCl29.20Cu2N24O63.50P4S4
_chemical_formula_sum 'C273.9 H317.4 Au Cl29.2 Cu2 N24 O63.5 P4 S4'
_chemical_formula_weight 6573.01
_chemical_name_common 'triple decker porphyrin'
_space_group_crystal_system monoclinic
_space_group_IT_number 14
_space_group_name_Hall '-P 2yn'
_space_group_name_H-M_alt 'P 1 21/n 1'
_symmetry_space_group_name_Hall '-P 2yn'
_symmetry_space_group_name_H-M 'P 1 21/n 1'
_atom_sites_solution_hydrogens geom
_audit_creation_method SHELXL-2014/7
_audit_update_record
;
2016-12-02 deposited with the CCDC.
2017-01-19 downloaded from the CCDC.
;
_cell_angle_alpha 90.00(3)
_cell_angle_beta 107.21(3)
_cell_angle_gamma 90.00(3)
_cell_formula_units_Z 8
_cell_length_a 36.595(7)
_cell_length_b 37.093(7)
_cell_length_c 52.527(11)
_cell_measurement_reflns_used 249699
_cell_measurement_temperature 298
_cell_measurement_theta_max 15.616
_cell_measurement_theta_min 0.672
_cell_volume 68109(3)
_computing_cell_refinement 'CrystalClear (Rigaku/MSC Inc., 2006)'
_computing_data_collection 'CrystalClear (Rigaku/MSC Inc., 2006)'
_computing_data_reduction 'CrystalClear (Rigaku/MSC Inc., 2006)'
_computing_molecular_graphics ORTEP-3
_computing_publication_material ORTEP-3
_computing_structure_refinement 'SHELXL-2014 (Sheldrick, 2014)'
_computing_structure_solution 'SHELXT (Sheldrick, 2014)'
_diffrn_ambient_temperature 298
_diffrn_detector_area_resol_mean 14.4613
_diffrn_measured_fraction_theta_full 0.999
_diffrn_measured_fraction_theta_max 0.999
_diffrn_measurement_device_type 'Rigaku Mercury (2x2 bin mode)'
_diffrn_measurement_method dtprofit.ref
_diffrn_radiation_wavelength 0.6999
_diffrn_reflns_av_R_equivalents 0.0844
_diffrn_reflns_av_unetI/netI 0.0499
_diffrn_reflns_Laue_measured_fraction_full 0.999
_diffrn_reflns_Laue_measured_fraction_max 0.999
_diffrn_reflns_limit_h_max 28
_diffrn_reflns_limit_h_min -28
_diffrn_reflns_limit_k_max 27
_diffrn_reflns_limit_k_min -28
_diffrn_reflns_limit_l_max 40
_diffrn_reflns_limit_l_min -40
_diffrn_reflns_number 249699
_diffrn_reflns_point_group_measured_fraction_full 0.999
_diffrn_reflns_point_group_measured_fraction_max 0.999
_diffrn_reflns_theta_full 15.616
_diffrn_reflns_theta_max 15.616
_diffrn_reflns_theta_min 0.672
_diffrn_source 'rotating anode'
_exptl_absorpt_coefficient_mu 0.770
_exptl_absorpt_correction_T_max 0.9938
_exptl_absorpt_correction_T_min 0.7182
_exptl_absorpt_correction_type multi-scan
_exptl_absorpt_process_details 'CrystalClear (Rigaku/MSC Inc., 2006)'
_exptl_crystal_density_diffrn 1.282
_exptl_crystal_description prismatic
_exptl_crystal_F_000 27154
_exptl_crystal_size_max 0.150
_exptl_crystal_size_mid 0.150
_exptl_crystal_size_min 0.050
_refine_diff_density_max 0.498
_refine_diff_density_min -0.363
_refine_diff_density_rms 0.082
_refine_ls_extinction_method none
_refine_ls_goodness_of_fit_ref 1.834
_refine_ls_hydrogen_treatment constr
_refine_ls_matrix_type full
_refine_ls_number_parameters 8290
_refine_ls_number_reflns 32424
_refine_ls_number_restraints 18130
_refine_ls_restrained_S_all 1.728
_refine_ls_R_factor_all 0.1493
_refine_ls_R_factor_gt 0.1068
_refine_ls_shift/su_max 0.001
_refine_ls_shift/su_mean 0.000
_refine_ls_structure_factor_coef Fsqd
_refine_ls_weighting_details 'w=1/[\s^2^(Fo^2^)+(0.1000P)^2^] where P=(Fo^2^+2Fc^2^)/3'
_refine_ls_weighting_scheme calc
_refine_ls_wR_factor_gt 0.2600
_refine_ls_wR_factor_ref 0.2780
_reflns_Friedel_coverage 0.000
_reflns_number_gt 19601
_reflns_number_total 32424
_reflns_threshold_expression 'I > 2\s(I)'
_cod_data_source_file c6cc09590a2.cif
_cod_data_source_block yamada05
_cod_depositor_comments 'Adding full bibliography for 7119537.cif.'
_cod_original_cell_volume 68108(25)
_cod_original_formula_sum 'C273.90 H317.40 Au Cl29.20 Cu2 N24 O63.50 P4 S4'
_cod_database_code 7119537
_shelx_shelxl_version_number 2014/7
_shelx_space_group_comment
;
The symmetry employed for this shelxl refinement is uniquely defined
by the following loop, which should always be used as a source of
symmetry information in preference to the above space-group names.
They are only intended as comments.
;
_shelx_estimated_absorpt_t_min 0.893
_shelx_estimated_absorpt_t_max 0.963

loop_
_space_group_symop_operation_xyz
'x, y, z'
'-x+1/2, y+1/2, -z+1/2'
'-x, -y, -z'
'x-1/2, -y-1/2, z-1/2'

loop_
_atom_site_label
_atom_site_type_symbol
_atom_site_fract_x
_atom_site_fract_y
_atom_site_fract_z
_atom_site_U_iso_or_equiv
_atom_site_adp_type
_atom_site_occupancy
_atom_site_site_symmetry_order
_atom_site_calc_flag
_atom_site_refinement_flags_posn
_atom_site_refinement_flags_adp
_atom_site_refinement_flags_occupancy
_atom_site_disorder_assembly
_atom_site_disorder_group
Cu1 Cu 0.36581(8) 0.28513(6) -0.00794(5) 0.1733(10) Uani 1 1 d . U . . .
N1 N 0.4178(5) 0.3055(4) -0.0002(3) 0.166(5) Uani 1 1 d D U . . .
C1 C 0.4272(7) 0.3416(6) 0.0020(4) 0.165(6) Uani 1 1 d D U . . .
C2 C 0.4660(7) 0.3465(6) 0.0041(6) 0.208(9) Uani 1 1 d D U . . .
H1 H 0.4792 0.3682 0.0059 0.250 Uiso 1 1 calc R U . . .
C3 C 0.4795(6) 0.3143(6) 0.0031(5) 0.187(7) Uani 1 1 d D U . . .
H2 H 0.5050 0.3091 0.0046 0.224 Uiso 1 1 calc R U . . .
C4 C 0.4501(7) 0.2881(6) -0.0007(5) 0.176(7) Uani 1 1 d D U . . .
C5 C 0.4548(6) 0.2534(6) -0.0059(5) 0.184(7) Uani 1 1 d D U . . .
N2 N 0.3863(5) 0.2385(4) -0.0166(4) 0.175(5) Uani 1 1 d D U . . .
C6 C 0.4251(7) 0.2308(6) -0.0129(5) 0.181(7) Uani 1 1 d D U . . .
C7 C 0.4254(6) 0.1956(6) -0.0211(6) 0.222(10) Uani 1 1 d D U . . .
H3 H 0.4475 0.1832 -0.0209 0.267 Uiso 1 1 calc R U . . .
C8 C 0.3898(6) 0.1811(6) -0.0294(5) 0.207(9) Uani 1 1 d D U . . .
H4 H 0.3834 0.1581 -0.0362 0.248 Uiso 1 1 calc R U . . .
C9 C 0.3641(7) 0.2078(6) -0.0255(5) 0.188(7) Uani 1 1 d D U . . .
C10 C 0.3261(7) 0.2030(6) -0.0296(5) 0.180(7) Uani 1 1 d D U . . .
N3 N 0.3143(5) 0.2643(4) -0.0149(4) 0.172(5) Uani 1 1 d D U . . .
C11 C 0.3037(7) 0.2297(6) -0.0238(5) 0.182(7) Uani 1 1 d D U . . .
C12 C 0.2636(6) 0.2253(6) -0.0266(5) 0.192(8) Uani 1 1 d D U . . .
H5 H 0.2490 0.2048 -0.0330 0.230 Uiso 1 1 calc R U . . .
C13 C 0.2511(6) 0.2557(6) -0.0185(5) 0.196(8) Uani 1 1 d D U . . .
H6 H 0.2265 0.2598 -0.0174 0.235 Uiso 1 1 calc R U . . .
C14 C 0.2816(7) 0.2805(7) -0.0116(5) 0.183(7) Uani 1 1 d D U . . .
C15 C 0.2813(7) 0.3161(7) -0.0024(5) 0.191(7) Uani 1 1 d D U . . .
N4 N 0.3467(5) 0.3316(4) -0.0005(3) 0.170(5) Uani 1 1 d D U . . .
C16 C 0.3111(8) 0.3385(6) 0.0030(5) 0.186(7) Uani 1 1 d D U . . .
C17 C 0.3073(7) 0.3761(6) 0.0097(5) 0.210(8) Uani 1 1 d D U . . .
H7 H 0.2862 0.3873 0.0126 0.252 Uiso 1 1 calc R U . . .
C18 C 0.3417(7) 0.3909(6) 0.0105(5) 0.202(8) Uani 1 1 d D U . . .
H8 H 0.3487 0.4147 0.0150 0.242 Uiso 1 1 calc R U . . .
C19 C 0.3658(7) 0.3639(6) 0.0034(5) 0.177(7) Uani 1 1 d D U . . .
C20 C 0.4037(7) 0.3702(6) 0.0045(5) 0.179(6) Uani 1 1 d D U . . .
C21 C 0.4922(6) 0.2389(5) -0.0031(5) 0.187(7) Uani 1 1 d D U . . .
C22 C 0.5172(7) 0.2318(6) 0.0206(5) 0.286(13) Uani 1 1 d D U . . .
H9 H 0.5097 0.2363 0.0358 0.344 Uiso 1 1 calc R U . . .
C23 C 0.5529(7) 0.2184(7) 0.0240(5) 0.348(17) Uani 1 1 d D U . . .
H10 H 0.5692 0.2131 0.0408 0.417 Uiso 1 1 calc R U . . .
C24 C 0.5635(7) 0.2133(9) 0.0020(5) 0.331(15) Uani 1 1 d D U . . .
C25 C 0.5405(7) 0.2190(9) -0.0230(5) 0.287(12) Uani 1 1 d D U . . .
H11 H 0.5483 0.2140 -0.0380 0.345 Uiso 1 1 calc R U . . .
C26 C 0.5034(6) 0.2332(7) -0.0250(5) 0.256(10) Uani 1 1 d D U . . .
H12 H 0.4867 0.2385 -0.0417 0.307 Uiso 1 1 calc R U . . .
O1 O 0.5996(6) 0.1968(6) 0.0047(5) 0.382(12) Uani 1 1 d D U . . .
C27 C 0.6249(8) 0.2055(12) -0.0097(6) 0.53(3) Uani 1 1 d D U . . .
H13 H 0.6177 0.2286 -0.0183 0.635 Uiso 1 1 calc R U . . .
H14 H 0.6227 0.1876 -0.0235 0.635 Uiso 1 1 calc R U . . .
C28 C 0.6682(7) 0.2074(10) 0.0084(9) 0.53(3) Uani 1 1 d D U . . .
H15 H 0.6765 0.1838 0.0159 0.636 Uiso 1 1 calc R U . . .
H16 H 0.6844 0.2146 -0.0024 0.636 Uiso 1 1 calc R U . . .
C29 C 0.6718(9) 0.2333(18) 0.0297(10) 0.71(5) Uani 1 1 d D U . . .
H17 H 0.6636 0.2214 0.0435 0.846 Uiso 1 1 calc R U . . .
H18 H 0.6536 0.2525 0.0227 0.846 Uiso 1 1 calc R U . . .
C30 C 0.7093(10) 0.2502(11) 0.0427(7) 0.57(3) Uani 1 1 d D U . . .
H19 H 0.7140 0.2688 0.0310 0.686 Uiso 1 1 calc R U . . .
H20 H 0.7292 0.2322 0.0450 0.686 Uiso 1 1 calc R U . . .
C31 C 0.7120(9) 0.2667(9) 0.0692(7) 0.45(2) Uani 1 1 d D U . . .
H21 H 0.7166 0.2923 0.0683 0.536 Uiso 1 1 calc R U . . .
H22 H 0.6874 0.2638 0.0726 0.536 Uiso 1 1 calc R U . . .
C32 C 0.7410(11) 0.2521(10) 0.0915(6) 0.389(17) Uani 1 1 d D U . . .
H23 H 0.7375 0.2261 0.0906 0.467 Uiso 1 1 calc R U . . .
H24 H 0.7653 0.2567 0.0881 0.467 Uiso 1 1 calc R U . . .
N5 N 0.7459(10) 0.2622(7) 0.1186(7) 0.481(17) Uani 1 1 d D U . . .
H25 H 0.7231 0.2685 0.1200 0.577 Uiso 1 1 calc R U . . .
H26 H 0.7607 0.2817 0.1221 0.577 Uiso 1 1 calc R U . . .
C33 C 0.7624(13) 0.2350(11) 0.1393(7) 0.80(4) Uani 1 1 d D U . . .
H27 H 0.7439 0.2302 0.1488 0.960 Uiso 1 1 calc R U . . .
H28 H 0.7657 0.2128 0.1304 0.960 Uiso 1 1 calc R U . . .
C34 C 0.7988(11) 0.2437(11) 0.1589(7) 0.86(4) Uani 1 1 d D U . . .
C35 C 0.8088(14) 0.2168(11) 0.1777(9) 0.95(4) Uani 1 1 d D U . . .
H29 H 0.7931 0.1968 0.1766 1.135 Uiso 1 1 calc R U . . .
C36 C 0.8430(15) 0.2201(12) 0.1985(9) 1.00(4) Uani 1 1 d D U . . .
H30 H 0.8509 0.2017 0.2110 1.203 Uiso 1 1 calc R U . . .
C37 C 0.8649(14) 0.2508(14) 0.2004(11) 1.30(5) Uani 1 1 d D U . . .
C38 C 0.8558(17) 0.2774(15) 0.1813(13) 1.14(5) Uani 1 1 d D U . . .
H31 H 0.8716 0.2974 0.1824 1.371 Uiso 1 1 calc R U . . .
C39 C 0.8219(18) 0.2736(14) 0.1601(12) 1.09(5) Uani 1 1 d D U . . .
H32 H 0.8150 0.2912 0.1469 1.308 Uiso 1 1 calc R U . . .
C40 C 0.9021(12) 0.2525(19) 0.2207(11) 1.37(4) Uani 1 1 d D U . . .
H33 H 0.9167 0.2712 0.2153 1.639 Uiso 1 1 calc R U . . .
H34 H 0.9150 0.2299 0.2199 1.639 Uiso 1 1 calc R U . . .
N6 N 0.905(3) 0.2590(15) 0.2491(10) 1.54(4) Uani 1 1 d D U . . .
H35 H 0.9142 0.2429 0.2611 1.843 Uiso 1 1 calc R U . . .
P1 P 0.8913(13) 0.2984(13) 0.2561(9) 1.72(4) Uani 1 1 d D U . . .
O2 O 0.895(3) 0.3281(16) 0.2350(18) 1.73(6) Uani 1 1 d D U . . .
O3 O 0.8448(13) 0.294(3) 0.2529(14) 1.77(5) Uani 1 1 d D U . . .
C41 C 0.8187(18) 0.300(7) 0.2246(13) 1.71(6) Uani 1 1 d D U . . .
H36 H 0.8181 0.2778 0.2145 2.056 Uiso 1 1 calc R U . . .
H37 H 0.8291 0.3188 0.2161 2.056 Uiso 1 1 calc R U . . .
C42 C 0.778(3) 0.310(6) 0.224(2) 1.63(7) Uani 1 1 d D U . . .
H38 H 0.7623 0.3130 0.2060 2.440 Uiso 1 1 calc R U . . .
H39 H 0.7673 0.2909 0.2323 2.440 Uiso 1 1 calc R U . . .
H40 H 0.7783 0.3319 0.2338 2.440 Uiso 1 1 calc R U . . .
O4 O 0.9159(18) 0.308(3) 0.2860(12) 1.73(5) Uani 1 1 d D U . . .
C43 C 0.956(2) 0.306(4) 0.296(2) 1.72(6) Uani 1 1 d D U . . .
H41 H 0.9665 0.3103 0.2812 2.063 Uiso 1 1 calc R U . . .
H42 H 0.9624 0.2810 0.3016 2.063 Uiso 1 1 calc R U . . .
C44 C 0.9771(17) 0.330(3) 0.3190(18) 1.14(6) Uani 1 1 d D U . . .
H43 H 1.0041 0.3259 0.3237 1.709 Uiso 1 1 calc R U . . .
H44 H 0.9722 0.3552 0.3137 1.709 Uiso 1 1 calc R U . . .
H45 H 0.9681 0.3258 0.3341 1.709 Uiso 1 1 calc R U . . .
C45 C 0.3093(5) 0.1677(5) -0.0374(5) 0.184(8) Uani 1 1 d D U . . .
C46 C 0.3103(5) 0.1411(5) -0.0207(4) 0.204(9) Uani 1 1 d D U . . .
H46 H 0.3224 0.1453 -0.0027 0.245 Uiso 1 1 calc R U . . .
C47 C 0.2951(6) 0.1075(5) -0.0277(4) 0.223(10) Uani 1 1 d D U . . .
H47 H 0.2973 0.0894 -0.0150 0.268 Uiso 1 1 calc R U . . .
C48 C 0.2772(7) 0.1021(6) -0.0529(5) 0.208(9) Uani 1 1 d D U . . .
C49 C 0.2764(7) 0.1261(6) -0.0724(4) 0.217(9) Uani 1 1 d D U . . .
H48 H 0.2661 0.1203 -0.0904 0.260 Uiso 1 1 calc R U . . .
C50 C 0.2923(6) 0.1611(5) -0.0638(4) 0.212(9) Uani 1 1 d D U . . .
H49 H 0.2911 0.1792 -0.0763 0.254 Uiso 1 1 calc R U . . .
O5 O 0.2599(5) 0.0689(4) -0.0637(3) 0.241(7) Uani 1 1 d D U . . .
C51 C 0.2653(8) 0.0400(6) -0.0457(5) 0.261(12) Uani 1 1 d D U . . .
H50 H 0.2919 0.0395 -0.0350 0.314 Uiso 1 1 calc R U . . .
H51 H 0.2600 0.0177 -0.0557 0.314 Uiso 1 1 calc R U . . .
C52 C 0.2395(7) 0.0417(7) -0.0264(5) 0.281(12) Uani 1 1 d D U . . .
H52 H 0.2418 0.0653 -0.0182 0.337 Uiso 1 1 calc R U . . .
H53 H 0.2129 0.0382 -0.0367 0.337 Uiso 1 1 calc R U . . .
C53 C 0.2503(8) 0.0147(7) -0.0061(5) 0.295(14) Uani 1 1 d D U . . .
H54 H 0.2524 -0.0081 -0.0146 0.354 Uiso 1 1 calc R U . . .
H55 H 0.2298 0.0123 0.0019 0.354 Uiso 1 1 calc R U . . .
C54 C 0.2867(7) 0.0208(6) 0.0158(5) 0.282(13) Uani 1 1 d D U . . .
H56 H 0.2936 -0.0016 0.0256 0.339 Uiso 1 1 calc R U . . .
H57 H 0.3068 0.0262 0.0077 0.339 Uiso 1 1 calc R U . . .
C55 C 0.2861(7) 0.0499(7) 0.0352(5) 0.277(14) Uani 1 1 d D U . . .
H58 H 0.2710 0.0696 0.0253 0.332 Uiso 1 1 calc R U . . .
H59 H 0.2726 0.0407 0.0472 0.332 Uiso 1 1 calc R U . . .
C56 C 0.3221(6) 0.0649(6) 0.0515(4) 0.215(10) Uani 1 1 d D U . . .
H60 H 0.3403 0.0454 0.0572 0.258 Uiso 1 1 calc R U . . .
H61 H 0.3319 0.0810 0.0405 0.258 Uiso 1 1 calc R U . . .
N7 N 0.3202(5) 0.0846(4) 0.0749(3) 0.199(7) Uani 1 1 d D U . . .
H62 H 0.3154 0.0688 0.0863 0.239 Uiso 1 1 calc R U . . .
H63 H 0.3003 0.0996 0.0700 0.239 Uiso 1 1 calc R U . . .
C57 C 0.3537(5) 0.1053(5) 0.0889(4) 0.208(8) Uani 1 1 d D U . . .
H64 H 0.3590 0.1229 0.0768 0.250 Uiso 1 1 calc R U . . .
H65 H 0.3756 0.0893 0.0946 0.250 Uiso 1 1 calc R U . . .
C58 C 0.3483(5) 0.1237(6) 0.1121(4) 0.209(9) Uani 1 1 d D U . . .
C59 C 0.3420(5) 0.1599(5) 0.1097(4) 0.212(8) Uani 1 1 d D U . . .
H66 H 0.3426 0.1719 0.0943 0.254 Uiso 1 1 calc R U . . .
C60 C 0.3345(5) 0.1788(6) 0.1309(4) 0.229(9) Uani 1 1 d D U . . .
H67 H 0.3294 0.2034 0.1290 0.275 Uiso 1 1 calc R U . . .
C61 C 0.3344(7) 0.1622(7) 0.1541(5) 0.235(9) Uani 1 1 d D U . . .
C62 C 0.3395(8) 0.1254(6) 0.1568(5) 0.260(11) Uani 1 1 d D U . . .
H68 H 0.3379 0.1133 0.1720 0.312 Uiso 1 1 calc R U . . .
C63 C 0.3472(8) 0.1072(6) 0.1355(5) 0.238(10) Uani 1 1 d D U . . .
H69 H 0.3519 0.0826 0.1372 0.285 Uiso 1 1 calc R U . . .
C64 C 0.3262(7) 0.1818(7) 0.1762(5) 0.294(12) Uani 1 1 d D U . . .
H70 H 0.3315 0.2072 0.1748 0.353 Uiso 1 1 calc R U . . .
H71 H 0.3432 0.1731 0.1930 0.353 Uiso 1 1 calc R U . . .
N8 N 0.2859(7) 0.1777(7) 0.1768(5) 0.364(13) Uani 1 1 d D U . . .
H72 H 0.2676 0.1843 0.1631 0.437 Uiso 1 1 calc R U . . .
P2 P 0.2760(5) 0.1611(5) 0.2024(4) 0.444(10) Uani 1 1 d D U . . .
O6 O 0.3080(9) 0.1662(10) 0.2301(5) 0.540(16) Uani 1 1 d D U . . .
O7 O 0.2756(9) 0.1160(6) 0.1988(7) 0.541(17) Uani 1 1 d D U . . .
C65 C 0.2448(19) 0.0956(11) 0.1772(13) 0.71(5) Uani 1 1 d D U . . .
H73 H 0.2478 0.1012 0.1599 0.846 Uiso 1 1 calc R U . . .
H74 H 0.2198 0.1040 0.1773 0.846 Uiso 1 1 calc R U . . .
C66 C 0.247(2) 0.0537(11) 0.1813(12) 0.72(5) Uani 1 1 d D U . . .
H75 H 0.2271 0.0424 0.1673 1.081 Uiso 1 1 calc R U . . .
H76 H 0.2714 0.0451 0.1808 1.081 Uiso 1 1 calc R U . . .
H77 H 0.2434 0.0479 0.1982 1.081 Uiso 1 1 calc R U . . .
O8 O 0.2345(8) 0.1780(9) 0.1992(7) 0.530(18) Uani 1 1 d D U . . .
C67 C 0.2226(12) 0.2106(12) 0.2067(10) 0.52(3) Uani 1 1 d D U . . .
H78 H 0.2431 0.2280 0.2088 0.628 Uiso 1 1 calc R U . . .
H79 H 0.2185 0.2077 0.2240 0.628 Uiso 1 1 calc R U . . .
C68 C 0.1858(16) 0.2262(14) 0.1871(12) 0.69(5) Uani 1 1 d D U . . .
H80 H 0.1797 0.2488 0.1938 1.034 Uiso 1 1 calc R U . . .
H81 H 0.1898 0.2300 0.1700 1.034 Uiso 1 1 calc R U . . .
H82 H 0.1651 0.2096 0.1853 1.034 Uiso 1 1 calc R U . . .
C69 C 0.2434(6) 0.3262(6) 0.0004(5) 0.219(8) Uani 1 1 d D U . . .
C70 C 0.2339(8) 0.3141(7) 0.0211(5) 0.338(15) Uani 1 1 d D U . . .
H83 H 0.2501 0.2974 0.0321 0.406 Uiso 1 1 calc R U . . .
C71 C 0.2021(8) 0.3241(8) 0.0275(6) 0.43(2) Uani 1 1 d D U . . .
H84 H 0.1955 0.3130 0.0415 0.517 Uiso 1 1 calc R U . . .
C72 C 0.1810(10) 0.3497(12) 0.0137(7) 0.47(3) Uani 1 1 d D U . . .
C73 C 0.1843(8) 0.3600(9) -0.0099(6) 0.363(15) Uani 1 1 d D U . . .
H85 H 0.1651 0.3728 -0.0222 0.435 Uiso 1 1 calc R U . . .
C74 C 0.2198(8) 0.3501(8) -0.0151(6) 0.338(15) Uani 1 1 d D U . . .
H86 H 0.2262 0.3605 -0.0293 0.406 Uiso 1 1 calc R U . . .
O9 O 0.1448(8) 0.3586(9) 0.0177(7) 0.488(18) Uani 1 1 d D U . . .
C75 C 0.1189(12) 0.3809(14) 0.0002(7) 0.50(3) Uani 1 1 d D U . . .
H87 H 0.1037 0.3670 -0.0149 0.605 Uiso 1 1 calc R U . . .
H88 H 0.1324 0.3995 -0.0064 0.605 Uiso 1 1 calc R U . . .
C76 C 0.0915(9) 0.3990(12) 0.0155(9) 0.51(3) Uani 1 1 d D U . . .
H89 H 0.0817 0.4217 0.0071 0.616 Uiso 1 1 calc R U . . .
H90 H 0.0700 0.3832 0.0145 0.616 Uiso 1 1 calc R U . . .
C77 C 0.1126(16) 0.4049(12) 0.0424(8) 0.61(4) Uani 1 1 d D U . . .
H91 H 0.1373 0.3935 0.0455 0.727 Uiso 1 1 calc R U . . .
H92 H 0.0995 0.3924 0.0534 0.727 Uiso 1 1 calc R U . . .
C78 C 0.1193(16) 0.4426(12) 0.0523(9) 0.61(3) Uani 1 1 d D U . . .
H93 H 0.1289 0.4560 0.0398 0.728 Uiso 1 1 calc R U . . .
H94 H 0.0947 0.4529 0.0516 0.728 Uiso 1 1 calc R U . . .
C79 C 0.1455(14) 0.4493(15) 0.0793(9) 0.59(3) Uani 1 1 d D U . . .
H95 H 0.1684 0.4351 0.0810 0.714 Uiso 1 1 calc R U . . .
H96 H 0.1530 0.4744 0.0800 0.714 Uiso 1 1 calc R U . . .
C80 C 0.1337(11) 0.4423(14) 0.1023(8) 0.53(3) Uani 1 1 d D U . . .
H97 H 0.1091 0.4543 0.0988 0.639 Uiso 1 1 calc R U . . .
H98 H 0.1281 0.4167 0.1015 0.639 Uiso 1 1 calc R U . . .
N9 N 0.1520(11) 0.4490(8) 0.1295(8) 0.497(18) Uani 1 1 d D U . . .
H99 H 0.1335 0.4578 0.1356 0.597 Uiso 1 1 calc R U . . .
H100 H 0.1675 0.4674 0.1296 0.597 Uiso 1 1 calc R U . . .
C81 C 0.1739(19) 0.4257(19) 0.1507(9) 1.00(4) Uani 1 1 d D U . . .
H101 H 0.2006 0.4288 0.1517 1.198 Uiso 1 1 calc R U . . .
H102 H 0.1672 0.4011 0.1450 1.198 Uiso 1 1 calc R U . . .
C82 C 0.1716(13) 0.4287(13) 0.1779(9) 0.94(4) Uani 1 1 d D U . . .
C83 C 0.1508(18) 0.4018(14) 0.1850(12) 1.17(4) Uani 1 1 d D U . . .
H103 H 0.1408 0.3831 0.1733 1.406 Uiso 1 1 calc R U . . .
C84 C 0.1448(19) 0.4029(15) 0.2102(13) 1.15(4) Uani 1 1 d D U . . .
H104 H 0.1303 0.3846 0.2145 1.379 Uiso 1 1 calc R U . . .
C85 C 0.159(2) 0.4294(17) 0.2290(11) 1.35(4) Uani 1 1 d D U . . .
C86 C 0.1811(18) 0.4565(15) 0.2226(11) 1.05(4) Uani 1 1 d D U . . .
H105 H 0.1920 0.4747 0.2346 1.257 Uiso 1 1 calc R U . . .
C87 C 0.186(2) 0.4554(15) 0.1968(12) 1.18(4) Uani 1 1 d D U . . .
H106 H 0.2003 0.4738 0.1923 1.414 Uiso 1 1 calc R U . . .
C88 C 0.151(3) 0.432(2) 0.2547(12) 1.39(5) Uani 1 1 d D U . . .
H107 H 0.1324 0.4521 0.2524 1.664 Uiso 1 1 calc R U . . .
H108 H 0.1741 0.4411 0.2673 1.664 Uiso 1 1 calc R U . . .
N10 N 0.136(3) 0.404(3) 0.2694(9) 1.67(5) Uani 1 1 d D U . . .
H109 H 0.1190 0.3896 0.2602 1.999 Uiso 1 1 calc R U . . .
P3 P 0.1510(14) 0.3988(13) 0.3019(9) 1.66(4) Uani 1 1 d D U . . .
O10 O 0.176(3) 0.364(2) 0.313(3) 1.64(6) Uani 1 1 d D U . . .
O11 O 0.1124(18) 0.390(3) 0.3126(17) 1.64(5) Uani 1 1 d D U . . .
C89 C 0.114(3) 0.362(5) 0.335(4) 1.61(7) Uani 1 1 d D U . . .
H110 H 0.1359 0.3669 0.3501 1.934 Uiso 1 1 calc R U . . .
H111 H 0.1184 0.3381 0.3281 1.934 Uiso 1 1 calc R U . . .
C90 C 0.077(3) 0.360(3) 0.344(2) 1.20(7) Uani 1 1 d D U . . .
H112 H 0.0803 0.3418 0.3574 1.800 Uiso 1 1 calc R U . . .
H113 H 0.0731 0.3829 0.3510 1.800 Uiso 1 1 calc R U . . .
H114 H 0.0556 0.3541 0.3290 1.800 Uiso 1 1 calc R U . . .
O12 O 0.174(2) 0.4361(19) 0.3106(19) 1.75(5) Uani 1 1 d D U . . .
C91 C 0.212(3) 0.446(4) 0.3224(17) 1.76(7) Uani 1 1 d D U . . .
H115 H 0.2274 0.4239 0.3249 2.113 Uiso 1 1 calc R U . . .
H116 H 0.2142 0.4549 0.3400 2.113 Uiso 1 1 calc R U . . .
C92 C 0.233(2) 0.4736(19) 0.3095(17) 1.07(5) Uani 1 1 d D U . . .
H117 H 0.2592 0.4766 0.3206 1.603 Uiso 1 1 calc R U . . .
H118 H 0.2336 0.4650 0.2922 1.603 Uiso 1 1 calc R U . . .
H119 H 0.2203 0.4963 0.3075 1.603 Uiso 1 1 calc R U . . .
C93 C 0.4187(6) 0.4075(5) 0.0061(4) 0.186(8) Uani 1 1 d D U . . .
C94 C 0.4490(5) 0.4187(5) 0.0259(4) 0.199(9) Uani 1 1 d D U . . .
H120 H 0.4614 0.4017 0.0386 0.239 Uiso 1 1 calc R U . . .
C95 C 0.4630(6) 0.4531(5) 0.0288(4) 0.211(9) Uani 1 1 d D U . . .
H121 H 0.4839 0.4602 0.0428 0.253 Uiso 1 1 calc R U . . .
C96 C 0.4440(8) 0.4754(5) 0.0098(5) 0.250(12) Uani 1 1 d D U . . .
C97 C 0.4136(7) 0.4681(5) -0.0114(5) 0.226(10) Uani 1 1 d D U . . .
H122 H 0.4023 0.4853 -0.0241 0.272 Uiso 1 1 calc R U . . .
C98 C 0.4001(6) 0.4317(5) -0.0126(4) 0.216(9) Uani 1 1 d D U . . .
H123 H 0.3786 0.4247 -0.0262 0.260 Uiso 1 1 calc R U . . .
O13 O 0.4530(6) 0.5130(4) 0.0088(4) 0.275(8) Uani 1 1 d D U . . .
C99 C 0.4859(8) 0.5241(6) 0.0291(6) 0.303(15) Uani 1 1 d D U . . .
H124 H 0.5079 0.5107 0.0274 0.364 Uiso 1 1 calc R U . . .
H125 H 0.4827 0.5182 0.0463 0.364 Uiso 1 1 calc R U . . .
C100 C 0.4942(9) 0.5662(6) 0.0282(7) 0.348(17) Uani 1 1 d D U . . .
H126 H 0.5213 0.5706 0.0363 0.418 Uiso 1 1 calc R U . . .
H127 H 0.4876 0.5740 0.0098 0.418 Uiso 1 1 calc R U . . .
C101 C 0.4734(9) 0.5863(6) 0.0415(6) 0.305(14) Uani 1 1 d D U . . .
H128 H 0.4830 0.5798 0.0602 0.366 Uiso 1 1 calc R U . . .
H129 H 0.4472 0.5776 0.0353 0.366 Uiso 1 1 calc R U . . .
C102 C 0.4713(7) 0.6261(6) 0.0404(5) 0.276(12) Uani 1 1 d D U . . .
H130 H 0.4685 0.6340 0.0223 0.331 Uiso 1 1 calc R U . . .
H131 H 0.4490 0.6341 0.0452 0.331 Uiso 1 1 calc R U . . .
C103 C 0.5057(8) 0.6428(7) 0.0584(4) 0.266(12) Uani 1 1 d D U . . .
H132 H 0.5276 0.6356 0.0527 0.320 Uiso 1 1 calc R U . . .
H133 H 0.5032 0.6687 0.0563 0.320 Uiso 1 1 calc R U . . .
C104 C 0.5141(8) 0.6345(6) 0.0865(4) 0.252(12) Uani 1 1 d D U . . .
H134 H 0.4904 0.6357 0.0912 0.303 Uiso 1 1 calc R U . . .
H135 H 0.5233 0.6099 0.0893 0.303 Uiso 1 1 calc R U . . .
N11 N 0.5416(6) 0.6574(5) 0.1042(4) 0.237(8) Uani 1 1 d D U . . .
H136 H 0.5332 0.6800 0.1011 0.285 Uiso 1 1 calc R U . . .
H137 H 0.5632 0.6560 0.0998 0.285 Uiso 1 1 calc R U . . .
C105 C 0.5513(7) 0.6514(6) 0.1330(4) 0.247(10) Uani 1 1 d D U . . .
H138 H 0.5285 0.6546 0.1386 0.297 Uiso 1 1 calc R U . . .
H139 H 0.5599 0.6267 0.1370 0.297 Uiso 1 1 calc R U . . .
C106 C 0.5808(8) 0.6758(6) 0.1479(4) 0.261(11) Uani 1 1 d D U . . .
C107 C 0.5685(8) 0.7055(7) 0.1579(6) 0.366(16) Uani 1 1 d D U . . .
H140 H 0.5429 0.7090 0.1567 0.439 Uiso 1 1 calc R U . . .
C108 C 0.5969(9) 0.7310(7) 0.1702(6) 0.43(2) Uani 1 1 d D U . . .
H141 H 0.5892 0.7520 0.1768 0.513 Uiso 1 1 calc R U . . .
C109 C 0.6349(9) 0.7265(8) 0.1730(8) 0.434(19) Uani 1 1 d D U . . .
C110 C 0.6479(8) 0.6963(9) 0.1632(7) 0.365(15) Uani 1 1 d D U . . .
H142 H 0.6736 0.6926 0.1647 0.438 Uiso 1 1 calc R U . . .
C111 C 0.6190(8) 0.6716(7) 0.1505(7) 0.324(14) Uani 1 1 d D U . . .
H143 H 0.6264 0.6509 0.1433 0.389 Uiso 1 1 calc R U . . .
C112 C 0.6642(10) 0.7550(8) 0.1828(8) 0.54(2) Uani 1 1 d D U . . .
H144 H 0.6777 0.7572 0.1695 0.654 Uiso 1 1 calc R U . . .
H145 H 0.6504 0.7774 0.1823 0.654 Uiso 1 1 calc R U . . .
N12 N 0.6934(9) 0.7537(12) 0.2087(8) 0.80(3) Uani 1 1 d D U . . .
H146 H 0.6864 0.7613 0.2220 0.959 Uiso 1 1 calc R U . . .
P4 P 0.7375(8) 0.7395(7) 0.2157(6) 0.77(2) Uani 1 1 d D U . . .
O14 O 0.7500(19) 0.7215(16) 0.1922(11) 1.05(4) Uani 1 1 d D U . . .
O15 O 0.7650(11) 0.7769(10) 0.2218(11) 0.85(3) Uani 1 1 d D U . . .
C113 C 0.8049(12) 0.7752(14) 0.2165(10) 0.66(3) Uani 1 1 d D U . . .
H147 H 0.8249 0.7739 0.2334 0.793 Uiso 1 1 calc R U . . .
H148 H 0.8063 0.7535 0.2065 0.793 Uiso 1 1 calc R U . . .
C114 C 0.8119(16) 0.8084(13) 0.2008(7) 0.84(5) Uani 1 1 d D U . . .
H149 H 0.8366 0.8063 0.1980 1.257 Uiso 1 1 calc R U . . .
H150 H 0.7925 0.8095 0.1839 1.257 Uiso 1 1 calc R U . . .
H151 H 0.8111 0.8299 0.2108 1.257 Uiso 1 1 calc R U . . .
O16 O 0.7370(14) 0.7132(14) 0.2399(9) 0.88(3) Uani 1 1 d D U . . .
C115 C 0.7047(18) 0.6968(16) 0.2442(17) 0.83(5) Uani 1 1 d D U . . .
H152 H 0.6819 0.7062 0.2312 1.000 Uiso 1 1 calc R U . . .
H153 H 0.7034 0.7034 0.2618 1.000 Uiso 1 1 calc R U . . .
C116 C 0.705(2) 0.6551(16) 0.2419(18) 0.80(5) Uani 1 1 d D U . . .
H154 H 0.6818 0.6457 0.2450 1.204 Uiso 1 1 calc R U . . .
H155 H 0.7051 0.6483 0.2244 1.204 Uiso 1 1 calc R U . . .
H156 H 0.7266 0.6455 0.2550 1.204 Uiso 1 1 calc R U . . .
Cu2 Cu 0.43220(7) 0.36342(6) 0.07772(5) 0.1579(9) Uani 1 1 d D U . . .
N13 N 0.4816(4) 0.3486(4) 0.0782(3) 0.152(4) Uani 1 1 d D U . . .
C117 C 0.5128(6) 0.3683(4) 0.0850(4) 0.156(6) Uani 1 1 d D U . . .
C118 C 0.5462(5) 0.3461(4) 0.0859(4) 0.163(6) Uani 1 1 d D U . . .
C119 C 0.5855(5) 0.3535(4) 0.0936(4) 0.179(7) Uani 1 1 d D U . . .
H157 H 0.5949 0.3769 0.0962 0.214 Uiso 1 1 calc R U . . .
C120 C 0.6096(4) 0.3239(5) 0.0971(6) 0.224(10) Uani 1 1 d D U . . .
C121 C 0.5962(5) 0.2899(4) 0.0905(5) 0.203(9) Uani 1 1 d D U . . .
C122 C 0.5579(5) 0.2822(4) 0.0818(4) 0.180(7) Uani 1 1 d D U . . .
H158 H 0.5489 0.2589 0.0775 0.215 Uiso 1 1 calc R U . . .
C123 C 0.5328(4) 0.3114(5) 0.0797(4) 0.165(6) Uani 1 1 d D U . . .
C124 C 0.4905(5) 0.3136(5) 0.0751(4) 0.157(6) Uani 1 1 d D U . . .
N14 N 0.4694(4) 0.2842(4) 0.0673(4) 0.156(5) Uani 1 1 d D U . . .
N15 N 0.4130(4) 0.3163(3) 0.0673(3) 0.150(4) Uani 1 1 d D U . . .
C125 C 0.4335(5) 0.2869(5) 0.0635(4) 0.150(6) Uani 1 1 d D U . . .
C126 C 0.4075(5) 0.2560(5) 0.0569(4) 0.143(5) Uani 1 1 d D U . . .
C127 C 0.4162(5) 0.2206(5) 0.0529(4) 0.170(7) Uani 1 1 d D U . . .
H159 H 0.4404 0.2128 0.0530 0.204 Uiso 1 1 calc R U . . .
C128 C 0.3852(7) 0.1979(6) 0.0487(5) 0.174(7) Uani 1 1 d D U . . .
C129 C 0.3481(6) 0.2088(6) 0.0478(5) 0.167(7) Uani 1 1 d D U . . .
C130 C 0.3402(5) 0.2443(5) 0.0518(4) 0.173(7) Uani 1 1 d D U . . .
H160 H 0.3160 0.2521 0.0517 0.207 Uiso 1 1 calc R U . . .
C131 C 0.3713(6) 0.2677(5) 0.0561(4) 0.149(6) Uani 1 1 d D U . . .
C132 C 0.3765(5) 0.3051(5) 0.0633(4) 0.150(6) Uani 1 1 d D U . . .
N16 N 0.3467(4) 0.3238(4) 0.0664(3) 0.164(5) Uani 1 1 d D U . . .
N17 N 0.3832(4) 0.3785(4) 0.0796(3) 0.151(4) Uani 1 1 d D U . . .
C133 C 0.3499(6) 0.3588(4) 0.0749(4) 0.160(6) Uani 1 1 d D U . . .
C134 C 0.3184(7) 0.3781(5) 0.0802(5) 0.178(7) Uani 1 1 d D U . . .
C135 C 0.2842(6) 0.3668(5) 0.0817(5) 0.194(8) Uani 1 1 d D U . . .
H161 H 0.2747 0.3437 0.0772 0.233 Uiso 1 1 calc R U . . .
C136 C 0.2658(8) 0.3923(7) 0.0902(7) 0.248(11) Uani 1 1 d D U . . .
C137 C 0.2772(9) 0.4290(7) 0.0991(7) 0.265(12) Uani 1 1 d D U . . .
C138 C 0.3117(7) 0.4367(5) 0.0944(5) 0.217(9) Uani 1 1 d D U . . .
H162 H 0.3204 0.4604 0.0966 0.260 Uiso 1 1 calc R U . . .
C139 C 0.3343(6) 0.4109(6) 0.0866(5) 0.179(7) Uani 1 1 d D U . . .
C140 C 0.3745(6) 0.4121(5) 0.0863(4) 0.157(6) Uani 1 1 d D U . . .
N18 N 0.3969(4) 0.4405(4) 0.0923(4) 0.164(5) Uani 1 1 d D U . . .
N19 N 0.4521(4) 0.4109(3) 0.0886(3) 0.156(5) Uani 1 1 d D U . . .
C141 C 0.4323(5) 0.4395(5) 0.0930(5) 0.162(6) Uani 1 1 d D U . . .
C142 C 0.4567(6) 0.4703(5) 0.0991(4) 0.162(6) Uani 1 1 d D U . . .
C143 C 0.4508(6) 0.5054(5) 0.1066(4) 0.180(7) Uani 1 1 d D U . . .
H163 H 0.4271 0.5136 0.1073 0.216 Uiso 1 1 calc R U . . .
C144 C 0.4828(7) 0.5270(6) 0.1128(5) 0.195(8) Uani 1 1 d D U . . .
C145 C 0.5182(7) 0.5178(7) 0.1106(5) 0.188(8) Uani 1 1 d D U . . .
C146 C 0.5229(5) 0.4834(5) 0.1039(4) 0.169(6) Uani 1 1 d D U . . .
H164 H 0.5469 0.4753 0.1037 0.203 Uiso 1 1 calc R U . . .
C147 C 0.4913(6) 0.4596(5) 0.0973(4) 0.163(6) Uani 1 1 d D U . . .
C148 C 0.4886(5) 0.4212(5) 0.0914(4) 0.151(6) Uani 1 1 d D U . . .
N20 N 0.5181(4) 0.4024(4) 0.0898(4) 0.155(5) Uani 1 1 d D U . . .
O17 O 0.6481(4) 0.3283(4) 0.1038(4) 0.237(7) Uani 1 1 d D U . . .
C149 C 0.6638(5) 0.3644(5) 0.1116(6) 0.302(14) Uani 1 1 d D U . . .
H165 H 0.6534 0.3744 0.1250 0.362 Uiso 1 1 calc R U . . .
H166 H 0.6573 0.3803 0.0962 0.362 Uiso 1 1 calc R U . . .
C150 C 0.7078(6) 0.3605(9) 0.1228(5) 0.358(18) Uani 1 1 d D U . . .
H167 H 0.7185 0.3818 0.1330 0.430 Uiso 1 1 calc R U . . .
H168 H 0.7141 0.3398 0.1346 0.430 Uiso 1 1 calc R U . . .
O18 O 0.7235(6) 0.3560(8) 0.1014(6) 0.419(17) Uani 1 1 d D U . . .
C151 C 0.7616(10) 0.3700(10) 0.1059(9) 0.57(3) Uani 1 1 d D U . . .
H169 H 0.7726 0.3763 0.1246 0.688 Uiso 1 1 calc R U . . .
H170 H 0.7609 0.3916 0.0953 0.688 Uiso 1 1 calc R U . . .
C152 C 0.7865(8) 0.3401(11) 0.0977(8) 0.55(2) Uani 1 1 d D U . . .
H171 H 0.8135 0.3450 0.1057 0.664 Uiso 1 1 calc R U . . .
H172 H 0.7808 0.3166 0.1037 0.664 Uiso 1 1 calc R U . . .
O19 O 0.7775(14) 0.340(2) 0.0693(7) 0.86(4) Uani 1 1 d D U . . .
C153 C 0.8088(13) 0.3234(10) 0.0604(7) 0.63(3) Uani 1 1 d D U . . .
H173 H 0.7982 0.3061 0.0463 0.755 Uiso 1 1 calc R U . . .
H174 H 0.8226 0.3416 0.0537 0.755 Uiso 1 1 calc R U . . .
C154 C 0.8349(9) 0.3049(8) 0.0841(9) 0.63(3) Uani 1 1 d D U . . .
H175 H 0.8605 0.3042 0.0824 0.759 Uiso 1 1 calc R U . . .
H176 H 0.8357 0.3185 0.1001 0.759 Uiso 1 1 calc R U . . .
O20 O 0.8221(6) 0.2684(7) 0.0868(7) 0.484(16) Uani 1 1 d D U . . .
C155 C 0.8437(9) 0.2459(7) 0.1063(6) 0.64(4) Uani 1 1 d D U . . .
C156 C 0.8772(11) 0.2572(10) 0.1251(8) 0.76(4) Uani 1 1 d D U . . .
H177 H 0.8853 0.2810 0.1253 0.911 Uiso 1 1 calc DR U . . .
C157 C 0.8986(11) 0.2327(13) 0.1438(8) 0.81(4) Uani 1 1 d D U . . .
H178 H 0.9210 0.2398 0.1567 0.973 Uiso 1 1 calc R U . . .
C158 C 0.8855(14) 0.1972(12) 0.1427(10) 0.85(4) Uani 1 1 d D U . . .
H179 H 0.9005 0.1803 0.1542 1.016 Uiso 1 1 calc R U . . .
C159 C 0.8513(14) 0.1860(9) 0.1251(10) 0.74(4) Uani 1 1 d D U . . .
H180 H 0.8430 0.1625 0.1258 0.889 Uiso 1 1 calc R U . . .
C160 C 0.8295(12) 0.2098(7) 0.1066(7) 0.56(3) Uani 1 1 d D U . . .
O21 O 0.7987(7) 0.2026(7) 0.0838(7) 0.502(16) Uani 1 1 d D U . . .
C161 C 0.7856(10) 0.1656(9) 0.0780(7) 0.53(2) Uani 1 1 d D U . . .
H181 H 0.8068 0.1507 0.0766 0.631 Uiso 1 1 calc R U . . .
H182 H 0.7658 0.1647 0.0610 0.631 Uiso 1 1 calc R U . . .
C162 C 0.7705(7) 0.1512(7) 0.0992(7) 0.433(19) Uani 1 1 d D U . . .
H183 H 0.7646 0.1258 0.0959 0.519 Uiso 1 1 calc R U . . .
H184 H 0.7900 0.1533 0.1163 0.519 Uiso 1 1 calc R U . . .
O22 O 0.7362(7) 0.1703(6) 0.1003(7) 0.436(15) Uani 1 1 d D U . . .
C163 C 0.7012(8) 0.1549(10) 0.0861(10) 0.49(3) Uani 1 1 d D U . . .
H185 H 0.6998 0.1309 0.0931 0.590 Uiso 1 1 calc R U . . .
H186 H 0.7009 0.1522 0.0676 0.590 Uiso 1 1 calc R U . . .
C164 C 0.6658(7) 0.1759(13) 0.0868(7) 0.50(3) Uani 1 1 d D U . . .
H187 H 0.6565 0.1898 0.0705 0.598 Uiso 1 1 calc R U . . .
H188 H 0.6459 0.1591 0.0876 0.598 Uiso 1 1 calc R U . . .
O23 O 0.6734(5) 0.1992(5) 0.1087(5) 0.343(11) Uani 1 1 d D U . . .
C165 C 0.6457(7) 0.2072(6) 0.1206(5) 0.330(15) Uani 1 1 d D U . . .
H189 H 0.6572 0.2213 0.1366 0.396 Uiso 1 1 calc R U . . .
H190 H 0.6365 0.1849 0.1261 0.396 Uiso 1 1 calc R U . . .
C166 C 0.6124(5) 0.2276(5) 0.1032(6) 0.307(14) Uani 1 1 d D U . . .
H191 H 0.6008 0.2137 0.0872 0.368 Uiso 1 1 calc R U . . .
H192 H 0.5934 0.2309 0.1125 0.368 Uiso 1 1 calc R U . . .
O24 O 0.6237(4) 0.2628(4) 0.0957(4) 0.250(7) Uani 1 1 d D U . . .
O25 O 0.3870(4) 0.1614(3) 0.0440(3) 0.187(5) Uani 1 1 d D U . . .
C167 C 0.4236(6) 0.1475(5) 0.0437(6) 0.257(12) Uani 1 1 d D U . . .
H193 H 0.4406 0.1449 0.0616 0.308 Uiso 1 1 calc R U . . .
H194 H 0.4354 0.1633 0.0337 0.308 Uiso 1 1 calc R U . . .
C168 C 0.4141(8) 0.1102(6) 0.0298(5) 0.304(12) Uani 1 1 d D U . . .
H195 H 0.3884 0.1100 0.0176 0.364 Uiso 1 1 calc R U . . .
H196 H 0.4320 0.1045 0.0199 0.364 Uiso 1 1 calc R U . . .
O26 O 0.4175(10) 0.0856(7) 0.0504(8) 0.53(2) Uani 1 1 d D U . . .
C169 C 0.439(2) 0.1000(11) 0.0761(7) 0.72(4) Uani 1 1 d D U . . .
H197 H 0.4216 0.1116 0.0847 0.868 Uiso 1 1 calc R U . . .
H198 H 0.4576 0.1174 0.0744 0.868 Uiso 1 1 calc R U . . .
C170 C 0.4587(11) 0.0655(17) 0.0926(10) 0.77(4) Uani 1 1 d D U . . .
H199 H 0.4767 0.0549 0.0844 0.929 Uiso 1 1 calc R U . . .
H200 H 0.4725 0.0723 0.1107 0.929 Uiso 1 1 calc R U . . .
O27 O 0.4295(17) 0.0403(11) 0.0927(8) 0.78(4) Uani 1 1 d D U . . .
C171 C 0.4258(8) 0.0433(10) 0.1210(8) 0.51(2) Uani 1 1 d D U . . .
H201 H 0.4506 0.0450 0.1343 0.618 Uiso 1 1 calc R U . . .
H202 H 0.4103 0.0639 0.1227 0.618 Uiso 1 1 calc R U . . .
C172 C 0.4066(7) 0.0091(9) 0.1233(8) 0.44(2) Uani 1 1 d D U . . .
H203 H 0.4127 0.0019 0.1419 0.529 Uiso 1 1 calc R U . . .
H204 H 0.4147 -0.0098 0.1135 0.529 Uiso 1 1 calc R U . . .
O28 O 0.3648(5) 0.0156(5) 0.1121(4) 0.301(9) Uani 1 1 d D U . . .
C173 C 0.3417(7) -0.0130(6) 0.1041(5) 0.325(15) Uani 1 1 d D U . . .
C174 C 0.3560(8) -0.0471(8) 0.0995(6) 0.43(2) Uani 1 1 d D U . . .
H205 H 0.3821 -0.0507 0.1027 0.516 Uiso 1 1 calc R U . . .
C175 C 0.3300(10) -0.0755(8) 0.0901(7) 0.52(3) Uani 1 1 d D U . . .
H206 H 0.3388 -0.0983 0.0876 0.621 Uiso 1 1 calc R U . . .
C176 C 0.2907(10) -0.0690(8) 0.0844(9) 0.46(2) Uani 1 1 d D U . . .
H207 H 0.2738 -0.0874 0.0766 0.551 Uiso 1 1 calc R U . . .
C177 C 0.2760(7) -0.0372(8) 0.0898(7) 0.350(16) Uani 1 1 d D U . . .
H208 H 0.2500 -0.0344 0.0877 0.420 Uiso 1 1 calc R U . . .
C178 C 0.3018(7) -0.0089(6) 0.0987(6) 0.269(12) Uani 1 1 d D U . . .
O29 O 0.2928(5) 0.0258(4) 0.1049(4) 0.249(7) Uani 1 1 d D U . . .
C179 C 0.2519(6) 0.0284(5) 0.1034(6) 0.269(12) Uani 1 1 d D U . . .
H209 H 0.2358 0.0242 0.0854 0.323 Uiso 1 1 calc R U . . .
H210 H 0.2455 0.0109 0.1151 0.323 Uiso 1 1 calc R U . . .
C180 C 0.2468(7) 0.0653(6) 0.1119(5) 0.272(12) Uani 1 1 d D U . . .
H211 H 0.2225 0.0677 0.1155 0.326 Uiso 1 1 calc R U . . .
H212 H 0.2671 0.0715 0.1279 0.326 Uiso 1 1 calc R U . . .
O30 O 0.2482(5) 0.0885(4) 0.0897(4) 0.245(7) Uani 1 1 d D U . . .
C181 C 0.2415(8) 0.1250(6) 0.0940(5) 0.254(11) Uani 1 1 d D U . . .
H213 H 0.2635 0.1347 0.1074 0.305 Uiso 1 1 calc R U . . .
H214 H 0.2197 0.1267 0.1008 0.305 Uiso 1 1 calc R U . . .
C182 C 0.2339(8) 0.1474(7) 0.0691(5) 0.263(12) Uani 1 1 d D U . . .
H215 H 0.2092 0.1413 0.0568 0.316 Uiso 1 1 calc R U . . .
H216 H 0.2341 0.1728 0.0734 0.316 Uiso 1 1 calc R U . . .
O31 O 0.2636(5) 0.1393(4) 0.0578(4) 0.217(6) Uani 1 1 d D U . . .
C183 C 0.2587(5) 0.1597(5) 0.0353(4) 0.210(9) Uani 1 1 d D U . . .
H217 H 0.2319 0.1659 0.0279 0.252 Uiso 1 1 calc R U . . .
H218 H 0.2664 0.1459 0.0220 0.252 Uiso 1 1 calc R U . . .
C184 C 0.2823(5) 0.1933(5) 0.0419(4) 0.189(8) Uani 1 1 d D U . . .
H219 H 0.2730 0.2113 0.0281 0.226 Uiso 1 1 calc R U . . .
H220 H 0.2811 0.2033 0.0587 0.226 Uiso 1 1 calc R U . . .
O32 O 0.3207(4) 0.1830(3) 0.0437(3) 0.184(5) Uani 1 1 d D U . . .
O33 O 0.2297(5) 0.3863(4) 0.0950(5) 0.293(9) Uani 1 1 d D U . . .
C185 C 0.2208(7) 0.3487(5) 0.0964(6) 0.293(13) Uani 1 1 d D U . . .
H221 H 0.2438 0.3343 0.1004 0.351 Uiso 1 1 calc R U . . .
H222 H 0.2034 0.3407 0.0796 0.351 Uiso 1 1 calc R U . . .
C186 C 0.2016(8) 0.3453(9) 0.1190(6) 0.41(2) Uani 1 1 d D U . . .
H223 H 0.2012 0.3205 0.1246 0.487 Uiso 1 1 calc R U . . .
H224 H 0.2148 0.3599 0.1343 0.487 Uiso 1 1 calc R U . . .
O34 O 0.1645(7) 0.3582(6) 0.1069(7) 0.420(16) Uani 1 1 d D U . . .
C187 C 0.1367(9) 0.3337(8) 0.1117(10) 0.46(2) Uani 1 1 d D U . . .
H225 H 0.1409 0.3302 0.1306 0.550 Uiso 1 1 calc R U . . .
H226 H 0.1379 0.3105 0.1035 0.550 Uiso 1 1 calc R U . . .
C188 C 0.0963(8) 0.3528(13) 0.0984(8) 0.47(3) Uani 1 1 d D U . . .
H227 H 0.0958 0.3647 0.0818 0.563 Uiso 1 1 calc R U . . .
H228 H 0.0755 0.3355 0.0949 0.563 Uiso 1 1 calc R U . . .
O35 O 0.0941(10) 0.3778(10) 0.1179(9) 0.55(2) Uani 1 1 d D U . . .
C189 C 0.0514(10) 0.3859(14) 0.1118(14) 0.69(4) Uani 1 1 d D U . . .
H229 H 0.0378 0.3810 0.0933 0.822 Uiso 1 1 calc R U . . .
H230 H 0.0402 0.3717 0.1231 0.822 Uiso 1 1 calc R U . . .
C190 C 0.0504(13) 0.4241(13) 0.1177(11) 0.67(3) Uani 1 1 d D U . . .
H231 H 0.0259 0.4302 0.1201 0.804 Uiso 1 1 calc R U . . .
H232 H 0.0535 0.4381 0.1028 0.804 Uiso 1 1 calc R U . . .
O36 O 0.0812(15) 0.4331(13) 0.1419(13) 0.93(4) Uani 1 1 d D U . . .
C191 C 0.0819(11) 0.4626(11) 0.1573(10) 0.87(4) Uani 1 1 d D U . . .
C192 C 0.0794(13) 0.4558(15) 0.1835(11) 0.82(3) Uani 1 1 d D U . . .
H233 H 0.0754 0.4326 0.1887 0.980 Uiso 1 1 calc R U . . .
C193 C 0.0833(13) 0.4846(19) 0.2012(9) 0.80(4) Uani 1 1 d D U . . .
H234 H 0.0819 0.4810 0.2184 0.958 Uiso 1 1 calc R U . . .
C194 C 0.0892(18) 0.5192(17) 0.1923(11) 0.92(4) Uani 1 1 d D U . . .
H235 H 0.0884 0.5386 0.2034 1.108 Uiso 1 1 calc R U . . .
C195 C 0.0961(19) 0.5266(12) 0.1686(12) 0.97(4) Uani 1 1 d D U . . .
H236 H 0.1046 0.5491 0.1649 1.162 Uiso 1 1 calc R U . . .
C196 C 0.0896(19) 0.4983(12) 0.1503(10) 0.99(4) Uani 1 1 d D U . . .
O37 O 0.086(2) 0.5027(14) 0.1234(10) 1.05(4) Uani 1 1 d D U . . .
C197 C 0.0817(14) 0.5392(18) 0.1116(13) 0.92(4) Uani 1 1 d D U . . .
H237 H 0.0674 0.5381 0.0928 1.109 Uiso 1 1 calc R U . . .
H238 H 0.0681 0.5548 0.1205 1.109 Uiso 1 1 calc R U . . .
C198 C 0.1204(17) 0.553(2) 0.1149(16) 0.93(5) Uani 1 1 d D U . . .
H239 H 0.1209 0.5792 0.1166 1.114 Uiso 1 1 calc R U . . .
H240 H 0.1290 0.5467 0.0997 1.114 Uiso 1 1 calc R U . . .
O38 O 0.1453(15) 0.5362(18) 0.1396(10) 0.79(3) Uani 1 1 d D U . . .
C199 C 0.1831(14) 0.540(2) 0.1387(9) 0.76(4) Uani 1 1 d D U . . .
H241 H 0.1975 0.5186 0.1467 0.908 Uiso 1 1 calc R U . . .
H242 H 0.1947 0.5606 0.1493 0.908 Uiso 1 1 calc R U . . .
C200 C 0.1861(16) 0.5443(13) 0.1108(11) 0.68(3) Uani 1 1 d D U . . .
H243 H 0.1608 0.5435 0.0981 0.818 Uiso 1 1 calc R U . . .
H244 H 0.1973 0.5676 0.1092 0.818 Uiso 1 1 calc R U . . .
O39 O 0.2093(11) 0.5161(14) 0.1050(8) 0.60(3) Uani 1 1 d D U . . .
C201 C 0.2383(11) 0.5046(9) 0.1262(7) 0.42(2) Uani 1 1 d D U . . .
H245 H 0.2292 0.4866 0.1364 0.505 Uiso 1 1 calc R U . . .
H246 H 0.2494 0.5245 0.1378 0.505 Uiso 1 1 calc R U . . .
C202 C 0.2675(8) 0.4880(7) 0.1137(8) 0.366(19) Uani 1 1 d D U . . .
H247 H 0.2689 0.5020 0.0984 0.439 Uiso 1 1 calc R U . . .
H248 H 0.2928 0.4873 0.1265 0.439 Uiso 1 1 calc R U . . .
O40 O 0.2537(6) 0.4518(5) 0.1057(5) 0.318(10) Uani 1 1 d D U . . .
O41 O 0.4803(5) 0.5622(3) 0.1206(3) 0.216(6) Uani 1 1 d D U . . .
C203 C 0.4469(7) 0.5716(6) 0.1286(6) 0.277(13) Uani 1 1 d D U . . .
H249 H 0.4407 0.5523 0.1391 0.332 Uiso 1 1 calc R U . . .
H250 H 0.4251 0.5755 0.1130 0.332 Uiso 1 1 calc R U . . .
C204 C 0.4563(9) 0.6062(6) 0.1452(5) 0.334(15) Uani 1 1 d D U . . .
H251 H 0.4380 0.6094 0.1551 0.400 Uiso 1 1 calc R U . . .
H252 H 0.4816 0.6043 0.1579 0.400 Uiso 1 1 calc R U . . .
O42 O 0.4548(7) 0.6358(5) 0.1284(7) 0.383(14) Uani 1 1 d D U . . .
C205 C 0.4172(10) 0.6438(10) 0.1115(9) 0.49(3) Uani 1 1 d D U . . .
H253 H 0.3978 0.6374 0.1199 0.586 Uiso 1 1 calc R U . . .
H254 H 0.4120 0.6315 0.0945 0.586 Uiso 1 1 calc R U . . .
C206 C 0.4199(11) 0.6862(9) 0.1083(10) 0.48(2) Uani 1 1 d D U . . .
H255 H 0.3978 0.6953 0.0946 0.580 Uiso 1 1 calc R U . . .
H256 H 0.4219 0.6985 0.1249 0.580 Uiso 1 1 calc R U . . .
O43 O 0.4536(8) 0.6906(7) 0.1008(8) 0.472(18) Uani 1 1 d D U . . .
C207 C 0.4476(7) 0.7231(9) 0.0824(6) 0.39(2) Uani 1 1 d D U . . .
H257 H 0.4524 0.7173 0.0657 0.473 Uiso 1 1 calc R U . . .
H258 H 0.4220 0.7329 0.0788 0.473 Uiso 1 1 calc R U . . .
C208 C 0.4761(7) 0.7476(7) 0.0982(8) 0.369(18) Uani 1 1 d D U . . .
H259 H 0.4762 0.7471 0.1167 0.443 Uiso 1 1 calc R U . . .
H260 H 0.4709 0.7721 0.0915 0.443 Uiso 1 1 calc R U . . .
O44 O 0.5135(6) 0.7348(5) 0.0956(4) 0.283(8) Uani 1 1 d D U . . .
C209 C 0.5418(7) 0.7592(6) 0.1056(5) 0.321(15) Uani 1 1 d D U . . .
C210 C 0.5359(8) 0.7897(8) 0.1206(6) 0.45(2) Uani 1 1 d D U . . .
H261 H 0.5130 0.7937 0.1244 0.543 Uiso 1 1 calc R U . . .
C211 C 0.5672(10) 0.8130(8) 0.1292(7) 0.49(3) Uani 1 1 d D U . . .
H262 H 0.5652 0.8333 0.1391 0.583 Uiso 1 1 calc R U . . .
C212 C 0.6012(10) 0.8064(9) 0.1232(9) 0.48(3) Uani 1 1 d D U . . .
H263 H 0.6215 0.8222 0.1302 0.577 Uiso 1 1 calc R U . . .
C213 C 0.6073(7) 0.7786(8) 0.1078(7) 0.367(16) Uani 1 1 d D U . . .
H264 H 0.6296 0.7759 0.1029 0.441 Uiso 1 1 calc R U . . .
C214 C 0.5767(8) 0.7547(7) 0.1002(7) 0.299(13) Uani 1 1 d D U . . .
O45 O 0.5761(5) 0.7226(5) 0.0873(4) 0.247(7) Uani 1 1 d D U . . .
C215 C 0.6130(7) 0.7167(6) 0.0823(5) 0.260(10) Uani 1 1 d D U . . .
H265 H 0.6191 0.7369 0.0725 0.312 Uiso 1 1 calc R U . . .
H266 H 0.6332 0.7143 0.0990 0.312 Uiso 1 1 calc R U . . .
C216 C 0.6094(9) 0.6838(6) 0.0669(5) 0.290(13) Uani 1 1 d D U . . .
H267 H 0.6312 0.6812 0.0600 0.348 Uiso 1 1 calc R U . . .
H268 H 0.5863 0.6845 0.0519 0.348 Uiso 1 1 calc R U . . .
O46 O 0.6079(6) 0.6537(5) 0.0843(3) 0.254(7) Uani 1 1 d D U . . .
C217 C 0.6171(11) 0.6218(7) 0.0745(6) 0.355(18) Uani 1 1 d D U . . .
H269 H 0.6380 0.6262 0.0670 0.427 Uiso 1 1 calc R U . . .
H270 H 0.5953 0.6139 0.0601 0.427 Uiso 1 1 calc R U . . .
C218 C 0.6286(9) 0.5918(8) 0.0944(7) 0.352(17) Uani 1 1 d D U . . .
H271 H 0.6304 0.5691 0.0857 0.422 Uiso 1 1 calc R U . . .
H272 H 0.6530 0.5969 0.1075 0.422 Uiso 1 1 calc R U . . .
O47 O 0.5994(5) 0.5907(4) 0.1064(5) 0.280(9) Uani 1 1 d D U . . .
C219 C 0.6075(6) 0.5638(6) 0.1255(5) 0.265(11) Uani 1 1 d D U . . .
H273 H 0.6046 0.5731 0.1421 0.318 Uiso 1 1 calc R U . . .
H274 H 0.6338 0.5560 0.1289 0.318 Uiso 1 1 calc R U . . .
C220 C 0.5814(5) 0.5325(5) 0.1165(5) 0.228(10) Uani 1 1 d D U . . .
H275 H 0.5815 0.5251 0.0988 0.274 Uiso 1 1 calc R U . . .
H276 H 0.5897 0.5123 0.1285 0.274 Uiso 1 1 calc R U . . .
O48 O 0.5439(5) 0.5437(3) 0.1161(4) 0.207(6) Uani 1 1 d D U . . .
Au1 Au 0.45620(3) 0.35451(2) 0.15002(2) 0.1661(5) Uani 1 1 d D U . . .
N21 N 0.5072(4) 0.3385(4) 0.1503(3) 0.167(5) Uani 1 1 d D U . . .
C221 C 0.5398(6) 0.3599(5) 0.1560(5) 0.180(7) Uani 1 1 d D U . . .
C222 C 0.5713(5) 0.3378(5) 0.1543(5) 0.195(8) Uani 1 1 d D U . . .
H277 H 0.5961 0.3459 0.1564 0.234 Uiso 1 1 calc R U . . .
C223 C 0.5590(5) 0.3035(5) 0.1491(5) 0.189(7) Uani 1 1 d D U . . .
H278 H 0.5736 0.2835 0.1476 0.227 Uiso 1 1 calc R U . . .
C224 C 0.5188(5) 0.3042(5) 0.1463(5) 0.171(7) Uani 1 1 d D U . . .
C225 C 0.4960(6) 0.2756(5) 0.1399(4) 0.162(6) Uani 1 1 d D U . . .
N22 N 0.4366(4) 0.3062(3) 0.1390(3) 0.159(5) Uani 1 1 d D U . . .
C226 C 0.4574(5) 0.2757(5) 0.1356(4) 0.158(6) Uani 1 1 d D U . . .
C227 C 0.4317(5) 0.2465(4) 0.1267(4) 0.172(7) Uani 1 1 d D U . . .
H279 H 0.4383 0.2234 0.1228 0.207 Uiso 1 1 calc R U . . .
C228 C 0.3968(5) 0.2577(5) 0.1249(4) 0.171(7) Uani 1 1 d D U . . .
H280 H 0.3744 0.2444 0.1186 0.205 Uiso 1 1 calc R U . . .
C229 C 0.4000(6) 0.2942(5) 0.1343(4) 0.158(6) Uani 1 1 d D U . . .
C230 C 0.3688(6) 0.3129(5) 0.1369(5) 0.173(6) Uani 1 1 d D U . . .
N23 N 0.4048(4) 0.3682(4) 0.1519(3) 0.162(4) Uani 1 1 d D U . . .
C231 C 0.3712(6) 0.3474(5) 0.1463(5) 0.186(7) Uani 1 1 d D U . . .
C232 C 0.3429(5) 0.3690(5) 0.1522(5) 0.202(8) Uani 1 1 d D U . . .
H281 H 0.3184 0.3612 0.1514 0.242 Uiso 1 1 calc R U . . .
C233 C 0.3560(6) 0.4015(5) 0.1590(5) 0.203(8) Uani 1 1 d D U . . .
H282 H 0.3424 0.4206 0.1632 0.243 Uiso 1 1 calc R U . . .
C234 C 0.3955(6) 0.4028(5) 0.1588(5) 0.187(7) Uani 1 1 d D U . . .
C235 C 0.4195(6) 0.4326(5) 0.1637(5) 0.180(6) Uani 1 1 d D U . . .
N24 N 0.4755(5) 0.4048(4) 0.1594(4) 0.170(5) Uani 1 1 d D U . . .
C236 C 0.4561(5) 0.4335(6) 0.1639(5) 0.185(7) Uani 1 1 d D U . . .
C237 C 0.4804(6) 0.4647(4) 0.1678(6) 0.204(8) Uani 1 1 d D U . . .
H283 H 0.4735 0.4883 0.1702 0.245 Uiso 1 1 calc R U . . .
C238 C 0.5141(5) 0.4534(5) 0.1675(5) 0.193(8) Uani 1 1 d D U . . .
H284 H 0.5358 0.4677 0.1702 0.232 Uiso 1 1 calc R U . . .
C239 C 0.5124(6) 0.4160(5) 0.1625(5) 0.179(7) Uani 1 1 d D U . . .
C240 C 0.5422(6) 0.3962(6) 0.1599(5) 0.174(6) Uani 1 1 d D U . . .
C241 C 0.5129(5) 0.2403(5) 0.1377(4) 0.164(6) Uani 1 1 d D U . . .
C242 C 0.5340(6) 0.2239(5) 0.1609(4) 0.233(10) Uani 1 1 d D U . . .
H285 H 0.5366 0.2348 0.1773 0.280 Uiso 1 1 calc R U . . .
C243 C 0.5513(6) 0.1910(5) 0.1595(4) 0.244(10) Uani 1 1 d D U . . .
H286 H 0.5655 0.1800 0.1752 0.292 Uiso 1 1 calc R U . . .
C244 C 0.5481(6) 0.1744(5) 0.1359(4) 0.219(8) Uani 1 1 d D U . . .
C245 C 0.5272(6) 0.1905(5) 0.1131(4) 0.201(7) Uani 1 1 d D U . . .
H287 H 0.5247 0.1794 0.0968 0.242 Uiso 1 1 calc R U . . .
C246 C 0.5093(5) 0.2236(5) 0.1136(4) 0.175(7) Uani 1 1 d D U . . .
H288 H 0.4951 0.2343 0.0978 0.210 Uiso 1 1 calc R U . . .
S1 S 0.5713(3) 0.1336(2) 0.1349(3) 0.298(6) Uani 1 1 d D U . . .
O49 O 0.5847(19) 0.1226(14) 0.1616(5) 0.49(4) Uani 0.5 1 d D U P A 1
O50 O 0.5998(13) 0.1411(11) 0.1232(12) 0.35(2) Uani 0.5 1 d D U P A 1
O51 O 0.5423(10) 0.1095(10) 0.1192(12) 0.36(3) Uani 0.5 1 d D U P A 1
O52 O 0.6078(9) 0.1335(12) 0.1540(9) 0.38(2) Uani 0.5 1 d D U P A 2
O53 O 0.5732(17) 0.1298(13) 0.1082(6) 0.36(2) Uani 0.5 1 d D U P A 2
O54 O 0.5470(10) 0.1055(9) 0.1406(11) 0.265(17) Uani 0.5 1 d D U P A 2
C247 C 0.3317(5) 0.2953(5) 0.1328(4) 0.171(7) Uani 1 1 d D U . . .
C248 C 0.3180(5) 0.2890(4) 0.1539(4) 0.202(8) Uani 1 1 d D U . . .
H289 H 0.3314 0.2965 0.1710 0.242 Uiso 1 1 calc R U . . .
C249 C 0.2833(5) 0.2709(5) 0.1490(4) 0.213(8) Uani 1 1 d D U . . .
H290 H 0.2738 0.2662 0.1632 0.255 Uiso 1 1 calc R U . . .
C250 C 0.2626(5) 0.2597(6) 0.1242(4) 0.206(8) Uani 1 1 d D U . . .
C251 C 0.2770(6) 0.2663(6) 0.1037(4) 0.200(8) Uani 1 1 d D U . . .
H291 H 0.2634 0.2589 0.0866 0.240 Uiso 1 1 calc R U . . .
C252 C 0.3116(5) 0.2836(5) 0.1077(4) 0.182(7) Uani 1 1 d D U . . .
H292 H 0.3213 0.2874 0.0934 0.218 Uiso 1 1 calc R U . . .
S2 S 0.2193(3) 0.2368(3) 0.1191(2) 0.267(5) Uani 1 1 d D U . . .
O55 O 0.2014(6) 0.2536(5) 0.1358(5) 0.331(10) Uani 1 1 d D U . . .
O56 O 0.2284(5) 0.2015(4) 0.1263(5) 0.321(10) Uani 1 1 d D U . . .
O57 O 0.1987(6) 0.2414(8) 0.0914(4) 0.413(13) Uani 1 1 d D U . . .
C253 C 0.4009(6) 0.4697(5) 0.1664(5) 0.200(7) Uani 1 1 d D U . . .
C254 C 0.4032(7) 0.4827(6) 0.1911(4) 0.316(15) Uani 1 1 d D U . . .
H293 H 0.4148 0.4692 0.2063 0.379 Uiso 1 1 calc R U . . .
C255 C 0.3879(8) 0.5162(6) 0.1931(4) 0.358(18) Uani 1 1 d D U . . .
H294 H 0.3900 0.5255 0.2100 0.430 Uiso 1 1 calc R U . . .
C256 C 0.3700(8) 0.5357(5) 0.1714(5) 0.267(10) Uani 1 1 d D U . . .
C257 C 0.3689(8) 0.5230(6) 0.1473(4) 0.251(10) Uani 1 1 d D U . . .
H295 H 0.3573 0.5366 0.1322 0.301 Uiso 1 1 calc R U . . .
C258 C 0.3849(7) 0.4898(5) 0.1443(4) 0.215(9) Uani 1 1 d D U . . .
H296 H 0.3846 0.4816 0.1276 0.258 Uiso 1 1 calc R U . . .
S3 S 0.3510(4) 0.5783(3) 0.1743(3) 0.372(8) Uani 1 1 d D U . . .
O58 O 0.3129(6) 0.5754(7) 0.1598(7) 0.473(16) Uani 1 1 d D U . . .
O59 O 0.3712(9) 0.6013(6) 0.1627(7) 0.497(17) Uani 1 1 d D U . . .
O60 O 0.3567(11) 0.5838(7) 0.2018(4) 0.524(18) Uani 1 1 d D U . . .
C259 C 0.5793(6) 0.4148(5) 0.1643(4) 0.189(7) Uani 1 1 d D U . . .
C260 C 0.6026(6) 0.4215(6) 0.1894(4) 0.259(12) Uani 1 1 d D U . . .
H297 H 0.5948 0.4151 0.2042 0.311 Uiso 1 1 calc R U . . .
C261 C 0.6380(6) 0.4378(6) 0.1929(4) 0.328(17) Uani 1 1 d D U . . .
H298 H 0.6539 0.4418 0.2101 0.394 Uiso 1 1 calc R U . . .
C262 C 0.6499(5) 0.4480(7) 0.1718(4) 0.238(10) Uani 1 1 d D U . . .
C263 C 0.6272(5) 0.4403(6) 0.1472(4) 0.196(7) Uani 1 1 d D U . . .
H299 H 0.6354 0.4463 0.1326 0.235 Uiso 1 1 calc R U . . .
C264 C 0.5919(5) 0.4237(5) 0.1430(4) 0.174(7) Uani 1 1 d D U . . .
H300 H 0.5768 0.4187 0.1258 0.208 Uiso 1 1 calc R U . . .
S4 S 0.6942(3) 0.4683(3) 0.1753(2) 0.296(5) Uani 1 1 d D U . . .
O61 O 0.6876(6) 0.4975(6) 0.1579(5) 0.376(11) Uani 1 1 d D U . . .
O62 O 0.7086(6) 0.4769(8) 0.2017(4) 0.449(15) Uani 1 1 d D U . . .
O63 O 0.7163(6) 0.4401(6) 0.1673(5) 0.362(11) Uani 1 1 d D U . . .
Cu3 Cu 0.39354(11) 0.37262(10) 0.23617(7) 0.2512(15) Uani 1 1 d . U . . .
N25 N 0.4396(6) 0.3519(6) 0.2295(4) 0.226(6) Uani 1 1 d D U . . .
C265 C 0.4726(8) 0.3692(7) 0.2288(6) 0.231(8) Uani 1 1 d D U . . .
C266 C 0.4963(8) 0.3468(7) 0.2189(6) 0.242(9) Uani 1 1 d D U . . .
H301 H 0.5198 0.3525 0.2165 0.290 Uiso 1 1 calc R U . . .
C267 C 0.4779(8) 0.3163(7) 0.2137(6) 0.243(10) Uani 1 1 d D U . . .
H302 H 0.4863 0.2963 0.2064 0.292 Uiso 1 1 calc R U . . .
C268 C 0.4431(7) 0.3175(7) 0.2209(6) 0.224(8) Uani 1 1 d D U . . .
C269 C 0.4188(8) 0.2899(7) 0.2197(6) 0.240(10) Uani 1 1 d D U . . .
N26 N 0.3666(6) 0.3255(5) 0.2265(5) 0.232(7) Uani 1 1 d D U . . .
C270 C 0.3845(8) 0.2927(7) 0.2234(7) 0.239(10) Uani 1 1 d D U . . .
C271 C 0.3565(7) 0.2674(6) 0.2211(6) 0.237(9) Uani 1 1 d D U . . .
H303 H 0.3602 0.2429 0.2189 0.284 Uiso 1 1 calc R U . . .
C272 C 0.3226(7) 0.2816(7) 0.2223(6) 0.254(10) Uani 1 1 d D U . . .
H304 H 0.3001 0.2692 0.2213 0.305 Uiso 1 1 calc R U . . .
C273 C 0.3289(8) 0.3197(8) 0.2252(7) 0.260(10) Uani 1 1 d D U . . .
C274 C 0.3016(8) 0.3444(8) 0.2261(7) 0.298(12) Uani 1 1 d D U . . .
N27 N 0.3464(6) 0.3951(6) 0.2401(6) 0.278(9) Uani 1 1 d D U . . .
C275 C 0.3108(8) 0.3796(8) 0.2331(9) 0.303(13) Uani 1 1 d D U . . .
C276 C 0.2842(8) 0.4070(9) 0.2361(9) 0.372(17) Uani 1 1 d D U . . .
H305 H 0.2576 0.4055 0.2303 0.446 Uiso 1 1 calc R U . . .
C277 C 0.3049(9) 0.4348(9) 0.2490(10) 0.41(2) Uani 1 1 d D U . . .
H306 H 0.2962 0.4533 0.2577 0.491 Uiso 1 1 calc R U . . .
C278 C 0.3421(9) 0.4310(8) 0.2468(8) 0.314(13) Uani 1 1 d D U . . .
C279 C 0.3739(9) 0.4532(8) 0.2593(8) 0.332(14) Uani 1 1 d D U . . .
N28 N 0.4217(7) 0.4172(6) 0.2479(6) 0.266(8) Uani 1 1 d D U . . .
C280 C 0.4096(9) 0.4469(8) 0.2595(7) 0.275(10) Uani 1 1 d D U . . .
C281 C 0.4389(9) 0.4735(8) 0.2682(8) 0.306(12) Uani 1 1 d D U . . .
H307 H 0.4366 0.4966 0.2744 0.368 Uiso 1 1 calc R U . . .
C282 C 0.4709(8) 0.4572(8) 0.2652(7) 0.285(11) Uani 1 1 d D U . . .
H308 H 0.4958 0.4658 0.2719 0.342 Uiso 1 1 calc R U . . .
C283 C 0.4598(9) 0.4245(8) 0.2499(7) 0.253(9) Uani 1 1 d D U . . .
C284 C 0.4845(7) 0.4028(7) 0.2410(6) 0.245(9) Uani 1 1 d D U . . .
C285 C 0.4298(7) 0.2548(6) 0.2131(5) 0.216(9) Uani 1 1 d D U . . .
C286 C 0.4168(6) 0.2361(6) 0.1916(4) 0.256(11) Uani 1 1 d D U . . .
H309 H 0.3961 0.2464 0.1789 0.307 Uiso 1 1 calc R U . . .
C287 C 0.4284(7) 0.2038(6) 0.1846(4) 0.258(11) Uani 1 1 d D U . . .
H310 H 0.4193 0.1940 0.1676 0.310 Uiso 1 1 calc R U . . .
C288 C 0.4533(9) 0.1880(7) 0.2041(6) 0.336(18) Uani 1 1 d D U . . .
C289 C 0.4752(9) 0.2073(8) 0.2251(6) 0.36(2) Uani 1 1 d D U . . .
H311 H 0.4983 0.1981 0.2358 0.438 Uiso 1 1 calc R U . . .
C290 C 0.4618(9) 0.2425(7) 0.2303(5) 0.325(17) Uani 1 1 d D U . . .
H312 H 0.4751 0.2559 0.2450 0.390 Uiso 1 1 calc R U . . .
O64 O 0.4740(7) 0.1571(6) 0.2003(5) 0.392(13) Uani 1 1 d D U . . .
C291 C 0.4626(9) 0.1236(8) 0.1910(11) 0.52(3) Uani 1 1 d D U . . .
H313 H 0.4490 0.1245 0.1721 0.621 Uiso 1 1 calc R U . . .
H314 H 0.4457 0.1135 0.2003 0.621 Uiso 1 1 calc R U . . .
C292 C 0.5004(10) 0.0993(9) 0.1961(7) 0.43(2) Uani 1 1 d D U . . .
H315 H 0.4932 0.0742 0.1926 0.519 Uiso 1 1 calc R U . . .
H316 H 0.5146 0.1066 0.1841 0.519 Uiso 1 1 calc R U . . .
C293 C 0.5237(10) 0.1030(15) 0.2227(7) 0.55(3) Uani 1 1 d D U . . .
H317 H 0.5206 0.0816 0.2324 0.656 Uiso 1 1 calc R U . . .
H318 H 0.5142 0.1233 0.2306 0.656 Uiso 1 1 calc R U . . .
C294 C 0.5650(10) 0.1085(10) 0.2268(6) 0.43(2) Uani 1 1 d D U . . .
H319 H 0.5703 0.1035 0.2101 0.517 Uiso 1 1 calc R U . . .
H320 H 0.5708 0.1337 0.2310 0.517 Uiso 1 1 calc R U . . .
C295 C 0.5910(11) 0.0866(11) 0.2477(6) 0.44(2) Uani 1 1 d D U . . .
H321 H 0.5850 0.0616 0.2429 0.527 Uiso 1 1 calc R U . . .
H322 H 0.6166 0.0909 0.2466 0.527 Uiso 1 1 calc R U . . .
C296 C 0.5926(9) 0.0903(8) 0.2752(5) 0.333(16) Uani 1 1 d D U . . .
H323 H 0.5680 0.0837 0.2773 0.399 Uiso 1 1 calc R U . . .
H324 H 0.5972 0.1154 0.2803 0.399 Uiso 1 1 calc R U . . .
N29 N 0.6220(9) 0.0685(8) 0.2930(5) 0.335(14) Uani 1 1 d D U . . .
H325 H 0.6443 0.0748 0.2906 0.402 Uiso 1 1 calc R U . . .
H326 H 0.6177 0.0457 0.2876 0.402 Uiso 1 1 calc R U . . .
C297 C 0.6272(7) 0.0691(7) 0.3216(5) 0.290(12) Uani 1 1 d D U . . .
H327 H 0.6342 0.0934 0.3280 0.348 Uiso 1 1 calc R U . . .
H328 H 0.6027 0.0638 0.3244 0.348 Uiso 1 1 calc R U . . .
C298 C 0.6554(8) 0.0445(7) 0.3376(5) 0.291(12) Uani 1 1 d D U . . .
C299 C 0.6930(8) 0.0531(6) 0.3429(5) 0.302(13) Uani 1 1 d D U . . .
H329 H 0.7001 0.0747 0.3367 0.362 Uiso 1 1 calc R U . . .
C300 C 0.7208(7) 0.0293(7) 0.3577(5) 0.309(14) Uani 1 1 d D U . . .
H330 H 0.7465 0.0352 0.3611 0.371 Uiso 1 1 calc R U . . .
C301 C 0.7112(8) -0.0027(8) 0.3673(7) 0.307(14) Uani 1 1 d D U . . .
C302 C 0.6737(8) -0.0118(8) 0.3625(8) 0.386(19) Uani 1 1 d D U . . .
H331 H 0.6666 -0.0330 0.3693 0.463 Uiso 1 1 calc R U . . .
C303 C 0.6464(7) 0.0118(8) 0.3471(7) 0.335(15) Uani 1 1 d D U . . .
H332 H 0.6207 0.0053 0.3429 0.402 Uiso 1 1 calc R U . . .
C304 C 0.7389(7) -0.0298(8) 0.3822(6) 0.367(17) Uani 1 1 d D U . . .
H333 H 0.7352 -0.0519 0.3719 0.440 Uiso 1 1 calc R U . . .
H334 H 0.7334 -0.0351 0.3988 0.440 Uiso 1 1 calc R U . . .
N30 N 0.7797(7) -0.0188(7) 0.3885(4) 0.353(12) Uani 1 1 d D U . . .
H335 H 0.7896 -0.0159 0.3756 0.424 Uiso 1 1 calc R U . . .
P5 P 0.8061(5) -0.0119(4) 0.4190(3) 0.382(8) Uani 1 1 d D U . . .
O65 O 0.8488(6) -0.0026(7) 0.4216(5) 0.374(10) Uani 1 1 d D U . . .
O66 O 0.8059(10) -0.0525(6) 0.4339(6) 0.503(16) Uani 1 1 d D U . . .
C305 C 0.807(2) -0.0536(13) 0.4640(8) 0.61(4) Uani 1 1 d D U . . .
H336 H 0.8331 -0.0581 0.4750 0.735 Uiso 1 1 calc R U . . .
H337 H 0.7911 -0.0731 0.4668 0.735 Uiso 1 1 calc R U . . .
C306 C 0.793(4) -0.017(2) 0.4720(16) 1.13(9) Uani 1 1 d D U . . .
H338 H 0.7934 -0.0175 0.4905 1.694 Uiso 1 1 calc R U . . .
H339 H 0.8088 0.0024 0.4694 1.694 Uiso 1 1 calc R U . . .
H340 H 0.7669 -0.0125 0.4612 1.694 Uiso 1 1 calc R U . . .
O67 O 0.7825(8) 0.0189(8) 0.4290(6) 0.472(16) Uani 1 1 d D U . . .
C307 C 0.7876(14) 0.0542(8) 0.4374(9) 0.48(3) Uani 1 1 d D U . . .
H341 H 0.7729 0.0701 0.4234 0.573 Uiso 1 1 calc R U . . .
H342 H 0.8144 0.0607 0.4416 0.573 Uiso 1 1 calc R U . . .
C308 C 0.774(2) 0.0583(15) 0.4626(11) 0.72(5) Uani 1 1 d D U . . .
H343 H 0.7774 0.0828 0.4686 1.081 Uiso 1 1 calc R U . . .
H344 H 0.7474 0.0520 0.4583 1.081 Uiso 1 1 calc R U . . .
H345 H 0.7888 0.0427 0.4763 1.081 Uiso 1 1 calc R U . . .
C309 C 0.2622(7) 0.3325(8) 0.2208(7) 0.322(12) Uani 1 1 d D U . . .
C310 C 0.2414(9) 0.3269(8) 0.1959(6) 0.417(18) Uani 1 1 d D U . . .
H346 H 0.2528 0.3307 0.1825 0.501 Uiso 1 1 calc R U . . .
C311 C 0.2044(9) 0.3161(10) 0.1889(6) 0.47(2) Uani 1 1 d D U . . .
H347 H 0.1899 0.3142 0.1711 0.560 Uiso 1 1 calc R U . . .
C312 C 0.1903(9) 0.3085(13) 0.2084(7) 0.49(2) Uani 1 1 d D U . . .
C313 C 0.2066(9) 0.3155(11) 0.2346(6) 0.420(17) Uani 1 1 d D U . . .
H348 H 0.1938 0.3130 0.2474 0.504 Uiso 1 1 calc R U . . .
C314 C 0.2464(8) 0.3272(10) 0.2407(6) 0.387(17) Uani 1 1 d D U . . .
H349 H 0.2608 0.3311 0.2583 0.464 Uiso 1 1 calc R U . . .
O68 O 0.1499(8) 0.3018(11) 0.2017(7) 0.60(2) Uani 1 1 d D U . . .
C315 C 0.1332(14) 0.3012(12) 0.2226(10) 0.65(3) Uani 1 1 d D U . . .
H350 H 0.1064 0.3077 0.2161 0.781 Uiso 1 1 calc R U . . .
H351 H 0.1461 0.3181 0.2364 0.781 Uiso 1 1 calc R U . . .
C316 C 0.138(2) 0.2611(12) 0.2341(10) 0.74(4) Uani 1 1 d D U . . .
H352 H 0.1215 0.2452 0.2209 0.887 Uiso 1 1 calc R U . . .
H353 H 0.1640 0.2533 0.2371 0.887 Uiso 1 1 calc R U . . .
C317 C 0.1282(13) 0.2578(16) 0.2579(9) 0.73(3) Uani 1 1 d D U . . .
H354 H 0.1229 0.2324 0.2596 0.880 Uiso 1 1 calc R U . . .
H355 H 0.1041 0.2703 0.2550 0.880 Uiso 1 1 calc R U . . .
C318 C 0.1524(14) 0.2692(18) 0.2844(10) 0.69(3) Uani 1 1 d D U . . .
H356 H 0.1394 0.2620 0.2972 0.831 Uiso 1 1 calc R U . . .
H357 H 0.1530 0.2954 0.2844 0.831 Uiso 1 1 calc R U . . .
C319 C 0.1925(14) 0.2566(16) 0.2947(11) 0.60(3) Uani 1 1 d D U . . .
H358 H 0.1921 0.2309 0.2981 0.725 Uiso 1 1 calc R U . . .
H359 H 0.2046 0.2598 0.2807 0.725 Uiso 1 1 calc R U . . .
C320 C 0.2164(13) 0.2736(16) 0.3184(12) 0.60(4) Uani 1 1 d D U . . .
H360 H 0.2166 0.2992 0.3146 0.722 Uiso 1 1 calc R U . . .
H361 H 0.2034 0.2710 0.3320 0.722 Uiso 1 1 calc R U . . .
N31 N 0.2550(11) 0.2632(11) 0.3304(7) 0.50(2) Uani 1 1 d D U . . .
H362 H 0.2675 0.2659 0.3183 0.598 Uiso 1 1 calc R U . . .
H363 H 0.2553 0.2398 0.3342 0.598 Uiso 1 1 calc R U . . .
C321 C 0.2762(14) 0.2819(10) 0.3543(11) 0.69(3) Uani 1 1 d D U . . .
H364 H 0.2586 0.2904 0.3636 0.833 Uiso 1 1 calc R U . . .
H365 H 0.2886 0.3028 0.3494 0.833 Uiso 1 1 calc R U . . .
C322 C 0.3047(11) 0.2591(9) 0.3718(8) 0.57(2) Uani 1 1 d D U . . .
C323 C 0.3373(12) 0.2579(10) 0.3645(8) 0.68(3) Uani 1 1 d D U . . .
H366 H 0.3397 0.2701 0.3496 0.820 Uiso 1 1 calc R U . . .
C324 C 0.3671(11) 0.2371(11) 0.3808(9) 0.67(3) Uani 1 1 d D U . . .
H367 H 0.3898 0.2354 0.3764 0.802 Uiso 1 1 calc R U . . .
C325 C 0.3644(15) 0.2192(15) 0.4031(10) 0.92(4) Uani 1 1 d D U . . .
C326 C 0.3311(16) 0.2199(17) 0.4105(10) 0.84(4) Uani 1 1 d D U . . .
H368 H 0.3289 0.2077 0.4254 1.007 Uiso 1 1 calc R U . . .
C327 C 0.3006(14) 0.2405(17) 0.3939(11) 0.85(4) Uani 1 1 d D U . . .
H369 H 0.2775 0.2417 0.3978 1.022 Uiso 1 1 calc R U . . .
C328 C 0.3972(15) 0.1978(13) 0.4192(12) 1.03(4) Uani 1 1 d D U . . .
H370 H 0.4018 0.2044 0.4378 1.239 Uiso 1 1 calc R U . . .
H371 H 0.4197 0.2050 0.4142 1.239 Uiso 1 1 calc R U . . .
N32 N 0.394(2) 0.1576(13) 0.4173(8) 1.22(4) Uani 1 1 d D U . . .
H372 H 0.3914 0.1461 0.4027 1.467 Uiso 1 1 calc R U . . .
P6 P 0.3969(11) 0.1374(10) 0.4458(8) 1.30(3) Uani 1 1 d D U . . .
O69 O 0.3582(16) 0.143(2) 0.4536(16) 1.25(4) Uani 1 1 d D U . . .
O70 O 0.430(2) 0.162(3) 0.4688(10) 1.29(4) Uani 1 1 d D U . . .
C329 C 0.466(2) 0.1802(19) 0.4646(13) 1.20(7) Uani 1 1 d D U . . .
H373 H 0.4574 0.2006 0.4528 1.444 Uiso 1 1 calc R U . . .
H374 H 0.4781 0.1633 0.4556 1.444 Uiso 1 1 calc R U . . .
C330 C 0.4964(16) 0.1937(19) 0.4902(15) 1.03(7) Uani 1 1 d D U . . .
H375 H 0.5172 0.2047 0.4855 1.544 Uiso 1 1 calc R U . . .
H376 H 0.4850 0.2110 0.4991 1.544 Uiso 1 1 calc R U . . .
H377 H 0.5057 0.1736 0.5019 1.544 Uiso 1 1 calc R U . . .
O71 O 0.406(3) 0.0965(12) 0.4398(16) 1.33(4) Uani 1 1 d D U . . .
C331 C 0.405(2) 0.0628(16) 0.451(2) 1.25(5) Uani 1 1 d D U . . .
H378 H 0.4255 0.0624 0.4683 1.497 Uiso 1 1 calc R U . . .
H379 H 0.4114 0.0448 0.4400 1.497 Uiso 1 1 calc R U . . .
C332 C 0.368(3) 0.052(3) 0.457(3) 1.10(7) Uani 1 1 d D U . . .
H380 H 0.3705 0.0281 0.4650 1.650 Uiso 1 1 calc R U . . .
H381 H 0.3614 0.0686 0.4688 1.650 Uiso 1 1 calc R U . . .
H382 H 0.3472 0.0510 0.4404 1.650 Uiso 1 1 calc R U . . .
C333 C 0.3631(9) 0.4887(7) 0.2680(7) 0.365(14) Uani 1 1 d D U . . .
C334 C 0.3571(9) 0.4910(8) 0.2915(7) 0.44(2) Uani 1 1 d D U . . .
H383 H 0.3556 0.4696 0.3004 0.523 Uiso 1 1 calc R U . . .
C335 C 0.3528(11) 0.5228(9) 0.3038(6) 0.47(2) Uani 1 1 d D U . . .
H384 H 0.3480 0.5233 0.3202 0.564 Uiso 1 1 calc R U . . .
C336 C 0.3560(16) 0.5522(8) 0.2911(8) 0.51(2) Uani 1 1 d D U . . .
C337 C 0.3593(15) 0.5538(7) 0.2664(7) 0.48(2) Uani 1 1 d D U . . .
H385 H 0.3586 0.5755 0.2574 0.573 Uiso 1 1 calc R U . . .
C338 C 0.3643(14) 0.5194(9) 0.2545(7) 0.47(2) Uani 1 1 d D U . . .
H386 H 0.3682 0.5186 0.2379 0.564 Uiso 1 1 calc R U . . .
O72 O 0.3524(10) 0.5871(8) 0.3018(6) 0.524(19) Uani 1 1 d D U . . .
C339 C 0.3493(13) 0.6168(10) 0.2845(9) 0.62(3) Uani 1 1 d D U . . .
H387 H 0.3292 0.6330 0.2862 0.749 Uiso 1 1 calc R U . . .
H388 H 0.3427 0.6086 0.2662 0.749 Uiso 1 1 calc R U . . .
C340 C 0.3892(15) 0.6377(18) 0.2921(10) 0.68(4) Uani 1 1 d D U . . .
H389 H 0.4040 0.6293 0.2807 0.812 Uiso 1 1 calc R U . . .
H390 H 0.3845 0.6633 0.2889 0.812 Uiso 1 1 calc R U . . .
C341 C 0.4108(17) 0.632(2) 0.3191(9) 0.72(4) Uani 1 1 d D U . . .
H391 H 0.4116 0.6067 0.3227 0.862 Uiso 1 1 calc R U . . .
H392 H 0.3968 0.6434 0.3302 0.862 Uiso 1 1 calc R U . . .
C342 C 0.4504(13) 0.6462(16) 0.3280(8) 0.62(3) Uani 1 1 d D U . . .
H393 H 0.4669 0.6266 0.3261 0.749 Uiso 1 1 calc R U . . .
H394 H 0.4523 0.6648 0.3156 0.749 Uiso 1 1 calc R U . . .
C343 C 0.4664(16) 0.6609(10) 0.3548(8) 0.55(3) Uani 1 1 d D U . . .
H395 H 0.4915 0.6704 0.3557 0.659 Uiso 1 1 calc R U . . .
H396 H 0.4507 0.6814 0.3563 0.659 Uiso 1 1 calc R U . . .
C344 C 0.4711(13) 0.6396(8) 0.3783(7) 0.393(17) Uani 1 1 d D U . . .
H397 H 0.4484 0.6247 0.3751 0.472 Uiso 1 1 calc R U . . .
H398 H 0.4924 0.6234 0.3795 0.472 Uiso 1 1 calc R U . . .
N33 N 0.4774(11) 0.6552(7) 0.4037(7) 0.415(15) Uani 1 1 d D U . . .
H399 H 0.4566 0.6683 0.4026 0.499 Uiso 1 1 calc R U . . .
H400 H 0.4964 0.6709 0.4053 0.499 Uiso 1 1 calc R U . . .
C345 C 0.4861(18) 0.6373(10) 0.4292(8) 0.65(3) Uani 1 1 d D U . . .
H401 H 0.5126 0.6296 0.4345 0.782 Uiso 1 1 calc R U . . .
H402 H 0.4702 0.6159 0.4275 0.782 Uiso 1 1 calc R U . . .
C346 C 0.4797(13) 0.6603(10) 0.4501(7) 0.69(3) Uani 1 1 d D U . . .
C347 C 0.4429(13) 0.6599(14) 0.4510(10) 0.87(4) Uani 1 1 d D U . . .
H403 H 0.4247 0.6453 0.4395 1.040 Uiso 1 1 calc R U . . .
C348 C 0.4328(12) 0.6817(15) 0.4697(11) 0.93(4) Uani 1 1 d D U . . .
H404 H 0.4082 0.6808 0.4713 1.112 Uiso 1 1 calc R U . . .
C349 C 0.4598(15) 0.7047(16) 0.4858(11) 1.05(4) Uani 1 1 d D U . . .
C350 C 0.4980(14) 0.7022(18) 0.4874(12) 0.92(4) Uani 1 1 d D U . . .
H405 H 0.5169 0.7130 0.5011 1.105 Uiso 1 1 calc R U . . .
C351 C 0.5069(12) 0.6823(16) 0.4670(12) 0.83(4) Uani 1 1 d D U . . .
H406 H 0.5312 0.6840 0.4650 1.001 Uiso 1 1 calc R U . . .
C352 C 0.449(2) 0.7270(13) 0.5062(12) 1.06(4) Uani 1 1 d D U . . .
H407 H 0.4427 0.7512 0.4992 1.272 Uiso 1 1 calc R U . . .
H408 H 0.4711 0.7289 0.5220 1.272 Uiso 1 1 calc R U . . .
N34 N 0.4159(15) 0.7118(19) 0.5140(7) 1.13(4) Uani 1 1 d D U . . .
H409 H 0.3940 0.7104 0.5022 1.356 Uiso 1 1 calc R U . . .
P7 P 0.4200(10) 0.6975(10) 0.5447(7) 1.08(3) Uani 1 1 d D U . . .
O73 O 0.4585(15) 0.6768(13) 0.5588(10) 0.93(3) Uani 1 1 d D U . . .
O74 O 0.4242(17) 0.7372(13) 0.5613(11) 1.14(4) Uani 1 1 d D U . . .
C353 C 0.406(2) 0.7723(14) 0.5459(18) 1.08(5) Uani 1 1 d D U . . .
H410 H 0.4234 0.7926 0.5515 1.297 Uiso 1 1 calc R U . . .
H411 H 0.4012 0.7690 0.5268 1.297 Uiso 1 1 calc R U . . .
C354 C 0.3682(15) 0.7785(16) 0.5529(9) 0.70(3) Uani 1 1 d D U . . .
H412 H 0.3558 0.7997 0.5440 1.050 Uiso 1 1 calc R U . . .
H413 H 0.3517 0.7580 0.5472 1.050 Uiso 1 1 calc R U . . .
H414 H 0.3737 0.7815 0.5718 1.050 Uiso 1 1 calc R U . . .
O75 O 0.3815(16) 0.6742(18) 0.5394(14) 1.16(4) Uani 1 1 d D U . . .
C355 C 0.364(2) 0.646(3) 0.523(2) 1.09(6) Uani 1 1 d D U . . .
H415 H 0.3820 0.6253 0.5258 1.313 Uiso 1 1 calc R U . . .
H416 H 0.3597 0.6530 0.5042 1.313 Uiso 1 1 calc R U . . .
C356 C 0.3263(13) 0.6337(13) 0.5272(8) 0.69(4) Uani 1 1 d D U . . .
H417 H 0.3155 0.6142 0.5154 1.033 Uiso 1 1 calc R U . . .
H418 H 0.3311 0.6260 0.5453 1.033 Uiso 1 1 calc R U . . .
H419 H 0.3088 0.6536 0.5237 1.033 Uiso 1 1 calc R U . . .
C357 C 0.5237(6) 0.4163(7) 0.2445(5) 0.242(9) Uani 1 1 d D U . . .
C358 C 0.5287(7) 0.4488(7) 0.2358(4) 0.293(12) Uani 1 1 d D U . . .
H420 H 0.5072 0.4622 0.2270 0.351 Uiso 1 1 calc R U . . .
C359 C 0.5640(8) 0.4636(6) 0.2390(5) 0.316(14) Uani 1 1 d D U . . .
H421 H 0.5669 0.4864 0.2324 0.379 Uiso 1 1 calc R U . . .
C360 C 0.5930(7) 0.4445(8) 0.2517(7) 0.308(14) Uani 1 1 d D U . . .
C361 C 0.5913(6) 0.4108(7) 0.2604(5) 0.264(10) Uani 1 1 d D U . . .
H422 H 0.6133 0.3975 0.2683 0.317 Uiso 1 1 calc R U . . .
C362 C 0.5537(7) 0.3961(6) 0.2571(5) 0.239(9) Uani 1 1 d D U . . .
H423 H 0.5505 0.3733 0.2636 0.287 Uiso 1 1 calc R U . . .
O76 O 0.6311(7) 0.4575(7) 0.2557(6) 0.366(12) Uani 1 1 d D U . . .
C363 C 0.6596(7) 0.4314(7) 0.2640(9) 0.355(17) Uani 1 1 d D U . . .
H424 H 0.6539 0.4118 0.2512 0.426 Uiso 1 1 calc R U . . .
H425 H 0.6589 0.4218 0.2810 0.426 Uiso 1 1 calc R U . . .
C364 C 0.7021(8) 0.4459(9) 0.2669(7) 0.402(17) Uani 1 1 d D U . . .
H426 H 0.7201 0.4266 0.2740 0.483 Uiso 1 1 calc R U . . .
H427 H 0.7039 0.4519 0.2494 0.483 Uiso 1 1 calc R U . . .
C365 C 0.7126(8) 0.4761(9) 0.2834(7) 0.367(18) Uani 1 1 d D U . . .
H428 H 0.7160 0.4683 0.3015 0.440 Uiso 1 1 calc R U . . .
H429 H 0.6911 0.4926 0.2788 0.440 Uiso 1 1 calc R U . . .
C366 C 0.7472(7) 0.4970(7) 0.2832(6) 0.296(13) Uani 1 1 d D U . . .
H430 H 0.7436 0.5060 0.2653 0.356 Uiso 1 1 calc R U . . .
H431 H 0.7491 0.5177 0.2948 0.356 Uiso 1 1 calc R U . . .
C367 C 0.7841(7) 0.4773(8) 0.2917(5) 0.301(14) Uani 1 1 d D U . . .
H432 H 0.7823 0.4573 0.2794 0.362 Uiso 1 1 calc R U . . .
H433 H 0.8037 0.4934 0.2893 0.362 Uiso 1 1 calc R U . . .
C368 C 0.7973(6) 0.4631(7) 0.3182(5) 0.235(11) Uani 1 1 d D U . . .
H434 H 0.7827 0.4415 0.3190 0.282 Uiso 1 1 calc R U . . .
H435 H 0.7916 0.4805 0.3303 0.282 Uiso 1 1 calc R U . . .
N35 N 0.8375(5) 0.4542(6) 0.3281(4) 0.255(10) Uani 1 1 d D U . . .
H436 H 0.8505 0.4729 0.3248 0.306 Uiso 1 1 calc R U . . .
H437 H 0.8417 0.4358 0.3185 0.306 Uiso 1 1 calc R U . . .
C369 C 0.8540(6) 0.4449(7) 0.3562(5) 0.266(12) Uani 1 1 d D U . . .
H438 H 0.8432 0.4223 0.3598 0.319 Uiso 1 1 calc R U . . .
H439 H 0.8476 0.4634 0.3672 0.319 Uiso 1 1 calc R U . . .
C370 C 0.8955(7) 0.4414(7) 0.3630(5) 0.278(13) Uani 1 1 d D U . . .
C371 C 0.9091(7) 0.4112(6) 0.3547(5) 0.312(14) Uani 1 1 d D U . . .
H440 H 0.8922 0.3936 0.3453 0.374 Uiso 1 1 calc R U . . .
C372 C 0.9490(8) 0.4063(7) 0.3604(6) 0.351(15) Uani 1 1 d D U . . .
H441 H 0.9586 0.3852 0.3553 0.421 Uiso 1 1 calc R U . . .
C373 C 0.9734(8) 0.4329(9) 0.3734(8) 0.390(19) Uani 1 1 d D U . . .
C374 C 0.9603(8) 0.4628(9) 0.3835(8) 0.391(18) Uani 1 1 d D U . . .
H442 H 0.9770 0.4789 0.3946 0.469 Uiso 1 1 calc R U . . .
C375 C 0.9207(8) 0.4678(7) 0.3763(7) 0.343(14) Uani 1 1 d D U . . .
H443 H 0.9110 0.4894 0.3807 0.412 Uiso 1 1 calc R U . . .
C376 C 1.0157(8) 0.4294(8) 0.3811(7) 0.45(2) Uani 1 1 d D U . . .
H444 H 1.0266 0.4453 0.3961 0.537 Uiso 1 1 calc R U . . .
H445 H 1.0243 0.4378 0.3663 0.537 Uiso 1 1 calc R U . . .
N36 N 1.0310(10) 0.3924(9) 0.3884(6) 0.62(2) Uani 1 1 d D U . . .
H446 H 1.0306 0.3768 0.3762 0.746 Uiso 1 1 calc R U . . .
P8 P 1.0487(6) 0.3817(6) 0.4199(5) 0.605(17) Uani 1 1 d D U . . .
O77 O 1.0865(10) 0.4021(11) 0.4364(8) 0.75(3) Uani 1 1 d D U . . .
O78 O 1.0609(10) 0.3380(7) 0.4183(8) 0.63(2) Uani 1 1 d D U . . .
C377 C 1.0887(17) 0.3263(19) 0.4021(10) 0.83(5) Uani 1 1 d D U . . .
H447 H 1.0782 0.3058 0.3909 0.993 Uiso 1 1 calc R U . . .
H448 H 1.0918 0.3459 0.3907 0.993 Uiso 1 1 calc R U . . .
C378 C 1.1284(14) 0.3161(18) 0.4219(12) 0.73(5) Uani 1 1 d D U . . .
H449 H 1.1455 0.3090 0.4120 1.096 Uiso 1 1 calc R U . . .
H450 H 1.1389 0.3366 0.4328 1.096 Uiso 1 1 calc R U . . .
H451 H 1.1253 0.2965 0.4330 1.096 Uiso 1 1 calc R U . . .
O79 O 1.0140(10) 0.3901(10) 0.4319(7) 0.62(2) Uani 1 1 d D U . . .
C379 C 0.9868(18) 0.3674(16) 0.437(2) 0.86(5) Uani 1 1 d D U . . .
H452 H 0.9942 0.3627 0.4565 1.035 Uiso 1 1 calc R U . . .
H453 H 0.9867 0.3446 0.4285 1.035 Uiso 1 1 calc R U . . .
C380 C 0.9456(14) 0.383(3) 0.429(2) 0.96(7) Uani 1 1 d D U . . .
H454 H 0.9283 0.3666 0.4330 1.433 Uiso 1 1 calc R U . . .
H455 H 0.9453 0.4057 0.4378 1.433 Uiso 1 1 calc R U . . .
H456 H 0.9378 0.3875 0.4098 1.433 Uiso 1 1 calc R U . . .
Cu4 Cu 0.52843(8) 0.37185(6) 0.31453(5) 0.1730(10) Uani 1 1 d D U . . .
N37 N 0.5395(4) 0.3250(4) 0.3055(3) 0.160(5) Uani 1 1 d D U . . .
C381 C 0.5739(6) 0.3123(5) 0.3077(5) 0.159(6) Uani 1 1 d D U . . .
C382 C 0.5728(5) 0.2728(5) 0.3033(4) 0.160(6) Uani 1 1 d D U . . .
C383 C 0.6007(5) 0.2464(5) 0.3044(5) 0.194(8) Uani 1 1 d D U . . .
H457 H 0.6259 0.2526 0.3062 0.233 Uiso 1 1 calc R U . . .
C384 C 0.5893(6) 0.2109(6) 0.3029(5) 0.186(8) Uani 1 1 d D U . . .
C385 C 0.5518(6) 0.2023(5) 0.2986(5) 0.189(8) Uani 1 1 d D U . . .
C386 C 0.5233(5) 0.2269(5) 0.2969(4) 0.173(7) Uani 1 1 d D U . . .
H458 H 0.4981 0.2202 0.2949 0.207 Uiso 1 1 calc R U . . .
C387 C 0.5350(5) 0.2627(5) 0.2983(4) 0.165(6) Uani 1 1 d D U . . .
C388 C 0.5145(6) 0.2967(5) 0.3006(4) 0.161(6) Uani 1 1 d D U . . .
N38 N 0.4769(5) 0.2956(4) 0.2967(4) 0.174(6) Uani 1 1 d D U . . .
N39 N 0.4762(4) 0.3587(4) 0.3078(3) 0.167(5) Uani 1 1 d D U . . .
C389 C 0.4609(6) 0.3250(6) 0.3001(5) 0.178(7) Uani 1 1 d D U . . .
C390 C 0.4199(6) 0.3262(6) 0.2989(5) 0.195(8) Uani 1 1 d D U . . .
C391 C 0.3942(6) 0.2980(5) 0.2940(6) 0.216(9) Uani 1 1 d D U . . .
H459 H 0.4000 0.2750 0.2894 0.260 Uiso 1 1 calc R U . . .
C392 C 0.3589(7) 0.3073(6) 0.2967(6) 0.229(10) Uani 1 1 d D U . . .
C393 C 0.3502(7) 0.3424(7) 0.3041(7) 0.243(11) Uani 1 1 d D U . . .
C394 C 0.3765(6) 0.3699(6) 0.3078(6) 0.225(9) Uani 1 1 d D U . . .
H460 H 0.3708 0.3932 0.3121 0.270 Uiso 1 1 calc R U . . .
C395 C 0.4117(6) 0.3612(5) 0.3049(6) 0.202(8) Uani 1 1 d D U . . .
C396 C 0.4471(6) 0.3801(6) 0.3104(5) 0.202(8) Uani 1 1 d D U . . .
N40 N 0.4505(5) 0.4134(4) 0.3200(4) 0.202(7) Uani 1 1 d D U . . .
N41 N 0.5176(5) 0.4189(4) 0.3253(4) 0.193(6) Uani 1 1 d D U . . .
C397 C 0.4835(6) 0.4317(6) 0.3270(5) 0.190(7) Uani 1 1 d D U . . .
C398 C 0.4860(7) 0.4676(6) 0.3391(6) 0.234(10) Uani 1 1 d D U . . .
C399 C 0.4602(7) 0.4892(6) 0.3447(7) 0.272(12) Uani 1 1 d D U . . .
H461 H 0.4341 0.4845 0.3399 0.327 Uiso 1 1 calc R U . . .
C400 C 0.4769(8) 0.5183(7) 0.3582(7) 0.269(12) Uani 1 1 d D U . . .
C401 C 0.5174(8) 0.5294(7) 0.3672(7) 0.272(13) Uani 1 1 d D U . . .
C402 C 0.5388(6) 0.5077(6) 0.3552(5) 0.242(10) Uani 1 1 d D U . . .
H462 H 0.5634 0.5146 0.3558 0.291 Uiso 1 1 calc R U . . .
C403 C 0.5233(7) 0.4751(6) 0.3421(5) 0.206(8) Uani 1 1 d D U . . .
C404 C 0.5442(6) 0.4452(5) 0.3338(5) 0.188(7) Uani 1 1 d D U . . .
N42 N 0.5811(5) 0.4454(4) 0.3373(4) 0.196(7) Uani 1 1 d D U . . .
N43 N 0.5814(4) 0.3850(4) 0.3222(3) 0.159(5) Uani 1 1 d D U . . .
C405 C 0.5974(6) 0.4173(5) 0.3312(5) 0.165(6) Uani 1 1 d D U . . .
C406 C 0.6379(6) 0.4151(5) 0.3350(5) 0.171(7) Uani 1 1 d D U . . .
C407 C 0.6672(6) 0.4402(5) 0.3455(5) 0.183(7) Uani 1 1 d D U . . .
H463 H 0.6622 0.4633 0.3503 0.220 Uiso 1 1 calc R U . . .
C408 C 0.7033(7) 0.4284(6) 0.3481(5) 0.190(8) Uani 1 1 d D U . . .
C409 C 0.7124(7) 0.3944(6) 0.3413(6) 0.196(9) Uani 1 1 d D U . . .
C410 C 0.6839(6) 0.3706(5) 0.3318(5) 0.178(7) Uani 1 1 d D U . . .
H464 H 0.6894 0.3474 0.3274 0.213 Uiso 1 1 calc R U . . .
C411 C 0.6457(6) 0.3805(5) 0.3287(4) 0.164(6) Uani 1 1 d D U . . .
C412 C 0.6092(6) 0.3619(5) 0.3197(4) 0.162(6) Uani 1 1 d D U . . .
N44 N 0.6070(4) 0.3280(4) 0.3130(4) 0.164(5) Uani 1 1 d D U . . .
O80 O 0.6146(4) 0.1833(3) 0.3066(3) 0.216(6) Uani 1 1 d D U . . .
C413 C 0.6546(5) 0.1925(5) 0.3145(5) 0.242(11) Uani 1 1 d D U . . .
H465 H 0.6600 0.2107 0.3284 0.291 Uiso 1 1 calc R U . . .
H466 H 0.6618 0.2019 0.2995 0.291 Uiso 1 1 calc R U . . .
C414 C 0.6769(6) 0.1576(6) 0.3249(5) 0.255(11) Uani 1 1 d D U . . .
H467 H 0.7035 0.1631 0.3338 0.306 Uiso 1 1 calc R U . . .
H468 H 0.6662 0.1458 0.3376 0.306 Uiso 1 1 calc R U . . .
O81 O 0.6739(5) 0.1352(5) 0.3029(5) 0.281(9) Uani 1 1 d D U . . .
C415 C 0.7068(9) 0.1390(8) 0.2940(7) 0.364(18) Uani 1 1 d D U . . .
H469 H 0.7298 0.1353 0.3087 0.437 Uiso 1 1 calc R U . . .
H470 H 0.7077 0.1629 0.2868 0.437 Uiso 1 1 calc R U . . .
C416 C 0.7037(11) 0.1094(7) 0.2716(6) 0.357(17) Uani 1 1 d D U . . .
H471 H 0.6824 0.1146 0.2559 0.429 Uiso 1 1 calc R U . . .
H472 H 0.7270 0.1085 0.2664 0.429 Uiso 1 1 calc R U . . .
O82 O 0.6978(9) 0.0770(6) 0.2835(6) 0.385(14) Uani 1 1 d D U . . .
C417 C 0.7064(10) 0.0472(7) 0.2659(6) 0.370(17) Uani 1 1 d D U . . .
H473 H 0.6869 0.0463 0.2488 0.443 Uiso 1 1 calc R U . . .
H474 H 0.7312 0.0508 0.2631 0.443 Uiso 1 1 calc R U . . .
C418 C 0.7060(7) 0.0147(7) 0.2810(7) 0.312(14) Uani 1 1 d D U . . .
H475 H 0.7205 0.0181 0.2995 0.374 Uiso 1 1 calc R U . . .
H476 H 0.7173 -0.0052 0.2739 0.374 Uiso 1 1 calc R U . . .
O83 O 0.6659(6) 0.0072(5) 0.2785(5) 0.297(9) Uani 1 1 d D U . . .
C419 C 0.6611(7) -0.0247(6) 0.2894(5) 0.292(13) Uani 1 1 d D U . . .
C420 C 0.6930(7) -0.0467(7) 0.3006(5) 0.325(14) Uani 1 1 d D U . . .
H477 H 0.7175 -0.0396 0.3007 0.390 Uiso 1 1 calc R U . . .
C421 C 0.6868(9) -0.0793(8) 0.3115(6) 0.366(19) Uani 1 1 d D U . . .
H478 H 0.7070 -0.0948 0.3194 0.439 Uiso 1 1 calc R U . . .
C422 C 0.6496(10) -0.0882(8) 0.3101(8) 0.41(2) Uani 1 1 d D U . . .
H479 H 0.6460 -0.1103 0.3173 0.494 Uiso 1 1 calc R U . . .
C423 C 0.6177(8) -0.0682(9) 0.2993(9) 0.41(2) Uani 1 1 d D U . . .
H480 H 0.5934 -0.0762 0.2988 0.497 Uiso 1 1 calc R U . . .
C424 C 0.6239(7) -0.0353(8) 0.2890(7) 0.334(15) Uani 1 1 d D U . . .
O84 O 0.5975(6) -0.0084(5) 0.2779(5) 0.352(11) Uani 1 1 d D U . . .
C425 C 0.5566(7) -0.0188(8) 0.2736(8) 0.43(2) Uani 1 1 d D U . . .
H481 H 0.5489 -0.0366 0.2595 0.518 Uiso 1 1 calc R U . . .
H482 H 0.5536 -0.0294 0.2898 0.518 Uiso 1 1 calc R U . . .
C426 C 0.5324(10) 0.0132(13) 0.2664(7) 0.53(3) Uani 1 1 d D U . . .
H483 H 0.5075 0.0064 0.2548 0.633 Uiso 1 1 calc R U . . .
H484 H 0.5438 0.0299 0.2567 0.633 Uiso 1 1 calc R U . . .
O85 O 0.5282(11) 0.0310(7) 0.2905(7) 0.55(2) Uani 1 1 d D U . . .
C427 C 0.4943(8) 0.0524(9) 0.2832(9) 0.45(2) Uani 1 1 d D U . . .
H485 H 0.4797 0.0483 0.2956 0.542 Uiso 1 1 calc R U . . .
H486 H 0.4786 0.0455 0.2655 0.542 Uiso 1 1 calc R U . . .
C428 C 0.5053(11) 0.0928(8) 0.2833(6) 0.364(18) Uani 1 1 d D U . . .
H487 H 0.5213 0.0977 0.2720 0.437 Uiso 1 1 calc R U . . .
H488 H 0.4831 0.1084 0.2786 0.437 Uiso 1 1 calc R U . . .
O86 O 0.5256(7) 0.0947(6) 0.3106(6) 0.354(12) Uani 1 1 d D U . . .
C429 C 0.5129(10) 0.1246(7) 0.3196(6) 0.369(17) Uani 1 1 d D U . . .
H489 H 0.5313 0.1321 0.3361 0.442 Uiso 1 1 calc R U . . .
H490 H 0.4890 0.1193 0.3233 0.442 Uiso 1 1 calc R U . . .
C430 C 0.5067(6) 0.1548(7) 0.2996(7) 0.332(16) Uani 1 1 d D U . . .
H491 H 0.4913 0.1466 0.2822 0.399 Uiso 1 1 calc R U . . .
H492 H 0.4936 0.1747 0.3051 0.399 Uiso 1 1 calc R U . . .
O87 O 0.5440(4) 0.1659(4) 0.2986(4) 0.237(7) Uani 1 1 d D U . . .
O88 O 0.3285(4) 0.2830(4) 0.2931(4) 0.248(7) Uani 1 1 d D U . . .
C431 C 0.3350(7) 0.2478(6) 0.2849(6) 0.272(13) Uani 1 1 d D U . . .
H493 H 0.3536 0.2353 0.2992 0.327 Uiso 1 1 calc R U . . .
H494 H 0.3446 0.2489 0.2696 0.327 Uiso 1 1 calc R U . . .
C432 C 0.2961(7) 0.2280(7) 0.2776(5) 0.297(13) Uani 1 1 d D U . . .
H495 H 0.2757 0.2437 0.2676 0.357 Uiso 1 1 calc R U . . .
H496 H 0.2967 0.2067 0.2670 0.357 Uiso 1 1 calc R U . . .
O89 O 0.2906(8) 0.2183(7) 0.3024(6) 0.377(14) Uani 1 1 d D U . . .
C433 C 0.2937(14) 0.1800(9) 0.3065(8) 0.52(3) Uani 1 1 d D U . . .
H497 H 0.3185 0.1714 0.3059 0.620 Uiso 1 1 calc R U . . .
H498 H 0.2739 0.1675 0.2929 0.620 Uiso 1 1 calc R U . . .
C434 C 0.2886(10) 0.1737(14) 0.3352(8) 0.52(3) Uani 1 1 d D U . . .
H499 H 0.2982 0.1503 0.3424 0.619 Uiso 1 1 calc R U . . .
H500 H 0.3011 0.1924 0.3477 0.619 Uiso 1 1 calc R U . . .
O90 O 0.2485(10) 0.1756(11) 0.3292(7) 0.51(2) Uani 1 1 d D U . . .
C435 C 0.2418(13) 0.1605(16) 0.3549(9) 0.73(4) Uani 1 1 d D U . . .
H501 H 0.2473 0.1349 0.3569 0.870 Uiso 1 1 calc R U . . .
H502 H 0.2570 0.1731 0.3706 0.870 Uiso 1 1 calc R U . . .
C436 C 0.2013(12) 0.1678(13) 0.3496(11) 0.76(4) Uani 1 1 d D U . . .
H503 H 0.1893 0.1488 0.3569 0.916 Uiso 1 1 calc R U . . .
H504 H 0.1890 0.1690 0.3305 0.916 Uiso 1 1 calc R U . . .
O91 O 0.1976(14) 0.2026(14) 0.3622(12) 0.96(4) Uani 1 1 d D U . . .
C437 C 0.1627(13) 0.2191(11) 0.3540(8) 0.96(4) Uani 1 1 d D U . . .
C438 C 0.1304(16) 0.1999(13) 0.3377(10) 0.91(4) Uani 1 1 d D U . . .
H505 H 0.1326 0.1762 0.3325 1.090 Uiso 1 1 calc R U . . .
C439 C 0.0952(14) 0.2180(16) 0.3297(10) 0.88(4) Uani 1 1 d D U . . .
H506 H 0.0734 0.2066 0.3191 1.050 Uiso 1 1 calc R U . . .
C440 C 0.0935(14) 0.2538(17) 0.3380(12) 0.90(4) Uani 1 1 d D U . . .
H507 H 0.0701 0.2656 0.3319 1.081 Uiso 1 1 calc R U . . .
C441 C 0.1235(15) 0.2728(14) 0.3543(13) 0.94(4) Uani 1 1 d D U . . .
H508 H 0.1204 0.2960 0.3601 1.129 Uiso 1 1 calc R U . . .
C442 C 0.1589(14) 0.2554(12) 0.3616(12) 0.97(4) Uani 1 1 d D U . . .
O92 O 0.1936(13) 0.2699(13) 0.3776(13) 0.94(4) Uani 1 1 d D U . . .
C443 C 0.1876(14) 0.3053(16) 0.3890(11) 0.95(4) Uani 1 1 d D U . . .
H509 H 0.1605 0.3105 0.3845 1.146 Uiso 1 1 calc R U . . .
H510 H 0.1981 0.3048 0.4082 1.146 Uiso 1 1 calc R U . . .
C444 C 0.2068(15) 0.3328(16) 0.3778(14) 0.87(4) Uani 1 1 d D U . . .
H511 H 0.1968 0.3565 0.3797 1.048 Uiso 1 1 calc R U . . .
H512 H 0.2035 0.3282 0.3591 1.048 Uiso 1 1 calc R U . . .
O93 O 0.2477(13) 0.3299(11) 0.3936(10) 0.76(3) Uani 1 1 d D U . . .
C445 C 0.2639(17) 0.3629(13) 0.3893(9) 0.84(4) Uani 1 1 d D U . . .
H513 H 0.2839 0.3695 0.4054 1.009 Uiso 1 1 calc R U . . .
H514 H 0.2443 0.3815 0.3860 1.009 Uiso 1 1 calc R U . . .
C446 C 0.2804(15) 0.3619(18) 0.3663(10) 0.83(5) Uani 1 1 d D U . . .
H515 H 0.3062 0.3717 0.3720 0.999 Uiso 1 1 calc R U . . .
H516 H 0.2820 0.3371 0.3609 0.999 Uiso 1 1 calc R U . . .
O94 O 0.2583(11) 0.3818(11) 0.3444(8) 0.63(2) Uani 1 1 d D U . . .
C447 C 0.2625(7) 0.3737(8) 0.3200(7) 0.403(17) Uani 1 1 d D U . . .
H517 H 0.2441 0.3878 0.3065 0.484 Uiso 1 1 calc R U . . .
H518 H 0.2563 0.3485 0.3162 0.484 Uiso 1 1 calc R U . . .
C448 C 0.3024(8) 0.3806(7) 0.3172(8) 0.43(2) Uani 1 1 d D U . . .
H519 H 0.3019 0.4013 0.3058 0.513 Uiso 1 1 calc R U . . .
H520 H 0.3205 0.3855 0.3345 0.513 Uiso 1 1 calc R U . . .
O95 O 0.3140(5) 0.3486(5) 0.3056(5) 0.288(9) Uani 1 1 d D U . . .
O96 O 0.4566(6) 0.5443(4) 0.3694(5) 0.326(10) Uani 1 1 d D U . . .
C449 C 0.4218(8) 0.5313(8) 0.3740(7) 0.380(19) Uani 1 1 d D U . . .
H521 H 0.4227 0.5053 0.3758 0.456 Uiso 1 1 calc R U . . .
H522 H 0.3999 0.5376 0.3591 0.456 Uiso 1 1 calc R U . . .
C450 C 0.4177(11) 0.5487(10) 0.4000(6) 0.43(2) Uani 1 1 d D U . . .
H523 H 0.3997 0.5349 0.4065 0.517 Uiso 1 1 calc R U . . .
H524 H 0.4422 0.5487 0.4137 0.517 Uiso 1 1 calc R U . . .
O97 O 0.4044(9) 0.5844(8) 0.3944(7) 0.457(17) Uani 1 1 d D U . . .
C451 C 0.3739(16) 0.5879(10) 0.3705(8) 0.56(3) Uani 1 1 d D U . . .
H525 H 0.3577 0.5667 0.3676 0.674 Uiso 1 1 calc R U . . .
H526 H 0.3838 0.5908 0.3554 0.674 Uiso 1 1 calc R U . . .
C452 C 0.3501(9) 0.6227(10) 0.3738(10) 0.54(3) Uani 1 1 d D U . . .
H527 H 0.3342 0.6312 0.3566 0.653 Uiso 1 1 calc R U . . .
H528 H 0.3340 0.6176 0.3851 0.653 Uiso 1 1 calc R U . . .
O98 O 0.3782(8) 0.6479(7) 0.3857(8) 0.53(2) Uani 1 1 d D U . . .
C453 C 0.3694(13) 0.6812(10) 0.3677(7) 0.51(3) Uani 1 1 d D U . . .
H529 H 0.3857 0.6823 0.3561 0.609 Uiso 1 1 calc R U . . .
H530 H 0.3429 0.6816 0.3569 0.609 Uiso 1 1 calc R U . . .
C454 C 0.3778(8) 0.7102(8) 0.3869(9) 0.48(2) Uani 1 1 d D U . . .
H531 H 0.3703 0.7031 0.4025 0.580 Uiso 1 1 calc R U . . .
H532 H 0.3629 0.7313 0.3792 0.580 Uiso 1 1 calc R U . . .
O99 O 0.4194(6) 0.7197(6) 0.3954(6) 0.395(14) Uani 1 1 d D U . . .
C455 C 0.4260(9) 0.7444(7) 0.4158(6) 0.46(2) Uani 1 1 d D U . . .
C456 C 0.3988(10) 0.7595(10) 0.4271(7) 0.55(3) Uani 1 1 d D U . . .
H533 H 0.3733 0.7524 0.4211 0.655 Uiso 1 1 calc R U . . .
C457 C 0.4109(13) 0.7854(11) 0.4477(8) 0.62(3) Uani 1 1 d D U . . .
H534 H 0.3934 0.7957 0.4552 0.748 Uiso 1 1 calc R U . . .
C458 C 0.4498(14) 0.7952(12) 0.4565(9) 0.66(3) Uani 1 1 d D U . . .
H535 H 0.4580 0.8109 0.4709 0.788 Uiso 1 1 calc R U . . .
C459 C 0.4761(11) 0.7825(12) 0.4446(9) 0.60(3) Uani 1 1 d D U . . .
H536 H 0.5007 0.7921 0.4490 0.721 Uiso 1 1 calc R U . . .
C460 C 0.4653(9) 0.7551(12) 0.4259(8) 0.57(3) Uani 1 1 d D U . . .
O100 O 0.4829(8) 0.7353(7) 0.4100(8) 0.489(18) Uani 1 1 d D U . . .
C461 C 0.5159(11) 0.7546(10) 0.4058(9) 0.53(3) Uani 1 1 d D U . . .
H537 H 0.5158 0.7527 0.3874 0.642 Uiso 1 1 calc R U . . .
H538 H 0.5153 0.7799 0.4103 0.642 Uiso 1 1 calc R U . . .
C462 C 0.5497(10) 0.7370(10) 0.4234(10) 0.58(3) Uani 1 1 d D U . . .
H539 H 0.5472 0.7346 0.4412 0.697 Uiso 1 1 calc R U . . .
H540 H 0.5725 0.7511 0.4245 0.697 Uiso 1 1 calc R U . . .
O101 O 0.5525(13) 0.7010(11) 0.4119(7) 0.64(3) Uani 1 1 d D U . . .
C463 C 0.5665(17) 0.6773(9) 0.4336(8) 0.57(3) Uani 1 1 d D U . . .
H541 H 0.5451 0.6671 0.4384 0.686 Uiso 1 1 calc R U . . .
H542 H 0.5819 0.6908 0.4488 0.686 Uiso 1 1 calc R U . . .
C464 C 0.5904(10) 0.6469(9) 0.4277(9) 0.51(3) Uani 1 1 d D U . . .
H543 H 0.6097 0.6564 0.4202 0.613 Uiso 1 1 calc R U . . .
H544 H 0.6033 0.6340 0.4440 0.613 Uiso 1 1 calc R U . . .
O102 O 0.5654(8) 0.6230(7) 0.4090(6) 0.445(18) Uani 1 1 d D U . . .
C465 C 0.5746(10) 0.5879(8) 0.4136(6) 0.43(2) Uani 1 1 d D U . . .
H545 H 0.5584 0.5765 0.4229 0.520 Uiso 1 1 calc R U . . .
H546 H 0.6011 0.5852 0.4241 0.520 Uiso 1 1 calc R U . . .
C466 C 0.5678(7) 0.5710(8) 0.3858(7) 0.358(18) Uani 1 1 d D U . . .
H547 H 0.5727 0.5883 0.3733 0.430 Uiso 1 1 calc R U . . .
H548 H 0.5839 0.5500 0.3865 0.430 Uiso 1 1 calc R U . . .
O103 O 0.5281(6) 0.5613(5) 0.3786(5) 0.317(10) Uani 1 1 d D U . . .
O104 O 0.7336(4) 0.4514(4) 0.3587(3) 0.210(6) Uani 1 1 d D U . . .
C467 C 0.7283(6) 0.4833(5) 0.3729(5) 0.240(11) Uani 1 1 d D U . . .
H549 H 0.7127 0.4776 0.3844 0.288 Uiso 1 1 calc R U . . .
H550 H 0.7152 0.5016 0.3603 0.288 Uiso 1 1 calc R U . . .
C468 C 0.7675(7) 0.4975(7) 0.3896(5) 0.264(12) Uani 1 1 d D U . . .
H551 H 0.7646 0.5153 0.4024 0.317 Uiso 1 1 calc R U . . .
H552 H 0.7835 0.4780 0.3991 0.317 Uiso 1 1 calc R U . . .
O105 O 0.7836(6) 0.5135(6) 0.3705(4) 0.301(10) Uani 1 1 d D U . . .
C469 C 0.8156(9) 0.5344(9) 0.3838(5) 0.386(19) Uani 1 1 d D U . . .
H553 H 0.8375 0.5192 0.3917 0.464 Uiso 1 1 calc R U . . .
H554 H 0.8102 0.5487 0.3978 0.464 Uiso 1 1 calc R U . . .
C470 C 0.8233(9) 0.5594(7) 0.3619(6) 0.334(16) Uani 1 1 d D U . . .
H555 H 0.8000 0.5718 0.3522 0.401 Uiso 1 1 calc R U . . .
H556 H 0.8425 0.5773 0.3701 0.401 Uiso 1 1 calc R U . . .
O106 O 0.8360(8) 0.5377(5) 0.3446(5) 0.367(12) Uani 1 1 d D U . . .
C471 C 0.8669(10) 0.5605(8) 0.3392(7) 0.394(18) Uani 1 1 d D U . . .
H557 H 0.8603 0.5859 0.3389 0.473 Uiso 1 1 calc R U . . .
H558 H 0.8911 0.5567 0.3528 0.473 Uiso 1 1 calc R U . . .
C472 C 0.8693(10) 0.5495(8) 0.3141(6) 0.393(19) Uani 1 1 d D U . . .
H559 H 0.8859 0.5656 0.3081 0.471 Uiso 1 1 calc R U . . .
H560 H 0.8441 0.5499 0.3011 0.471 Uiso 1 1 calc R U . . .
O107 O 0.8846(6) 0.5132(5) 0.3169(4) 0.308(9) Uani 1 1 d D U . . .
C473 C 0.9194(7) 0.5052(7) 0.3157(5) 0.318(14) Uani 1 1 d D U . . .
C474 C 0.9507(9) 0.5279(7) 0.3277(5) 0.370(16) Uani 1 1 d D U . . .
H561 H 0.9482 0.5496 0.3359 0.444 Uiso 1 1 calc R U . . .
C475 C 0.9857(8) 0.5146(9) 0.3261(6) 0.41(2) Uani 1 1 d D U . . .
H562 H 1.0080 0.5278 0.3333 0.490 Uiso 1 1 calc R U . . .
C476 C 0.9870(8) 0.4818(10) 0.3138(8) 0.42(2) Uani 1 1 d D U . . .
H563 H 1.0112 0.4746 0.3135 0.501 Uiso 1 1 calc R U . . .
C477 C 0.9579(9) 0.4586(8) 0.3021(8) 0.386(17) Uani 1 1 d D U . . .
H564 H 0.9610 0.4363 0.2949 0.463 Uiso 1 1 calc R U . . .
C478 C 0.9231(8) 0.4730(8) 0.3025(7) 0.321(13) Uani 1 1 d D U . . .
O108 O 0.8876(6) 0.4564(6) 0.2937(5) 0.335(10) Uani 1 1 d D U . . .
C479 C 0.8888(9) 0.4256(9) 0.2758(7) 0.39(2) Uani 1 1 d D U . . .
H565 H 0.8961 0.4344 0.2606 0.472 Uiso 1 1 calc R U . . .
H566 H 0.9080 0.4085 0.2853 0.472 Uiso 1 1 calc R U . . .
C480 C 0.8521(10) 0.4077(9) 0.2665(5) 0.384(19) Uani 1 1 d D U . . .
H567 H 0.8537 0.3874 0.2553 0.461 Uiso 1 1 calc R U . . .
H568 H 0.8329 0.4243 0.2561 0.461 Uiso 1 1 calc R U . . .
O109 O 0.8415(7) 0.3953(7) 0.2900(5) 0.342(11) Uani 1 1 d D U . . .
C481 C 0.8196(13) 0.3651(9) 0.2862(6) 0.39(2) Uani 1 1 d D U . . .
H569 H 0.8314 0.3475 0.2775 0.470 Uiso 1 1 calc R U . . .
H570 H 0.7950 0.3711 0.2738 0.470 Uiso 1 1 calc R U . . .
C482 C 0.8126(12) 0.3474(8) 0.3096(6) 0.358(18) Uani 1 1 d D U . . .
H571 H 0.7873 0.3366 0.3040 0.429 Uiso 1 1 calc R U . . .
H572 H 0.8310 0.3281 0.3155 0.429 Uiso 1 1 calc R U . . .
O110 O 0.8149(5) 0.3701(4) 0.3314(5) 0.269(8) Uani 1 1 d D U . . .
C483 C 0.8033(6) 0.3523(6) 0.3508(5) 0.260(10) Uani 1 1 d D U . . .
H573 H 0.8138 0.3643 0.3678 0.312 Uiso 1 1 calc R U . . .
H574 H 0.8130 0.3278 0.3526 0.312 Uiso 1 1 calc R U . . .
C484 C 0.7602(6) 0.3515(5) 0.3439(5) 0.230(10) Uani 1 1 d D U . . .
H575 H 0.7488 0.3427 0.3259 0.276 Uiso 1 1 calc R U . . .
H576 H 0.7520 0.3362 0.3562 0.276 Uiso 1 1 calc R U . . .
O111 O 0.7499(4) 0.3886(4) 0.3463(4) 0.215(6) Uani 1 1 d D U . . .
Au2 Au 0.55167(3) 0.35413(2) 0.38655(2) 0.1661(5) Uani 1 1 d D U . . .
N45 N 0.5636(4) 0.3054(3) 0.3770(3) 0.154(5) Uani 1 1 d D U . . .
C485 C 0.5998(6) 0.2928(5) 0.3776(4) 0.151(6) Uani 1 1 d D U . . .
C486 C 0.5974(5) 0.2549(4) 0.3707(4) 0.166(7) Uani 1 1 d D U . . .
H577 H 0.6172 0.2402 0.3691 0.199 Uiso 1 1 calc R U . . .
C487 C 0.5604(6) 0.2452(5) 0.3671(4) 0.169(7) Uani 1 1 d D U . . .
H578 H 0.5504 0.2222 0.3627 0.203 Uiso 1 1 calc R U . . .
C488 C 0.5398(6) 0.2760(5) 0.3711(4) 0.156(6) Uani 1 1 d D U . . .
C489 C 0.5027(6) 0.2767(5) 0.3680(5) 0.176(7) Uani 1 1 d D U . . .
N46 N 0.4980(4) 0.3403(4) 0.3801(3) 0.166(5) Uani 1 1 d D U . . .
C490 C 0.4823(6) 0.3065(5) 0.3714(5) 0.190(8) Uani 1 1 d D U . . .
C491 C 0.4429(6) 0.3083(5) 0.3691(5) 0.217(9) Uani 1 1 d D U . . .
H579 H 0.4259 0.2891 0.3642 0.260 Uiso 1 1 calc R U . . .
C492 C 0.4334(6) 0.3410(6) 0.3751(6) 0.251(12) Uani 1 1 d D U . . .
H580 H 0.4092 0.3495 0.3743 0.301 Uiso 1 1 calc R U . . .
C493 C 0.4686(6) 0.3605(5) 0.3829(5) 0.199(8) Uani 1 1 d D U . . .
C494 C 0.4692(6) 0.3958(6) 0.3901(6) 0.218(9) Uani 1 1 d D U . . .
N47 N 0.5382(4) 0.4027(4) 0.3968(4) 0.189(6) Uani 1 1 d D U . . .
C495 C 0.5023(6) 0.4145(6) 0.3985(6) 0.213(9) Uani 1 1 d D U . . .
C496 C 0.5072(6) 0.4513(6) 0.4070(6) 0.254(12) Uani 1 1 d D U . . .
H581 H 0.4877 0.4662 0.4090 0.305 Uiso 1 1 calc R U . . .
C497 C 0.5438(6) 0.4613(5) 0.4115(5) 0.213(9) Uani 1 1 d D U . . .
H582 H 0.5538 0.4841 0.4170 0.256 Uiso 1 1 calc R U . . .
C498 C 0.5653(6) 0.4305(5) 0.4065(5) 0.186(8) Uani 1 1 d D U . . .
C499 C 0.6037(6) 0.4303(5) 0.4076(5) 0.180(7) Uani 1 1 d D U . . .
N48 N 0.6065(4) 0.3686(4) 0.3947(3) 0.158(5) Uani 1 1 d D U . . .
C500 C 0.6226(5) 0.4011(5) 0.4025(4) 0.153(6) Uani 1 1 d D U . . .
C501 C 0.6627(5) 0.4001(5) 0.4059(4) 0.175(7) Uani 1 1 d D U . . .
H583 H 0.6803 0.4187 0.4118 0.209 Uiso 1 1 calc R U . . .
C502 C 0.6695(5) 0.3674(5) 0.3990(4) 0.167(7) Uani 1 1 d D U . . .
H584 H 0.6934 0.3590 0.3989 0.201 Uiso 1 1 calc R U . . .
C503 C 0.6359(5) 0.3468(5) 0.3918(4) 0.146(5) Uani 1 1 d D U . . .
C504 C 0.6334(6) 0.3117(5) 0.3847(4) 0.152(6) Uani 1 1 d D U . . .
C505 C 0.4806(6) 0.2418(5) 0.3622(5) 0.184(8) Uani 1 1 d D U . . .
C506 C 0.4850(6) 0.2187(6) 0.3832(4) 0.252(11) Uani 1 1 d D U . . .
H585 H 0.5003 0.2250 0.4001 0.302 Uiso 1 1 calc R U . . .
C507 C 0.4662(6) 0.1858(5) 0.3788(4) 0.269(12) Uani 1 1 d D U . . .
H586 H 0.4696 0.1697 0.3929 0.322 Uiso 1 1 calc R U . . .
C508 C 0.4433(7) 0.1767(5) 0.3547(5) 0.257(11) Uani 1 1 d D U . . .
C509 C 0.4392(7) 0.1993(5) 0.3342(4) 0.230(9) Uani 1 1 d D U . . .
H587 H 0.4237 0.1927 0.3174 0.276 Uiso 1 1 calc R U . . .
C510 C 0.4577(6) 0.2325(5) 0.3374(4) 0.194(8) Uani 1 1 d D U . . .
H588 H 0.4545 0.2481 0.3231 0.233 Uiso 1 1 calc R U . . .
S5 S 0.4211(4) 0.1345(3) 0.3499(3) 0.361(8) Uani 1 1 d D U . . .
O112 O 0.4436(17) 0.1123(12) 0.3395(18) 0.41(3) Uani 0.5 1 d D U P B 1
O113 O 0.3845(10) 0.1397(11) 0.3341(16) 0.36(3) Uani 0.5 1 d D U P B 1
O114 O 0.423(3) 0.1230(16) 0.3768(6) 0.42(3) Uani 0.5 1 d D U P B 1
O115 O 0.411(2) 0.1259(18) 0.3223(6) 0.40(3) Uani 0.5 1 d D U P B 2
O116 O 0.3895(17) 0.1349(15) 0.3602(17) 0.41(3) Uani 0.5 1 d D U P B 2
O117 O 0.4512(13) 0.1091(12) 0.3639(18) 0.40(3) Uani 0.5 1 d D U P B 2
C511 C 0.4359(6) 0.4156(6) 0.3919(6) 0.213(8) Uani 1 1 d D U . . .
C512 C 0.4300(6) 0.4231(6) 0.4153(5) 0.278(11) Uani 1 1 d D U . . .
H589 H 0.4480 0.4163 0.4312 0.334 Uiso 1 1 calc R U . . .
C513 C 0.3973(6) 0.4410(6) 0.4159(4) 0.272(11) Uani 1 1 d D U . . .
H590 H 0.3938 0.4462 0.4324 0.327 Uiso 1 1 calc R U . . .
C514 C 0.3705(5) 0.4511(7) 0.3940(5) 0.252(9) Uani 1 1 d D U . . .
C515 C 0.3769(6) 0.4438(7) 0.3707(4) 0.248(9) Uani 1 1 d D U . . .
H591 H 0.3589 0.4512 0.3550 0.298 Uiso 1 1 calc R U . . .
C516 C 0.4096(6) 0.4254(6) 0.3690(5) 0.214(8) Uani 1 1 d D U . . .
H592 H 0.4131 0.4202 0.3526 0.257 Uiso 1 1 calc R U . . .
S6 S 0.3282(3) 0.4735(3) 0.3943(3) 0.332(7) Uani 1 1 d D U . . .
O118 O 0.2986(9) 0.4497(12) 0.3830(17) 0.33(3) Uani 0.5 1 d D U P C 1
O119 O 0.3327(17) 0.482(2) 0.4205(5) 0.38(3) Uani 0.5 1 d D U P C 1
O120 O 0.3261(17) 0.5039(15) 0.3769(16) 0.36(2) Uani 0.5 1 d D U P C 1
O121 O 0.3098(19) 0.4521(15) 0.4095(17) 0.39(3) Uani 0.5 1 d D U P C 2
O122 O 0.3384(13) 0.5082(11) 0.4048(18) 0.33(3) Uani 0.5 1 d D U P C 2
O123 O 0.3038(16) 0.473(2) 0.3666(7) 0.39(3) Uani 0.5 1 d D U P C 2
C517 C 0.6251(5) 0.4658(5) 0.4152(5) 0.177(7) Uani 1 1 d D U . . .
C518 C 0.6355(5) 0.4787(5) 0.4405(4) 0.206(8) Uani 1 1 d D U . . .
H593 H 0.6292 0.4664 0.4540 0.247 Uiso 1 1 calc R U . . .
C519 C 0.6558(5) 0.5106(5) 0.4457(4) 0.211(8) Uani 1 1 d D U . . .
H594 H 0.6627 0.5204 0.4628 0.254 Uiso 1 1 calc R U . . .
C520 C 0.6655(6) 0.5277(5) 0.4259(4) 0.213(8) Uani 1 1 d D U . . .
C521 C 0.6532(7) 0.5158(6) 0.4007(4) 0.224(9) Uani 1 1 d D U . . .
H595 H 0.6579 0.5292 0.3870 0.268 Uiso 1 1 calc R U . . .
C522 C 0.6332(6) 0.4830(5) 0.3949(4) 0.207(8) Uani 1 1 d D U . . .
H596 H 0.6259 0.4735 0.3777 0.248 Uiso 1 1 calc R U . . .
S7 S 0.6914(3) 0.5680(2) 0.4326(3) 0.284(5) Uani 1 1 d D U . . .
O124 O 0.6768(12) 0.5877(9) 0.4093(6) 0.276(18) Uani 0.5 1 d D U P D 1
O125 O 0.6820(15) 0.5827(12) 0.4540(8) 0.33(2) Uani 0.5 1 d D U P D 1
O126 O 0.7307(6) 0.5581(10) 0.4374(11) 0.27(2) Uani 0.5 1 d D U P D 1
O127 O 0.6680(13) 0.5982(9) 0.4238(13) 0.35(3) Uani 0.5 1 d D U P D 2
O128 O 0.7108(18) 0.5681(12) 0.4605(6) 0.37(3) Uani 0.5 1 d D U P D 2
O129 O 0.7183(14) 0.5666(14) 0.4165(11) 0.34(3) Uani 0.5 1 d D U P D 2
C523 C 0.6674(5) 0.2933(5) 0.3819(4) 0.164(6) Uani 1 1 d D U . . .
C524 C 0.6945(6) 0.2817(4) 0.4041(4) 0.207(8) Uani 1 1 d D U . . .
H597 H 0.6906 0.2847 0.4207 0.249 Uiso 1 1 calc R U . . .
C525 C 0.7280(5) 0.2654(5) 0.4024(4) 0.211(8) Uani 1 1 d D U . . .
H598 H 0.7461 0.2578 0.4180 0.253 Uiso 1 1 calc R U . . .
C526 C 0.7348(5) 0.2604(6) 0.3789(4) 0.203(8) Uani 1 1 d D U . . .
C527 C 0.7078(5) 0.2714(6) 0.3567(4) 0.192(7) Uani 1 1 d D U . . .
H599 H 0.7118 0.2681 0.3401 0.230 Uiso 1 1 calc R U . . .
C528 C 0.6744(5) 0.2875(5) 0.3581(4) 0.172(7) Uani 1 1 d D U . . .
H600 H 0.6562 0.2945 0.3424 0.206 Uiso 1 1 calc R U . . .
S8 S 0.7775(3) 0.2413(3) 0.3765(2) 0.257(4) Uani 1 1 d D U . . .
O130 O 0.7952(6) 0.2679(5) 0.3669(6) 0.372(12) Uani 1 1 d D U . . .
O131 O 0.7971(6) 0.2303(7) 0.4019(4) 0.407(13) Uani 1 1 d D U . . .
O132 O 0.7647(6) 0.2114(5) 0.3592(5) 0.339(10) Uani 1 1 d D U . . .
Cl1 Cl 0.7867(5) 0.1527(5) 0.4351(3) 0.431(10) Uani 0.65 1 d D U P E 1
Cl2 Cl 0.7634(6) 0.1205(5) 0.3824(3) 0.505(13) Uani 0.65 1 d D U P E 1
Cl3 Cl 0.7082(5) 0.1625(7) 0.4004(4) 0.514(12) Uani 0.65 1 d D U P E 1
C529 C 0.7570(7) 0.1572(8) 0.4023(5) 0.349(15) Uani 0.65 1 d D U P E 1
H601 H 0.7650 0.1791 0.3949 0.419 Uiso 0.65 1 calc R U P E 1
Cl4 Cl 0.633(2) 0.0883(12) 0.4036(11) 0.78(4) Uani 0.35 1 d D U P F 3
Cl5 Cl 0.565(2) 0.125(2) 0.4050(16) 0.88(5) Uani 0.35 1 d D U P F 3
Cl6 Cl 0.6042(12) 0.1518(8) 0.3701(9) 0.52(2) Uani 0.35 1 d D U P F 3
C530 C 0.5936(17) 0.1125(14) 0.3851(12) 0.57(5) Uani 0.35 1 d D U P F 3
H602 H 0.5785 0.0967 0.3710 0.684 Uiso 0.35 1 calc R U P F 3
Cl7 Cl 0.696(5) 0.073(3) 0.539(3) 1.59(10) Uani 0.5 1 d D U P G 1
Cl8 Cl 0.723(3) 0.005(3) 0.563(2) 1.26(7) Uani 0.5 1 d D U P G 1
Cl9 Cl 0.731(4) 0.018(3) 0.512(2) 1.24(7) Uani 0.5 1 d D U P G 1
C531 C 0.702(2) 0.028(3) 0.5329(18) 1.48(8) Uani 0.5 1 d D U P G 1
H603 H 0.6771 0.0175 0.5245 1.771 Uiso 0.5 1 calc R U P G 1
Cl10 Cl 0.564(2) -0.045(2) 0.372(2) 0.81(5) Uani 0.3 1 d D U P H 2
Cl11 Cl 0.507(2) 0.012(2) 0.3667(19) 0.87(6) Uani 0.3 1 d D U P H 2
Cl12 Cl 0.521(4) -0.033(3) 0.4115(19) 0.93(6) Uani 0.3 1 d D U P H 2
C532 C 0.522(2) -0.031(2) 0.3784(17) 0.99(7) Uani 0.3 1 d D U P H 2
H604 H 0.5024 -0.0477 0.3683 1.186 Uiso 0.3 1 calc R U P H 2
Cl13 Cl 0.674(3) 0.021(3) 0.4759(16) 0.90(6) Uani 0.35 1 d D U P I 3
Cl14 Cl 0.722(3) -0.0248(18) 0.517(2) 0.93(7) Uani 0.35 1 d D U P I 3
Cl15 Cl 0.731(2) 0.0501(19) 0.5241(15) 0.70(4) Uani 0.35 1 d D U P I 3
C533 C 0.718(2) 0.016(2) 0.4996(16) 0.81(7) Uani 0.35 1 d D U P I 3
H605 H 0.7378 0.0162 0.4901 0.977 Uiso 0.35 1 calc R U P I 3
Cl16 Cl 0.6337(13) 0.2652(15) 0.2066(10) 0.62(3) Uani 0.4 1 d D U P J 1
Cl17 Cl 0.5751(14) 0.2818(11) 0.2311(13) 0.56(3) Uani 0.4 1 d D U P J 1
Cl18 Cl 0.6040(13) 0.2096(10) 0.2358(7) 0.47(2) Uani 0.4 1 d D U P J 1
C534 C 0.6156(16) 0.2549(12) 0.2330(12) 0.61(4) Uani 0.4 1 d D U P J 1
H606 H 0.6353 0.2614 0.2495 0.731 Uiso 0.4 1 calc R U P J 1
Cl19 Cl 0.6328(14) 0.2341(14) 0.2284(17) 0.67(4) Uani 0.4 1 d D U P K 2
Cl20 Cl 0.5588(11) 0.2450(14) 0.2345(9) 0.54(3) Uani 0.4 1 d D U P K 2
Cl21 Cl 0.6012(15) 0.3085(12) 0.2333(12) 0.60(3) Uani 0.4 1 d D U P K 2
C535 C 0.5943(16) 0.2638(13) 0.2220(14) 0.74(5) Uani 0.4 1 d D U P K 2
H607 H 0.5834 0.2650 0.2026 0.888 Uiso 0.4 1 calc R U P K 2
Cl22 Cl 0.7382(19) 0.1116(17) 0.2111(16) 0.97(4) Uani 0.5 1 d D U P L 1
Cl23 Cl 0.6574(18) 0.129(2) 0.2002(18) 1.03(6) Uani 0.5 1 d D U P L 1
Cl24 Cl 0.704(3) 0.1850(16) 0.1957(19) 1.13(6) Uani 0.5 1 d D U P L 1
C536 C 0.7050(19) 0.1444(16) 0.2127(14) 1.00(6) Uani 0.5 1 d D U P L 1
H608 H 0.7094 0.1503 0.2315 1.200 Uiso 0.5 1 calc R U P L 1
Cl25 Cl 0.503(4) 0.022(3) 0.495(3) 0.87(7) Uani 0.3 1 d D U P M -1
Cl26 Cl 0.520(3) -0.048(2) 0.477(2) 0.86(7) Uani 0.3 1 d D U P M -1
Cl27 Cl 0.548(3) 0.012(3) 0.457(2) 0.86(6) Uani 0.3 1 d D U P M -1
C537 C 0.536(3) -0.004(3) 0.4846(17) 0.90(7) Uani 0.3 1 d D U P M -1
H609 H 0.5594 -0.0046 0.4994 1.081 Uiso 0.3 1 calc R U P M -1
Cl28 Cl 0.518(3) 0.082(2) 0.559(3) 1.05(7) Uani 0.35 1 d D U P N 3
Cl29 Cl 0.534(3) 0.005(2) 0.563(3) 1.04(7) Uani 0.35 1 d D U P N 3
Cl30 Cl 0.459(2) 0.027(3) 0.535(2) 1.02(7) Uani 0.35 1 d D U P N 3
C538 C 0.500(3) 0.039(3) 0.5610(18) 1.23(8) Uani 0.35 1 d D U P N 3
H610 H 0.4927 0.0384 0.5777 1.473 Uiso 0.35 1 calc R U P N 3
Cl31 Cl 0.494(5) -0.047(3) 0.536(2) 1.01(7) Uani 0.3 1 d D U P O 1
Cl32 Cl 0.503(3) -0.120(2) 0.555(2) 0.90(6) Uani 0.3 1 d D U P O 1
Cl33 Cl 0.493(4) -0.068(4) 0.591(2) 1.02(7) Uani 0.3 1 d D U P O 1
C539 C 0.511(3) -0.075(3) 0.5640(19) 0.99(7) Uani 0.3 1 d D U P O 1
H611 H 0.5389 -0.0715 0.5707 1.185 Uiso 0.3 1 calc R U P O 1
Cl34 Cl 0.4399(11) 0.1605(9) 0.6003(11) 0.70(2) Uani 0.45 1 d D U P P 1
Cl35 Cl 0.384(2) 0.119(2) 0.5604(18) 1.09(6) Uani 0.45 1 d D U P P 1
Cl36 Cl 0.432(4) 0.166(3) 0.5424(13) 1.29(7) Uani 0.45 1 d D U P P 1
C540 C 0.430(2) 0.1396(19) 0.5693(13) 1.22(7) Uani 0.45 1 d D U P P 1
H612 H 0.4488 0.1202 0.5711 1.463 Uiso 0.45 1 calc R U P P 1
Cl37 Cl 0.3513(18) 0.014(2) 0.1869(12) 1.01(5) Uani 0.5 1 d D U P Q 1
Cl38 Cl 0.382(2) 0.012(2) 0.2446(12) 1.09(5) Uani 0.5 1 d D U P Q 1
Cl39 Cl 0.4319(16) 0.031(2) 0.2151(13) 1.02(5) Uani 0.5 1 d D U P Q 1
C541 C 0.3841(17) 0.0329(18) 0.2149(11) 0.89(6) Uani 0.5 1 d D U P Q 1
H613 H 0.3773 0.0583 0.2157 1.073 Uiso 0.5 1 calc R U P Q 1
Cl40 Cl 0.356(4) 0.098(3) 0.284(2) 1.27(7) Uani 0.4 1 d D U P R 2
Cl41 Cl 0.374(3) 0.1672(19) 0.2630(18) 0.84(5) Uani 0.4 1 d D U P R 2
Cl42 Cl 0.4011(18) 0.104(2) 0.2455(18) 1.02(5) Uani 0.4 1 d D U P R 2
C542 C 0.365(2) 0.121(2) 0.2576(16) 0.83(6) Uani 0.4 1 d D U P R 2
H614 H 0.3409 0.1188 0.2428 0.991 Uiso 0.4 1 calc R U P R 2
Cl43 Cl 0.200(2) 0.1216(14) 0.2744(16) 0.97(4) Uani 0.5 1 d D U P S 1
Cl44 Cl 0.205(2) 0.0441(15) 0.268(2) 1.03(6) Uani 0.5 1 d D U P S 1
Cl45 Cl 0.2737(18) 0.080(3) 0.293(2) 1.18(7) Uani 0.5 1 d D U P S 1
C543 C 0.2285(19) 0.0859(18) 0.2698(14) 1.16(7) Uani 0.5 1 d D U P S 1
H615 H 0.2329 0.0899 0.2525 1.397 Uiso 0.5 1 calc R U P S 1
Cl46 Cl 0.5539(13) 0.0569(10) 0.0816(9) 0.66(3) Uani 0.5 1 d D U P T 2
Cl47 Cl 0.6018(10) 0.0975(11) 0.0591(9) 0.66(3) Uani 0.5 1 d D U P T 2
Cl48 Cl 0.5324(15) 0.1304(12) 0.0559(12) 0.68(4) Uani 0.5 1 d D U P T 2
C544 C 0.5539(13) 0.0880(13) 0.0568(11) 0.54(4) Uani 0.5 1 d D U P T 2
H616 H 0.5423 0.0763 0.0396 0.652 Uiso 0.5 1 calc R U P T 2
Cl49 Cl 0.525(3) 0.0639(18) 0.0468(18) 0.69(5) Uani 0.25 1 d D U P U 3
Cl50 Cl 0.528(3) 0.1406(17) 0.0363(16) 0.54(4) Uani 0.25 1 d D U P U 3
Cl51 Cl 0.523(3) 0.093(3) -0.0063(15) 0.77(6) Uani 0.25 1 d D U P U 3
C545 C 0.511(2) 0.098(2) 0.0232(16) 0.73(7) Uani 0.25 1 d D U P U 3
H617 H 0.4827 0.0989 0.0182 0.881 Uiso 0.25 1 calc R U P U 3
Cl52 Cl 0.405(2) 0.029(3) -0.030(3) 1.02(7) Uani 0.35 1 d D U P V -1
Cl53 Cl 0.487(2) 0.032(3) -0.011(2) 0.95(6) Uani 0.35 1 d D U P V -1
Cl54 Cl 0.449(4) 0.013(4) 0.026(2) 1.16(7) Uani 0.35 1 d D U P V -1
C546 C 0.444(2) 0.038(2) -0.003(2) 1.02(7) Uani 0.35 1 d D U P V -1
H618 H 0.4430 0.0630 0.0016 1.230 Uiso 0.35 1 calc R U P V -1
Cl55 Cl 0.3729(16) 0.0183(11) -0.0594(10) 0.79(3) Uani 0.55 1 d D U P W 2
Cl56 Cl 0.424(2) 0.0713(15) -0.0283(10) 0.90(5) Uani 0.55 1 d D U P W 2
Cl57 Cl 0.3765(12) 0.0926(11) -0.0782(8) 0.72(3) Uani 0.55 1 d D U P W 2
C547 C 0.3790(17) 0.0637(13) -0.0514(10) 0.76(5) Uani 0.55 1 d D U P W 2
H619 H 0.3593 0.0710 -0.0433 0.913 Uiso 0.55 1 calc R U P W 2
Cl58 Cl 0.6003(13) 0.3050(14) 0.0196(12) 0.53(3) Uani 0.35 1 d D U P X 1
Cl59 Cl 0.6361(16) 0.3485(17) -0.0109(11) 0.60(3) Uani 0.35 1 d D U P X 1
Cl60 Cl 0.627(3) 0.3793(19) 0.0359(17) 0.88(6) Uani 0.35 1 d D U P X 1
C548 C 0.6064(18) 0.3490(14) 0.0100(13) 0.66(5) Uani 0.35 1 d D U P X 1
H620 H 0.5813 0.3584 -0.0002 0.796 Uiso 0.35 1 calc R U P X 1
Cl61 Cl 0.5776(14) 0.3526(14) 0.0251(8) 0.48(2) Uani 0.3 1 d D U P Y 2
Cl62 Cl 0.5977(17) 0.3083(15) -0.0141(11) 0.53(3) Uani 0.3 1 d D U P Y 2
Cl63 Cl 0.6567(12) 0.3374(12) 0.0262(15) 0.62(4) Uani 0.3 1 d D U P Y 2
C549 C 0.6097(13) 0.3462(14) 0.0068(11) 0.45(4) Uani 0.3 1 d D U P Y 2
H621 H 0.6096 0.3677 -0.0041 0.540 Uiso 0.3 1 calc R U P Y 2
Cl64 Cl 0.787(2) 0.0746(19) -0.0167(15) 0.82(5) Uani 0.4 1 d D U P Z 1
Cl65 Cl 0.778(2) 0.1450(14) 0.0044(13) 0.91(5) Uani 0.4 1 d D U P Z 1
Cl66 Cl 0.7176(16) 0.096(2) -0.0006(15) 0.89(5) Uani 0.4 1 d D U P Z 1
C550 C 0.7668(18) 0.0989(15) 0.0041(14) 0.81(6) Uani 0.4 1 d D U P Z 1
H622 H 0.7791 0.0901 0.0222 0.969 Uiso 0.4 1 calc R U P Z 1
Cl67 Cl 0.6687(15) 0.2584(16) -0.0827(16) 1.11(5) Uani 0.55 1 d D U P A 1
Cl68 Cl 0.7497(16) 0.241(2) -0.0685(17) 1.18(6) Uani 0.55 1 d D U P A 1
Cl69 Cl 0.724(3) 0.290(3) -0.0355(16) 1.32(7) Uani 0.55 1 d D U P A 1
C551 C 0.7150(18) 0.2739(18) -0.0682(14) 1.31(8) Uani 0.55 1 d D U P A 1
H623 H 0.7189 0.2942 -0.0790 1.570 Uiso 0.55 1 calc R U P A 1
Cl70 Cl 0.827(2) 0.398(3) 0.015(2) 1.30(7) Uani 0.5 1 d D U P B 2
Cl71 Cl 0.767(3) 0.344(2) 0.007(2) 1.17(6) Uani 0.5 1 d D U P B 2
Cl72 Cl 0.745(3) 0.418(3) -0.001(3) 1.48(8) Uani 0.5 1 d D U P B 2
C552 C 0.781(2) 0.387(2) -0.0025(16) 1.23(8) Uani 0.5 1 d D U P B 2
H624 H 0.7797 0.3845 -0.0213 1.473 Uiso 0.5 1 calc R U P B 2
Cl73 Cl 0.870(3) 0.433(2) 0.0868(19) 0.93(5) Uani 0.35 1 d D U P C 4
Cl74 Cl 0.851(4) 0.505(2) 0.064(3) 1.06(7) Uani 0.35 1 d D U P C 4
Cl75 Cl 0.793(3) 0.453(4) 0.051(3) 1.21(9) Uani 0.35 1 d D U P C 4
C553 C 0.842(3) 0.458(2) 0.0600(18) 1.22(8) Uani 0.35 1 d D U P C 4
H625 H 0.8506 0.4508 0.0445 1.458 Uiso 0.35 1 calc R U P C 4
Cl76 Cl 1.038(3) 0.396(3) 0.218(2) 1.23(7) Uani 0.4 1 d D U P D 1
Cl77 Cl 1.039(3) 0.438(3) 0.264(2) 1.17(7) Uani 0.4 1 d D U P D 1
Cl78 Cl 0.9800(19) 0.3869(19) 0.2480(17) 0.90(4) Uani 0.4 1 d D U P D 1
C554 C 1.027(2) 0.396(2) 0.2484(15) 1.05(7) Uani 0.4 1 d D U P D 1
H626 H 1.0435 0.3780 0.2599 1.256 Uiso 0.4 1 calc R U P D 1
Cl79 Cl 0.3332(11) 0.5340(9) 0.0685(6) 0.421(16) Uani 0.4 1 d D U P E 1
Cl80 Cl 0.3767(12) 0.5187(13) 0.0327(10) 0.51(2) Uani 0.4 1 d D U P E 1
Cl81 Cl 0.3051(13) 0.4852(9) 0.0230(9) 0.50(2) Uani 0.4 1 d D U P E 1
C555 C 0.3443(14) 0.5012(13) 0.0484(9) 0.43(4) Uani 0.4 1 d D U P E 1
H627 H 0.3563 0.4808 0.0597 0.514 Uiso 0.4 1 calc R U P E 1
Cl82 Cl 0.3669(16) 0.5628(15) 0.0545(13) 0.63(3) Uani 0.35 1 d D U P F 2
Cl83 Cl 0.3711(19) 0.4904(13) 0.0370(13) 0.63(4) Uani 0.35 1 d D U P F 2
Cl84 Cl 0.2987(16) 0.5150(19) 0.0380(18) 0.71(5) Uani 0.35 1 d D U P F 2
C556 C 0.3478(18) 0.5198(16) 0.0535(13) 0.84(6) Uani 0.35 1 d D U P F 2
H628 H 0.3531 0.5113 0.0719 1.009 Uiso 0.35 1 calc R U P F 2
Cl85 Cl 0.327(3) 0.6622(18) 0.0986(16) 1.39(7) Uani 0.6 1 d D U P G 4
Cl86 Cl 0.355(3) 0.595(2) 0.084(2) 1.39(7) Uani 0.6 1 d D U P G 4
Cl87 Cl 0.290(2) 0.5909(18) 0.1018(17) 1.21(5) Uani 0.6 1 d D U P G 4
C557 C 0.314(2) 0.6192(17) 0.0857(14) 1.25(7) Uani 0.6 1 d D U P G 4
H629 H 0.2976 0.6222 0.0673 1.502 Uiso 0.6 1 calc R U P G 4
Cl88 Cl 0.6467(14) 0.5426(16) 0.2121(14) 1.13(5) Uani 0.65 1 d D U P H 2
Cl89 Cl 0.5962(14) 0.6046(7) 0.1976(8) 0.87(3) Uani 0.65 1 d D U P H 2
Cl90 Cl 0.5608(14) 0.5403(8) 0.1847(6) 0.81(3) Uani 0.65 1 d D U P H 2
C558 C 0.6007(14) 0.5588(10) 0.2083(10) 0.65(4) Uani 0.65 1 d D U P H 2
H630 H 0.5961 0.5577 0.2257 0.779 Uiso 0.65 1 calc R U P H 2
Cl91 Cl 0.4704(16) 0.5622(12) 0.2716(9) 0.90(3) Uani 0.6 1 d D U P I 1
Cl92 Cl 0.4619(18) 0.6228(11) 0.2369(11) 0.97(4) Uani 0.6 1 d D U P I 1
Cl93 Cl 0.4885(14) 0.5577(11) 0.2186(10) 0.87(3) Uani 0.6 1 d D U P I 1
C559 C 0.4622(19) 0.5753(13) 0.2387(10) 0.96(5) Uani 0.6 1 d D U P I 1
H631 H 0.4357 0.5682 0.2298 1.156 Uiso 0.6 1 calc R U P I 1
Cl94 Cl 0.6039(18) 0.5267(15) 0.3091(13) 0.59(4) Uani 0.3 1 d D U P J 1
Cl95 Cl 0.664(2) 0.573(2) 0.3406(14) 0.75(5) Uani 0.3 1 d D U P J 1
Cl96 Cl 0.596(3) 0.6067(17) 0.312(2) 0.95(7) Uani 0.3 1 d D U P J 1
C560 C 0.625(2) 0.5691(16) 0.3115(14) 0.54(5) Uani 0.3 1 d D U P J 1
H632 H 0.6351 0.5717 0.2963 0.649 Uiso 0.3 1 calc R U P J 1
Cl97 Cl 0.638(2) 0.547(2) 0.3112(16) 0.89(6) Uani 0.4 1 d D U P K 2
Cl98 Cl 0.697(2) 0.598(2) 0.3076(14) 0.97(5) Uani 0.4 1 d D U P K 2
Cl99 Cl 0.683(3) 0.5891(17) 0.3573(12) 0.90(5) Uani 0.4 1 d D U P K 2
C561 C 0.682(2) 0.5669(18) 0.3276(13) 0.94(7) Uani 0.4 1 d D U P K 2
H633 H 0.7007 0.5475 0.3320 1.130 Uiso 0.4 1 calc R U P K 2
Cl1A Cl 0.579(3) 0.870(3) 0.3563(15) 1.32(7) Uani 0.5 1 d D U P L 4
Cl1B Cl 0.5664(19) 0.8467(18) 0.3017(14) 0.95(4) Uani 0.5 1 d D U P L 4
Cl1C Cl 0.544(2) 0.7988(18) 0.336(2) 1.39(8) Uani 0.5 1 d D U P L 4
C562 C 0.577(2) 0.833(2) 0.3353(15) 1.40(7) Uani 0.5 1 d D U P L 4
H634 H 0.6024 0.8222 0.3403 1.679 Uiso 0.5 1 calc R U P L 4
Cl1D Cl 0.448(3) 0.8295(18) 0.337(2) 1.35(7) Uani 0.5 1 d D U P M 2
Cl1E Cl 0.481(2) 0.759(2) 0.3374(18) 1.11(5) Uani 0.5 1 d D U P M 2
Cl1F Cl 0.425(3) 0.766(3) 0.363(2) 1.22(6) Uani 0.5 1 d D U P M 2
C563 C 0.461(2) 0.7896(19) 0.3551(15) 1.33(7) Uani 0.5 1 d D U P M 2
H635 H 0.4808 0.7954 0.3719 1.599 Uiso 0.5 1 calc R U P M 2
Cl1G Cl 0.6741(17) 0.7206(18) 0.4546(12) 1.10(4) Uani 0.6 1 d D U P N 1
Cl1H Cl 0.627(2) 0.753(3) 0.485(2) 1.47(7) Uani 0.6 1 d D U P N 1
Cl1I Cl 0.701(3) 0.728(3) 0.5137(12) 1.56(8) Uani 0.6 1 d D U P N 1
C564 C 0.663(2) 0.7211(19) 0.4845(14) 1.54(8) Uani 0.6 1 d D U P N 1
H636 H 0.6524 0.6973 0.4864 1.844 Uiso 0.6 1 calc R U P N 1
Cl1J Cl 0.685(2) 0.563(3) 0.531(2) 0.66(5) Uani 0.25 1 d D U P O 2
Cl1K Cl 0.633(3) 0.5025(19) 0.5178(19) 0.61(4) Uani 0.25 1 d D U P O 2
Cl1L Cl 0.603(2) 0.572(2) 0.501(2) 0.71(6) Uani 0.25 1 d D U P O 2
C565 C 0.638(2) 0.549(2) 0.5257(17) 0.71(7) Uani 0.25 1 d D U P O 2
H637 H 0.6323 0.5519 0.5425 0.849 Uiso 0.25 1 calc R U P O 2
Cl1M Cl 0.5650(18) 0.7431(19) 0.5237(11) 1.13(6) Uani 0.5 1 d D U P P 3
Cl1N Cl 0.5231(17) 0.712(2) 0.5573(16) 1.06(5) Uani 0.5 1 d D U P P 3
Cl1O Cl 0.6034(17) 0.713(3) 0.5783(12) 1.07(5) Uani 0.5 1 d D U P P 3
C566 C 0.5658(18) 0.7117(19) 0.5484(13) 1.21(6) Uani 0.5 1 d D U P P 3
H638 H 0.5672 0.6879 0.5406 1.455 Uiso 0.5 1 calc R U P P 3
Cl1P Cl 0.655(3) 0.594(3) 0.510(3) 1.20(8) Uani 0.45 1 d D U P Q 4
Cl1Q Cl 0.629(3) 0.639(3) 0.5465(18) 1.11(6) Uani 0.45 1 d D U P Q 4
Cl1R Cl 0.577(3) 0.626(4) 0.496(2) 1.40(8) Uani 0.45 1 d D U P Q 4
C567 C 0.626(3) 0.630(2) 0.5129(17) 1.21(7) Uani 0.45 1 d D U P Q 4
H639 H 0.6358 0.6515 0.5061 1.452 Uiso 0.45 1 calc R U P Q 4
Cl1S Cl 0.551(2) 0.552(2) 0.470(2) 0.99(6) Uani 0.5 1 d D U P R -3
Cl1T Cl 0.479(2) 0.578(2) 0.4756(18) 0.99(5) Uani 0.5 1 d D U P R -3
Cl1U Cl 0.485(2) 0.5038(19) 0.4682(17) 0.85(4) Uani 0.5 1 d D U P R -3
C568 C 0.501(2) 0.546(2) 0.4609(14) 1.02(7) Uani 0.5 1 d D U P R -3
H640 H 0.4918 0.5490 0.4416 1.219 Uiso 0.5 1 calc R U P R -3
Cl1V Cl 0.5599(19) 0.400(2) 0.4730(13) 1.18(5) Uani 0.65 1 d D U P S 4
Cl1W Cl 0.4964(18) 0.3506(17) 0.4673(18) 1.16(5) Uani 0.65 1 d D U P S 4
Cl1X Cl 0.492(3) 0.418(3) 0.491(2) 1.33(7) Uani 0.65 1 d D U P S 4
C569 C 0.511(2) 0.3960(17) 0.4683(15) 1.38(7) Uani 0.65 1 d D U P S 4
H641 H 0.4981 0.4063 0.4508 1.659 Uiso 0.65 1 calc R U P S 4
Cl2A Cl 0.488(4) 0.468(3) 0.4969(19) 0.79(6) Uani 0.3 1 d D U P T -2
Cl2B Cl 0.476(3) 0.4664(17) 0.5491(13) 0.72(5) Uani 0.3 1 d D U P T -2
Cl2C Cl 0.449(3) 0.527(2) 0.5165(18) 0.80(5) Uani 0.3 1 d D U P T -2
C570 C 0.459(2) 0.481(2) 0.5157(14) 0.91(7) Uani 0.3 1 d D U P T -2
H642 H 0.4339 0.4687 0.5080 1.091 Uiso 0.3 1 calc R U P T -2
Cl2D Cl 0.3259(14) 0.5460(19) 0.4815(11) 0.72(4) Uani 0.5 1 d D U P U 3
Cl2E Cl 0.4011(13) 0.5245(13) 0.4811(10) 0.66(3) Uani 0.5 1 d D U P U 3
Cl2F Cl 0.3651(12) 0.5814(10) 0.4479(9) 0.64(3) Uani 0.5 1 d D U P U 3
C571 C 0.3563(14) 0.5406(13) 0.4619(10) 0.44(3) Uani 0.5 1 d D U P U 3
H643 H 0.3450 0.5234 0.4476 0.533 Uiso 0.5 1 calc R U P U 3
Cl0A Cl 0.5919(5) 0.4489(4) 0.0694(5) 0.614(13) Uani 1 1 d . U . V 5
Cl0B Cl 0.2910(17) 0.470(2) 0.1750(16) 0.90(5) Uani 0.5 1 d . U P W 1
Cl0C Cl 0.2624(13) 0.4127(13) 0.1636(12) 0.72(3) Uani 0.5 1 d . U P X 2
O133 O 0.330(2) 0.729(2) 0.4844(18) 0.50(5) Uani 0.5 1 d . U P Y 2
C581 C 0.2994(19) 0.7389(18) 0.4566(19) 0.31(3) Uani 0.5 1 d . U P Y 2
O134 O 0.405(4) 0.196(3) 0.2478(14) 0.51(6) Uani 0.5 1 d . U P Z 5
C582 C 0.407(3) 0.193(3) 0.264(2) 0.35(5) Uani 0.5 1 d . U P Z 5
O135 O 0.664(2) 0.171(2) 0.2120(19) 0.59(6) Uani 0.5 1 d . U P A 5
O136 O 0.341(3) 0.707(3) 0.467(2) 0.67(7) Uani 0.5 1 d . U P B 1
O137 O 0.809(2) 0.5588(16) 0.4541(15) 0.42(4) Uani 0.5 1 d . U P C 1
O138 O 0.8139(19) 0.590(2) 0.4643(17) 0.46(4) Uani 0.5 1 d . U P D 2
O139 O 0.707(2) 0.587(2) 0.165(2) 0.54(5) Uani 0.5 1 d . U P E 1
O140 O 0.695(2) 0.5738(19) 0.1929(15) 0.45(4) Uani 0.5 1 d . U P F 2
O141 O 0.261(3) 0.533(3) 0.204(2) 0.71(7) Uani 0.5 1 d . U P G 3
O142 O 0.6838(13) 0.3498(15) 0.1906(11) 0.44(3) Uani 0.5 1 d . U P . .
O143 O 0.7418(14) 0.3787(12) 0.2202(12) 0.40(3) Uani 0.5 1 d . U P . .
O144 O 0.332(2) 0.557(2) 0.4643(18) 0.45(4) Uani 0.5 1 d . U P H 4
O145 O 0.4543(11) 0.1227(15) 0.1226(12) 0.42(3) Uani 0.5 1 d . U P I 5
O146 O 0.933(3) 0.186(3) 0.262(2) 0.75(7) Uani 0.5 1 d . U P J 5

loop_
_atom_site_aniso_label
_atom_site_aniso_U_11
_atom_site_aniso_U_22
_atom_site_aniso_U_33
_atom_site_aniso_U_23
_atom_site_aniso_U_13
_atom_site_aniso_U_12
Cu1 0.188(2) 0.147(2) 0.181(2) 0.0172(17) 0.050(2) 0.0002(17)
N1 0.192(7) 0.142(8) 0.165(13) 0.005(12) 0.053(14) -0.008(6)
C1 0.198(12) 0.142(9) 0.147(16) 0.026(16) 0.040(18) -0.004(7)
C2 0.211(14) 0.152(11) 0.27(3) 0.03(2) 0.08(2) -0.017(10)
C3 0.180(10) 0.164(13) 0.20(2) 0.009(19) 0.030(18) -0.012(8)
C4 0.183(10) 0.156(10) 0.182(19) -0.014(19) 0.04(2) -0.011(9)
C5 0.166(10) 0.155(12) 0.22(2) 0.000(19) 0.044(16) -0.002(8)
N2 0.172(9) 0.134(8) 0.215(17) 0.026(10) 0.052(14) -0.007(7)
C6 0.171(10) 0.145(13) 0.22(2) 0.010(16) 0.04(2) -0.004(8)
C7 0.187(12) 0.161(14) 0.33(3) -0.027(19) 0.09(2) -0.015(10)
C8 0.192(14) 0.172(14) 0.26(2) -0.040(17) 0.07(2) -0.019(11)
C9 0.183(11) 0.147(12) 0.24(2) 0.000(16) 0.08(2) -0.018(10)
C10 0.179(12) 0.146(12) 0.215(19) 0.000(13) 0.06(2) -0.018(11)
N3 0.177(8) 0.159(10) 0.173(15) 0.004(12) 0.040(13) 0.005(7)
C11 0.170(12) 0.153(14) 0.21(2) 0.015(16) 0.033(18) 0.006(9)
C12 0.174(12) 0.193(16) 0.20(2) -0.012(17) 0.039(19) -0.007(11)
C13 0.182(12) 0.198(17) 0.21(2) -0.008(18) 0.057(19) -0.001(11)
C14 0.180(11) 0.180(15) 0.18(2) 0.000(17) 0.042(19) 0.010(11)
C15 0.179(14) 0.175(15) 0.21(2) 0.004(18) 0.048(18) 0.020(10)
N4 0.189(10) 0.147(7) 0.167(14) 0.024(11) 0.041(13) 0.005(7)
C16 0.203(16) 0.157(12) 0.20(2) 0.027(16) 0.06(2) 0.016(9)
C17 0.217(18) 0.175(13) 0.23(2) -0.006(18) 0.06(2) 0.015(11)
C18 0.228(19) 0.153(10) 0.22(2) 0.014(16) 0.06(2) 0.015(11)
C19 0.200(14) 0.141(9) 0.18(2) 0.031(16) 0.036(19) 0.011(9)
C20 0.212(14) 0.142(9) 0.177(18) -0.002(14) 0.050(19) -0.013(9)
C21 0.169(10) 0.172(15) 0.215(17) 0.01(2) 0.050(13) 0.002(11)
C22 0.22(2) 0.34(3) 0.258(16) 0.03(3) 0.015(16) 0.07(2)
C23 0.26(3) 0.45(4) 0.289(17) 0.01(3) 0.008(19) 0.14(3)
C24 0.31(3) 0.30(3) 0.355(19) -0.09(3) 0.060(17) 0.09(3)
C25 0.22(2) 0.35(3) 0.314(17) -0.07(3) 0.119(17) -0.02(2)
C26 0.23(2) 0.29(3) 0.273(16) -0.03(2) 0.111(16) -0.01(2)
O1 0.290(19) 0.36(3) 0.49(3) -0.04(2) 0.111(18) 0.073(18)
C27 0.32(3) 0.68(6) 0.61(5) -0.05(4) 0.17(2) -0.03(4)
C28 0.28(2) 0.64(5) 0.68(6) -0.04(4) 0.17(3) 0.15(3)
C29 0.72(6) 0.71(7) 0.61(6) -0.09(4) 0.07(4) -0.05(5)
C30 0.53(5) 0.54(6) 0.64(3) 0.02(4) 0.17(4) 0.10(4)
C31 0.31(4) 0.30(4) 0.75(3) -0.07(3) 0.19(3) -0.03(3)
C32 0.36(4) 0.26(3) 0.62(3) -0.09(3) 0.26(3) 0.00(3)
N5 0.60(4) 0.30(3) 0.66(3) -0.13(3) 0.37(3) -0.08(3)
C33 0.86(6) 0.89(7) 0.70(4) 0.14(4) 0.30(4) 0.07(5)
C34 0.87(6) 0.85(6) 0.86(6) 0.03(4) 0.25(4) 0.11(4)
C35 0.97(6) 1.00(6) 0.84(6) 0.09(4) 0.22(4) 0.30(4)
C36 1.02(6) 1.01(6) 0.91(6) 0.04(5) 0.18(4) 0.21(5)
C37 1.20(7) 1.27(7) 1.37(6) 0.07(4) 0.28(4) -0.02(5)
C38 1.11(6) 1.13(6) 1.18(7) -0.08(5) 0.33(4) -0.18(5)
C39 1.01(6) 1.11(6) 1.18(7) -0.06(5) 0.38(4) -0.11(5)
C40 1.28(6) 1.36(7) 1.35(5) 0.06(5) 0.23(4) -0.17(5)
N6 1.49(7) 1.63(6) 1.38(5) -0.01(5) 0.25(5) -0.02(6)
P1 1.76(4) 1.75(6) 1.67(5) -0.08(4) 0.52(4) 0.06(5)
O2 1.82(13) 1.58(8) 1.79(8) -0.06(9) 0.53(10) 0.11(10)
O3 1.74(4) 1.79(8) 1.77(7) -0.06(6) 0.51(4) 0.11(5)
C41 1.73(5) 1.70(9) 1.73(7) -0.10(7) 0.54(4) 0.04(7)
C42 1.67(6) 1.64(10) 1.59(10) -0.10(7) 0.51(5) -0.09(7)
O4 1.78(5) 1.71(8) 1.71(5) -0.18(5) 0.53(5) 0.09(6)
C43 1.77(5) 1.71(9) 1.69(8) -0.13(6) 0.53(5) -0.03(7)
C44 1.24(7) 1.26(13) 1.27(11) 0.04(9) 0.91(6) 0.32(9)
C45 0.177(16) 0.152(11) 0.202(16) 0.002(12) 0.027(19) -0.018(11)
C46 0.23(2) 0.176(18) 0.216(14) 0.000(12) 0.074(16) -0.065(19)
C47 0.25(3) 0.179(16) 0.227(15) 0.003(14) 0.04(2) -0.067(17)
C48 0.18(2) 0.197(17) 0.234(16) -0.018(13) 0.04(2) -0.028(18)
C49 0.20(2) 0.215(19) 0.207(15) -0.021(12) 0.02(2) -0.03(2)
C50 0.21(3) 0.191(15) 0.209(14) -0.009(14) 0.028(19) -0.012(16)
O5 0.240(17) 0.197(14) 0.265(16) -0.040(11) 0.044(13) -0.031(13)
C51 0.30(3) 0.183(16) 0.30(3) -0.041(15) 0.08(2) -0.03(2)
C52 0.30(3) 0.26(3) 0.27(3) -0.025(18) 0.068(17) -0.03(2)
C53 0.37(3) 0.25(3) 0.23(2) -0.048(15) 0.041(19) -0.05(3)
C54 0.33(3) 0.26(3) 0.24(3) -0.051(15) 0.063(18) -0.04(2)
C55 0.30(3) 0.29(3) 0.25(3) -0.082(19) 0.10(2) -0.11(2)
C56 0.22(2) 0.21(2) 0.22(2) -0.011(14) 0.058(17) -0.004(16)
N7 0.193(16) 0.182(17) 0.223(18) -0.017(11) 0.060(14) -0.046(12)
C57 0.17(2) 0.188(18) 0.26(2) -0.009(13) 0.052(17) -0.041(14)
C58 0.21(2) 0.170(15) 0.234(18) -0.004(11) 0.04(2) -0.057(19)
C59 0.20(2) 0.175(15) 0.26(2) 0.002(14) 0.072(19) -0.04(2)
C60 0.23(2) 0.200(17) 0.25(2) 0.004(13) 0.06(2) -0.011(18)
C61 0.24(2) 0.211(16) 0.24(2) -0.013(14) 0.05(2) -0.07(2)
C62 0.30(3) 0.218(17) 0.30(2) 0.017(17) 0.14(3) -0.05(3)
C63 0.24(2) 0.211(17) 0.27(2) 0.037(14) 0.08(3) 0.01(2)
C64 0.36(3) 0.27(2) 0.24(2) -0.010(19) 0.07(2) 0.00(3)
N8 0.44(3) 0.35(2) 0.36(2) -0.10(2) 0.20(2) -0.07(3)
P2 0.53(2) 0.440(16) 0.45(2) 0.056(19) 0.270(17) 0.061(19)
O6 0.67(4) 0.59(4) 0.41(3) 0.07(3) 0.25(2) 0.04(4)
O7 0.56(4) 0.426(17) 0.69(5) 0.10(3) 0.26(3) 0.02(3)
C65 0.75(7) 0.53(4) 0.84(7) -0.07(5) 0.24(5) -0.04(5)
C66 0.86(10) 0.58(5) 0.70(9) 0.14(6) 0.19(8) -0.25(7)
O8 0.55(3) 0.58(4) 0.59(4) -0.03(3) 0.36(3) 0.06(3)
C67 0.48(5) 0.55(5) 0.54(6) -0.06(4) 0.14(4) 0.09(4)
C68 0.58(8) 0.66(8) 0.67(9) -0.19(7) -0.06(6) 0.10(5)
C69 0.186(13) 0.24(2) 0.23(2) -0.013(16) 0.052(17) 0.038(12)
C70 0.37(3) 0.39(4) 0.32(3) -0.01(2) 0.21(3) 0.03(3)
C71 0.36(4) 0.60(5) 0.41(4) 0.04(3) 0.23(3) 0.08(3)
C72 0.44(4) 0.47(5) 0.53(4) -0.05(3) 0.21(4) 0.11(3)
C73 0.24(3) 0.37(4) 0.43(3) -0.04(3) 0.02(2) 0.13(3)
C74 0.24(3) 0.36(4) 0.37(3) 0.02(2) 0.03(2) 0.13(2)
O9 0.37(3) 0.53(4) 0.58(4) -0.04(3) 0.16(3) 0.07(2)
C75 0.42(4) 0.52(6) 0.60(5) -0.01(4) 0.20(4) 0.10(4)
C76 0.39(4) 0.61(5) 0.58(5) 0.04(4) 0.20(3) 0.12(3)
C77 0.59(6) 0.66(5) 0.60(4) -0.08(4) 0.22(4) -0.01(5)
C78 0.54(6) 0.57(5) 0.70(3) 0.04(4) 0.16(4) -0.04(5)
C79 0.59(7) 0.50(5) 0.69(3) -0.02(5) 0.18(4) -0.04(5)
C80 0.45(5) 0.48(5) 0.71(3) -0.21(4) 0.23(3) 0.05(4)
N9 0.45(4) 0.36(3) 0.72(3) -0.22(3) 0.23(4) -0.06(3)
C81 1.00(8) 1.06(7) 0.85(3) 0.14(4) 0.16(4) 0.08(6)
C82 0.92(7) 0.96(6) 0.86(3) 0.10(3) 0.15(4) 0.07(5)
C83 1.20(8) 1.17(6) 1.18(5) 0.19(5) 0.42(5) -0.01(5)
C84 1.19(8) 1.13(6) 1.13(5) 0.19(5) 0.36(5) -0.02(5)
C85 1.36(8) 1.34(7) 1.32(5) -0.03(4) 0.33(5) 0.07(5)
C86 0.96(7) 0.97(6) 1.08(5) -0.13(5) 0.10(5) 0.29(5)
C87 1.13(8) 1.18(6) 1.15(5) -0.19(5) 0.23(5) 0.11(5)
C88 1.35(9) 1.39(7) 1.43(5) -0.16(4) 0.43(5) 0.01(6)
N10 1.68(8) 1.80(8) 1.63(4) 0.02(5) 0.65(4) -0.06(6)
P3 1.69(6) 1.73(5) 1.64(4) 0.03(5) 0.60(4) -0.09(4)
O10 1.56(10) 1.73(6) 1.64(12) -0.10(10) 0.47(10) -0.11(8)
O11 1.71(6) 1.73(8) 1.56(6) 0.03(5) 0.61(5) 0.00(5)
C89 1.64(9) 1.63(10) 1.62(8) 0.00(6) 0.55(6) -0.09(6)
C90 1.55(10) 1.14(14) 0.87(11) -0.31(8) 0.27(9) 0.05(10)
O12 1.74(6) 1.73(6) 1.81(8) -0.04(6) 0.56(5) -0.09(5)
C91 1.76(7) 1.74(9) 1.78(10) -0.01(6) 0.52(5) -0.11(6)
C92 1.25(8) 0.56(8) 1.05(12) -0.08(7) -0.19(8) 0.32(6)
C93 0.24(2) 0.137(9) 0.17(2) 0.021(12) 0.037(12) -0.013(11)
C94 0.26(2) 0.149(13) 0.174(19) 0.009(14) 0.041(12) -0.036(14)
C95 0.27(2) 0.139(14) 0.21(2) 0.005(13) 0.049(14) -0.030(15)
C96 0.38(4) 0.143(14) 0.22(3) 0.011(15) 0.064(15) 0.000(18)
C97 0.28(3) 0.157(14) 0.24(3) 0.067(17) 0.071(14) 0.045(14)
C98 0.26(2) 0.176(15) 0.196(19) 0.045(15) 0.049(13) 0.015(15)
O13 0.39(2) 0.154(12) 0.29(2) 0.044(13) 0.117(16) 0.000(12)
C99 0.43(4) 0.196(16) 0.32(3) -0.04(2) 0.16(2) -0.073(19)
C100 0.48(4) 0.196(17) 0.44(4) -0.03(2) 0.25(3) -0.07(2)
C101 0.39(4) 0.189(15) 0.36(4) 0.01(2) 0.15(3) -0.01(2)
C102 0.31(3) 0.186(16) 0.30(2) 0.00(2) 0.043(19) -0.03(2)
C103 0.27(3) 0.25(2) 0.259(16) 0.00(2) 0.04(2) 0.00(2)
C104 0.33(3) 0.16(2) 0.269(17) -0.015(19) 0.09(2) -0.042(18)
N11 0.29(2) 0.193(18) 0.237(15) -0.005(16) 0.091(17) -0.047(14)
C105 0.31(2) 0.22(2) 0.240(15) -0.001(18) 0.12(2) -0.034(18)
C106 0.35(2) 0.22(2) 0.214(18) 0.020(17) 0.07(2) -0.03(2)
C107 0.50(3) 0.22(3) 0.36(4) -0.04(2) 0.09(3) -0.01(2)
C108 0.54(3) 0.30(3) 0.39(4) -0.10(3) 0.05(4) -0.03(3)
C109 0.55(2) 0.24(3) 0.51(5) 0.03(3) 0.17(3) -0.11(2)
C110 0.40(2) 0.34(3) 0.33(4) -0.01(3) 0.07(3) -0.12(2)
C111 0.34(2) 0.30(3) 0.33(4) 0.02(2) 0.09(3) -0.09(2)
C112 0.68(3) 0.38(4) 0.57(4) -0.10(4) 0.18(3) -0.22(3)
N12 0.69(3) 0.67(6) 0.85(5) -0.06(4) -0.05(4) -0.17(3)
P4 0.85(3) 0.58(3) 0.79(4) 0.02(3) 0.09(3) 0.02(2)
O14 1.26(9) 0.96(9) 0.98(7) -0.08(6) 0.43(7) -0.11(8)
O15 0.65(4) 0.89(5) 0.97(7) -0.01(4) 0.17(4) -0.13(4)
C113 0.80(4) 0.87(7) 0.32(4) 0.15(5) 0.17(5) 0.11(4)
C114 0.61(8) 0.65(9) 1.17(13) 0.29(8) 0.12(7) 0.02(7)
O16 0.85(5) 0.89(5) 0.84(5) 0.13(4) 0.14(5) -0.03(4)
C115 0.80(7) 0.82(6) 0.83(8) 0.04(5) 0.17(5) 0.02(6)
C116 0.83(11) 0.88(6) 0.82(11) -0.35(8) 0.43(9) -0.14(7)
Cu2 0.173(2) 0.1285(18) 0.177(2) 0.0218(15) 0.0600(19) -0.0043(15)
N13 0.166(7) 0.119(8) 0.170(14) 0.019(11) 0.049(13) -0.010(6)
C117 0.169(8) 0.124(9) 0.175(19) 0.032(17) 0.052(18) -0.008(7)
C118 0.175(7) 0.132(9) 0.20(2) 0.020(15) 0.084(18) -0.015(7)
C119 0.170(7) 0.152(11) 0.21(2) 0.022(16) 0.051(19) -0.014(8)
C120 0.169(9) 0.169(11) 0.32(3) 0.00(2) 0.05(2) -0.010(8)
C121 0.173(9) 0.166(11) 0.28(3) -0.015(18) 0.08(2) -0.002(8)
C122 0.177(9) 0.132(10) 0.24(2) 0.027(15) 0.070(19) -0.003(8)
C123 0.172(8) 0.133(10) 0.200(19) 0.013(16) 0.072(17) -0.009(7)
C124 0.171(8) 0.129(10) 0.180(19) 0.016(17) 0.068(17) -0.010(6)
N14 0.160(9) 0.113(9) 0.208(17) 0.025(11) 0.074(16) 0.005(7)
N15 0.143(9) 0.126(7) 0.171(14) 0.022(10) 0.034(13) 0.012(6)
C125 0.153(9) 0.134(9) 0.161(17) 0.008(15) 0.044(19) 0.005(8)
C126 0.158(10) 0.132(8) 0.142(16) 0.010(15) 0.050(16) 0.003(8)
C127 0.158(12) 0.134(9) 0.21(2) -0.007(17) 0.048(17) 0.006(8)
C128 0.176(13) 0.142(10) 0.20(2) -0.003(18) 0.05(2) -0.008(9)
C129 0.164(12) 0.141(10) 0.186(19) 0.004(18) 0.038(19) -0.015(9)
C130 0.165(12) 0.138(10) 0.22(2) 0.017(16) 0.059(17) -0.009(8)
C131 0.156(11) 0.124(10) 0.170(18) 0.018(14) 0.054(18) 0.004(7)
C132 0.140(11) 0.125(10) 0.164(18) 0.023(14) 0.012(18) 0.014(7)
N16 0.149(10) 0.110(9) 0.231(17) 0.023(11) 0.051(12) 0.000(8)
N17 0.175(8) 0.114(9) 0.170(14) 0.007(10) 0.059(12) -0.012(6)
C133 0.172(10) 0.113(11) 0.20(2) 0.026(15) 0.061(17) -0.003(9)
C134 0.172(14) 0.120(12) 0.24(2) 0.026(15) 0.066(19) 0.007(9)
C135 0.167(16) 0.139(14) 0.28(3) 0.019(16) 0.068(19) 0.006(11)
C136 0.20(2) 0.182(17) 0.39(4) -0.02(2) 0.12(2) 0.007(14)
C137 0.25(3) 0.175(18) 0.42(4) -0.03(2) 0.19(3) 0.002(14)
C138 0.235(19) 0.134(13) 0.32(3) 0.020(16) 0.13(2) 0.020(11)
C139 0.192(14) 0.130(12) 0.23(2) 0.006(16) 0.090(19) -0.005(10)
C140 0.186(12) 0.125(12) 0.167(18) 0.002(16) 0.064(18) -0.008(8)
N18 0.176(11) 0.118(10) 0.203(16) -0.008(12) 0.063(17) 0.000(8)
N19 0.165(10) 0.129(7) 0.184(14) 0.023(11) 0.069(14) -0.003(6)
C141 0.176(13) 0.138(10) 0.179(19) 0.005(16) 0.06(2) -0.001(9)
C142 0.182(13) 0.134(10) 0.176(19) 0.015(16) 0.060(18) -0.005(9)
C143 0.207(14) 0.130(11) 0.21(2) 0.014(15) 0.073(18) 0.002(9)
C144 0.207(16) 0.125(13) 0.24(2) 0.018(16) 0.05(2) 0.001(11)
C145 0.198(15) 0.143(14) 0.21(2) -0.01(2) 0.04(2) -0.012(11)
C146 0.180(12) 0.139(12) 0.18(2) 0.016(16) 0.045(16) -0.015(9)
C147 0.181(14) 0.142(10) 0.172(18) -0.005(16) 0.06(2) -0.015(8)
C148 0.163(12) 0.130(10) 0.161(17) 0.027(15) 0.051(19) -0.006(8)
N20 0.148(10) 0.126(8) 0.191(15) 0.025(13) 0.048(13) -0.014(8)
O17 0.174(9) 0.181(12) 0.37(2) -0.010(13) 0.093(15) -0.014(8)
C149 0.231(18) 0.21(2) 0.45(4) -0.04(2) 0.08(2) -0.065(18)
C150 0.233(19) 0.33(4) 0.48(4) -0.11(3) 0.06(3) -0.08(2)
O18 0.31(2) 0.33(3) 0.64(4) -0.14(3) 0.19(3) -0.02(2)
C151 0.42(4) 0.51(5) 0.87(6) -0.11(4) 0.31(4) -0.15(3)
C152 0.30(3) 0.58(5) 0.89(4) -0.06(5) 0.35(4) -0.15(3)
O19 0.81(6) 0.97(7) 0.90(4) -0.13(5) 0.41(4) 0.08(5)
C153 0.75(6) 0.52(5) 0.69(5) 0.11(4) 0.34(4) 0.08(5)
C154 0.51(4) 0.65(4) 0.73(6) 0.20(4) 0.17(4) -0.31(3)
O20 0.34(3) 0.41(3) 0.80(4) 0.07(3) 0.31(3) -0.01(2)
C155 0.69(6) 0.49(4) 0.69(6) 0.04(4) 0.12(4) -0.09(4)
C156 0.77(6) 0.71(4) 0.71(6) 0.04(4) 0.08(4) -0.16(4)
C157 0.79(6) 0.80(5) 0.74(6) -0.01(5) 0.05(4) 0.00(4)
C158 0.86(6) 0.75(5) 0.81(7) 0.11(5) 0.05(4) 0.08(5)
C159 0.80(6) 0.58(4) 0.78(6) 0.17(4) 0.14(4) 0.03(4)
C160 0.66(6) 0.44(3) 0.60(5) 0.05(3) 0.23(3) 0.00(3)
O21 0.36(3) 0.38(3) 0.81(4) -0.02(3) 0.24(2) 0.085(19)
C161 0.62(5) 0.36(3) 0.66(5) 0.00(4) 0.28(3) 0.06(3)
C162 0.47(3) 0.29(3) 0.57(5) 0.00(3) 0.20(4) 0.17(2)
O22 0.38(2) 0.29(3) 0.61(4) -0.04(2) 0.10(3) 0.14(2)
C163 0.46(3) 0.33(4) 0.62(6) -0.12(3) 0.06(4) 0.12(3)
C164 0.35(2) 0.52(6) 0.66(5) -0.18(4) 0.21(3) -0.03(3)
O23 0.29(2) 0.32(2) 0.48(3) 0.01(2) 0.21(2) -0.028(16)
C165 0.27(3) 0.33(3) 0.43(4) 0.15(2) 0.17(2) 0.10(2)
C166 0.26(2) 0.214(18) 0.42(4) 0.10(2) 0.06(2) -0.011(15)
O24 0.180(10) 0.175(10) 0.42(2) 0.026(13) 0.121(14) 0.006(9)
O25 0.182(12) 0.140(8) 0.248(14) 0.007(10) 0.079(11) -0.017(8)
C167 0.26(2) 0.216(14) 0.37(3) -0.039(18) 0.20(3) 0.006(16)
C168 0.33(3) 0.20(2) 0.45(3) -0.041(19) 0.22(3) 0.000(19)
O26 0.60(4) 0.31(2) 0.73(4) 0.16(2) 0.28(3) -0.08(3)
C169 0.78(7) 0.84(5) 0.54(3) 0.29(4) 0.19(5) -0.07(5)
C170 0.66(6) 0.86(6) 0.82(5) 0.31(6) 0.25(4) 0.04(4)
O27 0.79(6) 0.73(5) 0.85(5) 0.27(4) 0.29(5) 0.01(4)
C171 0.155(19) 0.57(5) 0.73(5) 0.20(5) -0.02(3) -0.01(2)
C172 0.274(17) 0.38(4) 0.56(5) 0.15(3) -0.04(3) 0.09(2)
O28 0.223(13) 0.260(16) 0.42(3) 0.110(17) 0.095(18) 0.011(12)
C173 0.291(15) 0.24(2) 0.51(5) 0.06(3) 0.23(3) -0.011(13)
C174 0.37(2) 0.33(3) 0.61(6) -0.06(4) 0.18(4) 0.049(18)
C175 0.45(4) 0.37(3) 0.69(6) -0.20(4) 0.10(5) 0.05(2)
C176 0.43(3) 0.28(3) 0.64(6) -0.11(4) 0.12(4) -0.02(3)
C177 0.331(19) 0.24(2) 0.47(4) -0.04(3) 0.10(3) -0.050(18)
C178 0.264(14) 0.213(19) 0.35(4) 0.04(2) 0.12(3) -0.026(13)
O29 0.216(14) 0.194(12) 0.34(2) 0.057(14) 0.091(16) -0.036(11)
C179 0.230(18) 0.208(14) 0.39(3) 0.011(18) 0.12(3) -0.060(17)
C180 0.28(2) 0.227(18) 0.36(3) 0.000(18) 0.17(3) -0.058(18)
O30 0.247(16) 0.198(13) 0.33(2) -0.014(13) 0.153(16) -0.032(14)
C181 0.27(3) 0.231(17) 0.31(3) 0.008(18) 0.14(2) 0.05(2)
C182 0.24(3) 0.25(2) 0.30(3) 0.022(19) 0.09(2) 0.02(2)
O31 0.219(16) 0.169(13) 0.262(17) 0.038(11) 0.071(13) -0.001(11)
C183 0.176(14) 0.182(19) 0.24(2) 0.031(15) 0.010(17) -0.034(13)
C184 0.150(12) 0.163(16) 0.22(2) 0.029(14) 0.003(18) -0.012(11)
O32 0.169(10) 0.147(9) 0.219(13) -0.012(10) 0.030(13) -0.016(8)
O33 0.235(16) 0.178(12) 0.52(3) 0.006(15) 0.186(18) 0.018(11)
C185 0.28(2) 0.193(16) 0.42(4) 0.05(3) 0.14(2) -0.005(17)
C186 0.36(2) 0.39(4) 0.53(5) 0.14(3) 0.23(3) 0.04(3)
O34 0.30(2) 0.28(2) 0.73(5) -0.02(3) 0.23(3) -0.009(19)
C187 0.38(3) 0.29(3) 0.73(6) 0.03(4) 0.20(4) -0.06(2)
C188 0.29(2) 0.54(6) 0.60(6) -0.09(4) 0.18(4) -0.06(3)
O35 0.50(4) 0.47(4) 0.75(5) -0.11(4) 0.29(4) -0.01(3)
C189 0.56(4) 0.71(5) 0.89(7) -0.04(5) 0.37(5) 0.14(4)
C190 0.50(5) 0.73(5) 0.88(6) -0.08(5) 0.37(4) 0.12(4)
O36 0.95(7) 0.98(4) 0.86(5) -0.12(4) 0.24(4) -0.01(5)
C191 0.83(8) 0.91(4) 0.83(4) -0.05(3) 0.20(5) 0.05(5)
C192 0.72(7) 0.87(4) 0.78(5) -0.05(4) 0.11(5) 0.10(6)
C193 0.67(7) 0.85(6) 0.85(5) -0.06(4) 0.19(6) 0.09(6)
C194 0.91(8) 0.86(4) 0.96(5) -0.02(5) 0.22(5) 0.07(6)
C195 1.00(8) 0.88(4) 0.96(5) 0.03(4) 0.20(5) 0.00(6)
C196 1.06(8) 0.93(4) 1.01(4) -0.01(3) 0.35(6) 0.04(6)
O37 1.23(8) 0.95(5) 1.06(4) 0.00(4) 0.48(6) 0.04(5)
C197 0.85(5) 0.95(6) 0.96(6) -0.01(5) 0.24(5) 0.09(6)
C198 0.85(5) 0.92(7) 0.97(7) -0.03(6) 0.20(5) 0.06(5)
O38 0.83(5) 0.58(5) 0.94(5) -0.04(5) 0.25(4) -0.09(5)
C199 0.83(4) 0.64(7) 0.84(5) -0.17(5) 0.30(4) 0.14(5)
C200 0.73(6) 0.51(6) 0.77(5) -0.03(4) 0.17(4) 0.30(4)
O39 0.46(4) 0.54(5) 0.82(5) -0.02(4) 0.22(3) 0.18(3)
C201 0.38(4) 0.29(3) 0.65(5) -0.15(3) 0.23(3) 0.03(3)
C202 0.36(3) 0.24(2) 0.55(5) -0.14(3) 0.21(3) -0.012(19)
O40 0.268(18) 0.206(15) 0.54(3) -0.065(18) 0.22(2) 0.004(14)
O41 0.258(16) 0.134(9) 0.283(17) -0.002(10) 0.122(13) -0.021(9)
C203 0.33(3) 0.243(16) 0.32(3) -0.075(19) 0.20(3) -0.054(19)
C204 0.51(4) 0.23(2) 0.34(3) -0.074(15) 0.26(3) -0.04(2)
O42 0.41(3) 0.264(16) 0.53(4) 0.02(2) 0.22(3) -0.085(19)
C205 0.43(4) 0.48(4) 0.61(6) 0.12(4) 0.23(3) -0.01(3)
C206 0.46(4) 0.43(3) 0.67(6) 0.04(3) 0.33(4) 0.13(3)
O43 0.43(3) 0.33(2) 0.75(5) 0.15(3) 0.32(3) 0.11(2)
C207 0.267(17) 0.34(4) 0.50(5) 0.07(3) -0.01(3) 0.00(3)
C208 0.27(2) 0.33(3) 0.47(5) -0.03(3) 0.06(3) 0.02(2)
O44 0.281(16) 0.226(17) 0.34(2) -0.006(14) 0.089(19) -0.033(14)
C209 0.29(2) 0.23(3) 0.42(4) -0.03(2) 0.06(3) -0.03(2)
C210 0.36(3) 0.31(4) 0.64(6) -0.17(3) 0.07(3) -0.02(2)
C211 0.45(4) 0.27(3) 0.68(6) -0.14(3) 0.10(4) -0.07(3)
C212 0.46(4) 0.33(4) 0.63(6) -0.11(3) 0.13(4) -0.16(3)
C213 0.27(2) 0.34(3) 0.41(4) -0.03(3) -0.03(3) -0.08(2)
C214 0.27(2) 0.24(3) 0.35(4) 0.02(2) 0.03(3) -0.046(18)
O45 0.223(16) 0.248(16) 0.246(19) 0.052(12) 0.035(14) -0.034(13)
C215 0.22(2) 0.309(16) 0.24(3) 0.069(18) 0.04(2) -0.06(2)
C216 0.33(3) 0.38(2) 0.19(3) 0.039(15) 0.12(2) -0.05(2)
O46 0.281(19) 0.294(15) 0.216(17) 0.003(13) 0.118(15) -0.033(16)
C217 0.44(4) 0.37(2) 0.31(4) -0.02(2) 0.20(3) 0.05(3)
C218 0.37(4) 0.33(2) 0.40(4) 0.00(2) 0.18(3) 0.07(3)
O47 0.263(19) 0.166(14) 0.42(3) 0.009(14) 0.117(17) -0.013(13)
C219 0.215(16) 0.19(2) 0.36(3) -0.013(17) 0.03(2) -0.027(16)
C220 0.195(14) 0.163(17) 0.30(3) 0.007(17) 0.03(2) -0.011(12)
O48 0.216(12) 0.134(10) 0.263(16) 0.002(11) 0.060(16) -0.013(9)
Au1 0.1934(10) 0.1425(8) 0.1709(9) 0.0107(6) 0.0670(7) -0.0187(6)
N21 0.176(7) 0.142(9) 0.172(14) 0.025(12) 0.035(13) -0.014(6)
C221 0.194(10) 0.154(10) 0.20(2) 0.033(19) 0.07(2) -0.028(9)
C222 0.178(10) 0.174(13) 0.23(2) 0.015(19) 0.053(19) -0.025(9)
C223 0.182(11) 0.185(12) 0.22(2) -0.014(18) 0.08(2) -0.029(9)
C224 0.176(11) 0.153(11) 0.19(2) 0.016(18) 0.067(19) -0.017(7)
C225 0.162(10) 0.139(10) 0.176(17) 0.026(13) 0.038(19) -0.002(8)
N22 0.182(9) 0.120(7) 0.199(15) 0.053(9) 0.096(13) -0.011(6)
C226 0.164(9) 0.127(9) 0.177(19) 0.033(14) 0.039(18) -0.003(8)
C227 0.166(13) 0.150(11) 0.21(2) 0.000(15) 0.067(19) -0.011(9)
C228 0.171(11) 0.149(12) 0.21(2) 0.004(14) 0.077(18) -0.010(10)
C229 0.180(11) 0.134(11) 0.182(19) 0.025(13) 0.089(18) -0.015(8)
C230 0.171(11) 0.144(13) 0.212(19) 0.006(15) 0.069(14) -0.009(9)
N23 0.202(8) 0.141(9) 0.157(14) 0.016(11) 0.076(13) -0.019(6)
C231 0.184(11) 0.154(14) 0.23(2) -0.008(17) 0.073(19) -0.009(10)
C232 0.234(14) 0.155(15) 0.26(2) -0.012(18) 0.14(2) -0.023(11)
C233 0.213(15) 0.150(14) 0.26(2) -0.006(17) 0.09(2) -0.007(10)
C234 0.208(14) 0.152(12) 0.21(2) -0.002(18) 0.07(2) -0.013(9)
C235 0.228(15) 0.146(10) 0.181(18) -0.002(14) 0.08(2) -0.020(8)
N24 0.209(11) 0.149(7) 0.164(14) 0.005(12) 0.073(15) -0.028(7)
C236 0.216(15) 0.146(10) 0.20(2) 0.005(18) 0.07(2) -0.020(10)
C237 0.226(18) 0.153(9) 0.23(2) -0.004(18) 0.06(2) -0.029(10)
C238 0.218(16) 0.160(11) 0.20(2) -0.005(18) 0.06(2) -0.038(10)
C239 0.218(14) 0.154(10) 0.18(2) 0.018(17) 0.08(2) -0.033(9)
C240 0.190(12) 0.161(11) 0.167(17) 0.014(18) 0.045(15) -0.033(9)
C241 0.168(15) 0.142(10) 0.183(14) 0.045(12) 0.053(16) 0.002(10)
C242 0.27(3) 0.20(2) 0.211(14) 0.071(14) 0.042(18) 0.056(16)
C243 0.24(3) 0.20(2) 0.273(15) 0.088(14) 0.05(2) 0.054(19)
C244 0.18(2) 0.164(14) 0.318(17) 0.063(14) 0.08(2) 0.024(12)
C245 0.22(3) 0.125(16) 0.268(15) 0.028(13) 0.092(17) -0.002(11)
C246 0.182(18) 0.141(15) 0.208(13) 0.025(11) 0.066(16) 0.005(12)
S1 0.258(12) 0.183(9) 0.466(16) 0.075(10) 0.129(12) 0.065(8)
O49 0.50(9) 0.43(7) 0.53(3) 0.21(5) 0.12(4) 0.28(6)
O50 0.24(4) 0.20(4) 0.64(7) -0.02(5) 0.20(4) 0.02(3)
O51 0.34(5) 0.18(3) 0.64(7) -0.02(4) 0.27(4) -0.04(3)
O52 0.22(3) 0.23(4) 0.68(5) 0.07(5) 0.09(3) 0.077(19)
O53 0.37(6) 0.25(5) 0.56(3) 0.09(4) 0.29(4) 0.13(5)
O54 0.27(3) 0.162(17) 0.36(5) 0.05(3) 0.08(3) 0.04(2)
C247 0.168(11) 0.146(13) 0.208(15) 0.017(16) 0.068(14) -0.003(10)
C248 0.209(19) 0.19(2) 0.236(15) -0.007(17) 0.107(13) -0.024(15)
C249 0.21(2) 0.18(2) 0.279(16) 0.001(19) 0.123(16) -0.021(15)
C250 0.181(15) 0.159(16) 0.298(18) 0.00(2) 0.104(14) -0.010(12)
C251 0.175(19) 0.17(2) 0.254(15) 0.008(17) 0.065(13) -0.020(14)
C252 0.163(18) 0.17(2) 0.223(14) -0.010(15) 0.071(14) -0.007(13)
S2 0.194(10) 0.229(10) 0.400(14) -0.002(11) 0.123(8) -0.042(8)
O55 0.251(19) 0.245(16) 0.57(3) -0.036(19) 0.238(19) -0.061(14)
O56 0.200(17) 0.202(12) 0.58(3) -0.021(16) 0.153(17) -0.061(12)
O57 0.24(2) 0.54(3) 0.428(18) 0.05(2) 0.055(14) -0.17(2)
C253 0.256(19) 0.154(10) 0.216(16) -0.007(13) 0.11(2) -0.013(11)
C254 0.49(4) 0.26(2) 0.245(15) -0.006(17) 0.18(3) 0.11(3)
C255 0.54(5) 0.26(3) 0.295(17) -0.057(17) 0.15(3) 0.11(3)
C256 0.30(3) 0.193(16) 0.345(19) -0.024(17) 0.15(3) 0.014(17)
C257 0.29(3) 0.17(2) 0.310(17) 0.002(16) 0.11(2) 0.018(18)
C258 0.26(3) 0.154(18) 0.248(15) 0.011(13) 0.096(19) 0.000(15)
S3 0.47(2) 0.202(11) 0.48(2) -0.049(13) 0.197(17) 0.055(13)
O58 0.46(2) 0.23(2) 0.72(4) -0.06(3) 0.15(3) 0.13(2)
O59 0.67(4) 0.181(17) 0.73(4) -0.03(2) 0.35(4) 0.00(2)
O60 0.84(5) 0.25(2) 0.50(2) -0.09(2) 0.25(3) 0.15(3)
C259 0.201(11) 0.184(15) 0.178(14) -0.01(2) 0.050(13) -0.050(11)
C260 0.25(2) 0.32(3) 0.189(13) -0.01(2) 0.039(15) -0.12(2)
C261 0.28(3) 0.45(4) 0.217(14) 0.00(3) 0.030(16) -0.20(3)
C262 0.206(16) 0.25(2) 0.238(16) 0.04(2) 0.032(14) -0.061(15)
C263 0.170(18) 0.20(2) 0.225(14) 0.015(18) 0.064(13) -0.004(15)
C264 0.168(16) 0.162(19) 0.194(13) 0.009(15) 0.058(12) -0.002(13)
S4 0.253(12) 0.342(15) 0.289(13) -0.017(11) 0.073(10) -0.124(10)
O61 0.35(3) 0.35(2) 0.48(3) 0.064(18) 0.20(2) -0.106(16)
O62 0.32(2) 0.74(4) 0.306(16) -0.12(2) 0.125(18) -0.32(3)
O63 0.247(19) 0.39(2) 0.47(3) 0.00(2) 0.13(2) -0.077(16)
Cu3 0.273(4) 0.230(3) 0.252(4) -0.028(3) 0.080(3) 0.019(3)
N25 0.225(13) 0.235(14) 0.201(19) -0.014(17) 0.038(16) 0.007(9)
C265 0.237(19) 0.240(17) 0.19(3) 0.011(18) 0.03(2) -0.005(14)
C266 0.24(2) 0.28(2) 0.19(2) 0.00(2) 0.06(2) -0.017(16)
C267 0.21(2) 0.27(2) 0.24(3) -0.02(2) 0.05(2) 0.010(15)
C268 0.20(2) 0.236(16) 0.22(3) -0.02(2) 0.03(2) 0.013(12)
C269 0.21(2) 0.234(14) 0.27(3) -0.04(2) 0.06(2) 0.013(10)
N26 0.227(13) 0.244(10) 0.227(19) -0.029(16) 0.068(19) 0.018(8)
C270 0.206(18) 0.239(12) 0.26(3) -0.05(2) 0.05(2) 0.004(11)
C271 0.20(2) 0.252(10) 0.24(2) -0.05(2) 0.05(2) 0.004(11)
C272 0.212(18) 0.278(13) 0.27(3) -0.07(3) 0.06(2) 0.002(12)
C273 0.237(16) 0.268(14) 0.28(3) -0.04(3) 0.09(3) 0.021(10)
C274 0.249(14) 0.295(19) 0.36(3) -0.06(3) 0.11(2) 0.031(11)
N27 0.303(12) 0.256(15) 0.30(3) -0.04(2) 0.12(2) 0.029(11)
C275 0.272(14) 0.278(19) 0.35(4) -0.03(3) 0.08(3) 0.060(12)
C276 0.308(14) 0.34(2) 0.46(5) -0.10(3) 0.09(3) 0.082(15)
C277 0.33(2) 0.32(3) 0.56(6) -0.12(3) 0.12(4) 0.078(19)
C278 0.334(16) 0.28(2) 0.32(4) -0.06(3) 0.08(3) 0.062(14)
C279 0.370(19) 0.258(19) 0.38(4) -0.06(2) 0.13(3) 0.027(19)
N28 0.328(16) 0.224(14) 0.27(2) -0.011(15) 0.12(2) -0.006(12)
C280 0.364(16) 0.23(2) 0.25(3) -0.02(2) 0.11(3) 0.002(17)
C281 0.41(2) 0.22(2) 0.30(4) -0.01(2) 0.13(3) -0.022(19)
C282 0.380(19) 0.23(3) 0.26(3) 0.009(18) 0.11(3) -0.036(19)
C283 0.32(2) 0.23(2) 0.21(3) 0.019(17) 0.09(3) -0.013(15)
C284 0.263(15) 0.26(2) 0.20(3) 0.004(18) 0.047(19) -0.022(14)
C285 0.21(2) 0.232(13) 0.19(2) -0.021(16) 0.028(14) 0.019(13)
C286 0.31(3) 0.27(3) 0.18(2) -0.034(15) 0.063(17) -0.02(2)
C287 0.33(3) 0.27(2) 0.19(2) -0.050(17) 0.090(16) -0.042(18)
C288 0.28(4) 0.37(3) 0.31(4) -0.09(2) 0.03(2) 0.06(2)
C289 0.33(3) 0.29(3) 0.37(3) -0.05(2) -0.06(2) 0.10(2)
C290 0.34(4) 0.29(3) 0.27(3) -0.01(2) -0.03(2) 0.10(2)
O64 0.47(3) 0.35(2) 0.37(3) -0.07(2) 0.14(2) 0.08(2)
C291 0.49(4) 0.37(3) 0.67(6) -0.13(4) 0.14(3) 0.07(3)
C292 0.53(4) 0.40(3) 0.40(4) -0.10(4) 0.17(3) 0.11(3)
C293 0.48(3) 0.58(6) 0.52(5) -0.19(5) 0.06(3) -0.04(4)
C294 0.51(4) 0.39(5) 0.42(3) 0.01(3) 0.18(3) 0.06(4)
C295 0.52(4) 0.39(5) 0.40(2) 0.01(4) 0.12(3) -0.02(4)
C296 0.33(4) 0.23(3) 0.40(2) -0.08(3) 0.07(3) -0.06(2)
N29 0.37(3) 0.27(3) 0.38(2) -0.03(3) 0.15(3) 0.00(2)
C297 0.25(2) 0.26(3) 0.39(2) -0.06(2) 0.14(2) -0.040(19)
C298 0.29(2) 0.24(3) 0.36(2) -0.08(2) 0.12(2) -0.030(18)
C299 0.28(2) 0.22(2) 0.39(4) -0.057(19) 0.08(3) -0.028(19)
C300 0.31(2) 0.27(3) 0.35(4) -0.02(3) 0.11(2) 0.004(18)
C301 0.344(18) 0.24(3) 0.34(4) -0.06(2) 0.10(3) -0.007(19)
C302 0.36(2) 0.30(3) 0.47(5) 0.00(3) 0.08(4) -0.05(2)
C303 0.316(19) 0.36(4) 0.36(4) 0.02(3) 0.14(3) -0.04(2)
C304 0.41(2) 0.30(3) 0.38(4) 0.01(3) 0.11(2) 0.04(2)
N30 0.38(2) 0.31(3) 0.387(19) -0.047(19) 0.136(18) 0.10(2)
P5 0.412(18) 0.312(14) 0.402(17) -0.012(13) 0.090(15) 0.064(15)
O65 0.43(2) 0.36(3) 0.33(2) 0.02(2) 0.11(2) 0.05(2)
O66 0.61(4) 0.44(2) 0.47(3) 0.09(2) 0.17(3) -0.02(3)
C305 0.72(7) 0.65(6) 0.47(4) 0.12(4) 0.19(5) 0.05(5)
C306 1.28(15) 1.16(12) 1.02(12) -0.35(9) 0.45(11) 0.28(10)
O67 0.43(3) 0.50(3) 0.46(3) -0.19(3) 0.10(3) 0.05(2)
C307 0.51(5) 0.45(4) 0.46(5) -0.14(4) 0.12(4) 0.09(3)
C308 0.83(10) 0.77(9) 0.65(8) -0.34(6) 0.36(7) 0.00(7)
C309 0.236(13) 0.36(3) 0.37(2) -0.04(4) 0.090(19) 0.038(14)
C310 0.32(3) 0.47(5) 0.42(2) -0.15(4) 0.04(2) 0.04(3)
C311 0.35(3) 0.51(6) 0.47(3) -0.10(4) 0.02(2) -0.02(4)
C312 0.42(3) 0.42(5) 0.58(3) 0.01(5) 0.08(3) -0.05(4)
C313 0.28(3) 0.45(5) 0.57(3) -0.04(4) 0.19(2) 0.03(3)
C314 0.27(2) 0.45(4) 0.48(3) -0.03(4) 0.18(2) 0.04(3)
O68 0.43(3) 0.70(5) 0.63(4) -0.07(4) 0.11(3) -0.07(4)
C315 0.53(5) 0.71(5) 0.73(6) -0.05(4) 0.21(4) -0.10(5)
C316 0.68(7) 0.78(6) 0.77(4) 0.04(4) 0.24(5) -0.01(6)
C317 0.70(5) 0.78(7) 0.71(4) 0.01(4) 0.19(3) -0.04(6)
C318 0.62(4) 0.67(7) 0.76(4) 0.02(5) 0.17(4) -0.10(5)
C319 0.69(4) 0.60(6) 0.57(5) 0.08(4) 0.25(3) 0.01(5)
C320 0.58(4) 0.54(6) 0.70(6) 0.05(5) 0.21(4) -0.01(5)
N31 0.59(4) 0.53(5) 0.49(4) -0.02(3) 0.34(2) 0.09(4)
C321 0.73(4) 0.54(6) 0.74(5) -0.07(3) 0.11(4) 0.02(4)
C322 0.69(4) 0.51(5) 0.54(4) -0.13(3) 0.26(3) 0.09(4)
C323 0.57(4) 0.62(6) 0.89(6) -0.12(4) 0.27(4) -0.18(4)
C324 0.52(4) 0.71(6) 0.84(5) -0.18(4) 0.30(4) -0.12(4)
C325 0.84(5) 1.10(6) 0.87(6) 0.03(5) 0.30(4) -0.02(5)
C326 0.91(5) 0.93(7) 0.74(6) 0.21(5) 0.33(4) -0.02(5)
C327 0.89(5) 0.91(7) 0.83(6) 0.18(5) 0.35(4) 0.02(5)
C328 1.01(6) 1.19(4) 0.92(7) 0.02(4) 0.33(5) 0.16(5)
N32 1.23(8) 1.18(4) 1.26(5) 0.04(4) 0.36(5) 0.19(5)
P6 1.31(5) 1.20(4) 1.38(6) 0.09(4) 0.41(4) -0.10(4)
O69 1.20(6) 1.14(10) 1.34(10) 0.41(8) 0.28(6) 0.11(6)
O70 1.28(6) 1.36(7) 1.24(6) 0.06(5) 0.40(4) -0.06(6)
C329 1.22(7) 1.22(9) 1.15(9) 0.04(6) 0.32(5) -0.02(6)
C330 1.31(9) 0.90(12) 0.98(10) -0.07(10) 0.50(8) 0.03(9)
O71 1.39(8) 1.23(4) 1.37(8) 0.12(3) 0.40(6) -0.01(5)
C331 1.27(8) 1.20(4) 1.24(9) 0.06(5) 0.32(6) -0.04(6)
C332 1.17(10) 0.93(12) 1.16(14) -0.08(9) 0.28(10) 0.06(9)
C333 0.46(3) 0.264(17) 0.41(4) -0.077(18) 0.20(4) 0.02(2)
C334 0.54(5) 0.41(2) 0.38(4) -0.11(2) 0.17(4) 0.05(4)
C335 0.58(6) 0.43(3) 0.43(4) -0.12(2) 0.22(4) 0.07(4)
C336 0.57(6) 0.41(2) 0.56(4) -0.10(3) 0.20(5) 0.05(5)
C337 0.63(6) 0.273(19) 0.54(4) -0.03(2) 0.18(4) 0.08(4)
C338 0.65(6) 0.27(2) 0.52(4) -0.02(2) 0.22(4) 0.07(4)
O72 0.55(4) 0.43(3) 0.59(4) -0.10(3) 0.17(3) 0.11(3)
C339 0.68(5) 0.43(3) 0.75(6) -0.05(4) 0.18(4) 0.05(4)
C340 0.64(5) 0.73(6) 0.68(5) 0.02(5) 0.24(4) 0.00(4)
C341 0.68(5) 0.75(7) 0.71(5) 0.01(5) 0.18(4) -0.04(5)
C342 0.67(5) 0.60(6) 0.64(3) -0.01(4) 0.25(4) 0.01(5)
C343 0.58(5) 0.44(5) 0.67(3) -0.03(3) 0.25(4) 0.11(4)
C344 0.26(3) 0.30(4) 0.62(3) -0.10(3) 0.13(4) -0.01(3)
N33 0.28(3) 0.33(3) 0.62(3) -0.11(3) 0.12(4) 0.05(3)
C345 0.58(6) 0.70(6) 0.63(3) -0.01(3) 0.10(5) -0.07(5)
C346 0.73(4) 0.71(6) 0.58(3) 0.07(4) 0.14(4) 0.05(4)
C347 0.86(4) 0.90(7) 0.92(7) 0.01(5) 0.38(5) 0.01(5)
C348 0.93(5) 1.01(7) 0.91(7) 0.01(5) 0.37(5) 0.09(5)
C349 1.08(4) 1.12(7) 1.00(7) -0.14(5) 0.40(4) 0.04(5)
C350 1.04(4) 0.89(7) 0.84(6) -0.16(5) 0.28(4) 0.00(5)
C351 0.90(4) 0.72(7) 0.82(6) -0.15(5) 0.16(4) 0.05(5)
C352 1.18(6) 1.19(8) 0.93(6) -0.08(4) 0.49(5) -0.01(4)
N34 1.15(6) 1.31(8) 1.03(4) 0.11(4) 0.47(5) 0.05(5)
P7 1.25(5) 1.03(4) 0.99(5) 0.02(4) 0.39(4) -0.18(3)
O73 1.20(5) 0.93(7) 0.65(6) -0.29(5) 0.27(6) -0.24(5)
O74 1.12(7) 1.14(5) 1.13(6) -0.10(4) 0.28(6) 0.00(4)
C353 1.03(7) 1.17(5) 1.05(9) -0.15(5) 0.32(6) 0.10(6)
C354 0.94(7) 0.91(9) 0.22(4) 0.06(5) 0.11(5) -0.18(6)
O75 1.17(5) 1.18(6) 1.14(7) 0.05(5) 0.38(5) -0.17(5)
C355 1.01(7) 1.13(7) 1.13(9) 0.11(6) 0.30(5) -0.14(5)
C356 0.87(6) 0.77(7) 0.36(5) 0.38(5) 0.07(5) 0.19(4)
C357 0.278(13) 0.28(2) 0.15(3) 0.026(17) 0.037(18) -0.050(12)
C358 0.385(17) 0.28(3) 0.23(3) 0.03(2) 0.12(3) -0.057(18)
C359 0.41(2) 0.30(3) 0.26(4) 0.05(2) 0.13(3) -0.08(2)
C360 0.380(17) 0.34(3) 0.22(3) -0.01(3) 0.11(3) -0.08(2)
C361 0.273(14) 0.31(2) 0.18(3) -0.03(2) 0.03(2) -0.057(17)
C362 0.261(16) 0.31(2) 0.14(2) -0.014(18) 0.05(2) -0.029(16)
O76 0.406(19) 0.42(3) 0.29(3) 0.02(2) 0.13(3) -0.117(19)
C363 0.349(19) 0.41(4) 0.34(4) 0.01(3) 0.14(3) -0.149(17)
C364 0.378(19) 0.51(4) 0.34(4) -0.01(3) 0.15(3) -0.20(2)
C365 0.29(2) 0.44(4) 0.35(4) 0.03(3) 0.08(3) -0.13(2)
C366 0.22(2) 0.31(3) 0.35(3) 0.05(2) 0.09(2) -0.018(16)
C367 0.30(2) 0.34(3) 0.29(3) 0.08(3) 0.11(2) 0.05(2)
C368 0.221(18) 0.25(3) 0.24(2) 0.005(19) 0.086(19) -0.06(2)
N35 0.230(18) 0.22(2) 0.29(2) -0.018(18) 0.043(17) -0.052(18)
C369 0.268(18) 0.20(2) 0.31(2) 0.02(2) 0.06(2) -0.027(18)
C370 0.263(18) 0.24(3) 0.30(3) 0.02(2) 0.033(18) -0.042(16)
C371 0.274(19) 0.24(2) 0.42(4) 0.07(2) 0.09(3) 0.00(2)
C372 0.27(2) 0.33(3) 0.44(4) 0.06(2) 0.08(3) -0.01(2)
C373 0.32(2) 0.44(4) 0.41(5) 0.05(3) 0.10(3) -0.105(19)
C374 0.31(2) 0.42(4) 0.39(4) 0.00(3) 0.03(4) -0.14(3)
C375 0.32(2) 0.30(3) 0.35(4) 0.03(2) 0.02(3) -0.10(2)
C376 0.32(2) 0.51(3) 0.50(4) 0.06(3) 0.09(3) -0.11(2)
N36 0.47(4) 0.65(4) 0.75(3) 0.19(4) 0.19(3) 0.07(3)
P8 0.41(2) 0.55(3) 0.77(3) 0.16(3) 0.05(2) 0.04(2)
O77 0.69(4) 0.71(5) 0.80(6) 0.14(5) 0.15(4) -0.29(5)
O78 0.57(4) 0.55(3) 0.72(5) 0.11(3) 0.13(4) 0.04(3)
C377 0.85(7) 0.82(7) 0.84(8) -0.10(6) 0.28(4) 0.03(5)
C378 0.85(6) 0.67(9) 0.81(9) 0.02(8) 0.46(6) 0.25(8)
O79 0.56(3) 0.64(4) 0.61(4) 0.06(4) 0.08(3) 0.04(3)
C379 0.85(6) 0.95(8) 0.91(9) 0.07(6) 0.43(5) -0.06(5)
C380 0.74(5) 1.05(12) 1.18(14) 0.18(11) 0.45(10) -0.17(8)
Cu4 0.176(2) 0.152(2) 0.197(3) 0.0112(18) 0.064(2) 0.0123(17)
N37 0.161(9) 0.136(7) 0.189(15) 0.029(10) 0.060(14) 0.004(6)
C381 0.163(11) 0.149(9) 0.166(18) -0.007(16) 0.05(2) 0.000(7)
C382 0.164(11) 0.150(8) 0.167(17) -0.002(16) 0.052(19) 0.004(7)
C383 0.171(12) 0.163(9) 0.24(2) -0.02(2) 0.045(18) 0.014(8)
C384 0.172(11) 0.161(9) 0.22(2) -0.03(2) 0.05(2) 0.015(8)
C385 0.164(11) 0.168(9) 0.21(2) -0.02(2) 0.02(2) 0.012(9)
C386 0.164(12) 0.155(8) 0.196(19) -0.020(18) 0.049(17) 0.000(8)
C387 0.164(10) 0.160(7) 0.170(17) -0.032(17) 0.049(18) -0.008(8)
C388 0.167(10) 0.155(8) 0.171(18) 0.002(15) 0.06(2) -0.002(7)
N38 0.164(9) 0.154(10) 0.210(16) 0.001(13) 0.063(16) -0.003(8)
N39 0.170(7) 0.156(10) 0.178(15) 0.009(12) 0.057(13) 0.016(6)
C389 0.168(10) 0.172(14) 0.19(2) -0.01(2) 0.049(18) 0.011(8)
C390 0.165(11) 0.177(14) 0.24(2) -0.01(2) 0.05(2) 0.013(8)
C391 0.173(15) 0.178(14) 0.30(3) -0.017(19) 0.07(2) 0.009(10)
C392 0.202(18) 0.197(16) 0.32(3) -0.01(2) 0.12(3) -0.002(13)
C393 0.164(18) 0.207(16) 0.37(3) -0.02(2) 0.09(2) 0.013(12)
C394 0.180(15) 0.190(14) 0.32(3) -0.01(2) 0.09(2) 0.018(11)
C395 0.176(12) 0.164(13) 0.28(3) 0.011(18) 0.08(2) 0.013(10)
C396 0.184(11) 0.162(14) 0.28(3) -0.002(19) 0.09(2) 0.009(10)
N40 0.180(11) 0.144(12) 0.28(2) 0.016(14) 0.071(17) 0.026(8)
N41 0.188(10) 0.148(10) 0.256(19) 0.004(12) 0.085(16) 0.008(8)
C397 0.185(13) 0.150(15) 0.24(2) 0.014(15) 0.07(2) 0.019(9)
C398 0.194(15) 0.160(18) 0.36(3) -0.025(18) 0.09(2) 0.013(13)
C399 0.212(15) 0.17(2) 0.46(4) -0.046(19) 0.13(2) 0.012(14)
C400 0.220(14) 0.18(2) 0.42(4) -0.049(18) 0.12(2) 0.023(15)
C401 0.239(14) 0.18(2) 0.42(4) -0.067(18) 0.14(2) -0.004(18)
C402 0.241(16) 0.158(18) 0.38(3) -0.027(16) 0.16(2) -0.030(14)
C403 0.204(14) 0.142(15) 0.29(3) 0.005(14) 0.10(2) 0.011(11)
C404 0.188(12) 0.133(12) 0.25(2) 0.026(14) 0.07(2) 0.017(10)
N42 0.192(11) 0.128(11) 0.28(2) 0.000(13) 0.082(19) 0.004(10)
N43 0.181(6) 0.131(10) 0.176(14) 0.015(11) 0.068(13) 0.004(6)
C405 0.189(9) 0.122(13) 0.20(2) 0.029(16) 0.078(18) 0.007(8)
C406 0.190(9) 0.142(13) 0.20(2) -0.001(16) 0.082(19) -0.010(9)
C407 0.188(9) 0.132(13) 0.22(2) 0.008(14) 0.04(2) 0.003(9)
C408 0.183(9) 0.148(15) 0.23(2) 0.010(17) 0.04(2) 0.005(11)
C409 0.181(9) 0.135(14) 0.28(3) 0.020(16) 0.09(2) -0.008(10)
C410 0.170(8) 0.155(13) 0.21(2) 0.006(15) 0.056(19) 0.001(10)
C411 0.174(8) 0.149(13) 0.169(19) -0.009(15) 0.05(2) 0.002(9)
C412 0.170(8) 0.152(13) 0.168(19) -0.015(18) 0.053(17) 0.000(9)
N44 0.163(10) 0.153(10) 0.187(16) -0.017(14) 0.067(15) 0.000(8)
O80 0.173(10) 0.164(9) 0.305(18) -0.044(12) 0.062(14) 0.016(9)
C413 0.170(11) 0.183(18) 0.33(3) -0.026(16) 0.01(2) 0.019(13)
C414 0.204(16) 0.20(2) 0.32(3) -0.034(18) 0.010(19) 0.039(16)
O81 0.223(18) 0.222(16) 0.40(3) -0.085(15) 0.088(17) 0.005(13)
C415 0.30(4) 0.35(2) 0.47(4) -0.08(3) 0.16(3) -0.04(3)
C416 0.38(4) 0.36(2) 0.38(4) -0.01(2) 0.18(3) 0.04(4)
O82 0.44(3) 0.306(18) 0.50(4) -0.02(2) 0.28(3) 0.09(2)
C417 0.44(4) 0.37(2) 0.39(4) -0.02(2) 0.25(3) 0.06(3)
C418 0.30(2) 0.300(18) 0.36(4) -0.06(2) 0.14(3) 0.04(2)
O83 0.283(19) 0.236(17) 0.38(3) -0.101(15) 0.104(19) 0.041(14)
C419 0.266(16) 0.25(3) 0.34(4) -0.10(2) 0.07(3) 0.020(18)
C420 0.282(17) 0.29(3) 0.38(4) -0.04(2) 0.07(3) 0.028(19)
C421 0.35(3) 0.33(3) 0.44(4) 0.01(3) 0.14(3) 0.05(3)
C422 0.36(4) 0.33(3) 0.55(5) 0.00(3) 0.14(4) 0.00(2)
C423 0.31(2) 0.41(4) 0.50(5) 0.02(4) 0.08(4) -0.03(2)
C424 0.288(17) 0.32(3) 0.41(4) -0.07(3) 0.12(3) 0.022(19)
O84 0.253(15) 0.29(2) 0.49(3) -0.126(19) 0.07(2) 0.003(15)
C425 0.253(14) 0.39(4) 0.59(5) -0.15(3) 0.02(3) -0.05(2)
C426 0.28(3) 0.61(5) 0.68(5) 0.03(4) 0.11(4) 0.10(4)
O85 0.49(4) 0.32(2) 0.81(5) -0.07(3) 0.15(4) 0.04(2)
C427 0.30(3) 0.34(3) 0.72(6) -0.05(3) 0.16(3) -0.10(2)
C428 0.35(4) 0.31(2) 0.43(3) 0.01(3) 0.10(3) -0.02(2)
O86 0.31(3) 0.38(2) 0.41(3) -0.06(2) 0.16(2) 0.046(18)
C429 0.40(4) 0.35(3) 0.46(4) 0.04(2) 0.28(3) 0.08(3)
C430 0.25(2) 0.35(2) 0.40(4) 0.01(3) 0.09(3) -0.093(18)
O87 0.184(13) 0.160(8) 0.351(19) -0.063(13) 0.054(14) 0.006(9)
O88 0.192(12) 0.216(13) 0.35(2) -0.024(15) 0.099(15) -0.006(10)
C431 0.24(3) 0.224(17) 0.38(3) -0.06(2) 0.15(2) -0.035(17)
C432 0.24(3) 0.28(2) 0.38(3) -0.09(2) 0.09(3) -0.046(18)
O89 0.34(3) 0.34(2) 0.52(3) -0.01(2) 0.25(3) -0.05(2)
C433 0.61(5) 0.39(3) 0.60(5) 0.10(4) 0.25(4) 0.11(5)
C434 0.52(4) 0.45(5) 0.60(5) 0.12(4) 0.20(4) -0.02(5)
O90 0.52(4) 0.43(4) 0.61(4) -0.01(3) 0.20(3) 0.00(4)
C435 0.69(5) 0.80(7) 0.79(6) 0.08(5) 0.38(5) -0.12(4)
C436 0.71(5) 0.91(6) 0.77(7) 0.07(5) 0.37(5) -0.04(4)
O91 0.94(4) 0.99(6) 1.00(7) -0.02(5) 0.37(5) 0.09(4)
C437 0.94(4) 0.93(5) 1.01(8) -0.06(5) 0.26(5) 0.07(3)
C438 0.95(5) 0.92(5) 0.91(8) -0.01(6) 0.37(5) -0.04(4)
C439 0.92(4) 0.92(6) 0.84(7) 0.13(5) 0.33(5) -0.08(4)
C440 0.90(4) 0.97(6) 0.89(8) 0.09(6) 0.34(5) 0.01(4)
C441 0.96(5) 0.88(5) 0.98(8) 0.05(5) 0.28(5) 0.07(4)
C442 0.94(4) 0.95(5) 0.99(8) -0.08(5) 0.25(5) 0.07(3)
O92 0.93(5) 0.90(4) 1.02(7) 0.03(5) 0.32(5) -0.04(4)
C443 0.87(6) 0.97(5) 1.04(8) -0.06(5) 0.31(5) -0.07(5)
C444 0.87(5) 0.86(5) 0.93(8) -0.11(6) 0.34(5) 0.00(5)
O93 0.85(4) 0.73(5) 0.80(6) -0.21(4) 0.39(4) 0.02(4)
C445 0.91(6) 0.89(7) 0.76(5) 0.02(5) 0.29(5) -0.03(5)
C446 0.98(8) 0.82(8) 0.72(4) -0.05(5) 0.28(4) -0.02(5)
O94 0.63(4) 0.65(5) 0.70(4) -0.15(3) 0.32(3) -0.04(4)
C447 0.25(3) 0.29(3) 0.68(3) -0.19(3) 0.15(3) 0.09(2)
C448 0.24(3) 0.30(3) 0.74(5) -0.10(3) 0.13(3) 0.11(2)
O95 0.182(13) 0.282(17) 0.42(2) -0.050(17) 0.129(17) 0.007(12)
O96 0.302(17) 0.154(13) 0.60(3) -0.057(14) 0.26(2) -0.006(12)
C449 0.30(3) 0.39(3) 0.53(4) -0.03(3) 0.24(3) -0.04(2)
C450 0.45(4) 0.38(4) 0.56(4) -0.02(3) 0.31(3) -0.02(3)
O97 0.45(4) 0.33(3) 0.60(4) -0.11(3) 0.18(3) -0.09(2)
C451 0.49(6) 0.44(3) 0.70(6) -0.09(4) 0.11(4) -0.01(4)
C452 0.41(5) 0.58(4) 0.66(6) -0.13(4) 0.19(4) 0.00(2)
O98 0.28(3) 0.46(3) 0.85(6) -0.12(3) 0.16(3) 0.12(3)
C453 0.36(5) 0.61(4) 0.55(5) -0.13(3) 0.13(4) -0.04(4)
C454 0.23(2) 0.47(3) 0.73(6) -0.13(3) 0.11(3) 0.18(2)
O99 0.280(19) 0.30(2) 0.61(4) -0.07(2) 0.15(2) 0.089(17)
C455 0.45(2) 0.45(5) 0.51(5) -0.08(3) 0.17(3) 0.05(4)
C456 0.58(3) 0.59(6) 0.53(5) -0.13(4) 0.24(4) 0.06(4)
C457 0.66(4) 0.57(6) 0.65(6) -0.19(4) 0.21(4) 0.11(4)
C458 0.69(5) 0.57(6) 0.69(6) -0.21(4) 0.19(4) 0.05(4)
C459 0.61(4) 0.54(5) 0.63(6) -0.18(4) 0.15(4) -0.03(4)
C460 0.49(3) 0.65(6) 0.56(5) -0.20(4) 0.14(3) -0.03(4)
O100 0.45(2) 0.38(3) 0.68(5) -0.11(3) 0.24(3) -0.10(3)
C461 0.46(4) 0.46(4) 0.69(6) 0.11(4) 0.16(4) -0.09(3)
C462 0.45(2) 0.42(3) 0.77(7) -0.10(4) 0.01(4) -0.10(4)
O101 0.59(5) 0.44(4) 0.78(5) -0.12(3) 0.04(4) -0.07(3)
C463 0.66(6) 0.40(3) 0.60(5) -0.24(3) 0.10(5) -0.01(4)
C464 0.42(5) 0.48(3) 0.58(6) -0.23(3) 0.06(3) -0.05(3)
O102 0.33(3) 0.29(2) 0.66(4) -0.17(2) 0.07(3) 0.00(2)
C465 0.37(4) 0.37(3) 0.50(4) -0.11(3) 0.01(3) 0.11(3)
C466 0.25(2) 0.28(3) 0.51(4) -0.12(3) 0.06(3) -0.02(2)
O103 0.261(17) 0.170(15) 0.54(3) -0.087(14) 0.143(19) -0.001(13)
O104 0.190(9) 0.167(13) 0.289(19) -0.027(10) 0.095(13) -0.012(9)
C467 0.29(2) 0.19(2) 0.28(3) -0.047(16) 0.127(19) -0.039(17)
C468 0.30(3) 0.24(3) 0.27(3) -0.078(19) 0.10(2) -0.026(18)
O105 0.29(2) 0.34(2) 0.31(2) -0.135(18) 0.145(18) -0.103(15)
C469 0.45(4) 0.36(4) 0.34(3) -0.10(3) 0.10(3) -0.20(3)
C470 0.39(4) 0.23(3) 0.41(4) -0.08(2) 0.15(3) -0.07(2)
O106 0.45(3) 0.194(17) 0.54(3) -0.084(19) 0.27(2) -0.093(17)
C471 0.53(4) 0.28(3) 0.43(4) 0.01(3) 0.24(3) -0.14(3)
C472 0.57(4) 0.29(3) 0.35(3) 0.13(3) 0.18(3) 0.03(3)
O107 0.32(2) 0.266(18) 0.34(2) 0.078(15) 0.091(19) -0.051(15)
C473 0.32(2) 0.36(3) 0.28(4) 0.03(2) 0.10(3) -0.08(2)
C474 0.33(2) 0.36(3) 0.42(4) 0.04(2) 0.11(3) -0.10(2)
C475 0.32(2) 0.48(4) 0.43(5) 0.05(3) 0.12(3) -0.09(3)
C476 0.32(2) 0.46(4) 0.47(5) 0.07(4) 0.11(4) -0.03(3)
C477 0.34(2) 0.39(3) 0.44(5) 0.07(3) 0.13(4) -0.01(2)
C478 0.330(19) 0.30(3) 0.34(4) 0.09(2) 0.11(3) -0.040(19)
O108 0.36(2) 0.29(2) 0.40(3) 0.002(17) 0.18(2) -0.064(17)
C479 0.43(4) 0.40(4) 0.41(4) -0.06(3) 0.21(3) -0.07(3)
C480 0.45(4) 0.37(3) 0.33(3) -0.03(3) 0.10(3) -0.06(3)
O109 0.39(3) 0.31(2) 0.36(3) -0.12(2) 0.16(2) -0.092(18)
C481 0.47(5) 0.32(4) 0.37(3) -0.10(3) 0.12(4) -0.13(3)
C482 0.38(4) 0.29(3) 0.40(3) -0.07(2) 0.13(3) -0.07(3)
O110 0.251(17) 0.171(14) 0.41(2) -0.007(14) 0.130(19) -0.026(13)
C483 0.190(15) 0.21(2) 0.37(3) 0.052(18) 0.06(2) 0.026(16)
C484 0.191(15) 0.180(14) 0.32(3) -0.04(2) 0.082(19) 0.006(14)
O111 0.180(8) 0.170(11) 0.303(17) -0.044(12) 0.083(14) -0.018(10)
Au2 0.1740(9) 0.1300(7) 0.2014(10) -0.0044(6) 0.0664(7) 0.0000(6)
N45 0.173(9) 0.113(7) 0.175(14) 0.018(10) 0.051(13) -0.002(6)
C485 0.171(10) 0.132(10) 0.139(16) -0.029(14) 0.031(18) -0.004(8)
C486 0.179(13) 0.126(10) 0.180(18) -0.023(14) 0.035(18) -0.002(9)
C487 0.188(13) 0.124(9) 0.187(19) -0.013(14) 0.041(19) -0.008(9)
C488 0.182(11) 0.125(9) 0.166(18) 0.001(15) 0.06(2) -0.010(8)
C489 0.180(11) 0.148(11) 0.199(19) -0.020(14) 0.05(2) -0.017(10)
N46 0.185(7) 0.157(10) 0.180(15) -0.019(11) 0.089(13) -0.012(7)
C490 0.172(11) 0.157(13) 0.23(2) -0.020(18) 0.05(2) -0.007(8)
C491 0.194(11) 0.153(14) 0.32(3) -0.003(18) 0.11(2) -0.018(10)
C492 0.200(11) 0.170(17) 0.42(4) -0.03(2) 0.15(2) -0.024(11)
C493 0.196(10) 0.161(14) 0.28(3) -0.023(18) 0.13(2) -0.020(10)
C494 0.168(10) 0.187(15) 0.30(3) -0.06(2) 0.073(18) 0.002(9)
N47 0.161(9) 0.133(9) 0.263(19) -0.014(11) 0.047(15) 0.013(7)
C495 0.169(12) 0.178(15) 0.29(3) -0.065(19) 0.07(2) 0.003(10)
C496 0.203(15) 0.187(16) 0.41(3) -0.10(2) 0.15(3) -0.017(12)
C497 0.192(15) 0.159(13) 0.31(3) -0.056(17) 0.11(2) -0.002(10)
C498 0.171(11) 0.145(12) 0.25(2) -0.031(15) 0.07(2) 0.004(9)
C499 0.179(12) 0.126(11) 0.25(2) -0.030(14) 0.084(19) -0.001(10)
N48 0.165(6) 0.112(9) 0.187(14) -0.007(11) 0.037(12) 0.009(6)
C500 0.168(10) 0.107(11) 0.185(19) 0.009(14) 0.052(17) 0.010(8)
C501 0.170(10) 0.118(12) 0.24(2) -0.018(15) 0.067(18) 0.001(9)
C502 0.166(9) 0.119(13) 0.21(2) -0.024(15) 0.051(17) 0.001(9)
C503 0.160(8) 0.114(11) 0.152(17) 0.002(14) 0.030(15) 0.007(8)
C504 0.163(9) 0.118(11) 0.160(17) -0.016(15) 0.023(14) 0.007(8)
C505 0.169(16) 0.145(10) 0.224(18) -0.001(13) 0.035(17) -0.008(11)
C506 0.31(3) 0.19(2) 0.243(17) 0.017(14) 0.05(2) -0.059(19)
C507 0.31(4) 0.19(2) 0.307(19) 0.019(17) 0.10(2) -0.065(18)
C508 0.23(3) 0.203(16) 0.35(2) -0.019(15) 0.10(2) -0.087(18)
C509 0.24(2) 0.188(19) 0.271(17) -0.068(13) 0.095(19) -0.059(18)
C510 0.19(2) 0.158(15) 0.225(16) -0.032(14) 0.051(15) -0.022(13)
S5 0.343(18) 0.196(10) 0.54(2) -0.036(12) 0.124(16) -0.109(11)
O112 0.38(6) 0.23(4) 0.58(7) -0.08(5) 0.07(5) -0.03(4)
O113 0.32(3) 0.20(4) 0.56(6) -0.11(5) 0.12(4) -0.14(2)
O114 0.44(8) 0.22(5) 0.59(3) 0.02(4) 0.15(4) -0.19(5)
O115 0.35(7) 0.27(5) 0.54(3) -0.06(3) 0.07(4) -0.24(5)
O116 0.28(4) 0.34(6) 0.59(7) -0.02(6) 0.10(4) -0.20(4)
O117 0.46(5) 0.23(3) 0.55(7) 0.08(5) 0.20(5) -0.05(4)
C511 0.182(11) 0.177(16) 0.304(18) -0.02(2) 0.108(16) 0.002(13)
C512 0.20(2) 0.35(3) 0.326(17) -0.04(2) 0.132(17) 0.008(17)
C513 0.22(2) 0.28(3) 0.364(18) -0.06(2) 0.155(17) -0.01(2)
C514 0.192(17) 0.21(2) 0.40(2) -0.04(3) 0.156(17) -0.015(14)
C515 0.19(2) 0.22(3) 0.374(18) 0.01(2) 0.138(17) 0.027(16)
C516 0.156(19) 0.17(2) 0.328(17) -0.045(19) 0.087(14) -0.004(15)
S6 0.232(12) 0.288(14) 0.53(2) -0.087(14) 0.189(13) 0.024(11)
O118 0.188(19) 0.32(5) 0.50(6) -0.04(4) 0.15(5) 0.03(3)
O119 0.31(6) 0.31(6) 0.55(3) -0.14(4) 0.19(4) 0.09(5)
O120 0.21(5) 0.28(4) 0.63(6) -0.04(4) 0.20(5) 0.06(3)
O121 0.29(5) 0.33(5) 0.66(6) -0.15(5) 0.31(5) -0.03(4)
O122 0.23(4) 0.29(3) 0.53(7) -0.09(4) 0.19(5) 0.03(3)
O123 0.22(5) 0.35(7) 0.59(3) -0.12(4) 0.11(3) 0.07(5)
C517 0.172(14) 0.122(11) 0.244(17) -0.025(14) 0.070(19) 0.011(10)
C518 0.21(2) 0.153(18) 0.235(16) -0.019(13) 0.029(19) -0.012(13)
C519 0.18(2) 0.149(19) 0.285(16) -0.041(14) 0.041(17) 0.001(13)
C520 0.174(19) 0.130(14) 0.316(18) -0.011(15) 0.04(2) 0.011(11)
C521 0.20(2) 0.176(19) 0.323(17) -0.036(15) 0.11(2) -0.035(14)
C522 0.21(2) 0.154(19) 0.276(16) -0.024(15) 0.105(18) -0.021(13)
S7 0.254(12) 0.164(8) 0.413(17) -0.033(9) 0.063(12) -0.042(8)
O124 0.19(3) 0.16(3) 0.47(3) 0.01(2) 0.08(3) -0.04(2)
O125 0.34(5) 0.17(4) 0.46(4) -0.08(3) 0.10(4) -0.07(4)
O126 0.228(15) 0.20(4) 0.35(5) -0.02(4) 0.01(3) -0.064(16)
O127 0.44(6) 0.136(16) 0.51(7) 0.04(4) 0.19(5) 0.01(2)
O128 0.39(7) 0.22(4) 0.42(2) -0.13(3) 0.02(3) -0.03(4)
O129 0.23(4) 0.29(5) 0.50(6) 0.00(5) 0.09(4) -0.07(3)
C523 0.169(10) 0.124(13) 0.182(14) -0.013(17) 0.026(13) 0.012(10)
C524 0.21(2) 0.18(2) 0.203(13) -0.008(16) 0.021(13) 0.069(17)
C525 0.198(18) 0.161(19) 0.244(14) -0.023(18) 0.020(13) 0.049(15)
C526 0.168(15) 0.160(19) 0.257(17) -0.056(19) 0.026(13) 0.011(13)
C527 0.154(17) 0.17(2) 0.240(14) -0.043(17) 0.044(13) -0.007(15)
C528 0.156(15) 0.156(19) 0.202(13) -0.010(15) 0.051(13) -0.005(12)
S8 0.197(9) 0.226(10) 0.333(13) -0.038(8) 0.056(8) 0.050(7)
O130 0.25(2) 0.257(19) 0.66(4) 0.008(18) 0.21(2) 0.052(14)
O131 0.28(2) 0.55(3) 0.364(18) 0.009(17) 0.045(17) 0.22(2)
O132 0.33(2) 0.272(19) 0.45(2) -0.133(16) 0.179(19) 0.028(14)
Cl1 0.43(2) 0.50(3) 0.372(19) -0.085(19) 0.126(16) -0.066(19)
Cl2 0.68(3) 0.291(17) 0.399(19) -0.057(15) -0.06(2) 0.064(19)
Cl3 0.42(2) 0.68(4) 0.43(3) 0.02(2) 0.112(17) -0.13(2)
C529 0.44(3) 0.20(3) 0.40(3) 0.01(3) 0.11(3) -0.10(4)
Cl4 1.10(9) 0.46(5) 0.63(7) -0.08(4) 0.04(6) 0.33(6)
Cl5 0.93(9) 0.99(11) 0.83(9) -0.09(8) 0.43(7) 0.08(7)
Cl6 0.52(5) 0.30(3) 0.70(6) -0.10(3) 0.11(4) 0.09(3)
C530 0.57(7) 0.57(7) 0.56(8) 0.01(5) 0.14(5) 0.01(5)
Cl7 1.65(16) 1.54(9) 1.60(16) 0.02(8) 0.49(11) 0.18(11)
Cl8 1.16(13) 1.31(11) 1.38(9) -0.09(9) 0.48(9) -0.25(10)
Cl9 1.18(12) 1.23(13) 1.20(9) 0.11(10) 0.19(8) -0.03(10)
C531 1.47(11) 1.49(9) 1.48(9) -0.01(6) 0.45(6) 0.00(7)
Cl10 0.81(8) 0.70(8) 0.90(10) 0.14(8) 0.26(7) -0.28(6)
Cl11 0.77(10) 0.92(9) 0.78(9) -0.08(7) -0.01(8) -0.19(7)
Cl12 0.98(12) 0.80(11) 1.04(8) 0.02(8) 0.36(8) -0.10(10)
C532 0.99(9) 0.99(9) 0.98(8) 0.00(6) 0.28(6) -0.01(6)
Cl13 0.83(9) 0.91(10) 0.91(10) -0.14(7) 0.15(7) -0.23(8)
Cl14 0.94(12) 0.77(6) 1.06(12) -0.05(7) 0.29(9) -0.17(9)
Cl15 0.63(8) 0.76(6) 0.73(8) -0.02(7) 0.24(6) -0.12(7)
C533 0.85(9) 0.79(8) 0.80(8) -0.08(4) 0.23(5) 0.00(7)
Cl16 0.47(5) 0.78(8) 0.53(6) 0.22(5) 0.03(4) -0.10(5)
Cl17 0.49(6) 0.57(5) 0.50(6) -0.01(6) -0.02(4) -0.13(4)
Cl18 0.42(5) 0.61(4) 0.36(4) 0.01(4) 0.07(4) -0.09(4)
C534 0.61(7) 0.61(5) 0.63(8) 0.03(6) 0.20(6) -0.09(4)
Cl19 0.49(5) 0.75(6) 0.84(10) -0.10(8) 0.30(7) -0.14(5)
Cl20 0.50(5) 0.80(7) 0.30(4) -0.07(5) 0.11(4) 0.14(5)
Cl21 0.44(6) 0.93(6) 0.44(5) -0.10(6) 0.12(5) 0.06(5)
C535 0.69(7) 0.80(6) 0.78(9) 0.04(6) 0.28(6) 0.01(4)
Cl22 0.96(6) 0.99(6) 1.02(7) -0.17(6) 0.38(6) -0.17(5)
Cl23 1.00(6) 1.23(11) 0.92(11) -0.09(10) 0.36(8) -0.04(6)
Cl24 1.29(12) 1.18(8) 0.99(12) 0.18(8) 0.45(10) 0.00(7)
C536 1.03(7) 0.98(8) 1.01(10) 0.03(6) 0.32(6) -0.04(5)
Cl25 0.94(11) 0.89(12) 0.77(11) 0.03(10) 0.23(8) 0.02(10)
Cl26 0.77(12) 0.84(8) 0.89(13) 0.07(8) 0.11(9) 0.06(8)
Cl27 0.82(11) 0.81(11) 0.97(10) 0.09(9) 0.28(8) 0.17(8)
C537 0.90(10) 0.89(9) 0.91(9) -0.01(6) 0.25(6) -0.01(6)
Cl28 1.00(12) 1.15(8) 1.07(13) -0.16(10) 0.43(10) 0.06(7)
Cl29 0.93(9) 1.02(8) 1.12(14) -0.08(11) 0.25(9) -0.29(7)
Cl30 1.05(9) 1.03(12) 1.07(12) 0.27(10) 0.45(8) -0.05(8)
C538 1.23(9) 1.23(9) 1.22(11) 0.00(7) 0.36(6) -0.04(5)
Cl31 1.14(15) 0.90(9) 1.08(10) 0.10(9) 0.46(10) 0.03(11)
Cl32 0.74(11) 0.96(8) 0.92(11) 0.17(7) 0.12(9) -0.01(9)
Cl33 0.97(13) 1.10(13) 1.05(9) 0.16(8) 0.37(9) 0.04(11)
C539 0.99(10) 1.00(8) 0.97(8) 0.03(5) 0.29(6) 0.03(7)
Cl34 0.58(5) 0.33(3) 1.35(7) 0.08(4) 0.52(5) 0.01(3)
Cl35 1.07(9) 1.15(11) 1.10(11) -0.33(8) 0.39(7) 0.08(7)
Cl36 1.37(13) 1.24(13) 1.20(7) -0.11(8) 0.30(10) -0.09(9)
C540 1.16(9) 1.22(10) 1.26(7) -0.08(4) 0.32(7) -0.03(6)
Cl37 1.04(7) 0.99(10) 1.03(7) -0.10(8) 0.36(7) -0.17(8)
Cl38 0.92(9) 1.11(10) 1.10(7) 0.42(8) 0.09(6) -0.26(8)
Cl39 0.95(6) 1.27(12) 0.85(9) -0.23(8) 0.30(6) 0.10(8)
C541 0.94(7) 0.89(9) 0.87(7) 0.06(5) 0.29(5) 0.03(7)
Cl40 1.45(13) 1.25(11) 1.17(11) 0.24(9) 0.48(8) -0.11(11)
Cl41 0.80(8) 0.93(6) 0.74(7) -0.16(5) 0.16(6) -0.14(5)
Cl42 0.52(7) 1.22(10) 1.26(11) -0.10(9) 0.18(6) 0.20(7)
C542 0.84(8) 0.84(6) 0.85(8) -0.07(5) 0.32(6) 0.07(6)
Cl43 1.09(7) 0.87(5) 0.95(7) 0.10(5) 0.31(5) -0.18(5)
Cl44 0.97(9) 0.95(6) 1.12(13) 0.06(9) 0.25(9) 0.23(7)
Cl45 1.23(8) 1.09(11) 1.17(12) -0.10(10) 0.27(8) 0.01(6)
C543 1.15(8) 1.18(7) 1.17(10) 0.00(6) 0.35(5) -0.01(4)
Cl46 0.74(6) 0.56(4) 0.60(6) 0.01(4) 0.08(5) -0.08(4)
Cl47 0.52(4) 0.73(6) 0.77(6) -0.32(5) 0.24(4) -0.13(4)
Cl48 0.72(6) 0.58(5) 0.79(9) 0.05(5) 0.30(7) 0.10(5)
C544 0.50(5) 0.58(6) 0.61(7) -0.01(5) 0.26(6) 0.04(5)
Cl49 0.71(11) 0.54(6) 0.79(8) -0.14(6) 0.20(8) -0.27(7)
Cl50 0.55(9) 0.63(6) 0.50(8) 0.11(5) 0.26(7) -0.04(6)
Cl51 0.77(11) 0.83(11) 0.69(7) -0.12(6) 0.17(8) -0.01(10)
C545 0.73(10) 0.72(7) 0.75(8) -0.09(5) 0.22(6) -0.03(7)
Cl52 0.90(7) 0.92(13) 1.20(9) -0.04(10) 0.23(8) -0.14(10)
Cl53 0.89(7) 0.86(12) 0.99(11) 0.14(9) 0.11(7) 0.11(9)
Cl54 1.20(10) 1.12(10) 1.15(8) 0.04(6) 0.32(5) -0.13(6)
C546 1.00(8) 1.01(10) 1.02(8) -0.06(5) 0.23(5) 0.00(7)
Cl55 0.87(7) 0.76(5) 0.74(7) -0.19(4) 0.25(6) 0.09(5)
Cl56 0.93(8) 0.83(8) 0.87(7) 0.08(6) 0.14(6) -0.16(7)
Cl57 0.68(6) 0.74(5) 0.78(5) -0.16(4) 0.25(4) 0.20(5)
C547 0.72(7) 0.73(5) 0.86(7) -0.14(5) 0.29(5) 0.08(7)
Cl58 0.40(5) 0.64(6) 0.59(7) 0.14(5) 0.21(5) 0.16(4)
Cl59 0.41(5) 0.69(8) 0.67(7) 0.12(5) 0.13(5) -0.05(5)
Cl60 0.95(12) 0.80(8) 0.95(9) -0.12(7) 0.38(8) -0.08(9)
C548 0.65(8) 0.68(6) 0.71(7) 0.10(5) 0.27(5) -0.02(7)
Cl61 0.54(5) 0.55(6) 0.34(4) 0.09(4) 0.12(4) -0.09(5)
Cl62 0.53(7) 0.37(5) 0.64(7) 0.00(4) 0.10(5) 0.04(5)
Cl63 0.49(5) 0.32(4) 0.90(10) 0.01(6) -0.05(5) 0.11(4)
C549 0.40(5) 0.45(7) 0.46(7) 0.02(5) 0.07(3) -0.02(6)
Cl64 0.98(9) 0.83(7) 0.68(9) 0.13(7) 0.27(7) -0.03(8)
Cl65 1.25(10) 0.66(6) 0.83(9) 0.39(6) 0.34(8) 0.21(6)
Cl66 0.69(6) 0.89(8) 0.87(10) 0.11(8) -0.09(6) 0.31(5)
C550 0.83(7) 0.77(7) 0.80(9) 0.02(6) 0.19(6) -0.05(6)
Cl67 1.19(7) 1.25(11) 0.98(9) 0.15(8) 0.47(7) 0.22(7)
Cl68 1.05(7) 1.31(11) 1.12(11) 0.05(8) 0.22(9) -0.04(7)
Cl69 1.32(12) 1.42(13) 1.25(9) 0.02(9) 0.45(8) -0.07(9)
C551 1.34(8) 1.30(10) 1.28(9) -0.01(7) 0.38(6) 0.06(5)
Cl70 1.19(8) 1.53(13) 1.27(13) 0.09(11) 0.50(9) -0.08(7)
Cl71 1.20(11) 1.26(8) 0.95(12) 0.06(9) 0.18(9) 0.00(7)
Cl72 1.35(9) 1.33(9) 1.65(16) -0.02(12) 0.28(11) 0.20(9)
C552 1.24(8) 1.22(9) 1.25(11) 0.01(6) 0.39(6) 0.02(5)
Cl73 0.99(9) 0.82(8) 1.12(11) -0.21(7) 0.53(8) 0.09(9)
Cl74 1.11(12) 1.14(8) 1.06(13) 0.16(8) 0.50(10) 0.14(8)
Cl75 1.19(8) 1.26(13) 1.16(14) -0.11(12) 0.29(9) 0.07(8)
C553 1.21(8) 1.22(8) 1.22(10) -0.01(6) 0.36(6) -0.01(6)
Cl76 1.30(11) 1.29(14) 1.20(9) -0.08(9) 0.51(8) 0.11(11)
Cl77 1.31(12) 1.03(10) 1.02(11) -0.01(8) 0.13(10) 0.20(8)
Cl78 0.82(6) 0.80(7) 1.02(10) 0.10(7) 0.19(6) 0.54(5)
C554 1.06(8) 1.04(9) 1.03(8) 0.01(6) 0.29(6) 0.00(7)
Cl79 0.48(4) 0.37(4) 0.41(4) 0.06(3) 0.12(3) -0.07(3)
Cl80 0.55(4) 0.43(5) 0.59(6) 0.18(5) 0.25(4) 0.10(4)
Cl81 0.58(5) 0.32(4) 0.56(6) -0.03(3) 0.10(4) 0.04(3)
C555 0.47(6) 0.41(7) 0.40(6) 0.12(4) 0.13(3) 0.06(5)
Cl82 0.56(6) 0.76(6) 0.65(8) 0.07(6) 0.30(6) 0.10(5)
Cl83 0.71(7) 0.52(5) 0.56(7) 0.29(5) 0.04(6) -0.05(6)
Cl84 0.86(7) 0.55(9) 0.65(9) -0.14(8) 0.11(7) 0.00(5)
C556 0.83(7) 0.83(7) 0.82(9) 0.08(6) 0.19(6) -0.06(5)
Cl85 1.32(12) 1.44(9) 1.48(14) -0.36(9) 0.54(10) -0.15(7)
Cl86 1.43(10) 1.35(11) 1.44(14) 0.08(10) 0.50(9) 0.17(8)
Cl87 1.30(9) 1.18(9) 1.11(11) 0.17(8) 0.30(8) 0.26(7)
C557 1.26(9) 1.21(9) 1.26(10) -0.05(6) 0.35(6) 0.02(5)
Cl88 1.13(6) 1.18(9) 1.19(11) -0.07(8) 0.51(7) 0.23(6)
Cl89 1.38(8) 0.41(3) 0.77(6) 0.07(3) 0.25(6) -0.25(3)
Cl90 1.34(7) 0.55(4) 0.45(3) 0.03(3) 0.12(4) -0.35(4)
C558 0.79(5) 0.47(4) 0.69(7) 0.15(5) 0.23(4) -0.21(4)
Cl91 0.91(8) 0.68(5) 1.05(6) -0.03(5) 0.19(6) -0.13(6)
Cl92 1.20(9) 0.75(5) 1.01(9) -0.03(5) 0.42(7) -0.17(6)
Cl93 0.93(8) 0.60(5) 0.99(6) 0.03(5) 0.14(6) -0.17(5)
C559 0.97(9) 0.76(5) 1.08(6) 0.04(6) 0.18(6) -0.07(6)
Cl94 0.58(7) 0.55(5) 0.74(8) 0.20(6) 0.33(6) -0.11(5)
Cl95 0.93(9) 0.81(11) 0.44(7) 0.10(7) 0.11(6) -0.16(7)
Cl96 1.08(11) 0.66(6) 1.06(13) -0.15(9) 0.23(9) 0.19(8)
C560 0.56(8) 0.50(5) 0.58(8) 0.01(7) 0.20(5) -0.08(4)
Cl97 0.90(9) 0.98(10) 0.77(10) -0.10(7) 0.19(7) 0.10(7)
Cl98 1.09(11) 0.86(10) 0.87(8) 0.07(8) 0.12(8) 0.06(7)
Cl99 1.16(11) 0.46(6) 1.17(8) -0.16(6) 0.47(8) -0.36(7)
C561 0.95(9) 0.93(10) 0.92(8) -0.04(5) 0.24(6) 0.00(6)
Cl1A 1.36(13) 1.54(10) 1.15(8) 0.13(8) 0.49(10) 0.16(10)
Cl1B 0.74(8) 0.82(8) 1.34(7) -0.18(6) 0.36(8) -0.20(6)
Cl1C 1.36(13) 1.50(10) 1.33(13) 0.37(8) 0.42(10) 0.03(9)
C562 1.38(10) 1.40(9) 1.41(8) 0.04(5) 0.40(7) -0.03(6)
Cl1D 1.33(13) 1.26(8) 1.44(14) 0.02(8) 0.39(10) -0.07(7)
Cl1E 1.08(9) 1.10(8) 1.12(11) 0.05(8) 0.25(7) -0.27(7)
Cl1F 1.23(6) 1.21(6) 1.21(6) -0.03(2) 0.34(3) 0.02(2)
C563 1.32(9) 1.33(8) 1.34(9) 0.05(5) 0.39(6) -0.05(5)
Cl1G 0.77(7) 0.98(9) 1.33(7) 0.04(8) -0.01(6) -0.27(6)
Cl1H 1.54(10) 1.40(12) 1.46(13) 0.11(10) 0.44(8) -0.08(8)
Cl1I 1.65(11) 1.69(15) 1.31(7) 0.06(11) 0.37(8) 0.06(10)
C564 1.51(10) 1.53(11) 1.51(8) 0.00(7) 0.35(5) -0.04(6)
Cl1J 0.69(7) 0.63(8) 0.74(11) 0.13(8) 0.35(7) 0.13(6)
Cl1K 0.58(9) 0.74(7) 0.57(9) -0.04(7) 0.27(8) 0.13(5)
Cl1L 0.73(7) 0.66(8) 0.73(11) 0.05(9) 0.21(8) -0.01(8)
C565 0.71(7) 0.72(7) 0.69(9) 0.01(6) 0.20(6) 0.01(6)
Cl1M 0.78(8) 1.40(12) 1.04(8) -0.05(7) 0.01(6) -0.27(8)
Cl1N 1.11(6) 1.05(8) 0.98(8) -0.12(6) 0.26(5) 0.01(6)
Cl1O 1.06(6) 1.38(12) 0.96(7) 0.14(8) 0.57(6) -0.19(9)
C566 1.16(7) 1.27(10) 1.22(8) -0.02(5) 0.36(5) 0.00(7)
Cl1P 1.20(10) 1.32(13) 1.10(13) -0.21(10) 0.35(10) -0.04(9)
Cl1Q 1.17(11) 1.09(12) 1.26(8) 0.00(9) 0.63(8) -0.09(9)
Cl1R 1.26(9) 1.44(15) 1.44(12) 0.19(12) 0.31(9) 0.07(9)
C567 1.27(8) 1.23(10) 1.15(8) -0.04(7) 0.38(6) 0.01(6)
Cl1S 1.04(7) 0.94(11) 0.98(12) 0.01(9) 0.27(8) -0.10(6)
Cl1T 1.09(9) 0.91(7) 0.86(10) 0.06(8) 0.13(8) 0.11(8)
Cl1U 0.82(8) 0.97(7) 0.76(9) -0.18(8) 0.24(8) -0.01(6)
C568 1.00(7) 1.02(8) 1.01(10) 0.01(6) 0.28(7) 0.02(6)
Cl1V 1.47(8) 1.23(10) 0.87(9) 0.42(8) 0.40(7) -0.01(7)
Cl1W 1.05(8) 1.23(8) 1.30(12) 0.21(8) 0.51(9) 0.24(6)
Cl1X 1.29(10) 1.37(11) 1.28(12) -0.11(9) 0.30(8) -0.12(10)
C569 1.46(7) 1.33(8) 1.37(10) -0.01(6) 0.43(6) -0.01(6)
Cl2A 0.80(11) 0.81(11) 0.71(8) 0.09(10) 0.17(8) 0.05(9)
Cl2B 0.87(11) 0.53(6) 0.79(6) -0.36(5) 0.29(7) 0.11(7)
Cl2C 0.88(12) 0.86(8) 0.68(10) -0.08(6) 0.26(9) -0.12(8)
C570 0.90(10) 0.91(8) 0.94(8) -0.04(6) 0.30(5) 0.02(7)
Cl2D 0.62(5) 1.11(11) 0.49(6) 0.10(6) 0.27(4) -0.07(6)
Cl2E 0.52(4) 0.77(6) 0.60(6) -0.01(5) 0.01(5) -0.04(4)
Cl2F 0.69(6) 0.49(4) 0.88(7) 0.08(4) 0.44(5) -0.04(4)
C571 0.47(5) 0.44(6) 0.43(7) -0.03(5) 0.14(4) -0.07(5)
Cl0A 0.60(3) 0.47(2) 0.92(4) 0.16(2) 0.44(3) 0.038(17)
Cl0B 0.74(8) 0.97(9) 1.08(11) -0.20(8) 0.43(7) -0.32(7)
Cl0C 0.54(5) 0.68(6) 1.01(9) 0.06(6) 0.33(6) 0.19(5)
O133 0.41(8) 0.51(9) 0.49(8) -0.15(7) 0.01(6) 0.05(7)
C581 0.23(6) 0.30(6) 0.46(8) -0.01(6) 0.17(5) 0.03(5)
O134 0.53(10) 0.67(12) 0.24(6) 0.03(7) -0.03(6) 0.07(8)
C582 0.30(8) 0.38(8) 0.35(8) 0.22(8) 0.08(7) 0.12(6)
O135 0.53(8) 0.51(8) 0.64(10) 0.21(8) 0.04(7) -0.17(7)
O136 0.61(11) 0.73(12) 0.66(12) -0.24(9) 0.19(9) -0.31(9)
O137 0.42(7) 0.35(6) 0.56(8) -0.17(6) 0.27(6) -0.15(5)
O138 0.32(6) 0.48(8) 0.55(9) -0.05(7) 0.09(6) 0.07(6)
O139 0.38(7) 0.50(8) 0.69(11) -0.15(9) 0.09(8) -0.02(6)
O140 0.42(7) 0.42(7) 0.53(8) -0.26(6) 0.18(6) -0.11(5)
O141 0.58(10) 0.63(11) 0.75(12) 0.04(9) -0.06(9) 0.15(9)
O142 0.27(5) 0.57(7) 0.46(6) 0.28(6) 0.09(4) 0.16(5)
O143 0.36(5) 0.29(4) 0.58(7) 0.18(5) 0.19(5) 0.06(4)
O144 0.50(8) 0.43(7) 0.48(9) -0.07(6) 0.25(7) -0.07(6)
O145 0.21(4) 0.51(6) 0.50(7) -0.10(5) 0.05(4) -0.10(4)
O146 0.76(11) 0.73(11) 0.67(11) -0.03(9) 0.05(9) 0.04(10)

loop_
_atom_type_symbol
_atom_type_description
_atom_type_scat_dispersion_real
_atom_type_scat_dispersion_imag
_atom_type_scat_source
C C 0.0030 0.0020 'International Tables Vol C Tables 4.2.6.8 and 6.1.1.4'
H H 0.0000 0.0000 'International Tables Vol C Tables 4.2.6.8 and 6.1.1.4'
N N 0.0060 0.0030 'International Tables Vol C Tables 4.2.6.8 and 6.1.1.4'
O O 0.0100 0.0060 'International Tables Vol C Tables 4.2.6.8 and 6.1.1.4'
P P 0.1000 0.0920 'International Tables Vol C Tables 4.2.6.8 and 6.1.1.4'
Cu Cu 0.3230 1.2360 'International Tables Vol C Tables 4.2.6.8 and 6.1.1.4'
S S 0.1220 0.1200 'International Tables Vol C Tables 4.2.6.8 and 6.1.1.4'
Au Au -1.8840 8.6080 'International Tables Vol C Tables 4.2.6.8 and 6.1.1.4'
Cl Cl 0.1450 0.1540 'International Tables Vol C Tables 4.2.6.8 and 6.1.1.4'

loop_
_geom_angle_atom_site_label_1
_geom_angle_atom_site_label_2
_geom_angle_atom_site_label_3
_geom_angle
N4 Cu1 N3 90.2(7)
N4 Cu1 N1 90.1(7)
N3 Cu1 N1 178.8(8)
N4 Cu1 N2 177.7(7)
N3 Cu1 N2 91.2(7)
N1 Cu1 N2 88.6(7)
C4 N1 C1 105(2)
C4 N1 Cu1 127.3(15)
C1 N1 Cu1 126.3(15)
N1 C1 C20 127(2)
N1 C1 C2 111(2)
C20 C1 C2 122(2)
C3 C2 C1 105(2)
C2 C3 C4 111(2)
C5 C4 N1 129(2)
C5 C4 C3 124(2)
N1 C4 C3 107(2)
C6 C5 C4 121(3)
C6 C5 C21 118(2)
C4 C5 C21 121(2)
C9 N2 C6 110.2(19)
C9 N2 Cu1 124.4(15)
C6 N2 Cu1 125.3(15)
C5 C6 C7 127(3)
C5 C6 N2 128(2)
C7 C6 N2 104(2)
C8 C7 C6 112(2)
C7 C8 C9 107(2)
C10 C9 N2 129(2)
C10 C9 C8 125(2)
N2 C9 C8 106(2)
C9 C10 C11 121(2)
C9 C10 C45 120(2)
C11 C10 C45 119(2)
C11 N3 C14 106(2)
C11 N3 Cu1 125.7(16)
C14 N3 Cu1 128.2(16)
C10 C11 N3 128(2)
C10 C11 C12 124(2)
N3 C11 C12 108(2)
C13 C12 C11 108(2)
C12 C13 C14 108(2)
N3 C14 C13 109(2)
N3 C14 C15 123(2)
C13 C14 C15 128(3)
C16 C15 C14 125(3)
C16 C15 C69 124(3)
C14 C15 C69 112(2)
C19 N4 C16 106(2)
C19 N4 Cu1 127.4(16)
C16 N4 Cu1 126.7(16)
C15 C16 N4 127(3)
C15 C16 C17 121(3)
N4 C16 C17 112(2)
C18 C17 C16 104(2)
C17 C18 C19 110(2)
N4 C19 C20 128(2)
N4 C19 C18 109(2)
C20 C19 C18 123(2)
C19 C20 C1 120(2)
C19 C20 C93 121(2)
C1 C20 C93 119(2)
C22 C21 C26 117.9(19)
C22 C21 C5 123(2)
C26 C21 C5 119(2)
C21 C22 C23 124(2)
C24 C23 C22 117(2)
C23 C24 C25 124(2)
C23 C24 O1 118(2)
C25 C24 O1 117(2)
C24 C25 C26 115.7(19)
C21 C26 C25 121.2(19)
C27 O1 C24 126(2)
O1 C27 C28 112.9(17)
C29 C28 C27 109.7(16)
C28 C29 C30 120(2)
C29 C30 C31 113.3(18)
C32 C31 C30 115.6(19)
N5 C32 C31 123.8(19)
C32 N5 C33 117.2(18)
C34 C33 N5 117.4(19)
C35 C34 C39 121.3(14)
C35 C34 C33 110(2)
C39 C34 C33 129(2)
C34 C35 C36 119.0(14)
C37 C36 C35 119.5(14)
C38 C37 C36 122.0(14)
C38 C37 C40 118.3(17)
C36 C37 C40 118.9(17)
C37 C38 C39 118.1(14)
C34 C39 C38 120.0(14)
C37 C40 N6 122(3)
C40 N6 P1 116.0(18)
O2 P1 O4 112.4(14)
O2 P1 N6 111.3(14)
O4 P1 N6 107.7(14)
O2 P1 O3 106.7(13)
O4 P1 O3 112.5(14)
N6 P1 O3 106.1(13)
C41 O3 P1 114.6(18)
O3 C41 C42 112(2)
C43 O4 P1 125(2)
O4 C43 C44 118(2)
C46 C45 C50 117.2(18)
C46 C45 C10 124(2)
C50 C45 C10 118(2)
C45 C46 C47 125(2)
C48 C47 C46 117(2)
C47 C48 C49 124(2)
C47 C48 O5 124(2)
C49 C48 O5 111(2)
C48 C49 C50 116.1(18)
C45 C50 C49 120.1(18)
C51 O5 C48 115.8(17)
O5 C51 C52 114(2)
C53 C52 C51 111(2)
C52 C53 C54 117(2)
C55 C54 C53 116(2)
C56 C55 C54 119(2)
N7 C56 C55 115.5(19)
C56 N7 C57 116.8(17)
N7 C57 C58 111.5(16)
C59 C58 C63 117.9(19)
C59 C58 C57 116(2)
C63 C58 C57 126(2)
C58 C59 C60 119(2)
C61 C60 C59 122(2)
C60 C61 C62 120(2)
C60 C61 C64 122(2)
C62 C61 C64 117(2)
C61 C62 C63 116(2)
C58 C63 C62 124(2)
C61 C64 N8 113(2)
C64 N8 P2 121(2)
O6 P2 O8 118(2)
O6 P2 N8 115.6(19)
O8 P2 N8 101.8(16)
O6 P2 O7 101.5(17)
O8 P2 O7 113.5(18)
N8 P2 O7 106.3(16)
C65 O7 P2 124(2)
O7 C65 C66 113(3)
C67 O8 P2 133(3)
O8 C67 C68 115(3)
C70 C69 C74 117(2)
C70 C69 C15 119(2)
C74 C69 C15 124(2)
C69 C70 C71 125(2)
C72 C71 C70 118(2)
C71 C72 C73 122(2)
C71 C72 O9 120(3)
C73 C72 O9 114(2)
C72 C73 C74 116(2)
C69 C74 C73 120(2)
C75 O9 C72 121(2)
O9 C75 C76 109(2)
C77 C76 C75 109(2)
C76 C77 C78 119(3)
C79 C78 C77 119(3)
C80 C79 C78 121(3)
N9 C80 C79 131(4)
C80 N9 C81 132(3)
N9 C81 C82 122(3)
C83 C82 C87 117(2)
C83 C82 C81 114(3)
C87 C82 C81 129(3)
C82 C83 C84 119(3)
C85 C84 C83 124(3)
C84 C85 C86 118(2)
C84 C85 C88 125(3)
C86 C85 C88 118(3)
C85 C86 C87 117(3)
C82 C87 C86 125(3)
C85 C88 N10 128(4)
C88 N10 P3 124(3)
O10 P3 O12 113(3)
O10 P3 N10 117(3)
O12 P3 N10 100(2)
O10 P3 O11 100(2)
O12 P3 O11 119(3)
N10 P3 O11 108(2)
C89 O11 P3 121(3)
O11 C89 C90 114(3)
C91 O12 P3 136(5)
O12 C91 C92 122(4)
C94 C93 C98 118.7(18)
C94 C93 C20 122.5(19)
C98 C93 C20 118.7(19)
C93 C94 C95 124.6(19)
C96 C95 C94 113.9(19)
C95 C96 C97 128(2)
C95 C96 O13 123.9(19)
C97 C96 O13 108.0(19)
C96 C97 C98 114.7(18)
C93 C98 C97 119.9(18)
C99 O13 C96 114.1(16)
O13 C99 C100 113(2)
C101 C100 C99 112(2)
C100 C101 C102 123(2)
C103 C102 C101 112(2)
C104 C103 C102 117(2)
N11 C104 C103 116(2)
C104 N11 C105 119.5(18)
C106 C105 N11 112.2(17)
C107 C106 C111 120(2)
C107 C106 C105 116(2)
C111 C106 C105 124(2)
C106 C107 C108 116(2)
C109 C108 C107 124(2)
C108 C109 C110 121(2)
C108 C109 C112 124(3)
C110 C109 C112 115(3)
C109 C110 C111 114(2)
C106 C111 C110 125(2)
N12 C112 C109 123(3)
C112 N12 P4 128(3)
O14 P4 O16 116(2)
O14 P4 N12 117(2)
O16 P4 N12 97.5(19)
O14 P4 O15 102(2)
O16 P4 O15 120(2)
N12 P4 O15 106(2)
C113 O15 P4 118(3)
C114 C113 O15 112(3)
C115 O16 P4 127(3)
O16 C115 C116 114(3)
N13 Cu2 N15 90.4(6)
N13 Cu2 N17 176.5(7)
N15 Cu2 N17 90.6(6)
N13 Cu2 N19 89.2(6)
N15 Cu2 N19 179.3(8)
N17 Cu2 N19 89.8(6)
C117 N13 C124 110.2(14)
C117 N13 Cu2 126.4(13)
C124 N13 Cu2 122.7(12)
N20 C117 N13 131.8(19)
N20 C117 C118 118.0(18)
N13 C117 C118 110.1(15)
C123 C118 C119 120.9(12)
C123 C118 C117 106.4(16)
C119 C118 C117 132.5(16)
C120 C119 C118 116.2(12)
O17 C120 C121 116.4(17)
O17 C120 C119 120.7(15)
C121 C120 C119 122.3(12)
C120 C121 C122 122.2(12)
C120 C121 O24 115.8(17)
C122 C121 O24 121.6(15)
C121 C122 C123 116.5(12)
C118 C123 C122 121.5(12)
C118 C123 C124 105.4(15)
C122 C123 C124 132.5(16)
N14 C124 N13 133.0(18)
N14 C124 C123 119.0(17)
N13 C124 C123 107.8(14)
C125 N14 C124 117.7(18)
C132 N15 C125 106.9(13)
C132 N15 Cu2 126.1(12)
C125 N15 Cu2 126.9(12)
N14 C125 N15 128.5(19)
N14 C125 C126 123.1(19)
N15 C125 C126 108.1(15)
C127 C126 C131 123.6(19)
C127 C126 C125 128.2(19)
C131 C126 C125 108.1(19)
C128 C127 C126 113.0(19)
C127 C128 O25 123(2)
C127 C128 C129 125(2)
O25 C128 C129 112(2)
O32 C129 C130 121(2)
O32 C129 C128 118(2)
C130 C129 C128 121(2)
C129 C130 C131 115(2)
C126 C131 C130 122.6(19)
C126 C131 C132 104.2(19)
C130 C131 C132 132.9(19)
N16 C132 N15 128.4(18)
N16 C132 C131 118.9(18)
N15 C132 C131 112.6(16)
C132 N16 C133 122.4(17)
C140 N17 C133 105.7(14)
C140 N17 Cu2 125.2(12)
C133 N17 Cu2 129.1(12)
N16 C133 N17 123.2(18)
N16 C133 C134 122.2(18)
N17 C133 C134 114.5(16)
C135 C134 C139 127(2)
C135 C134 C133 132(2)
C139 C134 C133 101(2)
C136 C135 C134 112(2)
C135 C136 O33 123(2)
C135 C136 C137 131(3)
O33 C136 C137 106(2)
O40 C137 C138 128(2)
O40 C137 C136 122(3)
C138 C137 C136 109(2)
C137 C138 C139 124(2)
C134 C139 C138 116(2)
C134 C139 C140 112(2)
C138 C139 C140 131(2)
N18 C140 N17 128.4(19)
N18 C140 C139 125.0(19)
N17 C140 C139 106.6(16)
C141 N18 C140 122.4(19)
C141 N19 C148 108.8(14)
C141 N19 Cu2 126.7(13)
C148 N19 Cu2 124.3(13)
N18 C141 N19 127(2)
N18 C141 C142 123(2)
N19 C141 C142 109.8(16)
C147 C142 C143 121(2)
C147 C142 C141 106(2)
C143 C142 C141 132(2)
C144 C143 C142 115(2)
C143 C144 O41 120(2)
C143 C144 C145 126(2)
O41 C144 C145 114(2)
O48 C145 C146 128(2)
O48 C145 C144 115(2)
C146 C145 C144 117(2)
C145 C146 C147 120(2)
C142 C147 C146 121(2)
C142 C147 C148 107(2)
C146 C147 C148 132(2)
N20 C148 N19 130.5(19)
N20 C148 C147 121.8(19)
N19 C148 C147 107.7(15)
C117 N20 C148 117.0(18)
C120 O17 C149 118.3(14)
O17 C149 C150 107.4(13)
O18 C150 C149 109.1(15)
C150 O18 C151 115.4(17)
O18 C151 C152 108.1(16)
O19 C152 C151 107.8(17)
C152 O19 C153 111.0(16)
C154 C153 O19 107.0(15)
O20 C154 C153 111.2(18)
C155 O20 C154 120.3(17)
O20 C155 C156 122.5(18)
O20 C155 C160 116.3(15)
C156 C155 C160 121.2(13)
C155 C156 C157 119.8(14)
C158 C157 C156 117.9(14)
C159 C158 C157 123.0(15)
C158 C159 C160 120.0(15)
C159 C160 O21 129(2)
C159 C160 C155 117.9(13)
O21 C160 C155 111.7(15)
C160 O21 C161 119.4(17)
O21 C161 C162 110.7(16)
O22 C162 C161 111.8(16)
C163 O22 C162 116.2(17)
O22 C163 C164 115.2(16)
O23 C164 C163 112.0(15)
C165 O23 C164 121.0(17)
O23 C165 C166 114.0(15)
O24 C166 C165 111.8(14)
C121 O24 C166 116.9(13)
C128 O25 C167 116.6(16)
O25 C167 C168 104.2(17)
O26 C168 C167 105.2(18)
C168 O26 C169 113(2)
O26 C169 C170 104(2)
O27 C170 C169 108(3)
C170 O27 C171 104(3)
C172 C171 O27 101(2)
C171 C172 O28 107(2)
C173 O28 C172 118(2)
O28 C173 C178 120(2)
O28 C173 C174 122(2)
C178 C173 C174 118(2)
C175 C174 C173 119(2)
C176 C175 C174 120(2)
C177 C176 C175 123(2)
C176 C177 C178 117(2)
O29 C178 C177 126(2)
O29 C178 C173 111(2)
C177 C178 C173 123(2)
C178 O29 C179 110.7(16)
C180 C179 O29 105.1(17)
O30 C180 C179 105.5(19)
C181 O30 C180 112.9(17)
O30 C181 C182 113(2)
O31 C182 C181 106.4(18)
C183 O31 C182 109.0(17)
O31 C183 C184 109.8(17)
O32 C184 C183 106.1(15)
C129 O32 C184 119.0(17)
C136 O33 C185 113.4(18)
O33 C185 C186 106.1(19)
O34 C186 C185 103(2)
C186 O34 C187 110(2)
O34 C187 C188 105(2)
O35 C188 C187 103(2)
C188 O35 C189 105(2)
C190 C189 O35 104(2)
C189 C190 O36 110(3)
C191 O36 C190 125(3)
O36 C191 C196 125(3)
O36 C191 C192 116(3)
C196 C191 C192 119(2)
C193 C192 C191 119(2)
C192 C193 C194 118(3)
C195 C194 C193 125(3)
C194 C195 C196 116(3)
O37 C196 C195 124(3)
O37 C196 C191 114(3)
C195 C196 C191 122(2)
C196 O37 C197 120(3)
C198 C197 O37 107(3)
C197 C198 O38 106(3)
C199 O38 C198 107(3)
O38 C199 C200 113(3)
O39 C200 C199 110(3)
C201 O39 C200 115(3)
O39 C201 C202 104(2)
O40 C202 C201 105.4(19)
C137 O40 C202 118(2)
C144 O41 C203 116.7(17)
O41 C203 C204 107.6(18)
O42 C204 C203 110(2)
C204 O42 C205 114(2)
O42 C205 C206 101(2)
O43 C206 C205 103(2)
C206 O43 C207 107(2)
C208 C207 O43 101(2)
C207 C208 O44 106(2)
C209 O44 C208 111.6(18)
O44 C209 C214 119(2)
O44 C209 C210 121(2)
C214 C209 C210 120(2)
C211 C210 C209 115(2)
C212 C211 C210 121(2)
C213 C212 C211 125(2)
C212 C213 C214 113(2)
O45 C214 C213 126(2)
O45 C214 C209 109(2)
C213 C214 C209 125(2)
C214 O45 C215 109.7(16)
C216 C215 O45 106.8(19)
C215 C216 O46 108(2)
C217 O46 C216 111.5(17)
O46 C217 C218 115(2)
O47 C218 C217 104(2)
C219 O47 C218 108.8(19)
O47 C219 C220 110.5(19)
O48 C220 C219 107.5(17)
C145 O48 C220 114.3(18)
N22 Au1 N21 89.4(6)
N22 Au1 N23 88.8(6)
N21 Au1 N23 175.7(6)
N22 Au1 N24 177.1(7)
N21 Au1 N24 90.8(6)
N23 Au1 N24 91.3(6)
C224 N21 C221 106.0(16)
C224 N21 Au1 128.1(13)
C221 N21 Au1 125.8(13)
C240 C221 N21 128(2)
C240 C221 C222 124(2)
N21 C221 C222 108.5(18)
C223 C222 C221 108.7(16)
C222 C223 C224 106.1(15)
C225 C224 N21 125(2)
C225 C224 C223 124(2)
N21 C224 C223 110.7(15)
C224 C225 C226 126(2)
C224 C225 C241 119(2)
C226 C225 C241 115.4(18)
C229 N22 C226 104.7(14)
C229 N22 Au1 127.4(12)
C226 N22 Au1 127.8(12)
C225 C226 N22 123.7(19)
C225 C226 C227 127(2)
N22 C226 C227 109.0(14)
C228 C227 C226 108.5(13)
C227 C228 C229 107.1(13)
N22 C229 C230 128.0(19)
N22 C229 C228 110.2(14)
C230 C229 C228 122(2)
C231 C230 C229 123(2)
C231 C230 C247 115(2)
C229 C230 C247 121.3(19)
C234 N23 C231 107.0(15)
C234 N23 Au1 123.6(12)
C231 N23 Au1 129.4(12)
C230 C231 N23 123(2)
C230 C231 C232 129(2)
N23 C231 C232 107.2(15)
C233 C232 C231 110.2(14)
C232 C233 C234 108.4(13)
C235 C234 N23 126.2(19)
C235 C234 C233 127(2)
N23 C234 C233 106.9(14)
C236 C235 C234 127(2)
C236 C235 C253 116.2(19)
C234 C235 C253 116.9(19)
C236 N24 C239 106.9(15)
C236 N24 Au1 128.0(14)
C239 N24 Au1 125.1(13)
C235 C236 N24 124(2)
C235 C236 C237 127(2)
N24 C236 C237 109.1(15)
C238 C237 C236 106.7(13)
C237 C238 C239 109.0(13)
C240 C239 N24 128(2)
C240 C239 C238 124(2)
N24 C239 C238 108.0(14)
C239 C240 C221 122(2)
C239 C240 C259 117(2)
C221 C240 C259 120(2)
C242 C241 C246 119.3(17)
C242 C241 C225 117.7(19)
C246 C241 C225 123.0(19)
C241 C242 C243 119.2(17)
C244 C243 C242 122.0(17)
C245 C244 C243 118.8(16)
C245 C244 S1 120.4(15)
C243 C244 S1 120.8(16)
C244 C245 C246 120.9(16)
C241 C246 C245 119.8(17)
O50 S1 O49 114.6(14)
O52 S1 O53 112.8(14)
O50 S1 O51 113.2(14)
O49 S1 O51 111.8(13)
O52 S1 O54 110.8(14)
O53 S1 O54 110.0(14)
O50 S1 C244 106.0(18)
O49 S1 C244 104.4(18)
O52 S1 C244 110(2)
O53 S1 C244 106.3(18)
O51 S1 C244 105.8(17)
O54 S1 C244 106.3(19)
C248 C247 C252 120.2(18)
C248 C247 C230 120(2)
C252 C247 C230 119(2)
C247 C248 C249 117.8(18)
C250 C249 C248 122.9(17)
C251 C250 C249 117.9(16)
C251 C250 S2 121.0(15)
C249 C250 S2 121.0(16)
C250 C251 C252 121.2(17)
C247 C252 C251 119.9(18)
O56 S2 O55 112.1(16)
O56 S2 O57 113.7(17)
O55 S2 O57 112.4(17)
O56 S2 C250 106.6(11)
O55 S2 C250 105.2(12)
O57 S2 C250 106.1(12)
C258 C253 C254 120.5(18)
C258 C253 C235 120(2)
C254 C253 C235 120(2)
C253 C254 C255 118.7(19)
C256 C255 C254 121.7(19)
C257 C256 C255 118.7(17)
C257 C256 S3 120.0(16)
C255 C256 S3 121.2(17)
C256 C257 C258 121.5(18)
C253 C258 C257 118.8(18)
O59 S3 O58 113(2)
O59 S3 O60 115(2)
O58 S3 O60 113(2)
O59 S3 C256 103.9(15)
O58 S3 C256 104.0(15)
O60 S3 C256 106.0(14)
C260 C259 C264 118.7(18)
C260 C259 C240 121(2)
C264 C259 C240 120(2)
C259 C260 C261 119.7(18)
C262 C261 C260 121.6(18)
C263 C262 C261 118.1(17)
C263 C262 S4 118.8(16)
C261 C262 S4 123.0(16)
C262 C263 C264 121.7(17)
C259 C264 C263 120.2(18)
O62 S4 O61 115.0(18)
O62 S4 O63 112.4(19)
O61 S4 O63 111.9(18)
O62 S4 C262 105.9(12)
O61 S4 C262 106.9(13)
O63 S4 C262 103.7(13)
N28 Cu3 N25 89.2(9)
N28 Cu3 N27 90.3(9)
N25 Cu3 N27 175.5(11)
N28 Cu3 N26 176.2(11)
N25 Cu3 N26 89.9(8)
N27 Cu3 N26 90.9(9)
C268 N25 C265 105(2)
C268 N25 Cu3 125.9(18)
C265 N25 Cu3 128.7(19)
N25 C265 C266 112(2)
N25 C265 C284 124(3)
C266 C265 C284 123(3)
C267 C266 C265 105(2)
C266 C267 C268 111(2)
C269 C268 N25 127(3)
C269 C268 C267 126(3)
N25 C268 C267 107(2)
C270 C269 C268 125(3)
C270 C269 C285 117(3)
C268 C269 C285 118(3)
C273 N26 C270 111(2)
C273 N26 Cu3 124.1(18)
C270 N26 Cu3 124.8(17)
C269 C270 C271 130(3)
C269 C270 N26 125(3)
C271 C270 N26 104(2)
C272 C271 C270 114(2)
C271 C272 C273 105(2)
C274 C273 N26 129(3)
C274 C273 C272 125(3)
N26 C273 C272 107(2)
C273 C274 C275 122(3)
C273 C274 C309 119(3)
C275 C274 C309 119(3)
C275 N27 C278 107(2)
C275 N27 Cu3 125.8(19)
C278 N27 Cu3 126(2)
C274 C275 N27 127(3)
C274 C275 C276 126(3)
N27 C275 C276 107(2)
C277 C276 C275 107(3)
C276 C277 C278 107(3)
N27 C278 C277 107(3)
N27 C278 C279 122(3)
C277 C278 C279 126(3)
C280 C279 C278 125(3)
C280 C279 C333 120(3)
C278 C279 C333 114(3)
C280 N28 C283 104(2)
C280 N28 Cu3 127(2)
C283 N28 Cu3 127.8(19)
C279 C280 N28 125(3)
C279 C280 C281 122(3)
N28 C280 C281 113(2)
C282 C281 C280 104(2)
C281 C282 C283 109(2)
C284 C283 N28 127(3)
C284 C283 C282 125(3)
N28 C283 C282 109(2)
C283 C284 C265 121(3)
C283 C284 C357 118(2)
C265 C284 C357 121(2)
C286 C285 C290 115(2)
C286 C285 C269 130(2)
C290 C285 C269 114(2)
C285 C286 C287 130(2)
C288 C287 C286 113(2)
C287 C288 C289 121(2)
C287 C288 O64 122(3)
C289 C288 O64 109(2)
C288 C289 C290 118(2)
C285 C290 C289 118(2)
C291 O64 C288 132(3)
O64 C291 C292 107(2)
C293 C292 C291 110(2)
C292 C293 C294 117(3)
C295 C294 C293 116(3)
C296 C295 C294 122(3)
C295 C296 N29 113(2)
C296 N29 C297 120(2)
C298 C297 N29 116(2)
C299 C298 C303 118(2)
C299 C298 C297 118(2)
C303 C298 C297 124(3)
C298 C299 C300 119(2)
C301 C300 C299 122(2)
C302 C301 C300 120(2)
C302 C301 C304 115(2)
C300 C301 C304 125(2)
C301 C302 C303 117(2)
C298 C303 C302 124(2)
C301 C304 N30 115(2)
C304 N30 P5 121(2)
O65 P5 O67 115.6(17)
O65 P5 N30 113.8(18)
O67 P5 N30 102.2(15)
O65 P5 O66 107.3(17)
O67 P5 O66 114.0(18)
N30 P5 O66 103.6(15)
C305 O66 P5 119(2)
O66 C305 C306 110(3)
C307 O67 P5 138(3)
O67 C307 C308 109(3)
C310 C309 C314 120(2)
C310 C309 C274 119(3)
C314 C309 C274 122(3)
C309 C310 C311 123(2)
C312 C311 C310 116(2)
C311 C312 C313 127(3)
C311 C312 O68 118(3)
C313 C312 O68 113(2)
C312 C313 C314 113(2)
C309 C314 C313 120(2)
C315 O68 C312 118(3)
O68 C315 C316 107(3)
C317 C316 C315 113(3)
C316 C317 C318 126(3)
C317 C318 C319 120(3)
C320 C319 C318 117(3)
N31 C320 C319 122(3)
C320 N31 C321 117(3)
N31 C321 C322 112(2)
C323 C322 C327 123(2)
C323 C322 C321 112(3)
C327 C322 C321 126(3)
C322 C323 C324 116(2)
C325 C324 C323 123(3)
C324 C325 C326 121(2)
C324 C325 C328 120(3)
C326 C325 C328 119(3)
C325 C326 C327 116(2)
C322 C327 C326 121(3)
C325 C328 N32 118(3)
C328 N32 P6 114(3)
O69 P6 O71 115(2)
O69 P6 N32 111(2)
O71 P6 N32 102(2)
O69 P6 O70 105(2)
O71 P6 O70 120(3)
N32 P6 O70 104(2)
C329 O70 P6 126(3)
O70 C329 C330 116(3)
C331 O71 P6 137(4)
O71 C331 C332 117(4)
C334 C333 C338 119(2)
C334 C333 C279 119(3)
C338 C333 C279 122(3)
C333 C334 C335 125(2)
C336 C335 C334 116(2)
C335 C336 C337 125(2)
C335 C336 O72 122(3)
C337 C336 O72 113(2)
C336 C337 C338 116(2)
C333 C338 C337 119(2)
C339 O72 C336 117(3)
O72 C339 C340 109(2)
C341 C340 C339 112(2)
C340 C341 C342 118(3)
C343 C342 C341 121(3)
C344 C343 C342 122(3)
N33 C344 C343 122(3)
C344 N33 C345 128(3)
N33 C345 C346 113(2)
C347 C346 C351 121(2)
C347 C346 C345 114(3)
C351 C346 C345 126(3)
C346 C347 C348 119(3)
C349 C348 C347 120(3)
C350 C349 C348 121(3)
C350 C349 C352 118(3)
C348 C349 C352 119(3)
C349 C350 C351 117(3)
C346 C351 C350 121(3)
C349 C352 N34 113(3)
C352 N34 P7 123(3)
O73 P7 O75 116(2)
O73 P7 N34 115(2)
O75 P7 N34 100(2)
O73 P7 O74 104(2)
O75 P7 O74 120(3)
N34 P7 O74 101(2)
C353 O74 P7 120(3)
C354 C353 O74 105(3)
C355 O75 P7 136(4)
O75 C355 C356 112(3)
C358 C357 C362 120(2)
C358 C357 C284 120(2)
C362 C357 C284 120(2)
C357 C358 C359 123(2)
C360 C359 C358 116(2)
C359 C360 C361 125(2)
C359 C360 O76 121(2)
C361 C360 O76 114(2)
C360 C361 C362 117(2)
C357 C362 C361 118(2)
C363 O76 C360 115(2)
O76 C363 C364 114(2)
C365 C364 C363 114(2)
C364 C365 C366 120(3)
C367 C366 C365 116(2)
C368 C367 C366 119(2)
C367 C368 N35 117(2)
C368 N35 C369 119(2)
N35 C369 C370 111.1(18)
C371 C370 C375 120(2)
C371 C370 C369 117(2)
C375 C370 C369 123(2)
C370 C371 C372 119(2)
C373 C372 C371 120(2)
C372 C373 C374 121(2)
C372 C373 C376 123(2)
C374 C373 C376 115(2)
C373 C374 C375 117(2)
C370 C375 C374 122(2)
C373 C376 N36 116(2)
C376 N36 P8 119(2)
O77 P8 O79 111(2)
O77 P8 N36 117(2)
O79 P8 N36 103.3(18)
O77 P8 O78 106.4(19)
O79 P8 O78 117(2)
N36 P8 O78 102.3(18)
C377 O78 P8 121(3)
C378 C377 O78 109(3)
C379 O79 P8 131(3)
O79 C379 C380 114(3)
N37 Cu4 N39 89.7(6)
N37 Cu4 N41 177.4(8)
N39 Cu4 N41 90.3(7)
N37 Cu4 N43 90.5(6)
N39 Cu4 N43 178.7(7)
N41 Cu4 N43 89.5(7)
C381 N37 C388 108.1(16)
C381 N37 Cu4 125.5(14)
C388 N37 Cu4 125.3(13)
N44 C381 N37 132(2)
N44 C381 C382 117.2(19)
N37 C381 C382 111.0(17)
C387 C382 C383 119.7(17)
C387 C382 C381 106.0(17)
C383 C382 C381 134.3(19)
C384 C383 C382 117.5(18)
O80 C384 C385 117(2)
O80 C384 C383 122.2(19)
C385 C384 C383 120.6(18)
C384 C385 C386 124.4(19)
C384 C385 O87 116(2)
C386 C385 O87 119.8(18)
C385 C386 C387 114.7(17)
C382 C387 C386 122.8(17)
C382 C387 C388 104.8(17)
C386 C387 C388 131.3(18)
N38 C388 N37 131.0(19)
N38 C388 C387 119.0(18)
N37 C388 C387 109.9(16)
C389 N38 C388 116.7(19)
C396 N39 C389 107.0(16)
C396 N39 Cu4 127.0(14)
C389 N39 Cu4 125.9(13)
N38 C389 N39 131(2)
N38 C389 C390 121(2)
N39 C389 C390 107.8(17)
C391 C390 C395 125(2)
C391 C390 C389 128(2)
C395 C390 C389 108(2)
C390 C391 C392 114(2)
C391 C392 O88 124(2)
C391 C392 C393 123(2)
O88 C392 C393 113(2)
O95 C393 C394 121(2)
O95 C393 C392 118(2)
C394 C393 C392 121(2)
C393 C394 C395 117(2)
C394 C395 C390 121(2)
C394 C395 C396 133(2)
C390 C395 C396 105(2)
N40 C396 N39 126(2)
N40 C396 C395 121(2)
N39 C396 C395 112.5(18)
C396 N40 C397 124(2)
C404 N41 C397 107.9(16)
C404 N41 Cu4 124.3(14)
C397 N41 Cu4 127.7(14)
N40 C397 N41 125(2)
N40 C397 C398 121(2)
N41 C397 C398 113.7(19)
C399 C398 C403 127(2)
C399 C398 C397 133(2)
C403 C398 C397 100(2)
C398 C399 C400 111(2)
C399 C400 O96 123(2)
C399 C400 C401 131(3)
O96 C400 C401 106(2)
O103 C401 C402 126(3)
O103 C401 C400 122(3)
C402 C401 C400 110(2)
C401 C402 C403 121(2)
C398 C403 C402 118(2)
C398 C403 C404 114(2)
C402 C403 C404 128(2)
N42 C404 N41 131(2)
N42 C404 C403 124(2)
N41 C404 C403 104.7(18)
C405 N42 C404 120(2)
C405 N43 C412 109.2(16)
C405 N43 Cu4 127.0(13)
C412 N43 Cu4 123.8(13)
N42 C405 N43 128(2)
N42 C405 C406 123(2)
N43 C405 C406 108.6(18)
C411 C406 C407 122(2)
C411 C406 C405 107(2)
C407 C406 C405 131(2)
C408 C407 C406 116(2)
C407 C408 O104 119(2)
C407 C408 C409 125(2)
O104 C408 C409 116(2)
O111 C409 C410 127(2)
O111 C409 C408 114(2)
C410 C409 C408 118(2)
C409 C410 C411 120(2)
C406 C411 C410 119(2)
C406 C411 C412 106(2)
C410 C411 C412 134(2)
N44 C412 N43 129.9(19)
N44 C412 C411 121.5(19)
N43 C412 C411 108.2(17)
C381 N44 C412 118.1(19)
C384 O80 C413 117.0(16)
O80 C413 C414 106.9(16)
O81 C414 C413 107.4(18)
C414 O81 C415 110.2(19)
O81 C415 C416 107(2)
O82 C416 C415 104(2)
C416 O82 C417 105.4(19)
C418 C417 O82 104(2)
C417 C418 O83 106(2)
C419 O83 C418 112.4(18)
O83 C419 C420 119(2)
O83 C419 C424 119(2)
C420 C419 C424 122(2)
C421 C420 C419 118(2)
C422 C421 C420 118(2)
C423 C422 C421 127(2)
C422 C423 C424 115(2)
C423 C424 O84 129(2)
C423 C424 C419 120(2)
O84 C424 C419 111(2)
C424 O84 C425 115(2)
C426 C425 O84 109(2)
C425 C426 O85 110(2)
C427 O85 C426 109(2)
O85 C427 C428 109(2)
O86 C428 C427 96(2)
C429 O86 C428 105(2)
O86 C429 C430 112(2)
O87 C430 C429 107(2)
C385 O87 C430 118.6(17)
C392 O88 C431 115.9(18)
O88 C431 C432 106.7(17)
O89 C432 C431 105(2)
C432 O89 C433 111(2)
O89 C433 C434 105(2)
O90 C434 C433 101(2)
C434 O90 C435 102(2)
C436 C435 O90 100(2)
C435 C436 O91 108(3)
C437 O91 C436 117(3)
O91 C437 C442 120(3)
O91 C437 C438 120(3)
C442 C437 C438 121(2)
C439 C438 C437 117(2)
C440 C439 C438 119(3)
C441 C440 C439 125(3)
C440 C441 C442 116(3)
C441 C442 O92 126(3)
C441 C442 C437 121(2)
O92 C442 C437 113(2)
C442 O92 C443 111(3)
C444 C443 O92 108(3)
C443 C444 O93 105(3)
C445 O93 C444 104(3)
O93 C445 C446 113(3)
O94 C446 C445 112(3)
C447 O94 C446 117(3)
O94 C447 C448 115(3)
O95 C448 C447 107.9(19)
C393 O95 C448 125(2)
C400 O96 C449 115.6(19)
O96 C449 C450 109(2)
O97 C450 C449 109(2)
C450 O97 C451 114(2)
O97 C451 C452 107(2)
O98 C452 C451 104(2)
C452 O98 C453 106(2)
C454 C453 O98 102(2)
C453 C454 O99 112(2)
C455 O99 C454 108.4(19)
O99 C455 C456 127(2)
O99 C455 C460 113(2)
C456 C455 C460 119(2)
C457 C456 C455 119(2)
C458 C457 C456 119(2)
C459 C458 C457 122(3)
C458 C459 C460 119(3)
C459 C460 O100 136(3)
C459 C460 C455 121(2)
O100 C460 C455 103(2)
C460 O100 C461 112(2)
C462 C461 O100 105(2)
C461 C462 O101 107(2)
C463 O101 C462 107(3)
O101 C463 C464 113(3)
O102 C464 C463 108(2)
C465 O102 C464 114(2)
O102 C465 C466 105(2)
O103 C466 C465 102(2)
C401 O103 C466 119(2)
C408 O104 C467 120.0(18)
O104 C467 C468 109.4(18)
O105 C468 C467 104.3(18)
C469 O105 C468 109.4(18)
O105 C469 C470 105(2)
O106 C470 C469 108(2)
C470 O106 C471 102.3(17)
C472 C471 O106 106(2)
C471 C472 O107 108(2)
C473 O107 C472 123(2)
O107 C473 C478 117(2)
O107 C473 C474 121(2)
C478 C473 C474 123(2)
C475 C474 C473 114(2)
C476 C475 C474 120(2)
C477 C476 C475 129(3)
C476 C477 C478 110(2)
C477 C478 O108 127(2)
C477 C478 C473 124(2)
O108 C478 C473 109(2)
C478 O108 C479 110.7(19)
C480 C479 O108 112(2)
C479 C480 O109 108(2)
C481 O109 C480 115(2)
O109 C481 C482 119(2)
O110 C482 C481 115(2)
C483 O110 C482 110.9(18)
O110 C483 C484 111.0(19)
O111 C484 C483 103.9(15)
C409 O111 C484 114.6(17)
N45 Au2 N46 90.0(6)
N45 Au2 N47 177.9(7)
N46 Au2 N47 88.2(6)
N45 Au2 N48 91.0(6)
N46 Au2 N48 177.7(7)
N47 Au2 N48 90.7(6)
C488 N45 C485 105.7(15)
C488 N45 Au2 128.2(13)
C485 N45 Au2 125.8(12)
C504 C485 N45 127.2(18)
C504 C485 C486 123.2(19)
N45 C485 C486 109.5(17)
C487 C486 C485 106.1(17)
C486 C487 C488 108.5(17)
C489 C488 N45 125(2)
C489 C488 C487 125(2)
N45 C488 C487 110.1(17)
C488 C489 C490 125(2)
C488 C489 C505 119(2)
C490 C489 C505 115.8(19)
C493 N46 C490 105.5(16)
C493 N46 Au2 128.5(13)
C490 N46 Au2 125.9(13)
C489 C490 N46 125(2)
C489 C490 C491 127(2)
N46 C490 C491 107.2(17)
C492 C491 C490 110.8(18)
C491 C492 C493 104.8(18)
N46 C493 C494 128(2)
N46 C493 C492 111.5(18)
C494 C493 C492 120(2)
C495 C494 C493 122(2)
C495 C494 C511 114(2)
C493 C494 C511 124(2)
C495 N47 C498 108.3(15)
C495 N47 Au2 127.6(13)
C498 N47 Au2 123.8(13)
C494 C495 N47 125(2)
C494 C495 C496 127(2)
N47 C495 C496 106.6(17)
C497 C496 C495 110.1(18)
C496 C497 C498 108.3(17)
C499 C498 N47 126.9(19)
C499 C498 C497 126(2)
N47 C498 C497 106.3(16)
C500 C499 C498 125(2)
C500 C499 C517 119.2(19)
C498 C499 C517 116.2(18)
C500 N48 C503 105.8(16)
C500 N48 Au2 128.7(13)
C503 N48 Au2 125.4(12)
N48 C500 C499 125(2)
N48 C500 C501 110.7(16)
C499 C500 C501 124(2)
C502 C501 C500 105.2(17)
C501 C502 C503 110.9(17)
C504 C503 N48 127.1(19)
C504 C503 C502 126(2)
N48 C503 C502 107.3(16)
C503 C504 C485 123(2)
C503 C504 C523 119.3(19)
C485 C504 C523 117.1(18)
C510 C505 C506 120.2(18)
C510 C505 C489 123(2)
C506 C505 C489 117(2)
C505 C506 C507 118.9(19)
C508 C507 C506 121.2(18)
C507 C508 C509 119.6(17)
C507 C508 S5 119.7(16)
C509 C508 S5 120.5(16)
C508 C509 C510 121.4(18)
C505 C510 C509 118.5(18)
O113 S5 O112 116(2)
O116 S5 O115 113(2)
O113 S5 O114 113(2)
O112 S5 O114 110(2)
O116 S5 O117 113(3)
O115 S5 O117 107(2)
O113 S5 C508 106.9(19)
O112 S5 C508 107(2)
O116 S5 C508 109(2)
O115 S5 C508 108(2)
O114 S5 C508 103.6(17)
O117 S5 C508 105(2)
C512 C511 C516 120(2)
C512 C511 C494 122(3)
C516 C511 C494 118(2)
C511 C512 C513 120(2)
C514 C513 C512 122.6(19)
C513 C514 C515 117.0(17)
C513 C514 S6 123.3(18)
C515 C514 S6 119.8(17)
C514 C515 C516 122.6(18)
C511 C516 C515 118.1(19)
O119 S6 O118 115(2)
O122 S6 O121 114(2)
O119 S6 O120 116(2)
O118 S6 O120 110(2)
O122 S6 O123 115(3)
O121 S6 O123 107(2)
O119 S6 C514 105.6(19)
O118 S6 C514 105.9(19)
O122 S6 C514 108(2)
O121 S6 C514 108(2)
O120 S6 C514 104.1(17)
O123 S6 C514 105(2)
C522 C517 C518 122.8(19)
C522 C517 C499 115(2)
C518 C517 C499 122(2)
C517 C518 C519 118.6(18)
C520 C519 C518 119.6(18)
C521 C520 C519 121.3(17)
C521 C520 S7 118.9(16)
C519 C520 S7 119.6(16)
C520 C521 C522 119.9(18)
C517 C522 C521 117.4(18)
O125 S7 O124 113(2)
O127 S7 O128 114(2)
O125 S7 O126 116(2)
O124 S7 O126 113(2)
O127 S7 O129 106(2)
O128 S7 O129 112(2)
O125 S7 C520 104.6(18)
O124 S7 C520 103.1(17)
O127 S7 C520 112(2)
O128 S7 C520 107(2)
O126 S7 C520 105.7(17)
O129 S7 C520 106(2)
C524 C523 C528 116.7(18)
C524 C523 C504 119(2)
C528 C523 C504 124(2)
C523 C524 C525 121.1(18)
C526 C525 C524 121.6(18)
C525 C526 C527 117.8(17)
C525 C526 S8 122.2(17)
C527 C526 S8 120.0(16)
C526 C527 C528 121.1(18)
C523 C528 C527 121.7(18)
O130 S8 O131 114.1(17)
O130 S8 O132 115.8(17)
O131 S8 O132 111.4(16)
O130 S8 C526 105.4(12)
O131 S8 C526 105.6(13)
O132 S8 C526 103.1(11)
Cl1 C529 Cl2 110.8(14)
Cl1 C529 Cl3 112.9(15)
Cl2 C529 Cl3 111.0(15)
Cl4 C530 Cl6 115(3)
Cl4 C530 Cl5 111(3)
Cl6 C530 Cl5 107(3)
Cl7 C531 Cl9 117(3)
Cl7 C531 Cl8 111(3)
Cl9 C531 Cl8 107(3)
Cl10 C532 Cl12 118(3)
Cl10 C532 Cl11 113(3)
Cl12 C532 Cl11 106(3)
Cl13 C533 Cl15 116(3)
Cl13 C533 Cl14 111(3)
Cl15 C533 Cl14 106(3)
Cl16 C534 Cl18 116(3)
Cl16 C534 Cl17 110(3)
Cl18 C534 Cl17 109(3)
Cl19 C535 Cl21 120(3)
Cl19 C535 Cl20 109(2)
Cl21 C535 Cl20 107(2)
Cl22 C536 Cl24 119(3)
Cl22 C536 Cl23 113(3)
Cl24 C536 Cl23 103(2)
Cl25 C537 Cl27 117(3)
Cl25 C537 Cl26 111(3)
Cl27 C537 Cl26 106(3)
Cl28 C538 Cl30 117(3)
Cl28 C538 Cl29 112(3)
Cl30 C538 Cl29 106(3)
Cl31 C539 Cl33 117(3)
Cl31 C539 Cl32 111(3)
Cl33 C539 Cl32 106(3)
Cl34 C540 Cl36 117(3)
Cl34 C540 Cl35 111(3)
Cl36 C540 Cl35 107(3)
Cl37 C541 Cl39 116(3)
Cl37 C541 Cl38 112(3)
Cl39 C541 Cl38 107(3)
Cl40 C542 Cl42 117(3)
Cl40 C542 Cl41 114(3)
Cl42 C542 Cl41 106(3)
Cl43 C543 Cl45 119(3)
Cl43 C543 Cl44 112(3)
Cl45 C543 Cl44 106(3)
Cl46 C544 Cl48 121(3)
Cl46 C544 Cl47 108(2)
Cl48 C544 Cl47 105(2)
Cl49 C545 Cl51 117(3)
Cl49 C545 Cl50 112(3)
Cl51 C545 Cl50 107(3)
Cl52 C546 Cl54 117(3)
Cl52 C546 Cl53 112(3)
Cl54 C546 Cl53 108(3)
Cl55 C547 Cl57 115(3)
Cl55 C547 Cl56 111(3)
Cl57 C547 Cl56 106(2)
Cl58 C548 Cl60 116(3)
Cl58 C548 Cl59 109(3)
Cl60 C548 Cl59 107(3)
Cl61 C549 Cl63 114(3)
Cl61 C549 Cl62 112(3)
Cl63 C549 Cl62 104(2)
Cl64 C550 Cl66 119(3)
Cl64 C550 Cl65 111(3)
Cl66 C550 Cl65 107(3)
Cl67 C551 Cl69 115(3)
Cl67 C551 Cl68 112(3)
Cl69 C551 Cl68 108(3)
Cl70 C552 Cl72 116(3)
Cl70 C552 Cl71 112(3)
Cl72 C552 Cl71 108(3)
Cl73 C553 Cl75 118(3)
Cl73 C553 Cl74 113(3)
Cl75 C553 Cl74 106(3)
Cl76 C554 Cl78 119(3)
Cl76 C554 Cl77 111(3)
Cl78 C554 Cl77 106(3)
Cl79 C555 Cl81 115(3)
Cl79 C555 Cl80 110(2)
Cl81 C555 Cl80 106(2)
Cl82 C556 Cl84 117(3)
Cl82 C556 Cl83 109(3)
Cl84 C556 Cl83 107(3)
Cl85 C557 Cl87 119(3)
Cl85 C557 Cl86 111(3)
Cl87 C557 Cl86 106(3)
Cl88 C558 Cl90 121(3)
Cl88 C558 Cl89 111(2)
Cl90 C558 Cl89 100(2)
Cl91 C559 Cl93 122(3)
Cl91 C559 Cl92 109(2)
Cl93 C559 Cl92 110(3)
Cl94 C560 Cl96 118(3)
Cl94 C560 Cl95 112(3)
Cl96 C560 Cl95 105(3)
Cl97 C561 Cl99 115(3)
Cl97 C561 Cl98 113(3)
Cl99 C561 Cl98 107(3)
Cl1A C562 Cl1C 118(3)
Cl1A C562 Cl1B 111(3)
Cl1C C562 Cl1B 106(2)
Cl1D C563 Cl1F 116(3)
Cl1D C563 Cl1E 111(3)
Cl1F C563 Cl1E 105(2)
Cl1G C564 Cl1I 117(3)
Cl1G C564 Cl1H 113(3)
Cl1I C564 Cl1H 107(3)
Cl1J C565 Cl1L 117(3)
Cl1J C565 Cl1K 112(3)
Cl1L C565 Cl1K 107(3)
Cl1M C566 Cl1O 119(3)
Cl1M C566 Cl1N 112(3)
Cl1O C566 Cl1N 107(3)
Cl1P C567 Cl1R 117(3)
Cl1P C567 Cl1Q 111(3)
Cl1R C567 Cl1Q 106(3)
Cl1S C568 Cl1U 117(3)
Cl1S C568 Cl1T 111(3)
Cl1U C568 Cl1T 106(3)
Cl1V C569 Cl1X 117(3)
Cl1V C569 Cl1W 112(3)
Cl1X C569 Cl1W 107(3)
Cl2A C570 Cl2C 116(3)
Cl2A C570 Cl2B 112(3)
Cl2C C570 Cl2B 107(3)
Cl2D C571 Cl2F 112(3)
Cl2D C571 Cl2E 110(3)
Cl2F C571 Cl2E 106(2)

loop_
_geom_bond_atom_site_label_1
_geom_bond_atom_site_label_2
_geom_bond_distance
Cu1 N4 1.942(16)
Cu1 N3 1.969(16)
Cu1 N1 1.974(16)
Cu1 N2 1.991(15)
N1 C4 1.358(19)
N1 C1 1.376(18)
C1 C20 1.40(2)
C1 C2 1.40(2)
C2 C3 1.301(19)
C3 C4 1.42(2)
C4 C5 1.34(2)
C5 C6 1.33(2)
C5 C21 1.44(2)
N2 C9 1.396(19)
N2 C6 1.404(19)
C6 C7 1.38(2)
C7 C8 1.358(19)
C8 C9 1.42(2)
C9 C10 1.35(2)
C10 C11 1.38(2)
C10 C45 1.45(2)
N3 C11 1.38(2)
N3 C14 1.39(2)
C11 C12 1.44(2)
C12 C13 1.33(2)
C13 C14 1.41(2)
C14 C15 1.41(2)
C15 C16 1.33(2)
C15 C69 1.49(2)
N4 C19 1.37(2)
N4 C16 1.39(2)
C16 C17 1.45(2)
C17 C18 1.36(2)
C18 C19 1.46(2)
C19 C20 1.39(2)
C20 C93 1.48(2)
C21 C22 1.334(14)
C21 C26 1.349(13)
C22 C23 1.362(14)
C23 C24 1.335(15)
C24 C25 1.352(15)
C24 O1 1.423(14)
C25 C26 1.432(14)
O1 C27 1.397(15)
C27 C28 1.591(15)
C28 C29 1.449(16)
C29 C30 1.482(16)
C30 C31 1.500(16)
C31 C32 1.433(15)
C32 N5 1.431(14)
N5 C33 1.474(15)
C33 C34 1.457(16)
C34 C35 1.375(15)
C34 C39 1.385(15)
C35 C36 1.405(15)
C36 C37 1.379(15)
C37 C38 1.378(15)
C37 C40 1.459(15)
C38 C39 1.410(15)
C40 N6 1.479(17)
N6 P1 1.631(16)
P1 O2 1.599(16)
P1 O4 1.605(16)
P1 O3 1.665(16)
O3 C41 1.521(19)
C41 C42 1.54(2)
O4 C43 1.410(19)
C43 C44 1.53(2)
C45 C46 1.314(16)
C45 C50 1.366(16)
C46 C47 1.370(15)
C47 C48 1.309(17)
C48 C49 1.351(17)
C48 O5 1.423(17)
C49 C50 1.440(16)
O5 C51 1.401(16)
C51 C52 1.577(19)
C52 C53 1.430(18)
C53 C54 1.496(18)
C54 C55 1.493(18)
C55 C56 1.451(17)
C56 N7 1.449(15)
N7 C57 1.449(15)
C57 C58 1.460(17)
C58 C59 1.362(18)
C58 C63 1.382(18)
C59 C60 1.412(17)
C60 C61 1.367(19)
C61 C62 1.38(2)
C61 C64 1.476(19)
C62 C63 1.409(18)
C64 N8 1.49(2)
N8 P2 1.616(19)
P2 O6 1.59(2)
P2 O8 1.604(19)
P2 O7 1.684(19)
O7 C65 1.54(3)
C65 C66 1.57(3)
O8 C67 1.38(2)
C67 C68 1.55(3)
C69 C70 1.313(17)
C69 C74 1.334(17)
C70 C71 1.357(17)
C71 C72 1.30(2)
C72 C73 1.34(2)
C72 O9 1.439(19)
C73 C74 1.453(17)
O9 C75 1.39(2)
C75 C76 1.60(2)
C76 C77 1.41(2)
C77 C78 1.48(2)
C78 C79 1.48(2)
C79 C80 1.42(2)
C80 N9 1.409(19)
N9 C81 1.45(2)
C81 C82 1.46(2)
C82 C83 1.37(2)
C82 C87 1.39(2)
C83 C84 1.41(2)
C84 C85 1.38(2)
C85 C86 1.39(2)
C85 C88 1.48(2)
C86 C87 1.42(2)
C88 N10 1.49(2)
N10 P3 1.65(2)
P3 O10 1.60(2)
P3 O12 1.62(2)
P3 O11 1.70(2)
O11 C89 1.57(3)
C89 C90 1.57(3)
O12 C91 1.40(3)
C91 C92 1.55(3)
C93 C94 1.343(15)
C93 C98 1.354(16)
C94 C95 1.369(15)
C95 C96 1.322(17)
C96 C97 1.346(17)
C96 O13 1.437(17)
C97 C98 1.433(16)
O13 C99 1.413(17)
C99 C100 1.596(18)
C100 C101 1.393(19)
C101 C102 1.479(18)
C102 C103 1.470(18)
C103 C104 1.444(18)
C104 N11 1.431(16)
N11 C105 1.465(16)
C105 C106 1.450(18)
C106 C107 1.353(19)
C106 C111 1.372(19)
C107 C108 1.410(19)
C108 C109 1.37(2)
C109 C110 1.38(2)
C109 C112 1.48(2)
C110 C111 1.410(19)
C112 N12 1.46(2)
N12 P4 1.63(2)
P4 O14 1.58(2)
P4 O16 1.61(2)
P4 O15 1.69(2)
O15 C113 1.57(3)
C113 C114 1.54(3)
O16 C115 1.41(3)
C115 C116 1.55(3)
Cu2 N13 1.883(13)
Cu2 N15 1.904(12)
Cu2 N17 1.909(13)
Cu2 N19 1.926(13)
N13 C117 1.314(16)
N13 C124 1.359(16)
C117 N20 1.293(16)
C117 C118 1.465(18)
C118 C123 1.381(13)
C118 C119 1.401(13)
C119 C120 1.383(14)
C120 O17 1.359(12)
C120 C121 1.360(14)
C121 C122 1.372(14)
C121 O24 1.391(13)
C122 C123 1.401(13)
C123 C124 1.497(18)
C124 N14 1.329(16)
N14 C125 1.271(16)
N15 C132 1.355(16)
N15 C125 1.373(16)
C125 C126 1.462(19)
C126 C127 1.383(17)
C126 C131 1.384(18)
C127 C128 1.38(2)
C128 O25 1.383(18)
C128 C129 1.40(2)
C129 O32 1.355(18)
C129 C130 1.38(2)
C130 C131 1.397(18)
C131 C132 1.433(19)
C132 N16 1.343(16)
N16 C133 1.367(16)
N17 C140 1.360(16)
N17 C133 1.376(16)
C133 C134 1.45(2)
C134 C135 1.34(2)
C134 C139 1.346(19)
C135 C136 1.32(2)
C136 O33 1.43(2)
C136 C137 1.46(2)
C137 O40 1.32(2)
C137 C138 1.38(2)
C138 C139 1.40(2)
C139 C140 1.48(2)
C140 N18 1.313(16)
N18 C141 1.286(17)
N19 C141 1.345(17)
N19 C148 1.354(16)
C141 C142 1.427(19)
C142 C147 1.360(18)
C142 C143 1.393(18)
C143 C144 1.38(2)
C144 O41 1.379(19)
C144 C145 1.38(2)
C145 O48 1.316(19)
C145 C146 1.35(2)
C146 C147 1.412(18)
C147 C148 1.455(19)
C148 N20 1.309(16)
O17 C149 1.464(12)
C149 C150 1.548(14)
C150 O18 1.414(15)
O18 C151 1.440(15)
C151 C152 1.579(17)
C152 O19 1.428(16)
O19 C153 1.499(16)
C153 C154 1.493(16)
C154 O20 1.455(15)
O20 C155 1.377(14)
C155 C156 1.393(15)
C155 C160 1.435(14)
C156 C157 1.396(16)
C157 C158 1.396(16)
C158 C159 1.379(16)
C159 C160 1.379(15)
C160 O21 1.408(15)
O21 C161 1.455(15)
C161 C162 1.483(16)
C162 O22 1.461(14)
O22 C163 1.398(15)
C163 C164 1.525(15)
C164 O23 1.399(15)
O23 C165 1.372(13)
C165 C166 1.497(14)
C166 O24 1.459(12)
O25 C167 1.441(14)
C167 C168 1.554(16)
C168 O26 1.395(17)
O26 C169 1.44(2)
C169 C170 1.60(2)
C170 O27 1.42(2)
O27 C171 1.54(2)
C171 C172 1.47(2)
C172 O28 1.484(18)
O28 C173 1.345(17)
C173 C178 1.411(19)
C173 C174 1.415(19)
C174 C175 1.41(2)
C175 C176 1.40(2)
C176 C177 1.36(2)
C177 C178 1.397(19)
C178 O29 1.393(17)
O29 C179 1.477(16)
C179 C180 1.466(18)
C180 O30 1.465(18)
O30 C181 1.406(17)
C181 C182 1.502(18)
C182 O31 1.417(17)
O31 C183 1.369(15)
C183 C184 1.499(15)
C184 O32 1.435(14)
O33 C185 1.437(15)
C185 C186 1.553(18)
C186 O34 1.401(18)
O34 C187 1.441(19)
C187 C188 1.60(2)
C188 O35 1.40(2)
O35 C189 1.53(2)
C189 C190 1.45(2)
C190 O36 1.47(2)
O36 C191 1.36(2)
C191 C196 1.42(2)
C191 C192 1.43(2)
C192 C193 1.39(2)
C193 C194 1.40(2)
C194 C195 1.37(2)
C195 C196 1.40(2)
C196 O37 1.39(2)
O37 C197 1.48(2)
C197 C198 1.47(2)
C198 O38 1.48(2)
O38 C199 1.40(2)
C199 C200 1.51(2)
C200 O39 1.44(2)
O39 C201 1.359(19)
C201 C202 1.540(18)
C202 O40 1.454(16)
O41 C203 1.445(15)
C203 C204 1.533(17)
C204 O42 1.402(17)
O42 C205 1.43(2)
C205 C206 1.59(2)
C206 O43 1.41(2)
O43 C207 1.52(2)
C207 C208 1.44(2)
C208 O44 1.492(18)
O44 C209 1.358(17)
C209 C214 1.40(2)
C209 C210 1.431(19)
C210 C211 1.40(2)
C211 C212 1.39(2)
C212 C213 1.37(2)
C213 C214 1.391(19)
C214 O45 1.368(18)
O45 C215 1.466(17)
C215 C216 1.450(19)
C216 O46 1.457(18)
O46 C217 1.372(18)
C217 C218 1.50(2)
C218 O47 1.391(18)
O47 C219 1.384(16)
C219 C220 1.488(16)
C220 O48 1.428(15)
Au1 N22 1.953(13)
Au1 N21 1.955(14)
Au1 N23 1.978(14)
Au1 N24 2.002(13)
N21 C224 1.378(17)
N21 C221 1.390(18)
C221 C240 1.364(19)
C221 C222 1.438(19)
C222 C223 1.352(17)
C223 C224 1.435(19)
C224 C225 1.329(18)
C225 C226 1.362(18)
C225 C241 1.47(2)
N22 C229 1.365(17)
N22 C226 1.403(17)
C226 C227 1.419(18)
C227 C228 1.318(17)
C228 C229 1.434(18)
C229 C230 1.376(19)
C230 C231 1.365(19)
C230 C247 1.46(2)
N23 C234 1.403(17)
N23 C231 1.405(18)
C231 C232 1.417(19)
C232 C233 1.310(17)
C233 C234 1.449(19)
C234 C235 1.388(19)
C235 C236 1.337(19)
C235 C253 1.56(2)
N24 C236 1.343(17)
N24 C239 1.375(18)
C236 C237 1.436(19)
C237 C238 1.310(18)
C238 C239 1.409(18)
C239 C240 1.353(19)
C240 C259 1.48(2)
C241 C242 1.375(12)
C241 C246 1.381(12)
C242 C243 1.385(13)
C243 C244 1.359(13)
C244 C245 1.357(13)
C244 S1 1.745(16)
C245 C246 1.392(12)
S1 O50 1.386(14)
S1 O49 1.406(14)
S1 O52 1.415(17)
S1 O53 1.428(17)
S1 O51 1.443(14)
S1 O54 1.457(17)
C247 C248 1.367(13)
C247 C252 1.378(13)
C248 C249 1.391(12)
C249 C250 1.364(13)
C250 C251 1.355(13)
C250 S2 1.746(16)
C251 C252 1.380(12)
S2 O56 1.376(14)
S2 O55 1.387(14)
S2 O57 1.440(16)
C253 C258 1.357(13)
C253 C254 1.364(13)
C254 C255 1.381(13)
C255 C256 1.347(13)
C256 C257 1.344(13)
C256 S3 1.750(17)
C257 C258 1.388(12)
S3 O59 1.381(17)
S3 O58 1.383(17)
S3 O60 1.411(17)
C259 C260 1.367(13)
C259 C264 1.367(13)
C260 C261 1.395(13)
C261 C262 1.357(13)
C262 C263 1.344(13)
C262 S4 1.747(16)
C263 C264 1.390(12)
S4 O62 1.366(15)
S4 O61 1.392(15)
S4 O63 1.460(16)
Cu3 N28 1.95(2)
Cu3 N25 1.976(19)
Cu3 N27 1.98(2)
Cu3 N26 1.997(18)
N25 C268 1.37(2)
N25 C265 1.38(2)
C265 C266 1.41(2)
C265 C284 1.41(2)
C266 C267 1.30(2)
C267 C268 1.43(2)
C268 C269 1.34(2)
C269 C270 1.33(2)
C269 C285 1.43(2)
N26 C273 1.38(2)
N26 C270 1.41(2)
C270 C271 1.37(2)
C271 C272 1.37(2)
C272 C273 1.43(2)
C273 C274 1.36(2)
C274 C275 1.37(2)
C274 C309 1.46(2)
N27 C275 1.37(2)
N27 C278 1.40(2)
C275 C276 1.45(2)
C276 C277 1.34(2)
C277 C278 1.41(3)
C278 C279 1.42(3)
C279 C280 1.33(3)
C279 C333 1.49(3)
N28 C280 1.39(2)
N28 C283 1.39(2)
C280 C281 1.43(3)
C281 C282 1.37(2)
C282 C283 1.45(2)
C283 C284 1.39(2)
C284 C357 1.48(2)
C285 C286 1.291(16)
C285 C290 1.331(17)
C286 C287 1.358(16)
C287 C288 1.295(19)
C288 C289 1.359(19)
C288 O64 1.419(18)
C289 C290 1.448(17)
O64 C291 1.355(19)
C291 C292 1.61(2)
C292 C293 1.41(2)
C293 C294 1.48(2)
C294 C295 1.466(19)
C295 C296 1.44(2)
C296 N29 1.447(18)
N29 C297 1.457(18)
C297 C298 1.449(18)
C298 C299 1.359(19)
C298 C303 1.384(19)
C299 C300 1.398(18)
C300 C301 1.38(2)
C301 C302 1.36(2)
C301 C304 1.48(2)
C302 C303 1.40(2)
C304 N30 1.49(2)
N30 P5 1.631(19)
P5 O65 1.566(18)
P5 O67 1.610(19)
P5 O66 1.697(19)
O66 C305 1.57(2)
C305 C306 1.57(3)
O67 C307 1.38(2)
C307 C308 1.55(3)
C309 C310 1.321(18)
C309 C314 1.345(18)
C310 C311 1.354(18)
C311 C312 1.31(2)
C312 C313 1.35(2)
C312 O68 1.435(19)
C313 C314 1.462(18)
O68 C315 1.41(2)
C315 C316 1.60(2)
C316 C317 1.40(2)
C317 C318 1.47(2)
C318 C319 1.48(2)
C319 C320 1.44(2)
C320 N31 1.421(19)
N31 C321 1.442(19)
C321 C322 1.44(2)
C322 C323 1.36(2)
C322 C327 1.39(2)
C323 C324 1.40(2)
C324 C325 1.38(2)
C325 C326 1.38(2)
C325 C328 1.48(2)
C326 C327 1.42(2)
C328 N32 1.50(2)
N32 P6 1.65(2)
P6 O69 1.60(2)
P6 O71 1.60(2)
P6 O70 1.70(2)
O70 C329 1.55(3)
C329 C330 1.55(3)
O71 C331 1.39(3)
C331 C332 1.55(3)
C333 C334 1.319(18)
C333 C338 1.347(18)
C334 C335 1.376(18)
C335 C336 1.30(2)
C336 C337 1.34(2)
C336 O72 1.434(19)
C337 C338 1.454(18)
O72 C339 1.41(2)
C339 C340 1.60(2)
C340 C341 1.42(2)
C341 C342 1.48(2)
C342 C343 1.46(2)
C343 C344 1.43(2)
C344 N33 1.410(18)
N33 C345 1.445(19)
C345 C346 1.46(2)
C346 C347 1.36(2)
C346 C351 1.39(2)
C347 C348 1.41(2)
C348 C349 1.39(2)
C349 C350 1.38(2)
C349 C352 1.49(2)
C350 C351 1.41(2)
C352 N34 1.50(2)
N34 P7 1.66(2)
P7 O73 1.58(2)
P7 O75 1.60(2)
P7 O74 1.69(2)
O74 C353 1.57(3)
C353 C354 1.56(3)
O75 C355 1.41(3)
C355 C356 1.55(3)
C357 C358 1.323(17)
C357 C362 1.333(17)
C358 C359 1.366(17)
C359 C360 1.287(19)
C360 C361 1.339(18)
C360 O76 1.432(18)
C361 C362 1.440(17)
O76 C363 1.393(19)
C363 C364 1.609(19)
C364 C365 1.40(2)
C365 C366 1.485(18)
C366 C367 1.482(18)
C367 C368 1.436(18)
C368 N35 1.443(16)
N35 C369 1.458(17)
C369 C370 1.460(18)
C370 C371 1.351(19)
C370 C375 1.383(19)
C371 C372 1.413(18)
C372 C373 1.37(2)
C373 C374 1.37(2)
C373 C376 1.48(2)
C374 C375 1.398(19)
C376 N36 1.49(2)
N36 P8 1.64(2)
P8 O77 1.59(2)
P8 O79 1.60(2)
P8 O78 1.69(2)
O78 C377 1.57(3)
C377 C378 1.56(3)
O79 C379 1.40(2)
C379 C380 1.56(3)
Cu4 N37 1.877(14)
Cu4 N39 1.899(14)
Cu4 N41 1.911(14)
Cu4 N43 1.922(14)
N37 C381 1.319(17)
N37 C388 1.366(17)
C381 N44 1.298(17)
C381 C382 1.482(19)
C382 C387 1.384(16)
C382 C383 1.401(17)
C383 C384 1.374(18)
C384 O80 1.357(16)
C384 C385 1.360(18)
C385 C386 1.369(18)
C385 O87 1.381(16)
C386 C387 1.390(16)
C387 C388 1.489(19)
C388 N38 1.330(17)
N38 C389 1.277(17)
N39 C396 1.368(18)
N39 C389 1.381(18)
C389 C390 1.48(2)
C390 C391 1.379(19)
C390 C395 1.390(19)
C391 C392 1.38(2)
C392 O88 1.40(2)
C392 C393 1.42(2)
C393 O95 1.369(19)
C393 C394 1.38(2)
C394 C395 1.381(19)
C395 C396 1.43(2)
C396 N40 1.323(18)
N40 C397 1.340(18)
N41 C404 1.356(18)
N41 C397 1.364(18)
C397 C398 1.47(2)
C398 C399 1.34(2)
C398 C403 1.35(2)
C399 C400 1.34(2)
C400 O96 1.44(2)
C400 C401 1.48(3)
C401 O103 1.33(2)
C401 C402 1.39(2)
C402 C403 1.42(2)
C403 C404 1.48(2)
C404 N42 1.309(18)
N42 C405 1.288(17)
N43 C405 1.357(17)
N43 C412 1.365(17)
C405 C406 1.44(2)
C406 C411 1.376(18)
C406 C407 1.403(19)
C407 C408 1.36(2)
C408 O104 1.378(19)
C408 C409 1.38(2)
C409 O111 1.336(19)
C409 C410 1.35(2)
C410 C411 1.405(18)
C411 C412 1.452(19)
C412 N44 1.305(17)
O80 C413 1.440(14)
C413 C414 1.541(16)
C414 O81 1.402(16)
O81 C415 1.422(18)
C415 C416 1.59(2)
C416 O82 1.402(19)
O82 C417 1.53(2)
C417 C418 1.44(2)
C418 O83 1.463(18)
O83 C419 1.349(18)
C419 C420 1.403(19)
C419 C424 1.412(19)
C420 C421 1.39(2)
C421 C422 1.38(2)
C422 C423 1.36(2)
C423 C424 1.38(2)
C424 O84 1.389(18)
O84 C425 1.499(18)
C425 C426 1.46(2)
C426 O85 1.48(2)
O85 C427 1.42(2)
C427 C428 1.55(2)
C428 O86 1.407(19)
O86 C429 1.340(17)
C429 C430 1.503(18)
C430 O87 1.442(16)
O88 C431 1.416(15)
C431 C432 1.546(17)
C432 O89 1.420(18)
O89 C433 1.44(2)
C433 C434 1.59(2)
C434 O90 1.41(2)
O90 C435 1.54(2)
C435 C436 1.45(2)
C436 O91 1.48(2)
O91 C437 1.37(2)
C437 C442 1.42(2)
C437 C438 1.43(2)
C438 C439 1.40(2)
C439 C440 1.40(2)
C440 C441 1.37(2)
C441 C442 1.40(2)
C442 O92 1.40(2)
O92 C443 1.48(2)
C443 C444 1.45(2)
C444 O93 1.49(2)
O93 C445 1.41(2)
C445 C446 1.51(2)
C446 O94 1.40(2)
O94 C447 1.368(18)
C447 C448 1.533(18)
C448 O95 1.455(16)
O96 C449 1.446(16)
C449 C450 1.555(18)
C450 O97 1.411(18)
O97 C451 1.42(2)
C451 C452 1.59(2)
C452 O98 1.40(2)
O98 C453 1.53(2)
C453 C454 1.45(2)
C454 O99 1.497(19)
O99 C455 1.377(19)
C455 C456 1.42(2)
C455 C460 1.43(2)
C456 C457 1.41(2)
C457 C458 1.41(2)
C458 C459 1.38(2)
C459 C460 1.39(2)
C460 O100 1.403(19)
O100 C461 1.473(19)
C461 C462 1.46(2)
C462 O101 1.48(2)
O101 C463 1.41(2)
C463 C464 1.51(2)
C464 O102 1.432(19)
O102 C465 1.347(18)
C465 C466 1.539(19)
C466 O103 1.435(16)
O104 C467 1.442(15)
C467 C468 1.537(17)
C468 O105 1.434(17)
O105 C469 1.409(18)
C469 C470 1.57(2)
C470 O106 1.392(18)
O106 C471 1.504(19)
C471 C472 1.41(2)
C472 O107 1.449(18)
O107 C473 1.327(18)
C473 C478 1.41(2)
C473 C474 1.41(2)
C474 C475 1.40(2)
C475 C476 1.39(2)
C476 C477 1.36(2)
C477 C478 1.39(2)
C478 O108 1.387(18)
O108 C479 1.487(18)
C479 C480 1.45(2)
C480 O109 1.472(19)
O109 C481 1.357(18)
C481 C482 1.485(19)
C482 O110 1.402(18)
O110 C483 1.386(16)
C483 C484 1.511(16)
C484 O111 1.443(14)
Au2 N45 1.957(13)
Au2 N46 1.959(14)
Au2 N47 1.984(13)
Au2 N48 1.998(14)
N45 C488 1.374(17)
N45 C485 1.397(17)
C485 C504 1.370(18)
C485 C486 1.447(18)
C486 C487 1.358(17)
C487 C488 1.419(18)
C488 C489 1.319(18)
C489 C490 1.373(19)
C489 C505 1.51(2)
N46 C493 1.356(18)
N46 C490 1.399(17)
C490 C491 1.414(19)
C491 C492 1.325(18)
C492 C493 1.43(2)
C493 C494 1.362(19)
C494 C495 1.35(2)
C494 C511 1.45(2)
N47 C495 1.412(18)
N47 C498 1.417(17)
C495 C496 1.43(2)
C496 C497 1.344(19)
C497 C498 1.453(19)
C498 C499 1.389(19)
C499 C500 1.352(18)
C499 C517 1.52(2)
N48 C500 1.351(16)
N48 C503 1.390(17)
C500 C501 1.428(18)
C501 C502 1.311(16)
C502 C503 1.401(18)
C503 C504 1.348(17)
C504 C523 1.46(2)
C505 C510 1.366(15)
C505 C506 1.366(15)
C506 C507 1.387(15)
C507 C508 1.337(16)
C508 C509 1.339(15)
C508 S5 1.748(16)
C509 C510 1.391(14)
S5 O113 1.367(18)
S5 O112 1.385(18)
S5 O116 1.42(2)
S5 O115 1.42(2)
S5 O114 1.457(18)
S5 O117 1.47(2)
C511 C512 1.340(16)
C511 C516 1.348(16)
C512 C513 1.379(15)
C513 C514 1.328(16)
C514 C515 1.337(16)
C514 S6 1.761(16)
C515 C516 1.406(15)
S6 O119 1.370(18)
S6 O118 1.387(18)
S6 O122 1.41(2)
S6 O121 1.43(2)
S6 O120 1.442(18)
S6 O123 1.47(2)
C517 C522 1.353(15)
C517 C518 1.356(15)
C518 C519 1.380(14)
C519 C520 1.355(15)
C520 C521 1.341(15)
C520 S7 1.749(16)
C521 C522 1.405(14)
S7 O125 1.378(18)
S7 O124 1.389(18)
S7 O127 1.40(2)
S7 O128 1.43(2)
S7 O126 1.432(18)
S7 O129 1.47(2)
C523 C524 1.355(15)
C523 C528 1.365(15)
C524 C525 1.395(14)
C525 C526 1.343(15)
C526 C527 1.350(15)
C526 S8 1.754(16)
C527 C528 1.384(14)
S8 O130 1.355(15)
S8 O131 1.376(15)
S8 O132 1.422(14)
Cl1 C529 1.752(19)
Cl2 C529 1.771(18)
Cl3 C529 1.773(19)
Cl4 C530 1.73(3)
Cl5 C530 1.76(3)
Cl6 C530 1.75(3)
Cl7 C531 1.74(3)
Cl8 C531 1.76(3)
Cl9 C531 1.75(3)
Cl10 C532 1.74(3)
Cl11 C532 1.76(3)
Cl12 C532 1.75(3)
Cl13 C533 1.74(3)
Cl14 C533 1.76(3)
Cl15 C533 1.75(3)
Cl16 C534 1.74(3)
Cl17 C534 1.77(3)
Cl18 C534 1.75(3)
Cl19 C535 1.74(3)
Cl20 C535 1.76(3)
Cl21 C535 1.75(3)
Cl22 C536 1.74(3)
Cl23 C536 1.76(3)
Cl24 C536 1.75(3)
Cl25 C537 1.74(3)
Cl26 C537 1.76(3)
Cl27 C537 1.75(3)
Cl28 C538 1.74(3)
Cl29 C538 1.76(3)
Cl30 C538 1.75(3)
Cl31 C539 1.74(3)
Cl32 C539 1.76(3)
Cl33 C539 1.75(3)
Cl34 C540 1.74(3)
Cl35 C540 1.77(3)
Cl36 C540 1.75(3)
Cl37 C541 1.74(3)
Cl38 C541 1.76(3)
Cl39 C541 1.75(3)
Cl40 C542 1.74(3)
Cl41 C542 1.76(3)
Cl42 C542 1.75(3)
Cl43 C543 1.74(3)
Cl44 C543 1.76(3)
Cl45 C543 1.75(3)
Cl46 C544 1.74(3)
Cl47 C544 1.76(3)
Cl48 C544 1.75(3)
Cl49 C545 1.74(3)
Cl50 C545 1.76(3)
Cl51 C545 1.75(3)
Cl52 C546 1.74(3)
Cl53 C546 1.76(3)
Cl54 C546 1.75(3)
Cl55 C547 1.73(3)
Cl56 C547 1.76(3)
Cl57 C547 1.75(3)
Cl58 C548 1.74(3)
Cl59 C548 1.76(3)
Cl60 C548 1.75(3)
Cl61 C549 1.74(3)
Cl62 C549 1.76(3)
Cl63 C549 1.75(3)
Cl64 C550 1.74(3)
Cl65 C550 1.76(3)
Cl66 C550 1.75(3)
Cl67 C551 1.74(3)
Cl68 C551 1.76(3)
Cl69 C551 1.75(3)
Cl70 C552 1.74(3)
Cl71 C552 1.77(3)
Cl72 C552 1.75(3)
Cl73 C553 1.74(3)
Cl74 C553 1.77(3)
Cl75 C553 1.75(3)
Cl76 C554 1.74(3)
Cl77 C554 1.76(3)
Cl78 C554 1.75(3)
Cl79 C555 1.74(3)
Cl80 C555 1.76(3)
Cl81 C555 1.75(3)
Cl82 C556 1.74(3)
Cl83 C556 1.76(3)
Cl84 C556 1.75(3)
Cl85 C557 1.74(3)
Cl86 C557 1.76(3)
Cl87 C557 1.75(3)
Cl88 C558 1.74(3)
Cl89 C558 1.78(3)
Cl90 C558 1.75(3)
Cl91 C559 1.74(3)
Cl92 C559 1.76(3)
Cl93 C559 1.75(3)
Cl94 C560 1.74(3)
Cl95 C560 1.76(3)
Cl96 C560 1.75(3)
Cl97 C561 1.74(3)
Cl98 C561 1.76(3)
Cl99 C561 1.75(3)
Cl1A C562 1.74(3)
Cl1B C562 1.76(3)
Cl1C C562 1.75(3)
Cl1D C563 1.74(3)
Cl1E C563 1.77(3)
Cl1F C563 1.75(3)
Cl1G C564 1.74(3)
Cl1H C564 1.77(3)
Cl1I C564 1.75(3)
Cl1J C565 1.74(3)
Cl1K C565 1.76(3)
Cl1L C565 1.75(3)
Cl1M C566 1.74(3)
Cl1N C566 1.76(3)
Cl1O C566 1.76(3)
Cl1P C567 1.74(3)
Cl1Q C567 1.77(3)
Cl1R C567 1.75(3)
Cl1S C568 1.74(3)
Cl1T C568 1.76(3)
Cl1U C568 1.75(3)
Cl1V C569 1.74(3)
Cl1W C569 1.76(3)
Cl1X C569 1.75(3)
Cl2A C570 1.74(3)
Cl2B C570 1.76(3)
Cl2C C570 1.75(3)
Cl2D C571 1.74(3)
Cl2E C571 1.76(3)
Cl2F C571 1.75(3)
O133 C581 1.61(9)
O134 C582 0.83(14)

loop_
_geom_torsion_atom_site_label_1
_geom_torsion_atom_site_label_2
_geom_torsion_atom_site_label_3
_geom_torsion_atom_site_label_4
_geom_torsion
C4 N1 C1 C20 -177(2)
Cu1 N1 C1 C20 14(3)
C4 N1 C1 C2 -3(3)
Cu1 N1 C1 C2 -172.1(17)
N1 C1 C2 C3 0(3)
C20 C1 C2 C3 175(2)
C1 C2 C3 C4 2(3)
C1 N1 C4 C5 -171(2)
Cu1 N1 C4 C5 -2(4)
C1 N1 C4 C3 4(3)
Cu1 N1 C4 C3 173.2(14)
C2 C3 C4 C5 171(3)
C2 C3 C4 N1 -4(3)
N1 C4 C5 C6 4(4)
C3 C4 C5 C6 -171(3)
N1 C4 C5 C21 -174(3)
C3 C4 C5 C21 12(4)
C4 C5 C6 C7 174(3)
C21 C5 C6 C7 -9(4)
C4 C5 C6 N2 1(4)
C21 C5 C6 N2 179(2)
C9 N2 C6 C5 176(3)
Cu1 N2 C6 C5 -8(4)
C9 N2 C6 C7 3(3)
Cu1 N2 C6 C7 178.9(16)
C5 C6 C7 C8 -174(3)
N2 C6 C7 C8 0(3)
C6 C7 C8 C9 -2(4)
C6 N2 C9 C10 175(3)
Cu1 N2 C9 C10 -1(4)
C6 N2 C9 C8 -4(3)
Cu1 N2 C9 C8 179.6(16)
C7 C8 C9 C10 -175(3)
C7 C8 C9 N2 4(3)
N2 C9 C10 C11 -3(4)
C8 C9 C10 C11 176(3)
N2 C9 C10 C45 -176(2)
C8 C9 C10 C45 3(4)
C9 C10 C11 N3 4(4)
C45 C10 C11 N3 177(2)
C9 C10 C11 C12 -177(3)
C45 C10 C11 C12 -4(4)
C14 N3 C11 C10 -179(3)
Cu1 N3 C11 C10 0(4)
C14 N3 C11 C12 2(3)
Cu1 N3 C11 C12 -179.5(16)
C10 C11 C12 C13 178(3)
N3 C11 C12 C13 -3(3)
C11 C12 C13 C14 3(3)
C11 N3 C14 C13 0(3)
Cu1 N3 C14 C13 -178.7(16)
C11 N3 C14 C15 179(2)
Cu1 N3 C14 C15 0(4)
C12 C13 C14 N3 -2(3)
C12 C13 C14 C15 179(3)
N3 C14 C15 C16 3(4)
C13 C14 C15 C16 -178(3)
N3 C14 C15 C69 -178(2)
C13 C14 C15 C69 1(4)
C14 C15 C16 N4 3(5)
C69 C15 C16 N4 -176(2)
C14 C15 C16 C17 173(2)
C69 C15 C16 C17 -6(4)
C19 N4 C16 C15 170(3)
Cu1 N4 C16 C15 -12(4)
C19 N4 C16 C17 -1(3)
Cu1 N4 C16 C17 176.9(15)
C15 C16 C17 C18 -173(3)
N4 C16 C17 C18 -1(3)
C16 C17 C18 C19 3(3)
C16 N4 C19 C20 173(3)
Cu1 N4 C19 C20 -4(4)
C16 N4 C19 C18 2(3)
Cu1 N4 C19 C18 -175.3(16)
C17 C18 C19 N4 -3(3)
C17 C18 C19 C20 -175(2)
N4 C19 C20 C1 -1(4)
C18 C19 C20 C1 169(2)
N4 C19 C20 C93 174(2)
C18 C19 C20 C93 -17(4)
N1 C1 C20 C19 -4(4)
C2 C1 C20 C19 -177(3)
N1 C1 C20 C93 -179(2)
C2 C1 C20 C93 8(4)
C6 C5 C21 C22 -102(3)
C4 C5 C21 C22 75(3)
C6 C5 C21 C26 80(3)
C4 C5 C21 C26 -102(3)
C26 C21 C22 C23 -1(2)
C5 C21 C22 C23 -179(2)
C21 C22 C23 C24 2(2)
C22 C23 C24 C25 -3(5)
C22 C23 C24 O1 -175(2)
C23 C24 C25 C26 3(6)
O1 C24 C25 C26 176(3)
C22 C21 C26 C25 2(4)
C5 C21 C26 C25 180(3)
C24 C25 C26 C21 -3(5)
C23 C24 O1 C27 -143(4)
C25 C24 O1 C27 45(5)
C24 O1 C27 C28 137(3)
O1 C27 C28 C29 -57(5)
C27 C28 C29 C30 -157(5)
C28 C29 C30 C31 -162(5)
C29 C30 C31 C32 119(6)
C30 C31 C32 N5 -175(4)
C31 C32 N5 C33 151(4)
C32 N5 C33 C34 118(4)
N5 C33 C34 C35 176(4)
N5 C33 C34 C39 -4(6)
C39 C34 C35 C36 0(3)
C33 C34 C35 C36 -180(3)
C34 C35 C36 C37 3(3)
C35 C36 C37 C38 -5(7)
C35 C36 C37 C40 -174(3)
C36 C37 C38 C39 3(9)
C40 C37 C38 C39 173(5)
C35 C34 C39 C38 -2(7)
C33 C34 C39 C38 178(5)
C37 C38 C39 C34 0(9)
C38 C37 C40 N6 114(6)
C36 C37 C40 N6 -77(7)
C37 C40 N6 P1 -66(8)
C40 N6 P1 O2 -27(6)
C40 N6 P1 O4 -150(6)
C40 N6 P1 O3 89(6)
O2 P1 O3 C41 33(12)
O4 P1 O3 C41 157(12)
N6 P1 O3 C41 -85(12)
P1 O3 C41 C42 -159(18)
O2 P1 O4 C43 -74(13)
N6 P1 O4 C43 49(12)
O3 P1 O4 C43 166(12)
P1 O4 C43 C44 153(11)
C9 C10 C45 C46 81(3)
C11 C10 C45 C46 -92(3)
C9 C10 C45 C50 -97(3)
C11 C10 C45 C50 90(3)
C50 C45 C46 C47 -1(2)
C10 C45 C46 C47 -179(2)
C45 C46 C47 C48 -2(2)
C46 C47 C48 C49 7(4)
C46 C47 C48 O5 180(2)
C47 C48 C49 C50 -8(5)
O5 C48 C49 C50 179(2)
C46 C45 C50 C49 0(3)
C10 C45 C50 C49 178(2)
C48 C49 C50 C45 4(4)
C47 C48 O5 C51 -5(4)
C49 C48 O5 C51 169(2)
C48 O5 C51 C52 77(3)
O5 C51 C52 C53 -171(2)
C51 C52 C53 C54 74(3)
C52 C53 C54 C55 71(4)
C53 C54 C55 C56 -161(2)
C54 C55 C56 N7 -162(2)
C55 C56 N7 C57 -169(2)
C56 N7 C57 C58 -180(2)
N7 C57 C58 C59 -105.1(19)
N7 C57 C58 C63 72(3)
C63 C58 C59 C60 0(2)
C57 C58 C59 C60 176.6(16)
C58 C59 C60 C61 1.9(19)
C59 C60 C61 C62 -4(3)
C59 C60 C61 C64 -179.4(18)
C60 C61 C62 C63 4(4)
C64 C61 C62 C63 180(3)
C59 C58 C63 C62 1(4)
C57 C58 C63 C62 -176(3)
C61 C62 C63 C58 -3(5)
C60 C61 C64 N8 98(3)
C62 C61 C64 N8 -77(3)
C61 C64 N8 P2 122(2)
C64 N8 P2 O6 27(3)
C64 N8 P2 O8 156(2)
C64 N8 P2 O7 -85(3)
O6 P2 O7 C65 170(6)
O8 P2 O7 C65 42(6)
N8 P2 O7 C65 -69(6)
P2 O7 C65 C66 -170(5)
O6 P2 O8 C67 43(5)
N8 P2 O8 C67 -85(5)
O7 P2 O8 C67 162(5)
P2 O8 C67 C68 144(5)
C16 C15 C69 C70 -104(3)
C14 C15 C69 C70 77(3)
C16 C15 C69 C74 68(4)
C14 C15 C69 C74 -111(3)
C74 C69 C70 C71 0(2)
C15 C69 C70 C71 173(2)
C69 C70 C71 C72 -6(3)
C70 C71 C72 C73 16(6)
C70 C71 C72 O9 173(3)
C71 C72 C73 C74 -19(7)
O9 C72 C73 C74 -178(3)
C70 C69 C74 C73 -4(4)
C15 C69 C74 C73 -176(3)
C72 C73 C74 C69 13(6)
C71 C72 O9 C75 -168(5)
C73 C72 O9 C75 -10(7)
C72 O9 C75 C76 -156(4)
O9 C75 C76 C77 34(6)
C75 C76 C77 C78 115(6)
C76 C77 C78 C79 -172(4)
C77 C78 C79 C80 -76(8)
C78 C79 C80 N9 -175(4)
C79 C80 N9 C81 -99(8)
C80 N9 C81 C82 -143(4)
N9 C81 C82 C83 105(7)
N9 C81 C82 C87 -73(7)
C87 C82 C83 C84 1(3)
C81 C82 C83 C84 -177(2)
C82 C83 C84 C85 -1(3)
C83 C84 C85 C86 -1(7)
C83 C84 C85 C88 175(4)
C84 C85 C86 C87 2(9)
C88 C85 C86 C87 -174(6)
C83 C82 C87 C86 0(7)
C81 C82 C87 C86 177(5)
C85 C86 C87 C82 -2(10)
C84 C85 C88 N10 20(12)
C86 C85 C88 N10 -164(9)
C85 C88 N10 P3 140(7)
C88 N10 P3 O10 -110(9)
C88 N10 P3 O12 12(9)
C88 N10 P3 O11 138(9)
O10 P3 O11 C89 17(16)
O12 P3 O11 C89 -107(16)
N10 P3 O11 C89 140(16)
P3 O11 C89 C90 175(12)
O10 P3 O12 C91 11(10)
N10 P3 O12 C91 -114(10)
O11 P3 O12 C91 128(9)
P3 O12 C91 C92 126(11)
C19 C20 C93 C94 123(2)
C1 C20 C93 C94 -62(3)
C19 C20 C93 C98 -54(3)
C1 C20 C93 C98 121(2)
C98 C93 C94 C95 0(2)
C20 C93 C94 C95 -177(2)
C93 C94 C95 C96 -1(2)
C94 C95 C96 C97 0(5)
C94 C95 C96 O13 179(2)
C95 C96 C97 C98 2(5)
O13 C96 C97 C98 -178(2)
C94 C93 C98 C97 2(3)
C20 C93 C98 C97 179(2)
C96 C97 C98 C93 -3(4)
C95 C96 O13 C99 4(4)
C97 C96 O13 C99 -176(3)
C96 O13 C99 C100 -178(2)
O13 C99 C100 C101 85(4)
C99 C100 C101 C102 -171(2)
C100 C101 C102 C103 -79(4)
C101 C102 C103 C104 -60(4)
C102 C103 C104 N11 -165(2)
C103 C104 N11 C105 179(3)
C104 N11 C105 C106 177(2)
N11 C105 C106 C107 97(2)
N11 C105 C106 C111 -78(3)
C111 C106 C107 C108 1(2)
C105 C106 C107 C108 -174.1(17)
C106 C107 C108 C109 -2(2)
C107 C108 C109 C110 1(5)
C107 C108 C109 C112 172(3)
C108 C109 C110 C111 0(6)
C112 C109 C110 C111 -171(3)
C107 C106 C111 C110 0(5)
C105 C106 C111 C110 175(3)
C109 C110 C111 C106 -1(6)
C108 C109 C112 N12 110(4)
C110 C109 C112 N12 -79(5)
C109 C112 N12 P4 96(5)
C112 N12 P4 O14 -6(5)
C112 N12 P4 O16 -130(4)
C112 N12 P4 O15 106(4)
O14 P4 O15 C113 -30(5)
O16 P4 O15 C113 99(4)
N12 P4 O15 C113 -153(4)
P4 O15 C113 C114 133(4)
O14 P4 O16 C115 -101(6)
N12 P4 O16 C115 24(6)
O15 P4 O16 C115 137(6)
P4 O16 C115 C116 115(7)
N15 Cu2 N13 C117 -177.6(19)
N19 Cu2 N13 C117 1.8(19)
N15 Cu2 N13 C124 -7.6(17)
N19 Cu2 N13 C124 171.8(17)
C124 N13 C117 N20 179(100)
Cu2 N13 C117 N20 -10(4)
C124 N13 C117 C118 2(3)
Cu2 N13 C117 C118 173.2(13)
N20 C117 C118 C123 -179(2)
N13 C117 C118 C123 -1(3)
N20 C117 C118 C119 7(4)
N13 C117 C118 C119 -175(2)
C123 C118 C119 C120 -6(4)
C117 C118 C119 C120 167(3)
C118 C119 C120 O17 178(2)
C118 C119 C120 C121 7(4)
O17 C120 C121 C122 -176(3)
C119 C120 C121 C122 -5(5)
O17 C120 C121 O24 10(4)
C119 C120 C121 O24 -179(2)
C120 C121 C122 C123 1(4)
O24 C121 C122 C123 174(2)
C119 C118 C123 C122 3(3)
C117 C118 C123 C122 -172(2)
C119 C118 C123 C124 175(2)
C117 C118 C123 C124 0(2)
C121 C122 C123 C118 0(4)
C121 C122 C123 C124 -169(2)
C117 N13 C124 N14 -177(2)
Cu2 N13 C124 N14 12(3)
C117 N13 C124 C123 -2(2)
Cu2 N13 C124 C123 -173.7(13)
C118 C123 C124 N14 177(2)
C122 C123 C124 N14 -12(4)
C118 C123 C124 N13 1(2)
C122 C123 C124 N13 172(2)
N13 C124 N14 C125 -6(4)
C123 C124 N14 C125 -180(2)
C124 N14 C125 N15 -3(4)
C124 N14 C125 C126 -175.3(19)
C132 N15 C125 N14 -174(2)
Cu2 N15 C125 N14 4(4)
C132 N15 C125 C126 0(2)
Cu2 N15 C125 C126 177.3(13)
N14 C125 C126 C127 -2(4)
N15 C125 C126 C127 -176(2)
N14 C125 C126 C131 175(2)
N15 C125 C126 C131 1(2)
C131 C126 C127 C128 -1(3)
C125 C126 C127 C128 176(2)
C126 C127 C128 O25 179(2)
C126 C127 C128 C129 2(4)
C127 C128 C129 O32 -179(2)
O25 C128 C129 O32 3(3)
C127 C128 C129 C130 -2(4)
O25 C128 C129 C130 -179.7(19)
O32 C129 C130 C131 179(2)
C128 C129 C130 C131 2(3)
C127 C126 C131 C130 1(3)
C125 C126 C131 C130 -176.2(19)
C127 C126 C131 C132 175.5(19)
C125 C126 C131 C132 -2(2)
C129 C130 C131 C126 -2(3)
C129 C130 C131 C132 -174(2)
C125 N15 C132 N16 176(2)
Cu2 N15 C132 N16 -2(3)
C125 N15 C132 C131 -1(2)
Cu2 N15 C132 C131 -178.7(13)
C126 C131 C132 N16 -175(2)
C130 C131 C132 N16 -2(4)
C126 C131 C132 N15 2(2)
C130 C131 C132 N15 175(2)
N15 C132 N16 C133 -1(4)
C131 C132 N16 C133 175.7(18)
C132 N16 C133 N17 4(3)
C132 N16 C133 C134 -175(2)
C140 N17 C133 N16 176.9(19)
Cu2 N17 C133 N16 -4(3)
C140 N17 C133 C134 -4(3)
Cu2 N17 C133 C134 175.3(15)
N16 C133 C134 C135 10(4)
N17 C133 C134 C135 -169(3)
N16 C133 C134 C139 -177(2)
N17 C133 C134 C139 4(3)
C139 C134 C135 C136 1(4)
C133 C134 C135 C136 172(3)
C134 C135 C136 O33 -176(3)
C134 C135 C136 C137 -3(5)
C135 C136 C137 O40 176(4)
O33 C136 C137 O40 -10(5)
C135 C136 C137 C138 7(5)
O33 C136 C137 C138 -179(3)
O40 C137 C138 C139 -178(3)
C136 C137 C138 C139 -10(5)
C135 C134 C139 C138 -4(4)
C133 C134 C139 C138 -177(2)
C135 C134 C139 C140 172(3)
C133 C134 C139 C140 -2(3)
C137 C138 C139 C134 9(4)
C137 C138 C139 C140 -165(3)
C133 N17 C140 N18 -179(2)
Cu2 N17 C140 N18 1(3)
C133 N17 C140 C139 3(2)
Cu2 N17 C140 C139 -176.7(14)
C134 C139 C140 N18 -178(2)
C138 C139 C140 N18 -4(4)
C134 C139 C140 N17 -1(3)
C138 C139 C140 N17 174(2)
N17 C140 N18 C141 -1(4)
C139 C140 N18 C141 176(2)
C140 N18 C141 N19 -2(4)
C140 N18 C141 C142 179(2)
C148 N19 C141 N18 -180(3)
Cu2 N19 C141 N18 4(4)
C148 N19 C141 C142 0(3)
Cu2 N19 C141 C142 -176.2(15)
N18 C141 C142 C147 -178(3)
N19 C141 C142 C147 2(3)
N18 C141 C142 C143 4(4)
N19 C141 C142 C143 -176(2)
C147 C142 C143 C144 -2(4)
C141 C142 C143 C144 175(3)
C142 C143 C144 O41 -180(2)
C142 C143 C144 C145 5(4)
C143 C144 C145 O48 176(2)
O41 C144 C145 O48 0(4)
C143 C144 C145 C146 -7(5)
O41 C144 C145 C146 178(2)
O48 C145 C146 C147 -177(3)
C144 C145 C146 C147 6(4)
C143 C142 C147 C146 2(4)
C141 C142 C147 C146 -176(2)
C143 C142 C147 C148 175(2)
C141 C142 C147 C148 -3(3)
C145 C146 C147 C142 -4(4)
C145 C146 C147 C148 -175(2)
C141 N19 C148 N20 178(3)
Cu2 N19 C148 N20 -6(4)
C141 N19 C148 C147 -2(3)
Cu2 N19 C148 C147 174.5(14)
C142 C147 C148 N20 -177(2)
C146 C147 C148 N20 -5(4)
C142 C147 C148 N19 3(3)
C146 C147 C148 N19 175(2)
N13 C117 N20 C148 10(4)
C118 C117 N20 C148 -174(2)
N19 C148 N20 C117 -1(4)
C147 C148 N20 C117 178(2)
C121 C120 O17 C149 -179(3)
C119 C120 O17 C149 10(4)
C120 O17 C149 C150 170(2)
O17 C149 C150 O18 77(3)
C149 C150 O18 C151 149(3)
C150 O18 C151 C152 132(3)
O18 C151 C152 O19 79(4)
C151 C152 O19 C153 159(4)
C152 O19 C153 C154 12(8)
O19 C153 C154 O20 88(6)
C153 C154 O20 C155 175(3)
C154 O20 C155 C156 4(4)
C154 O20 C155 C160 -178(4)
O20 C155 C156 C157 -178(3)
C160 C155 C156 C157 4(3)
C155 C156 C157 C158 1(3)
C156 C157 C158 C159 -4(7)
C157 C158 C159 C160 4(9)
C158 C159 C160 O21 165(5)
C158 C159 C160 C155 0(8)
O20 C155 C160 C159 177(4)
C156 C155 C160 C159 -4(6)
O20 C155 C160 O21 10(5)
C156 C155 C160 O21 -171(3)
C159 C160 O21 C161 2(7)
C155 C160 O21 C161 168(3)
C160 O21 C161 C162 64(4)
O21 C161 C162 O22 65(3)
C161 C162 O22 C163 95(5)
C162 O22 C163 C164 -178(3)
O22 C163 C164 O23 -22(7)
C163 C164 O23 C165 -149(3)
C164 O23 C165 C166 -65(4)
O23 C165 C166 O24 -63(3)
C120 C121 O24 C166 147(3)
C122 C121 O24 C166 -27(4)
C165 C166 O24 C121 -152(2)
C127 C128 O25 C167 0(3)
C129 C128 O25 C167 178(2)
C128 O25 C167 C168 -163.4(19)
O25 C167 C168 O26 -92(3)
C167 C168 O26 C169 -17(6)
C168 O26 C169 C170 -150(3)
O26 C169 C170 O27 -56(5)
C169 C170 O27 C171 -105(5)
C170 O27 C171 C172 -161(4)
O27 C171 C172 O28 -87(4)
C171 C172 O28 C173 159(3)
C172 O28 C173 C178 167(3)
C172 O28 C173 C174 -17(3)
O28 C173 C174 C175 -177(2)
C178 C173 C174 C175 -0.6(19)
C173 C174 C175 C176 2(3)
C174 C175 C176 C177 -6(5)
C175 C176 C177 C178 7(6)
C176 C177 C178 O29 179(4)
C176 C177 C178 C173 -5(5)
O28 C173 C178 O29 -5(4)
C174 C173 C178 O29 178.6(19)
O28 C173 C178 C177 179(3)
C174 C173 C178 C177 2(4)
C177 C178 O29 C179 6(4)
C173 C178 O29 C179 -171(2)
C178 O29 C179 C180 177(2)
O29 C179 C180 O30 74(3)
C179 C180 O30 C181 176(2)
C180 O30 C181 C182 -167(2)
O30 C181 C182 O31 -50(3)
C181 C182 O31 C183 -179(2)
C182 O31 C183 C184 95(2)
O31 C183 C184 O32 79(2)
C130 C129 O32 C184 4(3)
C128 C129 O32 C184 -178(2)
C183 C184 O32 C129 175.6(18)
C135 C136 O33 C185 15(4)
C137 C136 O33 C185 -159(3)
C136 O33 C185 C186 141(2)
O33 C185 C186 O34 77(3)
C185 C186 O34 C187 132(3)
C186 O34 C187 C188 177(3)
O34 C187 C188 O35 -81(4)
C187 C188 O35 C189 -158(4)
C188 O35 C189 C190 -143(5)
O35 C189 C190 O36 -41(7)
C189 C190 O36 C191 -159(5)
C190 O36 C191 C196 -74(7)
C190 O36 C191 C192 114(7)
O36 C191 C192 C193 175(3)
C196 C191 C192 C193 2(3)
C191 C192 C193 C194 0(3)
C192 C193 C194 C195 -8(7)
C193 C194 C195 C196 12(9)
C194 C195 C196 O37 164(6)
C194 C195 C196 C191 -9(9)
O36 C191 C196 O37 17(7)
C192 C191 C196 O37 -171(4)
O36 C191 C196 C195 -169(5)
C192 C191 C196 C195 2(7)
C195 C196 O37 C197 -11(9)
C191 C196 O37 C197 162(5)
C196 O37 C197 C198 88(7)
O37 C197 C198 O38 -30(10)
C197 C198 O38 C199 162(7)
C198 O38 C199 C200 -24(11)
O38 C199 C200 O39 -122(8)
C199 C200 O39 C201 -33(7)
C200 O39 C201 C202 -157(4)
O39 C201 C202 O40 -82(4)
C138 C137 O40 C202 -12(6)
C136 C137 O40 C202 -179(3)
C201 C202 O40 C137 -167(3)
C143 C144 O41 C203 16(4)
C145 C144 O41 C203 -168(3)
C144 O41 C203 C204 160(2)
O41 C203 C204 O42 76(3)
C203 C204 O42 C205 68(4)
C204 O42 C205 C206 150(3)
O42 C205 C206 O43 51(5)
C205 C206 O43 C207 148(3)
C206 O43 C207 C208 115(4)
O43 C207 C208 O44 77(3)
C207 C208 O44 C209 169(2)
C208 O44 C209 C214 -168(3)
C208 O44 C209 C210 10(3)
O44 C209 C210 C211 -179(2)
C214 C209 C210 C211 -1(2)
C209 C210 C211 C212 0(3)
C210 C211 C212 C213 3(6)
C211 C212 C213 C214 -5(6)
C212 C213 C214 O45 -172(4)
C212 C213 C214 C209 4(6)
O44 C209 C214 O45 -7(4)
C210 C209 C214 O45 176(2)
O44 C209 C214 C213 176(3)
C210 C209 C214 C213 -1(4)
C213 C214 O45 C215 -1(5)
C209 C214 O45 C215 -178(2)
C214 O45 C215 C216 -176(2)
O45 C215 C216 O46 -71(3)
C215 C216 O46 C217 -160(3)
C216 O46 C217 C218 161(3)
O46 C217 C218 O47 51(4)
C217 C218 O47 C219 -180(2)
C218 O47 C219 C220 -108(3)
O47 C219 C220 O48 -69(3)
C146 C145 O48 C220 -4(4)
C144 C145 O48 C220 173(2)
C219 C220 O48 C145 -175(2)
C224 N21 C221 C240 176(2)
Au1 N21 C221 C240 -7(3)
C224 N21 C221 C222 2(3)
Au1 N21 C221 C222 179.7(15)
C240 C221 C222 C223 -177(2)
N21 C221 C222 C223 -3(3)
C221 C222 C223 C224 3(3)
C221 N21 C224 C225 -179(2)
Au1 N21 C224 C225 4(3)
C221 N21 C224 C223 -1(3)
Au1 N21 C224 C223 -178.1(15)
C222 C223 C224 C225 177(2)
C222 C223 C224 N21 -1(3)
N21 C224 C225 C226 2(4)
C223 C224 C225 C226 -176(2)
N21 C224 C225 C241 -177(2)
C223 C224 C225 C241 6(4)
C224 C225 C226 N22 -4(4)
C241 C225 C226 N22 174.4(19)
C224 C225 C226 C227 175(2)
C241 C225 C226 C227 -7(4)
C229 N22 C226 C225 -176(2)
Au1 N22 C226 C225 1(3)
C229 N22 C226 C227 5(2)
Au1 N22 C226 C227 -178.3(14)
C225 C226 C227 C228 -180(2)
N22 C226 C227 C228 -1(3)
C226 C227 C228 C229 -3(3)
C226 N22 C229 C230 175(2)
Au1 N22 C229 C230 -2(3)
C226 N22 C229 C228 -7(2)
Au1 N22 C229 C228 176.2(14)
C227 C228 C229 N22 7(3)
C227 C228 C229 C230 -175(2)
N22 C229 C230 C231 -3(4)
C228 C229 C230 C231 179(2)
N22 C229 C230 C247 -176(2)
C228 C229 C230 C247 7(4)
C229 C230 C231 N23 6(4)
C247 C230 C231 N23 179(2)
C229 C230 C231 C232 -174(3)
C247 C230 C231 C232 -1(4)
C234 N23 C231 C230 175(2)
Au1 N23 C231 C230 -4(3)
C234 N23 C231 C232 -5(3)
Au1 N23 C231 C232 176.5(15)
C230 C231 C232 C233 -175(3)
N23 C231 C232 C233 5(3)
C231 C232 C233 C234 -2(3)
C231 N23 C234 C235 -175(2)
Au1 N23 C234 C235 4(3)
C231 N23 C234 C233 4(3)
Au1 N23 C234 C233 -177.6(15)
C232 C233 C234 C235 177(3)
C232 C233 C234 N23 -1(3)
N23 C234 C235 C236 -3(4)
C233 C234 C235 C236 179(3)
N23 C234 C235 C253 170(2)
C233 C234 C235 C253 -8(4)
C234 C235 C236 N24 0(5)
C253 C235 C236 N24 -174(2)
C234 C235 C236 C237 177(3)
C253 C235 C236 C237 4(4)
C239 N24 C236 C235 -177(3)
Au1 N24 C236 C235 2(4)
C239 N24 C236 C237 5(3)
Au1 N24 C236 C237 -175.4(16)
C235 C236 C237 C238 178(3)
N24 C236 C237 C238 -4(4)
C236 C237 C238 C239 2(4)
C236 N24 C239 C240 180(3)
Au1 N24 C239 C240 0(4)
C236 N24 C239 C238 -3(3)
Au1 N24 C239 C238 176.8(16)
C237 C238 C239 C240 177(3)
C237 C238 C239 N24 1(4)
N24 C239 C240 C221 -7(4)
C238 C239 C240 C221 177(2)
N24 C239 C240 C259 -180(2)
C238 C239 C240 C259 4(4)
N21 C221 C240 C239 10(4)
C222 C221 C240 C239 -177(3)
N21 C221 C240 C259 -177(2)
C222 C221 C240 C259 -4(4)
C224 C225 C241 C242 72(3)
C226 C225 C241 C242 -107(2)
C224 C225 C241 C246 -107(3)
C226 C225 C241 C246 75(3)
C246 C241 C242 C243 0.1(18)
C225 C241 C242 C243 -178.2(17)
C241 C242 C243 C244 0.1(19)
C242 C243 C244 C245 0(3)
C242 C243 C244 S1 178.3(12)
C243 C244 C245 C246 0(4)
S1 C244 C245 C246 -178.3(16)
C242 C241 C246 C245 0(3)
C225 C241 C246 C245 178.0(19)
C244 C245 C246 C241 0(3)
C245 C244 S1 O50 67(4)
C243 C244 S1 O50 -111(4)
C245 C244 S1 O49 -171(4)
C243 C244 S1 O49 10(4)
C245 C244 S1 O52 140(3)
C243 C244 S1 O52 -38(3)
C245 C244 S1 O53 18(3)
C243 C244 S1 O53 -161(3)
C245 C244 S1 O51 -53(3)
C243 C244 S1 O51 128(3)
C245 C244 S1 O54 -99(3)
C243 C244 S1 O54 82(3)
C231 C230 C247 C248 -63(3)
C229 C230 C247 C248 109(2)
C231 C230 C247 C252 120(2)
C229 C230 C247 C252 -68(3)
C252 C247 C248 C249 -0.5(18)
C230 C247 C248 C249 -177.6(17)
C247 C248 C249 C250 -0.8(18)
C248 C249 C250 C251 1(3)
C248 C249 C250 S2 179.5(12)
C249 C250 C251 C252 0(4)
S2 C250 C251 C252 -178.5(17)
C248 C247 C252 C251 2(3)
C230 C247 C252 C251 178.6(19)
C250 C251 C252 C247 -1(3)
C251 C250 S2 O56 98(2)
C249 C250 S2 O56 -80(2)
C251 C250 S2 O55 -142(2)
C249 C250 S2 O55 39(2)
C251 C250 S2 O57 -23(3)
C249 C250 S2 O57 158(2)
C236 C235 C253 C258 86(3)
C234 C235 C253 C258 -88(3)
C236 C235 C253 C254 -89(3)
C234 C235 C253 C254 97(3)
C258 C253 C254 C255 2(2)
C235 C253 C254 C255 177.4(18)
C253 C254 C255 C256 2(2)
C254 C255 C256 C257 -4(4)
C254 C255 C256 S3 -179.5(15)
C255 C256 C257 C258 2(5)
S3 C256 C257 C258 178(2)
C254 C253 C258 C257 -4(3)
C235 C253 C258 C257 -179(2)
C256 C257 C258 C253 2(4)
C257 C256 S3 O59 -58(3)
C255 C256 S3 O59 118(3)
C257 C256 S3 O58 61(3)
C255 C256 S3 O58 -123(3)
C257 C256 S3 O60 -180(3)
C255 C256 S3 O60 -4(3)
C239 C240 C259 C260 79(3)
C221 C240 C259 C260 -95(3)
C239 C240 C259 C264 -105(3)
C221 C240 C259 C264 82(3)
C264 C259 C260 C261 1.5(19)
C240 C259 C260 C261 177.6(19)
C259 C260 C261 C262 1.2(19)
C260 C261 C262 C263 -3(3)
C260 C261 C262 S4 -179.6(15)
C261 C262 C263 C264 2(4)
S4 C262 C263 C264 179.0(18)
C260 C259 C264 C263 -2(3)
C240 C259 C264 C263 -178(2)
C262 C263 C264 C259 0(4)
C263 C262 S4 O62 173(3)
C261 C262 S4 O62 -11(3)
C263 C262 S4 O61 49(3)
C261 C262 S4 O61 -134(3)
C263 C262 S4 O63 -69(3)
C261 C262 S4 O63 108(3)
C268 N25 C265 C266 2(4)
Cu3 N25 C265 C266 -170(2)
C268 N25 C265 C284 -167(3)
Cu3 N25 C265 C284 21(5)
N25 C265 C266 C267 0(5)
C284 C265 C266 C267 169(3)
C265 C266 C267 C268 -2(5)
C265 N25 C268 C269 176(3)
Cu3 N25 C268 C269 -12(5)
C265 N25 C268 C267 -3(4)
Cu3 N25 C268 C267 169(2)
C266 C267 C268 C269 -175(4)
C266 C267 C268 N25 4(4)
N25 C268 C269 C270 10(6)
C267 C268 C269 C270 -172(4)
N25 C268 C269 C285 -173(3)
C267 C268 C269 C285 6(5)
C268 C269 C270 C271 175(4)
C285 C269 C270 C271 -3(6)
C268 C269 C270 N26 6(6)
C285 C269 C270 N26 -171(3)
C273 N26 C270 C269 169(4)
Cu3 N26 C270 C269 -18(5)
C273 N26 C270 C271 -2(4)
Cu3 N26 C270 C271 171(2)
C269 C270 C271 C272 -170(4)
N26 C270 C271 C272 0(4)
C270 C271 C272 C273 1(5)
C270 N26 C273 C274 -177(4)
Cu3 N26 C273 C274 11(6)
C270 N26 C273 C272 2(4)
Cu3 N26 C273 C272 -170(2)
C271 C272 C273 C274 177(4)
C271 C272 C273 N26 -2(4)
N26 C273 C274 C275 -11(7)
C272 C273 C274 C275 170(4)
N26 C273 C274 C309 172(3)
C272 C273 C274 C309 -7(6)
C273 C274 C275 N27 0(8)
C309 C274 C275 N27 176(4)
C273 C274 C275 C276 -176(4)
C309 C274 C275 C276 1(7)
C278 N27 C275 C274 -177(4)
Cu3 N27 C275 C274 11(7)
C278 N27 C275 C276 -1(5)
Cu3 N27 C275 C276 -173(3)
C274 C275 C276 C277 166(5)
N27 C275 C276 C277 -11(6)
C275 C276 C277 C278 18(6)
C275 N27 C278 C277 12(5)
Cu3 N27 C278 C277 -176(3)
C275 N27 C278 C279 169(4)
Cu3 N27 C278 C279 -19(6)
C276 C277 C278 N27 -19(6)
C276 C277 C278 C279 -175(4)
N27 C278 C279 C280 19(7)
C277 C278 C279 C280 172(5)
N27 C278 C279 C333 -172(3)
C277 C278 C279 C333 -20(7)
C278 C279 C280 N28 -2(8)
C333 C279 C280 N28 -169(3)
C278 C279 C280 C281 168(4)
C333 C279 C280 C281 1(7)
C283 N28 C280 C279 172(4)
Cu3 N28 C280 C279 -15(6)
C283 N28 C280 C281 2(5)
Cu3 N28 C280 C281 174(3)
C279 C280 C281 C282 -180(4)
N28 C280 C281 C282 -9(5)
C280 C281 C282 C283 12(5)
C280 N28 C283 C284 -180(4)
Cu3 N28 C283 C284 8(6)
C280 N28 C283 C282 6(4)
Cu3 N28 C283 C282 -166(2)
C281 C282 C283 C284 174(4)
C281 C282 C283 N28 -11(5)
N28 C283 C284 C265 -1(6)
C282 C283 C284 C265 173(3)
N28 C283 C284 C357 178(3)
C282 C283 C284 C357 -8(5)
N25 C265 C284 C283 -14(5)
C266 C265 C284 C283 178(4)
N25 C265 C284 C357 167(3)
C266 C265 C284 C357 -1(5)
C270 C269 C285 C286 70(4)
C268 C269 C285 C286 -108(3)
C270 C269 C285 C290 -122(3)
C268 C269 C285 C290 61(4)
C290 C285 C286 C287 7(3)
C269 C285 C286 C287 176(3)
C285 C286 C287 C288 9(2)
C286 C287 C288 C289 -23(5)
C286 C287 C288 O64 -169(3)
C287 C288 C289 C290 22(6)
O64 C288 C289 C290 172(3)
C286 C285 C290 C289 -9(4)
C269 C285 C290 C289 -180(3)
C288 C289 C290 C285 -4(6)
C287 C288 O64 C291 -61(7)
C289 C288 O64 C291 149(5)
C288 O64 C291 C292 -171(3)
O64 C291 C292 C293 49(6)
C291 C292 C293 C294 -134(4)
C292 C293 C294 C295 -134(4)
C293 C294 C295 C296 -64(6)
C294 C295 C296 N29 -175(3)
C295 C296 N29 C297 -180(4)
C296 N29 C297 C298 176(3)
N29 C297 C298 C299 77(3)
N29 C297 C298 C303 -101(4)
C303 C298 C299 C300 -1(2)
C297 C298 C299 C300 -178.1(19)
C298 C299 C300 C301 -1(2)
C299 C300 C301 C302 0(5)
C299 C300 C301 C304 178(3)
C300 C301 C302 C303 2(6)
C304 C301 C302 C303 -176(4)
C299 C298 C303 C302 3(5)
C297 C298 C303 C302 180(3)
C301 C302 C303 C298 -3(7)
C302 C301 C304 N30 -177(3)
C300 C301 C304 N30 5(5)
C301 C304 N30 P5 114(3)
C304 N30 P5 O65 177(2)
C304 N30 P5 O67 -58(3)
C304 N30 P5 O66 61(3)
O65 P5 O66 C305 93(4)
O67 P5 O66 C305 -36(5)
N30 P5 O66 C305 -146(4)
P5 O66 C305 C306 22(10)
O65 P5 O67 C307 7(5)
N30 P5 O67 C307 -117(5)
O66 P5 O67 C307 132(5)
P5 O67 C307 C308 -135(5)
C273 C274 C309 C310 -78(4)
C275 C274 C309 C310 105(4)
C273 C274 C309 C314 102(4)
C275 C274 C309 C314 -74(5)
C314 C309 C310 C311 0(3)
C274 C309 C310 C311 -180(3)
C309 C310 C311 C312 -5(3)
C310 C311 C312 C313 11(7)
C310 C311 C312 O68 172(3)
C311 C312 C313 C314 -11(8)
O68 C312 C313 C314 -172(4)
C310 C309 C314 C313 0(5)
C274 C309 C314 C313 180(3)
C312 C313 C314 C309 5(6)
C311 C312 O68 C315 -167(4)
C313 C312 O68 C315 -4(6)
C312 O68 C315 C316 -87(6)
O68 C315 C316 C317 170(4)
C315 C316 C317 C318 -76(9)
C316 C317 C318 C319 -53(11)
C317 C318 C319 C320 169(7)
C318 C319 C320 N31 179(6)
C319 C320 N31 C321 -180(7)
C320 N31 C321 C322 149(6)
N31 C321 C322 C323 83(5)
N31 C321 C322 C327 -98(6)
C327 C322 C323 C324 -1(3)
C321 C322 C323 C324 178(2)
C322 C323 C324 C325 -1(3)
C323 C324 C325 C326 2(7)
C323 C324 C325 C328 180(3)
C324 C325 C326 C327 -1(9)
C328 C325 C326 C327 -179(5)
C323 C322 C327 C326 2(7)
C321 C322 C327 C326 -177(4)
C325 C326 C327 C322 -1(9)
C324 C325 C328 N32 -106(5)
C326 C325 C328 N32 72(8)
C325 C328 N32 P6 -119(4)
C328 N32 P6 O69 74(7)
C328 N32 P6 O71 -163(6)
C328 N32 P6 O70 -38(7)
O69 P6 O70 C329 -150(10)
O71 P6 O70 C329 79(10)
N32 P6 O70 C329 -34(10)
P6 O70 C329 C330 -167(6)
O69 P6 O71 C331 -46(12)
N32 P6 O71 C331 -166(11)
O70 P6 O71 C331 80(12)
P6 O71 C331 C332 54(18)
C280 C279 C333 C334 -106(4)
C278 C279 C333 C334 86(4)
C280 C279 C333 C338 65(6)
C278 C279 C333 C338 -103(4)
C338 C333 C334 C335 -2(3)
C279 C333 C334 C335 169(3)
C333 C334 C335 C336 -2(3)
C334 C335 C336 C337 7(8)
C334 C335 C336 O72 -180(4)
C335 C336 C337 C338 -8(9)
O72 C336 C337 C338 178(4)
C334 C333 C338 C337 1(6)
C279 C333 C338 C337 -170(4)
C336 C337 C338 C333 4(7)
C335 C336 O72 C339 -169(4)
C337 C336 O72 C339 6(7)
C336 O72 C339 C340 -104(6)
O72 C339 C340 C341 -25(10)
C339 C340 C341 C342 172(6)
C340 C341 C342 C343 144(7)
C341 C342 C343 C344 62(9)
C342 C343 C344 N33 -164(4)
C343 C344 N33 C345 -174(5)
C344 N33 C345 C346 -163(5)
N33 C345 C346 C347 86(5)
N33 C345 C346 C351 -91(6)
C351 C346 C347 C348 -1(3)
C345 C346 C347 C348 -178(2)
C346 C347 C348 C349 4(3)
C347 C348 C349 C350 -12(7)
C347 C348 C349 C352 -178(4)
C348 C349 C350 C351 16(9)
C352 C349 C350 C351 -177(5)
C347 C346 C351 C350 6(7)
C345 C346 C351 C350 -177(4)
C349 C350 C351 C346 -14(9)
C350 C349 C352 N34 -144(6)
C348 C349 C352 N34 22(7)
C349 C352 N34 P7 116(6)
C352 N34 P7 O73 -39(6)
C352 N34 P7 O75 -164(5)
C352 N34 P7 O74 73(6)
O73 P7 O74 C353 146(5)
O75 P7 O74 C353 -82(6)
N34 P7 O74 C353 27(5)
P7 O74 C353 C354 101(6)
O73 P7 O75 C355 -70(14)
N34 P7 O75 C355 55(14)
O74 P7 O75 C355 164(13)
P7 O75 C355 C356 179(6)
C283 C284 C357 C358 -52(4)
C265 C284 C357 C358 127(3)
C283 C284 C357 C362 126(3)
C265 C284 C357 C362 -55(4)
C362 C357 C358 C359 0(2)
C284 C357 C358 C359 178(2)
C357 C358 C359 C360 -1(3)
C358 C359 C360 C361 4(5)
C358 C359 C360 O76 179(3)
C359 C360 C361 C362 -5(6)
O76 C360 C361 C362 180(3)
C358 C357 C362 C361 -1(4)
C284 C357 C362 C361 -179(3)
C360 C361 C362 C357 3(5)
C359 C360 O76 C363 -165(4)
C361 C360 O76 C363 10(6)
C360 O76 C363 C364 177(3)
O76 C363 C364 C365 54(6)
C363 C364 C365 C366 -167(3)
C364 C365 C366 C367 -62(5)
C365 C366 C367 C368 -62(4)
C366 C367 C368 N35 -162(3)
C367 C368 N35 C369 171(3)
C368 N35 C369 C370 -173(2)
N35 C369 C370 C371 -76(3)
N35 C369 C370 C375 102(3)
C375 C370 C371 C372 2(2)
C369 C370 C371 C372 179.4(18)
C370 C371 C372 C373 -2(2)
C371 C372 C373 C374 7(5)
C371 C372 C373 C376 178(3)
C372 C373 C374 C375 -10(7)
C376 C373 C374 C375 179(3)
C371 C370 C375 C374 -5(5)
C369 C370 C375 C374 177(3)
C373 C374 C375 C370 9(6)
C372 C373 C376 N36 -33(5)
C374 C373 C376 N36 138(4)
C373 C376 N36 P8 -101(4)
C376 N36 P8 O77 -66(4)
C376 N36 P8 O79 56(3)
C376 N36 P8 O78 178(3)
O77 P8 O78 C377 -67(4)
O79 P8 O78 C377 168(4)
N36 P8 O78 C377 56(4)
P8 O78 C377 C378 107(5)
O77 P8 O79 C379 -135(7)
N36 P8 O79 C379 99(7)
O78 P8 O79 C379 -13(7)
P8 O79 C379 C380 -137(7)
N39 Cu4 N37 C381 -174(2)
N43 Cu4 N37 C381 4(2)
N39 Cu4 N37 C388 -7.4(18)
N43 Cu4 N37 C388 171.4(18)
C388 N37 C381 N44 -178(3)
Cu4 N37 C381 N44 -9(4)
C388 N37 C381 C382 1(3)
Cu4 N37 C381 C382 170.1(14)
N44 C381 C382 C387 179(2)
N37 C381 C382 C387 0(3)
N44 C381 C382 C383 2(4)
N37 C381 C382 C383 -177(3)
C387 C382 C383 C384 -6(4)
C381 C382 C383 C384 171(2)
C382 C383 C384 O80 -173(2)
C382 C383 C384 C385 4(4)
O80 C384 C385 C386 174(2)
C383 C384 C385 C386 -3(5)
O80 C384 C385 O87 0(4)
C383 C384 C385 O87 -177(2)
C384 C385 C386 C387 3(4)
O87 C385 C386 C387 177(2)
C383 C382 C387 C386 7(4)
C381 C382 C387 C386 -171(2)
C383 C382 C387 C388 176(2)
C381 C382 C387 C388 -2(2)
C385 C386 C387 C382 -5(3)
C385 C386 C387 C388 -171(2)
C381 N37 C388 N38 -179(3)
Cu4 N37 C388 N38 12(4)
C381 N37 C388 C387 -2(3)
Cu4 N37 C388 C387 -171.2(14)
C382 C387 C388 N38 180(2)
C386 C387 C388 N38 -12(4)
C382 C387 C388 N37 2(3)
C386 C387 C388 N37 171(2)
N37 C388 N38 C389 -6(4)
C387 C388 N38 C389 177(2)
N37 Cu4 N39 C396 179(2)
N41 Cu4 N39 C396 2(2)
N37 Cu4 N39 C389 1.5(19)
N41 Cu4 N39 C389 -176(2)
C388 N38 C389 N39 -1(4)
C388 N38 C389 C390 -174(2)
C396 N39 C389 N38 -175(3)
Cu4 N39 C389 N38 3(4)
C396 N39 C389 C390 -2(3)
Cu4 N39 C389 C390 176.2(15)
N38 C389 C390 C391 0(4)
N39 C389 C390 C391 -175(3)
N38 C389 C390 C395 177(3)
N39 C389 C390 C395 2(3)
C395 C390 C391 C392 -2(4)
C389 C390 C391 C392 174(3)
C390 C391 C392 O88 -179(3)
C390 C391 C392 C393 -1(5)
C391 C392 C393 O95 179(3)
O88 C392 C393 O95 -3(4)
C391 C392 C393 C394 3(5)
O88 C392 C393 C394 -178(3)
O95 C393 C394 C395 -178(3)
C392 C393 C394 C395 -2(5)
C393 C394 C395 C390 -1(5)
C393 C394 C395 C396 -170(3)
C391 C390 C395 C394 3(5)
C389 C390 C395 C394 -174(3)
C391 C390 C395 C396 175(3)
C389 C390 C395 C396 -2(3)
C389 N39 C396 N40 173(3)
Cu4 N39 C396 N40 -5(4)
C389 N39 C396 C395 1(3)
Cu4 N39 C396 C395 -177.2(17)
C394 C395 C396 N40 -1(5)
C390 C395 C396 N40 -172(3)
C394 C395 C396 N39 171(3)
C390 C395 C396 N39 1(3)
N39 C396 N40 C397 5(5)
C395 C396 N40 C397 176(3)
C396 N40 C397 N41 0(5)
C396 N40 C397 C398 -176(3)
C404 N41 C397 N40 179(3)
Cu4 N41 C397 N40 -3(4)
C404 N41 C397 C398 -5(3)
Cu4 N41 C397 C398 173.0(19)
N40 C397 C398 C399 -2(6)
N41 C397 C398 C399 -179(4)
N40 C397 C398 C403 -179(3)
N41 C397 C398 C403 4(3)
C403 C398 C399 C400 -10(6)
C397 C398 C399 C400 174(3)
C398 C399 C400 O96 -173(3)
C398 C399 C400 C401 0(6)
C399 C400 C401 O103 174(4)
O96 C400 C401 O103 -12(5)
C399 C400 C401 C402 12(6)
O96 C400 C401 C402 -175(3)
O103 C401 C402 C403 -176(3)
C400 C401 C402 C403 -14(5)
C399 C398 C403 C402 7(6)
C397 C398 C403 C402 -176(2)
C399 C398 C403 C404 -180(3)
C397 C398 C403 C404 -3(3)
C401 C402 C403 C398 7(5)
C401 C402 C403 C404 -165(3)
C397 N41 C404 N42 176(3)
Cu4 N41 C404 N42 -2(5)
C397 N41 C404 C403 3(3)
Cu4 N41 C404 C403 -175.1(16)
C398 C403 C404 N42 -174(3)
C402 C403 C404 N42 -1(5)
C398 C403 C404 N41 0(4)
C402 C403 C404 N41 173(3)
N41 C404 N42 C405 3(5)
C403 C404 N42 C405 175(2)
C404 N42 C405 N43 -3(4)
C404 N42 C405 C406 -179(3)
C412 N43 C405 N42 -176(3)
Cu4 N43 C405 N42 2(4)
C412 N43 C405 C406 -1(3)
Cu4 N43 C405 C406 178.4(15)
N42 C405 C406 C411 175(2)
N43 C405 C406 C411 -1(3)
N42 C405 C406 C407 1(4)
N43 C405 C406 C407 -175(2)
C411 C406 C407 C408 2(4)
C405 C406 C407 C408 175(3)
C406 C407 C408 O104 -179(2)
C406 C407 C408 C409 0(4)
C407 C408 C409 O111 -178(3)
O104 C408 C409 O111 1(4)
C407 C408 C409 C410 -2(4)
O104 C408 C409 C410 177(2)
O111 C409 C410 C411 177(3)
C408 C409 C410 C411 1(4)
C407 C406 C411 C410 -3(4)
C405 C406 C411 C410 -177(2)
C407 C406 C411 C412 177(2)
C405 C406 C411 C412 3(3)
C409 C410 C411 C406 1(4)
C409 C410 C411 C412 -179(3)
C405 N43 C412 N44 176(2)
Cu4 N43 C412 N44 -3(4)
C405 N43 C412 C411 2(3)
Cu4 N43 C412 C411 -176.7(14)
C406 C411 C412 N44 -178(2)
C410 C411 C412 N44 2(4)
C406 C411 C412 N43 -3(3)
C410 C411 C412 N43 177(3)
N37 C381 N44 C412 6(4)
C382 C381 N44 C412 -173(2)
N43 C412 N44 C381 0(4)
C411 C412 N44 C381 173(2)
C385 C384 O80 C413 -172(2)
C383 C384 O80 C413 5(4)
C384 O80 C413 C414 164(2)
O80 C413 C414 O81 71(2)
C413 C414 O81 C415 97(3)
C414 O81 C415 C416 173(2)
O81 C415 C416 O82 -53(4)
C415 C416 O82 C417 -164(3)
C416 O82 C417 C418 171(3)
O82 C417 C418 O83 74(3)
C417 C418 O83 C419 174(2)
C418 O83 C419 C420 -2(3)
C418 O83 C419 C424 179(3)
O83 C419 C420 C421 -179(2)
C424 C419 C420 C421 0(2)
C419 C420 C421 C422 1(3)
C420 C421 C422 C423 0(6)
C421 C422 C423 C424 -1(7)
C422 C423 C424 O84 -177(4)
C422 C423 C424 C419 2(7)
O83 C419 C424 C423 178(4)
C420 C419 C424 C423 -1(5)
O83 C419 C424 O84 -3(4)
C420 C419 C424 O84 178(2)
C423 C424 O84 C425 -8(6)
C419 C424 O84 C425 173(3)
C424 O84 C425 C426 170(3)
O84 C425 C426 O85 -90(4)
C425 C426 O85 C427 -158(3)
C426 O85 C427 C428 -105(4)
O85 C427 C428 O86 -62(3)
C427 C428 O86 C429 -133(3)
C428 O86 C429 C430 -39(4)
O86 C429 C430 O87 -69(3)
C384 C385 O87 C430 168(3)
C386 C385 O87 C430 -7(4)
C429 C430 O87 C385 -136(2)
C391 C392 O88 C431 -4(4)
C393 C392 O88 C431 178(3)
C392 O88 C431 C432 -170(2)
O88 C431 C432 O89 -77(3)
C431 C432 O89 C433 -110(3)
C432 O89 C433 C434 178(3)
O89 C433 C434 O90 80(4)
C433 C434 O90 C435 167(4)
C434 O90 C435 C436 172(4)
O90 C435 C436 O91 -95(6)
C435 C436 O91 C437 164(4)
C436 O91 C437 C442 -169(6)
C436 O91 C437 C438 11(6)
O91 C437 C438 C439 -180(3)
C442 C437 C438 C439 -1(3)
C437 C438 C439 C440 0(3)
C438 C439 C440 C441 -2(7)
C439 C440 C441 C442 4(9)
C440 C441 C442 O92 179(6)
C440 C441 C442 C437 -4(9)
O91 C437 C442 C441 -178(5)
C438 C437 C442 C441 3(7)
O91 C437 C442 O92 -1(7)
C438 C437 C442 O92 -180(4)
C441 C442 O92 C443 7(9)
C437 C442 O92 C443 -170(5)
C442 O92 C443 C444 -115(5)
O92 C443 C444 O93 -80(5)
C443 C444 O93 C445 -161(4)
C444 O93 C445 C446 -92(6)
O93 C445 C446 O94 109(6)
C445 C446 O94 C447 -159(4)
C446 O94 C447 C448 -63(6)
O94 C447 C448 O95 131(3)
C394 C393 O95 C448 -16(5)
C392 C393 O95 C448 169(3)
C447 C448 O95 C393 -169(3)
C399 C400 O96 C449 21(5)
C401 C400 O96 C449 -153(3)
C400 O96 C449 C450 144(3)
O96 C449 C450 O97 78(4)
C449 C450 O97 C451 45(5)
C450 O97 C451 C452 154(3)
O97 C451 C452 O98 42(5)
C451 C452 O98 C453 125(4)
C452 O98 C453 C454 141(3)
O98 C453 C454 O99 85(4)
C453 C454 O99 C455 -173(3)
C454 O99 C455 C456 -1(3)
C454 O99 C455 C460 179(3)
O99 C455 C456 C457 -178(3)
C460 C455 C456 C457 2(3)
C455 C456 C457 C458 -1(3)
C456 C457 C458 C459 5(6)
C457 C458 C459 C460 -10(8)
C458 C459 C460 O100 -180(6)
C458 C459 C460 C455 11(8)
O99 C455 C460 C459 173(4)
C456 C455 C460 C459 -7(6)
O99 C455 C460 O100 1(5)
C456 C455 C460 O100 -179(3)
C459 C460 O100 C461 -22(8)
C455 C460 O100 C461 149(3)
C460 O100 C461 C462 103(4)
O100 C461 C462 O101 71(5)
C461 C462 O101 C463 -144(4)
C462 O101 C463 C464 -149(3)
O101 C463 C464 O102 -70(5)
C463 C464 O102 C465 -142(4)
C464 O102 C465 C466 -141(3)
O102 C465 C466 O103 -88(3)
C402 C401 O103 C466 -17(5)
C400 C401 O103 C466 -177(3)
C465 C466 O103 C401 -137(3)
C407 C408 O104 C467 16(4)
C409 C408 O104 C467 -163(2)
C408 O104 C467 C468 163(2)
O104 C467 C468 O105 74(3)
C467 C468 O105 C469 167(2)
C468 O105 C469 C470 -163(2)
O105 C469 C470 O106 -69(3)
C469 C470 O106 C471 -140(3)
C470 O106 C471 C472 -154(3)
O106 C471 C472 O107 -69(3)
C471 C472 O107 C473 -110(3)
C472 O107 C473 C478 -141(3)
C472 O107 C473 C474 40(3)
O107 C473 C474 C475 176(2)
C478 C473 C474 C475 -2(2)
C473 C474 C475 C476 -1(3)
C474 C475 C476 C477 0(6)
C475 C476 C477 C478 3(7)
C476 C477 C478 O108 -177(4)
C476 C477 C478 C473 -6(6)
O107 C473 C478 C477 -172(3)
C474 C473 C478 C477 6(5)
O107 C473 C478 O108 0(4)
C474 C473 C478 O108 178(2)
C477 C478 O108 C479 -18(6)
C473 C478 O108 C479 170(3)
C478 O108 C479 C480 180(3)
O108 C479 C480 O109 -58(4)
C479 C480 O109 C481 -150(4)
C480 O109 C481 C482 171(4)
O109 C481 C482 O110 26(7)
C481 C482 O110 C483 173(3)
C482 O110 C483 C484 -81(3)
O110 C483 C484 O111 -68(2)
C410 C409 O111 C484 -7(4)
C408 C409 O111 C484 169(2)
C483 C484 O111 C409 -179(2)
C488 N45 C485 C504 -175(2)
Au2 N45 C485 C504 -1(3)
C488 N45 C485 C486 3(2)
Au2 N45 C485 C486 176.6(13)
C504 C485 C486 C487 175(2)
N45 C485 C486 C487 -2(3)
C485 C486 C487 C488 1(3)
C485 N45 C488 C489 -178(2)
Au2 N45 C488 C489 8(3)
C485 N45 C488 C487 -2(2)
Au2 N45 C488 C487 -175.8(14)
C486 C487 C488 C489 177(3)
C486 C487 C488 N45 1(3)
N45 C488 C489 C490 -3(4)
C487 C488 C489 C490 -179(2)
N45 C488 C489 C505 -178(2)
C487 C488 C489 C505 6(4)
C488 C489 C490 N46 -4(4)
C505 C489 C490 N46 172(2)
C488 C489 C490 C491 -178(3)
C505 C489 C490 C491 -2(4)
C493 N46 C490 C489 -175(3)
Au2 N46 C490 C489 6(4)
C493 N46 C490 C491 0(3)
Au2 N46 C490 C491 -179.5(17)
C489 C490 C491 C492 177(3)
N46 C490 C491 C492 2(4)
C490 C491 C492 C493 -3(4)
C490 N46 C493 C494 -177(3)
Au2 N46 C493 C494 2(4)
C490 N46 C493 C492 -2(3)
Au2 N46 C493 C492 177.4(18)
C491 C492 C493 N46 4(4)
C491 C492 C493 C494 179(3)
N46 C493 C494 C495 -8(5)
C492 C493 C494 C495 177(3)
N46 C493 C494 C511 178(3)
C492 C493 C494 C511 4(5)
C493 C494 C495 N47 11(5)
C511 C494 C495 N47 -175(3)
C493 C494 C495 C496 -179(3)
C511 C494 C495 C496 -5(5)
C498 N47 C495 C494 177(3)
Au2 N47 C495 C494 -9(4)
C498 N47 C495 C496 6(3)
Au2 N47 C495 C496 179.3(18)
C494 C495 C496 C497 -174(3)
N47 C495 C496 C497 -3(4)
C495 C496 C497 C498 -1(4)
C495 N47 C498 C499 -178(3)
Au2 N47 C498 C499 8(4)
C495 N47 C498 C497 -6(3)
Au2 N47 C498 C497 179.9(16)
C496 C497 C498 C499 176(3)
C496 C497 C498 N47 4(3)
N47 C498 C499 C500 -9(4)
C497 C498 C499 C500 -179(2)
N47 C498 C499 C517 171(2)
C497 C498 C499 C517 1(4)
C503 N48 C500 C499 180(2)
Au2 N48 C500 C499 3(3)
C503 N48 C500 C501 -3(2)
Au2 N48 C500 C501 -179.3(14)
C498 C499 C500 N48 3(4)
C517 C499 C500 N48 -177(2)
C498 C499 C500 C501 -174(2)
C517 C499 C500 C501 5(4)
N48 C500 C501 C502 2(3)
C499 C500 C501 C502 180(2)
C500 C501 C502 C503 -1(3)
C500 N48 C503 C504 179(2)
Au2 N48 C503 C504 -5(3)
C500 N48 C503 C502 2(2)
Au2 N48 C503 C502 178.8(13)
C501 C502 C503 C504 -177(2)
C501 C502 C503 N48 0(3)
N48 C503 C504 C485 4(3)
C502 C503 C504 C485 -180(2)
N48 C503 C504 C523 178(2)
C502 C503 C504 C523 -6(3)
N45 C485 C504 C503 -1(4)
C486 C485 C504 C503 -178(2)
N45 C485 C504 C523 -176(2)
C486 C485 C504 C523 7(3)
C488 C489 C505 C510 -103(3)
C490 C489 C505 C510 81(3)
C488 C489 C505 C506 76(3)
C490 C489 C505 C506 -100(2)
C510 C505 C506 C507 1(2)
C489 C505 C506 C507 -178.2(18)
C505 C506 C507 C508 -2(2)
C506 C507 C508 C509 2(4)
C506 C507 C508 S5 178.3(14)
C507 C508 C509 C510 -2(5)
S5 C508 C509 C510 -177.7(18)
C506 C505 C510 C509 0(3)
C489 C505 C510 C509 179(2)
C508 C509 C510 C505 1(4)
C507 C508 S5 O113 139(5)
C509 C508 S5 O113 -45(5)
C507 C508 S5 O112 -97(5)
C509 C508 S5 O112 79(5)
C507 C508 S5 O116 78(5)
C509 C508 S5 O116 -106(5)
C507 C508 S5 O115 -158(5)
C509 C508 S5 O115 18(5)
C507 C508 S5 O114 19(5)
C509 C508 S5 O114 -164(5)
C507 C508 S5 O117 -44(5)
C509 C508 S5 O117 132(5)
C495 C494 C511 C512 -71(3)
C493 C494 C511 C512 103(3)
C495 C494 C511 C516 111(3)
C493 C494 C511 C516 -74(4)
C516 C511 C512 C513 0(2)
C494 C511 C512 C513 -178(2)
C511 C512 C513 C514 0(2)
C512 C513 C514 C515 -1(4)
C512 C513 C514 S6 179.1(14)
C513 C514 C515 C516 2(5)
S6 C514 C515 C516 -178.6(19)
C512 C511 C516 C515 1(3)
C494 C511 C516 C515 179(2)
C514 C515 C516 C511 -1(4)
C513 C514 S6 O119 8(5)
C515 C514 S6 O119 -171(5)
C513 C514 S6 O118 -114(5)
C515 C514 S6 O118 66(5)
C513 C514 S6 O122 69(5)
C515 C514 S6 O122 -111(5)
C513 C514 S6 O121 -54(5)
C515 C514 S6 O121 126(5)
C513 C514 S6 O120 131(5)
C515 C514 S6 O120 -49(5)
C513 C514 S6 O123 -169(5)
C515 C514 S6 O123 12(5)
C500 C499 C517 C522 73(3)
C498 C499 C517 C522 -107(3)
C500 C499 C517 C518 -106(2)
C498 C499 C517 C518 74(3)
C522 C517 C518 C519 -1(2)
C499 C517 C518 C519 178.3(17)
C517 C518 C519 C520 -1.5(18)
C518 C519 C520 C521 5(3)
C518 C519 C520 S7 -179.6(12)
C519 C520 C521 C522 -7(4)
S7 C520 C521 C522 178.3(17)
C518 C517 C522 C521 0(3)
C499 C517 C522 C521 -179.6(19)
C520 C521 C522 C517 4(4)
C521 C520 S7 O125 148(3)
C519 C520 S7 O125 -27(3)
C521 C520 S7 O124 30(3)
C519 C520 S7 O124 -145(3)
C521 C520 S7 O127 73(4)
C519 C520 S7 O127 -102(4)
C521 C520 S7 O128 -162(4)
C519 C520 S7 O128 23(4)
C521 C520 S7 O126 -89(3)
C519 C520 S7 O126 96(3)
C521 C520 S7 O129 -43(4)
C519 C520 S7 O129 142(3)
C503 C504 C523 C524 79(2)
C485 C504 C523 C524 -106(2)
C503 C504 C523 C528 -99(2)
C485 C504 C523 C528 75(3)
C528 C523 C524 C525 1.4(18)
C504 C523 C524 C525 -177.4(17)
C523 C524 C525 C526 -0.2(18)
C524 C525 C526 C527 -1(3)
C524 C525 C526 S8 177.7(12)
C525 C526 C527 C528 0(4)
S8 C526 C527 C528 -178.0(16)
C524 C523 C528 C527 -2(3)
C504 C523 C528 C527 177.0(19)
C526 C527 C528 C523 1(3)
C525 C526 S8 O130 -114(2)
C527 C526 S8 O130 64(3)
C525 C526 S8 O131 7(3)
C527 C526 S8 O131 -175(2)
C525 C526 S8 O132 124(2)
C527 C526 S8 O132 -58(2)
